data_1576225
loop_
_publ_author_name
'Mondal, Bijan'
'Riesinger, Christoph'
'Scheer, Manfred'

_publ_section_title
;
 Two in one: a facile modular approach for the assembly of pnictogen-rich
 heteroleptic organometallic complexes
;
_journal_name_full 'Chemical Science'
_journal_paper_doi 10.1039/D5SC07723K
_journal_year 2025
_chemical_formula_moiety '2(C52 H45 Ag2 As3 Fe Mo6 O12 P8), 4(Al C16 F36 O4), C6 H14, C H2 Cl2, 1.5[C6H14], 1.5[C6H14]'
_chemical_formula_sum 'C196 H155 Ag4 Al4 As6 Cl2 F144 Fe2 Mo12 O40 P16'
_chemical_formula_weight 8704.51
_space_group_crystal_system triclinic
_space_group_IT_number 2
_space_group_name_Hall '-P 1'
_space_group_name_H-M_alt 'P -1'
_atom_sites_solution_hydrogens geom
_atom_sites_solution_primary dual
_audit_creation_date 2023-06-11
_audit_creation_method
;
Olex2 1.5-alpha
(compiled 2023.03.06 svn.rbb2c1857 for OlexSys, GUI svn.r6748)
;
_audit_update_record
;
2025-06-22 deposited with the CCDC.	2025-10-27 downloaded from the CCDC.
;
_cell_angle_alpha 104.3510(10)
_cell_angle_beta 94.1490(10)
_cell_angle_gamma 90.7810(10)
_cell_formula_units_Z 2
_cell_length_a 20.2772(2)
_cell_length_b 24.3724(2)
_cell_length_c 29.7219(2)
_cell_measurement_reflns_used 121167
_cell_measurement_temperature 100.00(11)
_cell_measurement_theta_max 35.1030
_cell_measurement_theta_min 2.0750
_cell_volume 14185.5(2)
_computing_cell_refinement 'CrysAlisPro 1.171.41.123a (Rigaku OD, 2022)'
_computing_data_collection 'CrysAlisPro 1.171.41.123a (Rigaku OD, 2022)'
_computing_data_reduction 'CrysAlisPro 1.171.41.123a (Rigaku OD, 2022)'
_computing_molecular_graphics 'Olex2 1.5-alpha (Dolomanov et al., 2009)'
_computing_publication_material 'Olex2 1.5-alpha (Dolomanov et al., 2009)'
_computing_structure_refinement 'SHELXL 2018/3 (Sheldrick, 2015)'
_computing_structure_solution 'SHELXT 2018/2 (Sheldrick, 2018)'
_diffrn_ambient_environment N~2~
_diffrn_ambient_temperature 100.00(11)
_diffrn_detector 'Hybrid Pixel Array Detector'
_diffrn_detector_area_resol_mean 10.0000
_diffrn_detector_type 'HyPix-Arc 150'
_diffrn_measured_fraction_theta_full 0.998
_diffrn_measured_fraction_theta_max 0.709
_diffrn_measurement_details
;
List of Runs (angles in degrees, time in seconds):

  # Type    Start    End  Width  t~exp~   \w     \q     \k     \f   Frames
#--------------------------------------------------------------------------
  1  \w      8.00  44.10   0.38    4.00    --    0.04  55.00 149.82   95
  2  \w    -16.00  13.26   0.38    4.00    --    0.04 102.00-151.49   77
  3  \w    -16.00  13.26   0.38    4.00    --    0.04 102.00 -77.67   77
  4  \w    -35.00   8.32   0.38    4.00    --   14.00 -34.00 132.64  114
  5  \w    -35.00   8.32   0.38    4.00    --   14.00 -34.00  -9.29  114
  6  \w    -35.00   7.18   0.38    4.00    --   14.00 -35.00  40.43  111
  7  \w    -31.00  12.32   0.38    4.00    --   18.00 -34.00 -78.41  114
  8  \w    -77.00 -27.98   0.38    4.00    --  -30.00 152.00-148.04  129
  9  \w      9.00  45.10   0.38    4.00    --    0.04  50.00 -23.00   95
 10  \w      8.00  44.10   0.38    4.00    --    0.04  57.00   7.93   95
 11  \w    -23.00  21.08   0.38    4.00    --   26.00 -33.00 166.37  116
 12  \w    -18.00   7.08   0.38    4.00    --   30.00 -40.00  10.24   66
 13  \w    -58.00  -9.74   0.38    4.00    --  -30.00 119.00 124.21  127
 14  \w    -19.00  23.94   0.38    4.00    --   30.00 -34.00  62.32  113
;
_diffrn_measurement_device 'four-circle diffractometer'
_diffrn_measurement_device_type 'XtaLAB Synergy R, DW system, HyPix-Arc 150'
_diffrn_measurement_method '\w scans'
_diffrn_orient_matrix_type 'CrysAlisPro convention (1999,Acta A55,543-557)'
_diffrn_orient_matrix_UB_11 -0.0092004000
_diffrn_orient_matrix_UB_12 0.0252582000
_diffrn_orient_matrix_UB_13 -0.0062511000
_diffrn_orient_matrix_UB_21 -0.0241960000
_diffrn_orient_matrix_UB_22 -0.0156055000
_diffrn_orient_matrix_UB_23 -0.0169396000
_diffrn_orient_matrix_UB_31 -0.0236913000
_diffrn_orient_matrix_UB_32 0.0046748000
_diffrn_orient_matrix_UB_33 0.0168671000
_diffrn_radiation_monochromator mirror
_diffrn_radiation_probe x-ray
_diffrn_radiation_type 'Mo K\a'
_diffrn_radiation_wavelength 0.71073
_diffrn_reflns_av_R_equivalents 0.0485
_diffrn_reflns_av_unetI/netI 0.1400
_diffrn_reflns_Laue_measured_fraction_full 0.998
_diffrn_reflns_Laue_measured_fraction_max 0.709
_diffrn_reflns_limit_h_max 32
_diffrn_reflns_limit_h_min -41
_diffrn_reflns_limit_k_max 47
_diffrn_reflns_limit_k_min -51
_diffrn_reflns_limit_l_max 58
_diffrn_reflns_limit_l_min -52
_diffrn_reflns_number 518454
_diffrn_reflns_point_group_measured_fraction_full 0.998
_diffrn_reflns_point_group_measured_fraction_max 0.709
_diffrn_reflns_theta_full 25.242
_diffrn_reflns_theta_max 49.287
_diffrn_reflns_theta_min 2.015
_diffrn_source 'Rotating-anode X-ray tube'
_diffrn_source_type 'Rigaku (Mo) X-ray Source'
_exptl_absorpt_coefficient_mu 1.850
_exptl_absorpt_correction_T_max 1.000
_exptl_absorpt_correction_T_min 0.584
_exptl_absorpt_correction_type gaussian
_exptl_absorpt_process_details
;
CrysAlisPro 1.171.41.123a (Rigaku Oxford Diffraction, 2022)
Numerical absorption correction based on gaussian integration over
a multifaceted crystal model
Empirical absorption correction using spherical harmonics,
implemented in SCALE3 ABSPACK scaling algorithm.
;
_exptl_crystal_colour 'clear orange'
_exptl_crystal_density_diffrn 2.038
_exptl_crystal_description block
_exptl_crystal_F_000 8430
_exptl_crystal_size_max 0.19
_exptl_crystal_size_mid 0.17
_exptl_crystal_size_min 0.1
_refine_diff_density_max 1.769
_refine_diff_density_min -1.169
_refine_diff_density_rms 0.143
_refine_ls_extinction_method none
_refine_ls_goodness_of_fit_ref 0.970
_refine_ls_hydrogen_treatment constr
_refine_ls_matrix_type full
_refine_ls_number_parameters 4996
_refine_ls_number_reflns 204345
_refine_ls_number_restraints 2523
_refine_ls_restrained_S_all 0.989
_refine_ls_R_factor_all 0.1887
_refine_ls_R_factor_gt 0.0639
_refine_ls_shift/su_max 0.003
_refine_ls_shift/su_mean 0.000
_refine_ls_structure_factor_coef Fsqd
_refine_ls_weighting_details 'w=1/[\s^2^(Fo^2^)+(0.0773P)^2^] where P=(Fo^2^+2Fc^2^)/3'
_refine_ls_weighting_scheme calc
_refine_ls_wR_factor_gt 0.1393
_refine_ls_wR_factor_ref 0.1727
_reflns_Friedel_coverage 0.000
_reflns_number_gt 81029
_reflns_number_total 204345
_reflns_threshold_expression 'I > 2\s(I)'
_cod_data_source_file d5sc07723k2.cif
_cod_data_source_block bm332_cr
_cod_database_code 1576225
_shelx_shelxl_version_number 2018/3
_chemical_oxdiff_formula C168H90O40F144Al4P16Fe2As16Mo12Ag4
_shelx_space_group_comment
;
The symmetry employed for this shelxl refinement is uniquely defined
by the following loop, which should always be used as a source of
symmetry information in preference to the above space-group names.
They are only intended as comments.
;
_shelx_estimated_absorpt_t_max 0.837
_shelx_estimated_absorpt_t_min 0.720
_olex2_refinement_description
;
1. Fixed Uiso
 At 1.2 times of:
  All C(H) groups, All C(H,H) groups
 At 1.5 times of:
  All C(H,H,H) groups
2. Restrained distances
 C183-C91
 1.53 with sigma of 0.02
 F191-C97 = F189-C97 = F95-C97
 1.33 with sigma of 0.02
 F170-C85 = F121-C85 = F168-C85 = F160-C171 = F15-C171 = F143-C171 = F134-C167
 = F137-C167 = F188-C167
 1.33 with sigma of 0.02
 F191-F189
 2.2 with sigma of 0.04
 F189-F95
 2.2 with sigma of 0.04
 F95-F191
 2.2 with sigma of 0.04
 F168-F170
 2.2 with sigma of 0.04
 F170-F121
 2.2 with sigma of 0.04
 F121-F168
 2.2 with sigma of 0.04
 F160-F143
 2.2 with sigma of 0.04
 F143-F15
 2.2 with sigma of 0.04
 F15-F160
 2.2 with sigma of 0.04
 F134-F188
 2.2 with sigma of 0.04
 F188-F137
 2.2 with sigma of 0.04
 F137-F134
 2.2 with sigma of 0.04
 Al2-O33 \\sim Al2-O5
 with sigma of 0.02
 F222-C9 \\sim F97-C195
 with sigma of 0.02
 Al1-O19 \\sim Al1-O11
 with sigma of 0.02
 F222-F115 \\sim F97-F195
 with sigma of 0.04
 F222-F67 \\sim F97-F197
 with sigma of 0.04
 O19-C73 \\sim O11-C49
 with sigma of 0.02
 As5-P15 \\sim As5A-P15A
 with sigma of 0.01
 F222-C73 \\sim F97-C49
 with sigma of 0.04
 O19-C71 \\sim O11-C97
 with sigma of 0.04
 O19-C9 \\sim O11-C195
 with sigma of 0.04
 As3-P12 \\sim As3A-P12A
 with sigma of 0.01
 O19-C79 \\sim O11-C197
 with sigma of 0.04
 As1A-P2A \\sim As1-P2
 with sigma of 0.02
 Mo12-C18 \\sim Mo-C18
 with sigma of 0.02
 Mo12-C74 \\sim Mo-C74
 with sigma of 0.02
 Mo12-C116 \\sim Mo-C116
 with sigma of 0.02
 Mo12-C128 \\sim Mo-C128
 with sigma of 0.02
 F88-C147 \\sim F9-C175
 with sigma of 0.02
 Mo12-C134 \\sim Mo-C134
 with sigma of 0.02
 Mo12-C156 \\sim Mo-C156
 with sigma of 0.02
 Mo12-C198 \\sim Mo-C198
 with sigma of 0.02
 Mo1-Mo12 \\sim Mo1-Mo
 with sigma of 0.04
 Mo1-As6 \\sim Mo1-As6A
 with sigma of 0.04
 Mo1-P4 \\sim Mo1-P4A
 with sigma of 0.04
 F116-C155 \\sim F145-C177
 with sigma of 0.02
 Mo12-As6 \\sim Mo-As6A
 with sigma of 0.04
 F124-C37 \\sim F73-C11
 with sigma of 0.02
 Mo12-P4 \\sim Mo-P4A
 with sigma of 0.04
 As6-P4 \\sim As6A-P4A
 with sigma of 0.04
 O33-C145 \\sim O5-C87
 with sigma of 0.02
 As6-C18 \\sim As6A-C18
 with sigma of 0.04
 As6-C74 \\sim As6A-C74
 with sigma of 0.04
 F150-C37 \\sim F147-C11
 with sigma of 0.02
 As6-C116 \\sim As6A-C116
 with sigma of 0.04
 As6-C128 \\sim As6A-C128
 with sigma of 0.04
 As6-C134 \\sim As6A-C134
 with sigma of 0.04
 F182-C155 \\sim F37-C177
 with sigma of 0.02
 As6-C156 \\sim As6A-C156
 with sigma of 0.04
 F184-C37 \\sim F149-C11
 with sigma of 0.02
 As6-C198 \\sim As6A-C198
 with sigma of 0.04
 F186-C155 \\sim F75-C177
 with sigma of 0.02
 F196-C147 \\sim F151-C175
 with sigma of 0.02
 F218-C147 \\sim F19-C175
 with sigma of 0.02
 C145-C147 \\sim C87-C175
 with sigma of 0.02
 C145-C37 \\sim C87-C11
 with sigma of 0.02
 C145-C155 \\sim C87-C177
 with sigma of 0.02
 Al2-C145 \\sim Al2-C87
 with sigma of 0.04
 F88-F196 \\sim F9-F151
 with sigma of 0.04
 F88-F218 \\sim F9-F19
 with sigma of 0.04
 F88-C145 \\sim F9-C87
 with sigma of 0.04
 F116-F182 \\sim F145-F37
 with sigma of 0.04
 F116-F186 \\sim F145-F75
 with sigma of 0.04
 F116-C145 \\sim F145-C87
 with sigma of 0.04
 F124-F150 \\sim F73-F147
 with sigma of 0.04
 F124-F184 \\sim F73-F149
 with sigma of 0.04
 F124-C145 \\sim F73-C87
 with sigma of 0.04
 O33-C147 \\sim O5-C175
 with sigma of 0.04
 O33-C37 \\sim O5-C11
 with sigma of 0.04
 O33-C155 \\sim O5-C177
 with sigma of 0.04
 F150-F184 \\sim F147-F149
 with sigma of 0.04
 F150-C145 \\sim F147-C87
 with sigma of 0.04
 F182-F186 \\sim F37-F75
 with sigma of 0.04
 F182-C145 \\sim F37-C87
 with sigma of 0.04
 F184-C145 \\sim F149-C87
 with sigma of 0.04
 F186-C145 \\sim F75-C87
 with sigma of 0.04
 F196-F218 \\sim F151-F19
 with sigma of 0.04
 F196-C145 \\sim F151-C87
 with sigma of 0.04
 F218-C145 \\sim F19-C87
 with sigma of 0.04
 C147-C37 \\sim C175-C11
 with sigma of 0.04
 C147-C155 \\sim C175-C177
 with sigma of 0.04
 C37-C155 \\sim C11-C177
 with sigma of 0.04
 Al2-O40 \\sim Al2-O41
 with sigma of 0.02
 O40-C125 \\sim O41-C179
 with sigma of 0.02
 F72-C115 \\sim F153-C89
 with sigma of 0.02
 F138-C115 \\sim F77-C89
 with sigma of 0.02
 F162-C5 \\sim F155-C181
 with sigma of 0.02
 F194-C5 \\sim F39-C181
 with sigma of 0.02
 F198-C115 \\sim F157-C89
 with sigma of 0.02
 F202-C5 \\sim F79-C181
 with sigma of 0.02
 C115-C125 \\sim C89-C179
 with sigma of 0.02
 C125-C135 \\sim C179-C45
 with sigma of 0.02
 C125-C5 \\sim C179-C181
 with sigma of 0.02
 C135-F35 \\sim C45-F159
 with sigma of 0.02
 C135-F141 \\sim C45-F5
 with sigma of 0.02
 C135-F71 \\sim C45-F161
 with sigma of 0.02
 F35-F75 \\sim F159-F75
 with sigma of 0.02
 F141-F37 \\sim F5-F37
 with sigma of 0.02
 Al2-C125 \\sim Al2-C179
 with sigma of 0.04
 O40-C115 \\sim O41-C89
 with sigma of 0.04
 O40-C135 \\sim O41-C45
 with sigma of 0.04
 O40-C5 \\sim O41-C181
 with sigma of 0.04
 F72-F138 \\sim F153-F77
 with sigma of 0.04
 F72-F198 \\sim F153-F157
 with sigma of 0.04
 F72-C125 \\sim F153-C179
 with sigma of 0.04
 F138-F198 \\sim F77-F157
 with sigma of 0.04
 F138-C125 \\sim F77-C179
 with sigma of 0.04
 F162-F194 \\sim F155-F39
 with sigma of 0.04
 F162-F202 \\sim F155-F79
 with sigma of 0.04
 F162-C125 \\sim F155-C179
 with sigma of 0.04
 F194-F202 \\sim F39-F79
 with sigma of 0.04
 F194-C125 \\sim F39-C179
 with sigma of 0.04
 F198-C125 \\sim F157-C179
 with sigma of 0.04
 F202-C125 \\sim F79-C179
 with sigma of 0.04
 C115-C135 \\sim C89-C45
 with sigma of 0.04
 C115-C5 \\sim C89-C181
 with sigma of 0.04
 C125-F35 \\sim C179-F159
 with sigma of 0.04
 C125-F141 \\sim C179-F5
 with sigma of 0.04
 C125-F71 \\sim C179-F161
 with sigma of 0.04
 C135-C5 \\sim C45-C181
 with sigma of 0.04
 C135-F37 \\sim C45-F37
 with sigma of 0.04
 C135-F75 \\sim C45-F75
 with sigma of 0.04
 F35-F141 \\sim F159-F5
 with sigma of 0.04
 F35-F71 \\sim F159-F161
 with sigma of 0.04
 F141-F71 \\sim F5-F161
 with sigma of 0.04
 O10-C196 \\sim O10-C91
 with sigma of 0.02
 F110-C63 \\sim F81-C183
 with sigma of 0.02
 F112-C63 \\sim F163-C183
 with sigma of 0.02
 F174-C63 \\sim F41-C183
 with sigma of 0.02
 C196-C63 \\sim C91-C183
 with sigma of 0.02
 C196-C131 \\sim C91-C23
 with sigma of 0.02
 C196-C83 \\sim C91-C185
 with sigma of 0.02
 F29-C131 \\sim F165-C23
 with sigma of 0.02
 F119-C83 \\sim F83-C185
 with sigma of 0.02
 F31-C131 \\sim F167-C23
 with sigma of 0.02
 F125-C131 \\sim F21-C23
 with sigma of 0.02
 F127-C83 \\sim F169-C185
 with sigma of 0.02
 F133-C83 \\sim F85-C185
 with sigma of 0.02
 O10-C63 \\sim O10-C183
 with sigma of 0.04
 O10-C131 \\sim O10-C23
 with sigma of 0.04
 O10-C83 \\sim O10-C185
 with sigma of 0.04
 F110-F112 \\sim F81-F163
 with sigma of 0.04
 F110-F174 \\sim F81-F41
 with sigma of 0.04
 F110-C196 \\sim F81-C91
 with sigma of 0.04
 F112-F174 \\sim F163-F41
 with sigma of 0.04
 F112-C196 \\sim F163-C91
 with sigma of 0.04
 F174-C196 \\sim F41-C91
 with sigma of 0.04
 C196-F29 \\sim C91-F165
 with sigma of 0.04
 C196-F119 \\sim C91-F83
 with sigma of 0.04
 C196-F31 \\sim C91-F167
 with sigma of 0.04
 C196-F125 \\sim C91-F21
 with sigma of 0.04
 C196-F127 \\sim C91-F169
 with sigma of 0.04
 C196-F133 \\sim C91-F85
 with sigma of 0.04
 F29-F31 \\sim F165-F167
 with sigma of 0.04
 F29-F125 \\sim F165-F21
 with sigma of 0.04
 F119-F127 \\sim F83-F169
 with sigma of 0.04
 F119-F133 \\sim F83-F85
 with sigma of 0.04
 F31-F125 \\sim F167-F21
 with sigma of 0.04
 C63-C131 \\sim C183-C23
 with sigma of 0.04
 C63-C83 \\sim C183-C185
 with sigma of 0.04
 F127-F133 \\sim F169-F85
 with sigma of 0.04
 C131-C83 \\sim C23-C185
 with sigma of 0.04
 Al2-O7 \\sim Al2-O21
 with sigma of 0.02
 F86-C17 \\sim F171-C187
 with sigma of 0.02
 F104-C149 \\sim F43-C47
 with sigma of 0.02
 O7-C180 \\sim O21-C93
 with sigma of 0.02
 F166-C149 \\sim F173-C47
 with sigma of 0.02
 F204-C17 \\sim F87-C187
 with sigma of 0.02
 F208-C149 \\sim F175-C47
 with sigma of 0.02
 F212-C153 \\sim F11-C189
 with sigma of 0.02
 C180-C17 \\sim C93-C187
 with sigma of 0.02
 C180-C149 \\sim C93-C47
 with sigma of 0.02
 C180-C153 \\sim C93-C189
 with sigma of 0.02
 F57-C17 \\sim F177-C187
 with sigma of 0.02
 F123-C153 \\sim F89-C189
 with sigma of 0.02
 F63-C153 \\sim F179-C189
 with sigma of 0.02
 Al2-C180 \\sim Al2-C93
 with sigma of 0.04
 F86-F204 \\sim F171-F87
 with sigma of 0.04
 F86-C180 \\sim F171-C93
 with sigma of 0.04
 F86-F57 \\sim F171-F177
 with sigma of 0.04
 F104-F166 \\sim F43-F173
 with sigma of 0.04
 F104-F208 \\sim F43-F175
 with sigma of 0.04
 F104-C180 \\sim F43-C93
 with sigma of 0.04
 O7-C17 \\sim O21-C187
 with sigma of 0.04
 O7-C149 \\sim O21-C47
 with sigma of 0.04
 O7-C153 \\sim O21-C189
 with sigma of 0.04
 F166-F208 \\sim F173-F175
 with sigma of 0.04
 F166-C180 \\sim F173-C93
 with sigma of 0.04
 F204-C180 \\sim F87-C93
 with sigma of 0.04
 F204-F57 \\sim F87-F177
 with sigma of 0.04
 F208-C180 \\sim F175-C93
 with sigma of 0.04
 F212-C180 \\sim F11-C93
 with sigma of 0.04
 F212-F123 \\sim F11-F89
 with sigma of 0.04
 F212-F63 \\sim F11-F179
 with sigma of 0.04
 C180-F57 \\sim C93-F177
 with sigma of 0.04
 C180-F123 \\sim C93-F89
 with sigma of 0.04
 C180-F63 \\sim C93-F179
 with sigma of 0.04
 F123-F63 \\sim F89-F179
 with sigma of 0.04
 C17-C149 \\sim C187-C47
 with sigma of 0.04
 C17-C153 \\sim C187-C189
 with sigma of 0.04
 C149-C153 \\sim C47-C189
 with sigma of 0.04
 Al1-O37 \\sim Al1-O43
 with sigma of 0.02
 F102-C81 \\sim F45-C193
 with sigma of 0.02
 F154-C161 \\sim F181-C3
 with sigma of 0.02
 F164-C77 \\sim F91-C191
 with sigma of 0.02
 F176-C77 \\sim F183-C191
 with sigma of 0.02
 F200-C81 \\sim F23-C193
 with sigma of 0.02
 F210-C81 \\sim F185-C193
 with sigma of 0.02
 F214-C161 \\sim F93-C3
 with sigma of 0.02
 F216-C77 \\sim F187-C191
 with sigma of 0.02
 O37-C31 \\sim O43-C95
 with sigma of 0.02
 F225-C161 \\sim F47-C3
 with sigma of 0.02
 C31-C77 \\sim C95-C191
 with sigma of 0.02
 C31-C161 \\sim C95-C3
 with sigma of 0.02
 C31-C81 \\sim C95-C193
 with sigma of 0.02
 Al1-C31 \\sim Al1-C95
 with sigma of 0.04
 F102-F200 \\sim F45-F23
 with sigma of 0.04
 F102-F210 \\sim F45-F185
 with sigma of 0.04
 F102-C31 \\sim F45-C95
 with sigma of 0.04
 F154-F214 \\sim F181-F93
 with sigma of 0.04
 F154-F225 \\sim F181-F47
 with sigma of 0.04
 F154-C31 \\sim F181-C95
 with sigma of 0.04
 F164-F176 \\sim F91-F183
 with sigma of 0.04
 F164-F216 \\sim F91-F187
 with sigma of 0.04
 F164-C31 \\sim F91-C95
 with sigma of 0.04
 F176-F216 \\sim F183-F187
 with sigma of 0.04
 F176-C31 \\sim F183-C95
 with sigma of 0.04
 F200-F210 \\sim F23-F185
 with sigma of 0.04
 F200-C31 \\sim F23-C95
 with sigma of 0.04
 F210-C31 \\sim F185-C95
 with sigma of 0.04
 F214-F225 \\sim F93-F47
 with sigma of 0.04
 F214-C31 \\sim F93-C95
 with sigma of 0.04
 F216-C31 \\sim F187-C95
 with sigma of 0.04
 O37-C77 \\sim O43-C191
 with sigma of 0.04
 O37-C161 \\sim O43-C3
 with sigma of 0.04
 O37-C81 \\sim O43-C193
 with sigma of 0.04
 F225-C31 \\sim F47-C95
 with sigma of 0.04
 C77-C161 \\sim C191-C3
 with sigma of 0.04
 C77-C81 \\sim C191-C193
 with sigma of 0.04
 C161-C81 \\sim C3-C193
 with sigma of 0.04
 F106-C71 \\sim F189-C97
 with sigma of 0.02
 F126-C71 \\sim F95-C97
 with sigma of 0.02
 F132-C71 \\sim F191-C97
 with sigma of 0.02
 F190-C79 \\sim F3-C197
 with sigma of 0.02
 F192-C79 \\sim F193-C197
 with sigma of 0.02
 F115-C9 \\sim F195-C195
 with sigma of 0.02
 F61-C79 \\sim F49-C197
 with sigma of 0.02
 F67-C9 \\sim F197-C195
 with sigma of 0.02
 C71-C73 \\sim C97-C49
 with sigma of 0.02
 C9-C73 \\sim C195-C49
 with sigma of 0.02
 C73-C79 \\sim C49-C197
 with sigma of 0.02
 Al1-C73 \\sim Al1-C49
 with sigma of 0.04
 F106-F126 \\sim F189-F95
 with sigma of 0.04
 F106-F132 \\sim F189-F191
 with sigma of 0.04
 F106-C73 \\sim F189-C49
 with sigma of 0.04
 F126-F132 \\sim F95-F191
 with sigma of 0.04
 F126-C73 \\sim F95-C49
 with sigma of 0.04
 F132-C73 \\sim F191-C49
 with sigma of 0.04
 F190-F192 \\sim F3-F193
 with sigma of 0.04
 F190-F61 \\sim F3-F49
 with sigma of 0.04
 F190-C73 \\sim F3-C49
 with sigma of 0.04
 F192-F61 \\sim F193-F49
 with sigma of 0.04
 F192-C73 \\sim F193-C49
 with sigma of 0.04
 F115-F67 \\sim F195-F197
 with sigma of 0.04
 F115-C73 \\sim F195-C49
 with sigma of 0.04
 F61-C73 \\sim F49-C49
 with sigma of 0.04
 F67-C73 \\sim F197-C49
 with sigma of 0.04
 C71-C9 \\sim C97-C195
 with sigma of 0.04
 C71-C79 \\sim C97-C197
 with sigma of 0.04
 C9-C79 \\sim C195-C197
 with sigma of 0.04
 Al3-O15 \\sim Al3-O45
 with sigma of 0.02
 O15-C204 \\sim O45-C204
 with sigma of 0.02
 F120-C67 \\sim F99-C99
 with sigma of 0.02
 F180-C75 \\sim F199-C199
 with sigma of 0.02
 C204-C67 \\sim C204-C99
 with sigma of 0.02
 C204-C75 \\sim C204-C199
 with sigma of 0.02
 F131-C75 \\sim F101-C199
 with sigma of 0.02
 F33-C67 \\sim F203-C99
 with sigma of 0.02
 C67-F135 \\sim C99-F51
 with sigma of 0.02
 C75-F139 \\sim C199-F103
 with sigma of 0.02
 F120-C204 \\sim F99-C204
 with sigma of 0.04
 F120-F33 \\sim F99-F203
 with sigma of 0.04
 F120-F135 \\sim F99-F51
 with sigma of 0.04
 F180-C204 \\sim F199-C204
 with sigma of 0.04
 F180-F131 \\sim F199-F101
 with sigma of 0.04
 F180-F139 \\sim F199-F103
 with sigma of 0.04
 C204-F113 \\sim C204-F25
 with sigma of 0.04
 C204-F65 \\sim C204-F201
 with sigma of 0.04
 C204-F131 \\sim C204-F101
 with sigma of 0.04
 C204-F33 \\sim C204-F203
 with sigma of 0.04
 C204-F135 \\sim C204-F51
 with sigma of 0.04
 C204-F17 \\sim C204-F205
 with sigma of 0.04
 C204-F139 \\sim C204-F103
 with sigma of 0.04
 F113-F65 \\sim F25-F201
 with sigma of 0.04
 F113-F17 \\sim F25-F205
 with sigma of 0.04
 F65-F17 \\sim F201-F205
 with sigma of 0.04
 F131-F139 \\sim F101-F103
 with sigma of 0.04
 F33-F135 \\sim F203-F51
 with sigma of 0.04
 F1-C53 \\sim F207-C203
 with sigma of 0.02
 O16-C144 \\sim O16-C201
 with sigma of 0.02
 F36-C53 \\sim F13-C203
 with sigma of 0.02
 F38-C53 \\sim F209-C203
 with sigma of 0.02
 F52-C109 \\sim F105-C51
 with sigma of 0.02
 F64-C109 \\sim F211-C51
 with sigma of 0.02
 F66-C208 \\sim F53-C101
 with sigma of 0.02
 F80-C208 \\sim F213-C101
 with sigma of 0.02
 F90-C208 \\sim F107-C101
 with sigma of 0.02
 F92-C109 \\sim F215-C51
 with sigma of 0.02
 C144-C208 \\sim C201-C101
 with sigma of 0.02
 C144-C53 \\sim C201-C203
 with sigma of 0.02
 C144-C109 \\sim C201-C51
 with sigma of 0.02
 F1-F36 \\sim F207-F13
 with sigma of 0.04
 F1-F38 \\sim F207-F209
 with sigma of 0.04
 F1-C144 \\sim F207-C201
 with sigma of 0.04
 O16-C208 \\sim O16-C101
 with sigma of 0.04
 O16-C53 \\sim O16-C203
 with sigma of 0.04
 O16-C109 \\sim O16-C51
 with sigma of 0.04
 F36-F38 \\sim F13-F209
 with sigma of 0.04
 F36-C144 \\sim F13-C201
 with sigma of 0.04
 F38-C144 \\sim F209-C201
 with sigma of 0.04
 F52-F64 \\sim F105-F211
 with sigma of 0.04
 F52-F92 \\sim F105-F215
 with sigma of 0.04
 F52-C144 \\sim F105-C201
 with sigma of 0.04
 F64-F92 \\sim F211-F215
 with sigma of 0.04
 F64-C144 \\sim F211-C201
 with sigma of 0.04
 F66-F80 \\sim F53-F213
 with sigma of 0.04
 F66-F90 \\sim F53-F107
 with sigma of 0.04
 F66-C144 \\sim F53-C201
 with sigma of 0.04
 F80-F90 \\sim F213-F107
 with sigma of 0.04
 F80-C144 \\sim F213-C201
 with sigma of 0.04
 F90-C144 \\sim F107-C201
 with sigma of 0.04
 F92-C144 \\sim F215-C201
 with sigma of 0.04
 C208-C53 \\sim C101-C203
 with sigma of 0.04
 C208-C109 \\sim C101-C51
 with sigma of 0.04
 C53-C109 \\sim C203-C51
 with sigma of 0.04
 Al1-O39 \\sim Al1-O23
 with sigma of 0.02
 F96-C41 \\sim F27-C13
 with sigma of 0.02
 F152-C159 \\sim F217-C207
 with sigma of 0.02
 F206-C159 \\sim F109-C207
 with sigma of 0.02
 F224-C157 \\sim F219-C103
 with sigma of 0.02
 F117-C41 \\sim F55-C13
 with sigma of 0.02
 F59-C159 \\sim F221-C207
 with sigma of 0.02
 C113-O39 \\sim C205-O23
 with sigma of 0.02
 C113-C157 \\sim C205-C103
 with sigma of 0.02
 C113-C159 \\sim C205-C207
 with sigma of 0.02
 C113-C41 \\sim C205-C13
 with sigma of 0.02
 F2-C157 \\sim F111-C103
 with sigma of 0.02
 F129-C157 \\sim F223-C103
 with sigma of 0.02
 F69-C41 \\sim F7-C13
 with sigma of 0.02
 Al1-C113 \\sim Al1-C205
 with sigma of 0.04
 F96-F117 \\sim F27-F55
 with sigma of 0.04
 F96-C113 \\sim F27-C205
 with sigma of 0.04
 F96-F69 \\sim F27-F7
 with sigma of 0.04
 F152-F206 \\sim F217-F109
 with sigma of 0.04
 F152-F59 \\sim F217-F221
 with sigma of 0.04
 F152-C113 \\sim F217-C205
 with sigma of 0.04
 F206-F59 \\sim F109-F221
 with sigma of 0.04
 F206-C113 \\sim F109-C205
 with sigma of 0.04
 F224-C113 \\sim F219-C205
 with sigma of 0.04
 F224-F2 \\sim F219-F111
 with sigma of 0.04
 F224-F129 \\sim F219-F223
 with sigma of 0.04
 F117-C113 \\sim F55-C205
 with sigma of 0.04
 F117-F69 \\sim F55-F7
 with sigma of 0.04
 F59-C113 \\sim F221-C205
 with sigma of 0.04
 C113-F2 \\sim C205-F111
 with sigma of 0.04
 C113-F129 \\sim C205-F223
 with sigma of 0.04
 C113-F69 \\sim C205-F7
 with sigma of 0.04
 F2-F129 \\sim F111-F223
 with sigma of 0.04
 O39-C157 \\sim O23-C103
 with sigma of 0.04
 O39-C159 \\sim O23-C207
 with sigma of 0.04
 O39-C41 \\sim O23-C13
 with sigma of 0.04
 C157-C159 \\sim C103-C207
 with sigma of 0.04
 C157-C41 \\sim C103-C13
 with sigma of 0.04
 C159-C41 \\sim C207-C13
 with sigma of 0.04
 Cl2-C43 \\sim Cl2A-C43A
 with sigma of 0.02
 Cl3-C43 \\sim Cl3A-C43A
 with sigma of 0.02
 Cl2-Cl3 \\sim Cl2A-Cl3A
 with sigma of 0.04
3. Uiso/Uaniso restraints and constraints
F106 \\sim F126 \\sim F132 \\sim F190 \\sim F192 \\sim F222 \\sim F115 \\sim
F61 \\sim F67 \\sim C71 \\sim C9 \\sim C73 \\sim C79 \\sim F189 \\sim F95 \\sim
F191 \\sim F3 \\sim F193 \\sim F97 \\sim F195 \\sim F49 \\sim F197 \\sim C97
\\sim C195 \\sim C49 \\sim C197: within 1.7A with sigma of 0.01 and sigma for
terminal atoms of 0.02 within 1.7A
As3 \\sim P12A \\sim P12 \\sim As3A \\sim Ag5 \\sim Ag2: within 2.4A with sigma
of 0.01 and sigma for terminal atoms of 0.02 within 2.4A
Mo9 \\sim Mo9A \\sim As1A \\sim P2 \\sim P2A \\sim As1: within 2.4A with sigma
of 0.01 and sigma for terminal atoms of 0.02 within 2.4A
As6A \\sim P4 \\sim P4A \\sim As6: within 2.4A with sigma of 0.01 and sigma for
terminal atoms of 0.02 within 2.4A
F110 \\sim F112 \\sim C63 \\sim F81 \\sim F163 \\sim C183 \\sim F174 \\sim F41:
within 1.7A with sigma of 0.01 and sigma for terminal atoms of 0.02 within 1.7A
F119 \\sim F127 \\sim F133 \\sim C83 \\sim F83 \\sim F169 \\sim F85 \\sim C185:
within 1.7A with sigma of 0.01 and sigma for terminal atoms of 0.02 within 1.7A
F180 \\sim F131 \\sim C75 \\sim F139 \\sim F199 \\sim F101 \\sim C199 \\sim
F103: within 1.7A with sigma of 0.01 and sigma for terminal atoms of 0.02
within 1.7A
F120 \\sim F33 \\sim C67 \\sim F135 \\sim F99 \\sim F203 \\sim C99 \\sim F51:
within 1.7A with sigma of 0.01 and sigma for terminal atoms of 0.02 within 1.7A
C181 \\sim F162 \\sim F155 \\sim F39 \\sim F79 \\sim F202 \\sim C5 \\sim F194:
within 1.7A with sigma of 0.01 and sigma for terminal atoms of 0.02 within 1.7A
F96 \\sim F152 \\sim F206 \\sim F224 \\sim F117 \\sim F59 \\sim C113 \\sim F2
\\sim F129 \\sim F69 \\sim C157 \\sim C159 \\sim C41 \\sim O39: within 1.7A
with sigma of 0.01 and sigma for terminal atoms of 0.02 within 1.7A
F134 \\sim F160 \\sim F168 \\sim F170 \\sim F188 \\sim F15 \\sim F121 \\sim C33
\\sim F137 \\sim C167 \\sim C85 \\sim C171 \\sim F143: within 1.7A with sigma
of 0.01 and sigma for terminal atoms of 0.02 within 1.7A
F86 \\sim F104 \\sim F166 \\sim F204 \\sim F212 \\sim C180 \\sim F57 \\sim F63
\\sim C17 \\sim C149 \\sim C153 \\sim F171 \\sim F43 \\sim F87 \\sim F175 \\sim
C93 \\sim F177 \\sim F89 \\sim F179 \\sim C187 \\sim C47 \\sim C189 \\sim F123
\\sim F208 \\sim F11: within 1.7A with sigma of 0.01 and sigma for terminal
atoms of 0.02 within 1.7A
F1 \\sim F36 \\sim F38 \\sim F52 \\sim F64 \\sim F66 \\sim F80 \\sim F90 \\sim
F92 \\sim C144 \\sim C208 \\sim C53 \\sim C109 \\sim F207 \\sim F13 \\sim F209
\\sim F105 \\sim F211 \\sim F53 \\sim F213 \\sim F107 \\sim F215 \\sim C201
\\sim C101 \\sim C203 \\sim C51: within 1.7A with sigma of 0.01 and sigma for
terminal atoms of 0.02 within 1.7A
F96 \\sim F152 \\sim F206 \\sim F224 \\sim F117 \\sim F59 \\sim C113 \\sim F2
\\sim F129 \\sim F69 \\sim C157 \\sim C159 \\sim C41 \\sim F27 \\sim F217 \\sim
F109 \\sim F219 \\sim F55 \\sim F221 \\sim C205 \\sim F111 \\sim F223 \\sim F7
\\sim C103 \\sim C207 \\sim C13: within 1.7A with sigma of 0.01 and sigma for
terminal atoms of 0.02 within 1.7A
C89 \\sim C115: within 1.7A with sigma of 0.01 and sigma for terminal atoms of
0.02 within 1.7A
F113 \\sim F25 \\sim C25 \\sim F17 \\sim F205 \\sim F201 \\sim F65: within 1.7A
with sigma of 0.01 and sigma for terminal atoms of 0.02 within 1.7A
P15 \\sim As5 \\sim P15A \\sim As5A \\sim Mo13 \\sim Mo11 \\sim Mo5A \\sim Mo5:
within 2.5A with sigma of 0.01 and sigma for terminal atoms of 0.02 within 2.5A
O11 \\sim O19 \\sim C73 \\sim C49: within 1.7A with sigma of 0.01 and sigma for
terminal atoms of 0.02 within 1.7A
Cl3 \\sim Cl3A \\sim C43A \\sim C43 \\sim Cl2 \\sim Cl2A: within 1.8A with
sigma of 0.01 and sigma for terminal atoms of 0.02 within 1.8A
Uanis(Ag6) \\sim Ueq: with sigma of 0.001 and sigma for terminal atoms of 0.01
Uanis(F97) \\sim Ueq: with sigma of 0.001 and sigma for terminal atoms of 0.002
Uanis(P12A) \\sim Ueq: with sigma of 0.001 and sigma for terminal atoms of 0.002
4. Others
 Sof(F9)=Sof(F145)=Sof(F73)=Sof(O5)=Sof(F147)=Sof(F37)=Sof(F149)=Sof(F75)=
 Sof(F151)=Sof(F19)=Sof(C87)=Sof(C175)=Sof(C11)=Sof(C177)=Sof(O41)=Sof(F153)=
 Sof(F77)=Sof(F155)=Sof(F39)=Sof(F157)=Sof(F79)=Sof(C89)=Sof(C179)=Sof(C45)=
 Sof(C181)=Sof(F159)=Sof(F5)=Sof(F161)=1-FVAR(1)
 Sof(O40)=Sof(F72)=Sof(F88)=Sof(F116)=Sof(F124)=Sof(F138)=Sof(O33)=Sof(F150)=
 Sof(F162)=Sof(F182)=Sof(F184)=Sof(F186)=Sof(F194)=Sof(F196)=Sof(F198)=
 Sof(F202)=Sof(F218)=Sof(C115)=Sof(C125)=Sof(C135)=Sof(C145)=Sof(C147)=Sof(C37)=
 Sof(C155)=Sof(C5)=Sof(F35)=Sof(F141)=Sof(F71)=FVAR(1)
 Sof(F81)=Sof(F163)=Sof(F41)=Sof(C91)=Sof(F165)=Sof(F83)=Sof(F167)=Sof(F21)=
 Sof(C183)=Sof(F169)=Sof(C23)=Sof(F85)=Sof(C185)=1-FVAR(2)
 Sof(F110)=Sof(F112)=Sof(F174)=Sof(C196)=Sof(F29)=Sof(F119)=Sof(F31)=Sof(F125)=
 Sof(C63)=Sof(F127)=Sof(C131)=Sof(F133)=Sof(C83)=FVAR(2)
 Sof(F171)=Sof(F43)=Sof(O21)=Sof(F173)=Sof(F87)=Sof(F175)=Sof(F11)=Sof(C93)=
 Sof(F177)=Sof(F89)=Sof(F179)=Sof(C187)=Sof(C47)=Sof(C189)=1-FVAR(3)
 Sof(F86)=Sof(F104)=Sof(O7)=Sof(F166)=Sof(F204)=Sof(F208)=Sof(F212)=Sof(C180)=
 Sof(F57)=Sof(F123)=Sof(F63)=Sof(C17)=Sof(C149)=Sof(C153)=FVAR(3)
 Sof(F45)=Sof(F181)=Sof(F91)=Sof(F183)=Sof(F23)=Sof(F185)=Sof(F93)=Sof(F187)=
 Sof(O43)=Sof(F47)=Sof(C95)=Sof(C191)=Sof(C3)=Sof(C193)=1-FVAR(4)
 Sof(F102)=Sof(F154)=Sof(F164)=Sof(F176)=Sof(F200)=Sof(F210)=Sof(F214)=
 Sof(F216)=Sof(O37)=Sof(F225)=Sof(C31)=Sof(C77)=Sof(C161)=Sof(C81)=FVAR(4)
 Sof(F189)=Sof(F95)=Sof(F191)=Sof(F3)=Sof(F193)=Sof(F97)=Sof(F195)=Sof(F49)=
 Sof(O11)=Sof(F197)=Sof(C97)=Sof(C195)=Sof(C49)=Sof(C197)=1-FVAR(5)
 Sof(F106)=Sof(F126)=Sof(F132)=Sof(F190)=Sof(F192)=Sof(F222)=Sof(F115)=
 Sof(F61)=Sof(O19)=Sof(F67)=Sof(C71)=Sof(C9)=Sof(C73)=Sof(C79)=FVAR(5)
 Sof(F99)=Sof(F199)=Sof(F25)=Sof(F201)=Sof(F101)=Sof(F203)=Sof(C99)=Sof(F51)=
 Sof(F205)=Sof(C199)=Sof(F103)=Sof(O45)=1-FVAR(6)
 Sof(O15)=Sof(F120)=Sof(F180)=Sof(F113)=Sof(F65)=Sof(F131)=Sof(F33)=Sof(C67)=
 Sof(F135)=Sof(F17)=Sof(C75)=Sof(F139)=FVAR(6)
 Sof(F207)=Sof(F13)=Sof(F209)=Sof(F105)=Sof(F211)=Sof(F53)=Sof(F213)=Sof(F107)=
 Sof(F215)=Sof(C201)=Sof(C101)=Sof(C203)=Sof(C51)=1-FVAR(7)
 Sof(F1)=Sof(F36)=Sof(F38)=Sof(F52)=Sof(F64)=Sof(F66)=Sof(F80)=Sof(F90)=
 Sof(F92)=Sof(C144)=Sof(C208)=Sof(C53)=Sof(C109)=FVAR(7)
 Sof(F27)=Sof(F217)=Sof(F109)=Sof(F219)=Sof(F55)=Sof(F221)=Sof(C205)=Sof(F111)=
 Sof(F223)=Sof(O23)=Sof(F7)=Sof(C103)=Sof(C207)=Sof(C13)=1-FVAR(8)
 Sof(F96)=Sof(F152)=Sof(F206)=Sof(F224)=Sof(F117)=Sof(F59)=Sof(C113)=Sof(F2)=
 Sof(F129)=Sof(O39)=Sof(F69)=Sof(C157)=Sof(C159)=Sof(C41)=FVAR(8)
 Sof(P6A)=Sof(As4A)=1-FVAR(9)
 Sof(As4)=Sof(P6)=FVAR(9)
 Sof(Mo9A)=Sof(As1A)=Sof(P2A)=Sof(Ag7)=1-FVAR(10)
 Sof(Ag4)=Sof(Mo9)=Sof(As1)=Sof(P2)=FVAR(10)
 Sof(P1A)=Sof(As2A)=1-FVAR(11)
 Sof(As2)=Sof(P1)=FVAR(11)
 Sof(Mo)=Sof(P4A)=Sof(As6A)=Sof(Ag50)=1-FVAR(12)
 Sof(Ag1)=Sof(Mo12)=Sof(As6)=Sof(P4)=FVAR(12)
 Sof(Ag5)=Sof(Mo2A)=Sof(Mo7A)=Sof(P12A)=Sof(As3A)=1-FVAR(13)
 Sof(Ag2)=Sof(Mo7)=Sof(Mo2)=Sof(As3)=Sof(P12)=FVAR(13)
 Sof(Ag6)=Sof(Mo13)=Sof(Mo5A)=Sof(P15A)=Sof(As5A)=1-FVAR(14)
 Sof(Ag3)=Sof(Mo5)=Sof(Mo11)=Sof(As5)=Sof(P15)=FVAR(14)
 Sof(Cl2A)=Sof(Cl3A)=Sof(C43A)=Sof(H43C)=Sof(H43D)=1-FVAR(15)
 Sof(Cl2)=Sof(Cl3)=Sof(C43)=Sof(H43A)=Sof(H43B)=FVAR(15)
5.a Secondary CH2 refined with riding coordinates:
 C39(H39A,H39B), C163(H16D,H16E), C165(H16F,H16G), C21(H21A,H21B), C43(H43A,
 H43B), C43A(H43C,H43D)
5.b Aromatic/amide H refined with riding coordinates:
 C26(H26), C36(H36), C40(H40), C48(H48), C52(H52), C54(H54), C56(H56),
 C58(H58), C62(H62), C66(H66), C74(H74), C78(H78), C80(H80), C82(H82), C86(H86),
  C88(H88), C102(H102), C108(H108), C110(H110), C114(H114), C118(H118),
 C120(H120), C122(H122), C128(H128), C130(H130), C132(H132), C134(H134),
 C136(H136), C138(H138), C142(H142), C148(H148), C150(H150), C152(H152),
 C154(H154), C156(H156), C160(H160), C164(H164), C174(H174), C178(H178),
 C182(H182), C184(H184), C190(H190), C192(H192), C198(H198), C206(H206),
 C107(H107), C29(H29), C117(H117), C119(H119), C121(H121), C123(H123),
 C127(H127), C65(H65), C133(H133), C137(H137), C69(H69), C139(H139), C141(H141),
  C143(H143), C19(H19)
5.c Idealised Me refined as rotating group:
 C50(H50A,H50B,H50C), C84(H84A,H84B,H84C), C92(H92A,H92B,H92C), C94(H94A,H94B,
 H94C), C98(H98A,H98B,H98C), C112(H11A,H11B,H11C), C140(H14A,H14B,H14C),
 C162(H16A,H16B,H16C), C186(H18A,H18B,H18C), C188(H18D,H18E,H18F), C169(H16H,
 H16I,H16J), C173(H17A,H17B,H17C)
;
_smtbx_masks_special_details
;
A solvent mask was calculated and 297 electrons were 
found in a volume of 2053\%A^3^ in 2 voids per unit cell. 
This is consistent with the presence of 
1.5[C6H14], 1.5[C6H14] per Asymmetric Unit 
which account for 300 electrons 
per unit cell.
;
_smtbx_masks_void_probe_radius 1.2
_smtbx_masks_void_truncation_radius 1.2
_olex2_submission_special_instructions 'No special instructions were received'
_oxdiff_exptl_absorpt_empirical_details
;
Empirical correction (ABSPACK) includes:
- Absorption correction using spherical harmonics
- Frame scaling
;
_oxdiff_exptl_absorpt_empirical_full_max 1.197
_oxdiff_exptl_absorpt_empirical_full_min 0.821

loop_
_space_group_symop_operation_xyz
'x, y, z'
'-x, -y, -z'

loop_
_atom_site_label
_atom_site_type_symbol
_atom_site_fract_x
_atom_site_fract_y
_atom_site_fract_z
_atom_site_U_iso_or_equiv
_atom_site_adp_type
_atom_site_occupancy
_atom_site_site_symmetry_order
_atom_site_calc_flag
_atom_site_refinement_flags_posn
_atom_site_refinement_flags_adp
_atom_site_refinement_flags_occupancy
_atom_site_disorder_assembly
_atom_site_disorder_group
Ag1 Ag 0.38851(5) 1.06664(5) 0.44904(6) 0.0268(2) Uani 0.8141(17) 1 d . . P A 1
Ag4 Ag 0.61729(4) 0.81059(3) 0.50258(2) 0.02744(10) Uani 0.9216(16) 1 d . . P B 1
Ag2 Ag 0.09553(4) 0.52682(4) -0.07973(4) 0.02716(11) Uani 0.9219(17) 1 d . U P C 1
Ag3 Ag -0.04353(12) 0.37965(8) 0.11743(9) 0.0284(2) Uani 0.660(12) 1 d . . P D 1
Mo1 Mo 0.17308(2) 1.08007(2) 0.48518(2) 0.02294(4) Uani 1 1 d D . . . .
Mo4 Mo -0.11100(2) 0.50867(2) 0.23652(2) 0.02259(4) Uani 1 1 d . . . . .
Mo6 Mo 0.55991(2) 0.62800(2) 0.46563(2) 0.02280(4) Uani 1 1 d . . . . .
Mo8 Mo -0.00281(2) 0.57765(2) 0.20851(2) 0.02505(5) Uani 1 1 d . . . . .
Mo10 Mo 0.50779(2) 0.87771(2) 0.65409(2) 0.02668(5) Uani 1 1 d . . . . .
Mo12 Mo 0.24916(7) 1.09958(4) 0.57936(4) 0.0242(2) Uani 0.8141(17) 1 d D . P A 1
Mo3 Mo 0.64472(2) 0.82872(2) 0.65655(2) 0.02447(5) Uani 1 1 d . . . . .
Mo7 Mo 0.17260(3) 0.71389(3) 0.01135(2) 0.02633(9) Uani 0.9219(17) 1 d . . P C 1
Mo2 Mo 0.27284(3) 0.65067(3) -0.05272(2) 0.02695(10) Uani 0.9219(17) 1 d . . P C 1
Mo9 Mo 0.69572(3) 0.64119(3) 0.43282(2) 0.03039(10) Uani 0.9216(16) 1 d . U P B 1
Mo5 Mo 0.08606(10) 0.27608(7) 0.19525(6) 0.0269(3) Uani 0.660(12) 1 d . U P D 1
As1 As 0.65138(2) 0.69735(2) 0.51150(2) 0.02455(10) Uani 0.9216(16) 1 d D U P B 1
Mo11 Mo -0.04177(8) 0.20615(7) 0.15788(8) 0.0391(4) Uani 0.660(12) 1 d . U P D 1
As4 As -0.11863(7) 0.54253(7) 0.16136(6) 0.02606(19) Uani 0.8373(18) 1 d . . P D 1
As6 As 0.26162(9) 1.15809(6) 0.51658(6) 0.0235(2) Uani 0.8141(17) 1 d D U P A 1
As3 As 0.16018(2) 0.68050(2) -0.08051(2) 0.03442(12) Uani 0.9219(17) 1 d D U P C 1
As2 As 0.62015(17) 0.92300(15) 0.63828(14) 0.0271(6) Uani 0.7379(17) 1 d . . P B 1
Fe0M Fe 0.41889(2) 0.87576(2) 0.42594(2) 0.01981(7) Uani 1 1 d . . . . .
Fe0N Fe 0.13806(2) 0.41805(2) 0.02165(2) 0.02396(7) Uani 1 1 d . . . . .
As5 As -0.03121(10) 0.31156(8) 0.21107(13) 0.0432(4) Uani 0.660(12) 1 d D U P D 1
P1 P 0.5764(5) 0.8451(4) 0.5877(3) 0.0217(8) Uani 0.7379(17) 1 d . . P B 1
P4 P 0.2969(3) 1.06550(17) 0.50544(14) 0.0207(4) Uani 0.8141(17) 1 d D U P A 1
P6 P -0.0382(4) 0.4798(2) 0.1696(2) 0.0247(5) Uani 0.8373(18) 1 d . . P D 1
P8 P 0.43904(3) 0.97347(3) 0.45451(2) 0.02309(12) Uani 1 1 d . . . . .
P10 P 0.52213(3) 0.92515(3) 0.43329(2) 0.02458(13) Uani 1 1 d . . . . .
P12 P 0.15937(11) 0.61707(8) -0.03798(7) 0.0270(3) Uani 0.9219(17) 1 d D U P C 1
P14 P 0.38186(4) 0.93462(3) 0.49523(2) 0.02553(13) Uani 1 1 d . . . . .
P16 P 0.07965(4) 0.47703(3) -0.01673(2) 0.02734(14) Uani 1 1 d . . . . .
P2 P 0.60920(15) 0.71146(14) 0.44007(9) 0.0292(4) Uani 0.9216(16) 1 d D U P B 1
P9 P 0.51747(3) 0.85744(3) 0.46594(2) 0.02638(13) Uani 1 1 d . . . . .
P5 P 0.02566(4) 0.40610(3) -0.00805(2) 0.02833(14) Uani 1 1 d . . . . .
P11 P 0.43090(4) 0.86124(3) 0.50242(2) 0.02759(14) Uani 1 1 d . . . . .
P3 P 0.04551(4) 0.40785(3) 0.06316(3) 0.03051(15) Uani 1 1 d . . . . .
P13 P 0.13567(4) 0.51812(3) 0.04535(2) 0.03014(15) Uani 1 1 d . . . . .
P7 P 0.11483(4) 0.47418(4) 0.09585(2) 0.03313(16) Uani 1 1 d . . . . .
Al1 Al 0.13122(4) 0.67550(3) 0.53097(3) 0.02265(15) Uani 1 1 d D . . . .
Al4 Al 0.04977(4) 0.90473(3) 0.25314(3) 0.02909(17) Uani 1 1 d . . . . .
Al2 Al 0.47630(5) 0.40129(4) 0.23796(3) 0.03256(19) Uani 1 1 d D . . . .
Al3 Al 0.39559(4) 0.19345(4) -0.15668(3) 0.0344(2) Uani 1 1 d D . . . .
P15 P -0.0052(3) 0.2920(2) 0.13745(16) 0.0464(7) Uani 0.660(12) 1 d D U P D 1
F1 F 0.0719(2) 0.7910(3) 0.1715(3) 0.0319(9) Uani 0.783(2) 1 d D U P E 1
O1 O 0.46653(10) 0.72345(8) 0.51127(8) 0.0344(4) Uani 1 1 d . . . . .
F4 F 0.10868(11) 0.93203(8) 0.36404(8) 0.0526(5) Uani 1 1 d . . . . .
F6 F 0.06997(11) 1.06885(8) 0.33621(7) 0.0518(5) Uani 1 1 d . . . . .
F8 F 0.36484(10) 0.63982(10) 0.53717(8) 0.0536(5) Uani 1 1 d . . . . .
F10 F 0.31725(10) 0.54150(8) 0.47565(8) 0.0520(5) Uani 1 1 d . . . . .
F12 F -0.03780(11) 1.01596(9) 0.35634(7) 0.0530(5) Uani 1 1 d . . . . .
F14 F 0.18148(11) 1.01824(9) 0.25928(8) 0.0526(5) Uani 1 1 d . . . . .
O4 O 0.57331(11) 0.71107(9) 0.60876(7) 0.0365(5) Uani 1 1 d . . . . .
F16 F 0.16720(10) 0.83395(9) 0.32648(8) 0.0528(5) Uani 1 1 d . . . . .
F18 F 0.10438(10) 0.77318(9) 0.27709(8) 0.0517(5) Uani 1 1 d . . . . .
O6 O 0.03449(11) 0.97527(8) 0.27462(7) 0.0343(4) Uani 1 1 d . . . . .
F20 F 0.06135(13) 1.08912(9) 0.26995(9) 0.0617(6) Uani 1 1 d . . . . .
O8 O 0.02323(12) 0.61005(10) 0.11593(7) 0.0404(5) Uani 1 1 d . . . . .
O10 O 0.43345(11) 0.34414(9) 0.20124(7) 0.0349(4) Uani 1 1 d D . . . .
F22 F 0.21243(11) 0.53272(9) 0.47370(10) 0.0631(6) Uani 1 1 d . . . . .
O12 O 0.75129(11) 0.80815(9) 0.58362(8) 0.0377(5) Uani 1 1 d . . . . .
O14 O 0.44822(11) 0.97667(10) 0.61649(8) 0.0412(5) Uani 1 1 d . . . . .
F24 F -0.07358(14) 1.06815(9) 0.23354(8) 0.0665(7) Uani 1 1 d . . . . .
O16 O -0.00256(11) 0.87906(9) 0.20408(7) 0.0370(5) Uani 1 1 d D . . . .
F26 F -0.00446(14) 1.00965(10) 0.19903(7) 0.0614(6) Uani 1 1 d . . . . .
F28 F -0.01262(12) 1.11522(8) 0.31853(9) 0.0607(6) Uani 1 1 d . . . . .
F30 F -0.09518(12) 0.97877(10) 0.21883(8) 0.0605(6) Uani 1 1 d . . . . .
F32 F -0.08365(11) 0.95073(9) 0.29959(8) 0.0536(5) Uani 1 1 d . . . . .
O18 O 0.22074(11) 1.06283(9) 0.38494(7) 0.0361(5) Uani 1 1 d . . . . .
O20 O 0.16838(11) 1.20974(9) 0.61207(8) 0.0405(5) Uani 1 1 d . . . . .
O22 O 0.00443(12) 0.44353(10) 0.27462(8) 0.0398(5) Uani 1 1 d . . . . .
F34 F -0.06433(11) 0.83822(10) 0.33720(9) 0.0628(6) Uani 1 1 d . . . . .
F36 F -0.00898(13) 0.73863(11) 0.13199(10) 0.0390(6) Uani 0.783(2) 1 d D U P E 1
F38 F -0.00015(13) 0.75566(9) 0.20658(9) 0.0386(6) Uani 0.783(2) 1 d D U P E 1
F40 F 0.21199(11) 0.82123(9) 0.20181(9) 0.0628(7) Uani 1 1 d . . . . .
F42 F 0.11385(12) 0.76936(9) 0.34797(9) 0.0619(6) Uani 1 1 d . . . . .
O24 O -0.18597(12) 0.39323(10) 0.18811(8) 0.0421(5) Uani 1 1 d . . . . .
O26 O 0.30544(12) 0.58633(11) 0.02595(9) 0.0474(6) Uani 1 1 d . . . . .
O28 O 0.26118(12) 0.53168(10) -0.12481(8) 0.0468(6) Uani 1 1 d . . . . .
F44 F 0.01604(14) 0.91957(10) 0.39049(9) 0.0699(7) Uani 1 1 d . . . . .
F46 F -0.01759(11) 0.76073(8) 0.30824(9) 0.0589(6) Uani 1 1 d . . . . .
F48 F -0.11549(11) 1.03731(10) 0.31139(9) 0.0613(6) Uani 1 1 d . . . . .
F50 F 0.20252(16) 0.96758(10) 0.30709(8) 0.0748(8) Uani 1 1 d . . . . .
O30 O 0.03444(12) 0.86529(10) 0.29336(8) 0.0445(5) Uani 1 1 d . . . . .
O32 O 0.49610(13) 0.62730(10) 0.36582(8) 0.0449(6) Uani 1 1 d . . . . .
O34 O 0.12162(12) 0.39924(10) 0.19143(9) 0.0460(6) Uani 1 1 d . . . . .
O36 O -0.09877(12) 0.67980(9) 0.22962(9) 0.0446(5) Uani 1 1 d . . . . .
F52 F 0.01535(15) 0.84176(13) 0.10632(8) 0.0445(6) Uani 0.783(2) 1 d D U P E 1
F54 F -0.00365(13) 0.80004(10) 0.38206(9) 0.0675(7) Uani 1 1 d . . . . .
F56 F 0.24185(14) 0.28557(12) -0.26582(9) 0.0711(7) Uani 1 1 d . . . . .
F58 F 0.38156(14) 0.10808(12) -0.27576(9) 0.0736(7) Uani 1 1 d . . . . .
O38 O 0.37017(12) 1.18087(13) 0.62490(8) 0.0526(7) Uani 1 1 d . . . . .
F60 F 0.11305(14) 0.95786(12) 0.18029(8) 0.0704(7) Uani 1 1 d . . . . .
O40 O 0.4288(3) 0.4337(3) 0.2806(2) 0.0274(10) Uani 0.6714(19) 1 d D . P F 1
O42 O 0.13188(11) 0.89686(10) 0.24281(9) 0.0446(6) Uani 1 1 d . . . . .
O44 O 0.55896(14) 0.96637(13) 0.74657(9) 0.0610(8) Uani 1 1 d . . . . .
F62 F 0.28231(13) 0.67044(12) 0.57632(8) 0.0727(8) Uani 1 1 d . . . . .
F64 F -0.06166(15) 0.89820(12) 0.12956(9) 0.0482(7) Uani 0.783(2) 1 d D U P E 1
F66 F -0.14408(14) 0.86143(13) 0.18424(12) 0.0485(8) Uani 0.783(2) 1 d D U P E 1
F68 F 0.30583(15) 0.36510(10) -0.19602(11) 0.0822(9) Uani 1 1 d . . . . .
O46 O 0.02818(12) 0.74720(12) -0.00986(9) 0.0536(7) Uani 1 1 d . . . . .
F70 F 0.26873(13) 0.55664(11) 0.53941(9) 0.0676(7) Uani 1 1 d . . . . .
F72 F 0.4222(3) 0.5142(2) 0.35377(18) 0.0468(11) Uani 0.6714(19) 1 d D . P F 1
O47 O 0.19033(13) 0.95044(9) 0.47775(9) 0.0474(6) Uani 1 1 d . . . . .
F74 F 0.26425(13) 0.86867(11) 0.26550(10) 0.0712(7) Uani 1 1 d . . . . .
F76 F 0.24486(12) 0.59362(11) 0.41404(8) 0.0628(6) Uani 1 1 d . . . . .
F78 F 0.33782(13) 0.63510(13) 0.44392(9) 0.0741(8) Uani 1 1 d . . . . .
O3 O 0.21667(13) 0.81983(11) -0.02166(10) 0.0534(6) Uani 1 1 d . . . . .
O25 O 0.81513(12) 0.72486(11) 0.47503(11) 0.0554(7) Uani 1 1 d . . . . .
F80 F -0.12840(11) 0.77156(10) 0.16966(9) 0.0439(6) Uani 0.783(2) 1 d D U P E 1
F82 F 0.43374(13) 0.31564(12) -0.20619(11) 0.0751(8) Uani 1 1 d . . . . .
F84 F 0.10028(18) 0.87468(11) 0.40798(8) 0.0823(9) Uani 1 1 d . . . . .
F86 F 0.5287(3) 0.5394(3) 0.2802(2) 0.0622(17) Uani 0.716(3) 1 d D U P F 1
F88 F 0.5960(3) 0.2727(2) 0.2730(2) 0.0600(15) Uani 0.6714(19) 1 d D . P F 1
F90 F -0.09662(12) 0.82643(11) 0.23755(8) 0.0453(6) Uani 0.783(2) 1 d D U P E 1
O13 O 0.74715(14) 0.57564(11) 0.50659(12) 0.0623(8) Uani 1 1 d . . . . .
F92 F -0.08677(14) 0.81053(12) 0.09730(9) 0.0499(7) Uani 0.783(2) 1 d D U P E 1
F94 F 0.42396(17) 0.02778(13) -0.28135(8) 0.0884(10) Uani 1 1 d . . . . .
C1 C 0.39349(13) 0.86885(11) 0.35475(9) 0.0259(5) Uani 1 1 d . . . . .
F96 F 0.1335(5) 0.6258(3) 0.6902(3) 0.0680(19) Uani 0.669(4) 1 d D U P G 1
F98 F 0.27623(12) 0.98200(11) 0.26349(13) 0.0952(11) Uani 1 1 d . . . . .
C4 C 0.50074(13) 0.68913(11) 0.49348(10) 0.0270(5) Uani 1 1 d . . . . .
F100 F 0.28839(13) 0.88190(13) 0.20112(12) 0.0920(10) Uani 1 1 d . . . . .
O27 O 0.38208(15) 0.12239(11) -0.17717(10) 0.0593(7) Uani 1 1 d . . . . .
F102 F 0.2436(2) 0.8373(2) 0.5492(2) 0.0579(12) Uani 0.632(3) 1 d D . P G 1
F104 F 0.61554(17) 0.53092(15) 0.21338(13) 0.0526(8) Uani 0.716(3) 1 d D U P F 1
O7 O 0.5103(2) 0.44872(17) 0.21121(15) 0.0366(9) Uani 0.716(3) 1 d D . P F 1
F106 F 0.0127(2) 0.5462(2) 0.39456(15) 0.0569(11) Uani 0.715(4) 1 d D U P G 1
F108 F 0.37120(15) 0.30743(15) -0.26969(10) 0.0893(10) Uani 1 1 d . . . . .
F110 F 0.3149(3) 0.3138(3) 0.1570(3) 0.0721(18) Uani 0.655(4) 1 d D U P H 1
O29 O 0.19414(13) 0.64076(14) 0.50287(11) 0.0683(9) Uani 1 1 d . . . . .
C6 C 0.59905(15) 0.75448(12) 0.62494(10) 0.0295(6) Uani 1 1 d . . . . .
F112 F 0.3427(2) 0.2447(2) 0.18590(16) 0.0546(11) Uani 0.655(4) 1 d D U P H 1
C8 C 0.42352(13) 0.81787(12) 0.36029(9) 0.0281(5) Uani 1 1 d . . . . .
O15 O 0.3813(3) 0.2170(2) -0.09861(16) 0.0392(12) Uani 0.657(5) 1 d D . P I 1
F114 F 0.31502(15) 0.71472(10) 0.52832(12) 0.0873(9) Uani 1 1 d . . . . .
F116 F 0.6611(4) 0.4109(4) 0.3581(3) 0.078(2) Uani 0.6714(19) 1 d D . P F 1
C10 C 0.33535(13) 0.87625(11) 0.38006(9) 0.0243(5) Uani 1 1 d . . . . .
F118 F 0.22782(14) 0.21567(14) -0.23489(13) 0.0949(10) Uani 1 1 d . . . . .
O31 O -0.05493(18) 0.19605(12) 0.25895(12) 0.0715(9) Uani 1 1 d . . . . .
C12 C 0.32981(12) 0.82990(11) 0.40114(9) 0.0243(5) Uani 1 1 d . . . . .
F120 F 0.3133(7) 0.2670(7) 0.0069(4) 0.108(4) Uani 0.657(5) 1 d D U P I 1
F122 F 0.24659(14) 0.31282(15) -0.16625(10) 0.0888(10) Uani 1 1 d . . . . .
C14 C 0.26405(15) 0.57475(15) -0.09805(11) 0.0376(7) Uani 1 1 d . . . . .
C16 C 0.20510(13) 1.06900(11) 0.42144(10) 0.0290(5) Uani 1 1 d . . . . .
C18 C 0.19735(14) 1.17013(12) 0.59892(10) 0.0304(6) Uani 1 1 d D . . . .
C20 C 0.38417(14) 0.79407(11) 0.38970(10) 0.0279(5) Uani 1 1 d . . . . .
C22 C 0.17577(14) 0.35923(12) -0.03345(10) 0.0291(5) Uani 1 1 d . . . . .
C24 C 0.71040(15) 0.81524(12) 0.60882(10) 0.0299(6) Uani 1 1 d . . . . .
F124 F 0.64251(15) 0.46523(12) 0.28112(10) 0.0451(7) Uani 0.6714(19) 1 d D . P F 1
C26 C 0.52878(15) 0.53199(11) 0.44439(11) 0.0330(6) Uani 1 1 d . . . . .
H26 H 0.518758 0.512569 0.412672 0.040 Uiso 1 1 calc R U . . .
C28 C 0.52075(15) 0.62880(12) 0.40203(11) 0.0325(6) Uani 1 1 d . . . . .
F126 F 0.0791(2) 0.5480(2) 0.45372(16) 0.0791(16) Uani 0.715(4) 1 d D U P G 1
C30 C -0.15634(16) 0.43496(13) 0.20450(10) 0.0325(6) Uani 1 1 d . . . . .
C32 C 0.29143(15) 0.60955(14) -0.00248(11) 0.0379(7) Uani 1 1 d . . . . .
F128 F 0.25058(19) 0.68349(12) 0.44280(12) 0.0993(11) Uani 1 1 d . . . . .
C34 C -0.06554(15) 0.64228(12) 0.22114(11) 0.0331(6) Uani 1 1 d . . . . .
C36 C 0.11065(15) 0.57884(14) 0.21527(11) 0.0383(7) Uani 1 1 d . . . . .
H36 H 0.134445 0.568650 0.188190 0.046 Uiso 1 1 calc R U . . .
C38 C 0.01138(15) 0.59662(12) 0.14866(10) 0.0323(6) Uani 1 1 d . . . . .
O2 O 0.1424(2) 0.22510(13) 0.09925(11) 0.0825(11) Uani 1 1 d . . . . .
F130 F 0.16471(18) 0.88366(13) 0.14628(9) 0.0900(10) Uani 1 1 d . . . . .
F132 F 0.1034(2) 0.59187(19) 0.40745(16) 0.0615(11) Uani 0.715(4) 1 d D U P G 1
F134 F 0.64585(11) 0.23558(17) -0.16448(11) 0.1051(13) Uani 1 1 d D U . . .
F136 F 0.21624(19) 0.96363(14) 0.17067(11) 0.0979(11) Uani 1 1 d . . . . .
F138 F 0.3297(2) 0.48353(15) 0.37108(13) 0.0579(10) Uani 0.6714(19) 1 d D . P F 1
F140 F 0.30154(17) 0.01030(17) -0.26126(12) 0.1140(13) Uani 1 1 d . . . . .
F142 F 0.42135(14) 0.23652(14) -0.25602(11) 0.0881(9) Uani 1 1 d . . . . .
F144 F 0.29418(17) 0.20964(13) -0.28918(10) 0.0909(9) Uani 1 1 d . . . . .
C40 C -0.17446(14) 0.50587(12) 0.29627(9) 0.0295(6) Uani 1 1 d . . . . .
H40 H -0.182765 0.470908 0.303867 0.035 Uiso 1 1 calc R U . . .
O33 O 0.54736(15) 0.36775(16) 0.25844(11) 0.0315(7) Uani 0.6714(19) 1 d D . P F 1
F146 F 0.4099(2) -0.02221(12) -0.21206(13) 0.1052(12) Uani 1 1 d . . . . .
F148 F 0.27259(14) 0.09323(17) -0.23407(13) 0.1019(12) Uani 1 1 d . . . . .
F150 F 0.64949(15) 0.40166(13) 0.21783(10) 0.0484(8) Uani 0.6714(19) 1 d D . P F 1
C42 C -0.03739(15) 0.46662(12) 0.25964(9) 0.0302(6) Uani 1 1 d . . . . .
C44 C 0.20631(14) 0.36470(13) 0.04396(11) 0.0340(6) Uani 1 1 d . . . . .
C46 C 0.47355(14) 0.94124(12) 0.62964(10) 0.0308(6) Uani 1 1 d . . . . .
F152 F 0.0985(3) 0.53707(18) 0.61954(15) 0.0649(12) Uani 0.669(4) 1 d D U P G 1
C48 C -0.12119(15) 0.54498(13) 0.31512(9) 0.0306(6) Uani 1 1 d . . . . .
H48 H -0.087174 0.540475 0.337504 0.037 Uiso 1 1 calc R U . . .
F154 F 0.05144(19) 0.80958(18) 0.49675(14) 0.0475(9) Uani 0.632(3) 1 d D . P G 1
C50 C 0.39648(16) 0.73989(12) 0.40330(12) 0.0371(7) Uani 1 1 d . . . . .
H50A H 0.444173 0.733904 0.405619 0.056 Uiso 1 1 calc R U . . .
H50B H 0.374437 0.708359 0.379706 0.056 Uiso 1 1 calc R U . . .
H50C H 0.378921 0.741852 0.433502 0.056 Uiso 1 1 calc R U . . .
F156 F 0.27817(17) 0.03788(16) -0.19075(10) 0.1016(12) Uani 1 1 d . . . . .
F158 F 0.34710(18) 0.33287(16) -0.13959(10) 0.1077(12) Uani 1 1 d . . . . .
F160 F 0.52332(14) 0.15794(17) -0.10181(12) 0.1012(11) Uani 1 1 d D U . . .
C52 C 0.48325(15) 0.56266(12) 0.47498(12) 0.0352(6) Uani 1 1 d . . . . .
H52 H 0.437762 0.567431 0.467246 0.042 Uiso 1 1 calc R U . . .
C54 C 0.05754(15) 0.57379(13) 0.27905(10) 0.0325(6) Uani 1 1 d . . . . .
H54 H 0.039387 0.559629 0.302694 0.039 Uiso 1 1 calc R U . . .
C56 C -0.12701(15) 0.59181(12) 0.29512(10) 0.0310(6) Uani 1 1 d . . . . .
H56 H -0.097946 0.624195 0.301805 0.037 Uiso 1 1 calc R U . . .
F162 F 0.3101(2) 0.4279(2) 0.23672(16) 0.0624(11) Uani 0.6714(19) 1 d D U P F 1
C58 C 0.06802(15) 1.06545(14) 0.45005(13) 0.0419(8) Uani 1 1 d . . . . .
H58 H 0.059401 1.037168 0.421719 0.050 Uiso 1 1 calc R U . . .
F164 F 0.0540(2) 0.85857(16) 0.59385(13) 0.0460(9) Uani 0.632(3) 1 d D . P G 1
C60 C 0.05139(15) 0.84509(12) 0.32951(11) 0.0340(6) Uani 1 1 d . . . . .
C62 C 0.06465(15) 1.05785(15) 0.49449(13) 0.0438(8) Uani 1 1 d . . . . .
H62 H 0.053858 1.023172 0.501807 0.053 Uiso 1 1 calc R U . . .
C64 C 0.24117(14) 0.40915(14) 0.03164(11) 0.0362(6) Uani 1 1 d . . . . .
C66 C 0.08954(16) 0.63466(13) 0.23620(11) 0.0367(7) Uani 1 1 d . . . . .
H66 H 0.096568 0.667849 0.225632 0.044 Uiso 1 1 calc R U . . .
C68 C 0.54215(17) 0.93484(15) 0.71277(11) 0.0414(7) Uani 1 1 d . . . . .
C70 C 0.76934(16) 0.69598(13) 0.46077(13) 0.0396(7) Uani 1 1 d . . . . .
C72 C 0.10730(16) 0.35336(14) 0.19139(11) 0.0381(7) Uani 1 1 d . . . . .
C74 C 0.18950(18) 1.01990(14) 0.58897(12) 0.0424(8) Uani 1 1 d D . . . .
H74 H 0.153533 1.001891 0.568011 0.051 Uiso 1 1 calc R U . A 1
F166 F 0.58998(19) 0.46689(15) 0.15109(12) 0.0665(10) Uani 0.716(3) 1 d D U P F 1
F168 F 0.59386(13) 0.31137(15) -0.09319(11) 0.0981(11) Uani 1 1 d D U . . .
C76 C 0.16637(14) 0.33372(12) 0.00392(11) 0.0317(6) Uani 1 1 d . . . . .
F170 F 0.49031(14) 0.31791(17) -0.11135(13) 0.1123(13) Uani 1 1 d D U . . .
C78 C 0.09046(15) 0.54177(13) 0.24128(11) 0.0362(6) Uani 1 1 d . . . . .
H78 H 0.097587 0.502228 0.234741 0.043 Uiso 1 1 calc R U . . .
C80 C 0.24711(17) 0.71040(16) 0.07632(10) 0.0424(8) Uani 1 1 d . . . . .
H80 H 0.291882 0.700043 0.073331 0.051 Uiso 1 1 calc R U . C 1
C82 C 0.44354(17) 0.79369(15) 0.62848(13) 0.0453(8) Uani 1 1 d . . . . .
H82 H 0.452221 0.765872 0.601120 0.054 Uiso 1 1 calc R U . . .
F172 F 0.47287(14) 0.10232(18) -0.24079(10) 0.1094(14) Uani 1 1 d . . . . .
C84 C 0.28785(14) 0.92281(12) 0.38283(11) 0.0317(6) Uani 1 1 d . . . . .
H84A H 0.271739 0.933169 0.414025 0.048 Uiso 1 1 calc R U . . .
H84B H 0.250426 0.910075 0.359601 0.048 Uiso 1 1 calc R U . . .
H84C H 0.310137 0.955835 0.376676 0.048 Uiso 1 1 calc R U . . .
C86 C -0.18443(15) 0.58167(13) 0.26305(10) 0.0339(6) Uani 1 1 d . . . . .
H86 H -0.200223 0.606202 0.244614 0.041 Uiso 1 1 calc R U . . .
F174 F 0.3489(4) 0.2378(3) 0.1119(3) 0.098(3) Uani 0.655(4) 1 d D U P H 1
C88 C 0.46997(19) 0.79587(16) 0.67476(13) 0.0484(9) Uani 1 1 d . . . . .
H88 H 0.498845 0.769410 0.683717 0.058 Uiso 1 1 calc R U . . .
C90 C 0.22276(14) 0.40603(13) -0.01635(10) 0.0307(6) Uani 1 1 d . . . . .
C92 C 0.48241(15) 0.79172(15) 0.33713(11) 0.0399(7) Uani 1 1 d . . . . .
H92A H 0.511147 0.821436 0.331258 0.060 Uiso 1 1 calc R U . . .
H92B H 0.467822 0.764946 0.307513 0.060 Uiso 1 1 calc R U . . .
H92C H 0.506923 0.771604 0.357406 0.060 Uiso 1 1 calc R U . . .
F176 F 0.03063(19) 0.76908(17) 0.57036(16) 0.0469(10) Uani 0.632(3) 1 d D . P G 1
C94 C 0.27424(14) 0.81916(13) 0.42898(11) 0.0329(6) Uani 1 1 d . . . . .
H94A H 0.291385 0.801195 0.453313 0.049 Uiso 1 1 calc R U . . .
H94B H 0.240442 0.794085 0.408385 0.049 Uiso 1 1 calc R U . . .
H94C H 0.254658 0.855198 0.443398 0.049 Uiso 1 1 calc R U . . .
C96 C 0.20115(17) 0.77996(15) -0.01109(12) 0.0420(7) Uani 1 1 d . . . . .
C98 C 0.41667(15) 0.90585(14) 0.32550(10) 0.0340(6) Uani 1 1 d . . . . .
H98A H 0.401152 0.944305 0.337146 0.051 Uiso 1 1 calc R U . . .
H98B H 0.398960 0.890723 0.293146 0.051 Uiso 1 1 calc R U . . .
H98C H 0.465125 0.906809 0.327003 0.051 Uiso 1 1 calc R U . . .
F178 F 0.48154(19) 0.04203(17) -0.18074(13) 0.1167(13) Uani 1 1 d . . . . .
C100 C 0.08131(16) 0.73295(15) -0.00394(11) 0.0403(7) Uani 1 1 d . . . . .
F180 F 0.2341(6) 0.1883(6) -0.0508(4) 0.106(4) Uani 0.657(5) 1 d D U P I 1
O17 O 0.34425(14) 0.22627(14) -0.19031(12) 0.0683(9) Uani 1 1 d . . . . .
F182 F 0.56476(16) 0.43928(16) 0.34172(11) 0.0531(8) Uani 0.6714(19) 1 d D . P F 1
F184 F 0.71889(15) 0.40425(16) 0.27566(13) 0.0593(9) Uani 0.6714(19) 1 d D . P F 1
C102 C 0.05638(15) 0.63086(13) 0.27544(10) 0.0339(6) Uani 1 1 d . . . . .
H102 H 0.036603 0.661282 0.295989 0.041 Uiso 1 1 calc R U . . .
C104 C -0.01072(16) 1.01605(12) 0.27969(10) 0.0337(6) Uani 1 1 d . . . . .
F186 F 0.57663(19) 0.35429(19) 0.35174(12) 0.0599(10) Uani 0.6714(19) 1 d D . P F 1
C106 C 0.18694(15) 0.99798(13) 0.48060(11) 0.0350(6) Uani 1 1 d . . . . .
F188 F 0.57101(14) 0.2032(2) -0.21833(10) 0.1214(16) Uani 1 1 d D U . . .
C108 C 0.08678(14) 1.12348(14) 0.45436(12) 0.0377(7) Uani 1 1 d . . . . .
H108 H 0.093289 1.140570 0.429490 0.045 Uiso 1 1 calc R U . . .
C110 C 0.07990(14) 1.11010(15) 0.52713(12) 0.0400(7) Uani 1 1 d . . . . .
H110 H 0.080653 1.116813 0.560050 0.048 Uiso 1 1 calc R U . . .
C112 C 0.25007(15) 0.44226(14) -0.04513(11) 0.0364(6) Uani 1 1 d . . . . .
H11A H 0.257858 0.481087 -0.025970 0.055 Uiso 1 1 calc R U . . .
H11B H 0.218328 0.442327 -0.071599 0.055 Uiso 1 1 calc R U . . .
H11C H 0.291870 0.427062 -0.056640 0.055 Uiso 1 1 calc R U . . .
C114 C 0.73845(17) 0.85082(14) 0.70725(11) 0.0408(7) Uani 1 1 d . . . . .
H114 H 0.776995 0.866415 0.698132 0.049 Uiso 1 1 calc R U . . .
F190 F -0.0140(3) 0.6489(2) 0.38139(14) 0.0768(13) Uani 0.715(4) 1 d D U P G 1
C116 C 0.32742(15) 1.15039(14) 0.60667(10) 0.0348(6) Uani 1 1 d D . . . .
O35 O 0.47583(13) 0.21313(18) -0.16255(10) 0.0873(13) Uani 1 1 d . . . . .
F192 F -0.0354(2) 0.7148(3) 0.4435(3) 0.0881(17) Uani 0.715(4) 1 d D U P G 1
F194 F 0.26018(19) 0.4161(2) 0.29255(17) 0.0674(11) Uani 0.6714(19) 1 d D U P F 1
C118 C 0.63965(19) 0.84318(15) 0.73811(10) 0.0413(7) Uani 1 1 d . . . . .
H118 H 0.600171 0.852582 0.753271 0.050 Uiso 1 1 calc R U . . .
C120 C 0.19210(18) 0.67322(15) 0.07514(10) 0.0423(8) Uani 1 1 d . . . . .
H120 H 0.193924 0.633399 0.071240 0.051 Uiso 1 1 calc R U . C 1
C122 C 0.72192(19) 0.79216(14) 0.69977(11) 0.0429(8) Uani 1 1 d . . . . .
H122 H 0.747367 0.761581 0.684600 0.052 Uiso 1 1 calc R U . . .
O9 O -0.18988(17) 0.24166(15) 0.15702(17) 0.0955(13) Uani 1 1 d . . . . .
F196 F 0.6892(2) 0.3098(2) 0.3017(2) 0.0703(15) Uani 0.6714(19) 1 d D . P F 1
F198 F 0.3336(2) 0.51894(18) 0.31147(14) 0.0573(9) Uani 0.6714(19) 1 d D . P F 1
C124 C 0.72695(15) 0.59997(13) 0.48059(13) 0.0415(8) Uani 1 1 d . . . . .
C126 C 0.11000(17) 0.80467(13) 0.32017(12) 0.0395(7) Uani 1 1 d . . . . .
F200 F 0.1886(3) 0.8821(2) 0.6051(2) 0.0731(17) Uani 0.632(3) 1 d D . P G 1
C128 C 0.29397(19) 1.04180(15) 0.62374(11) 0.0435(8) Uani 1 1 d D . . . .
H128 H 0.340488 1.041542 0.630361 0.052 Uiso 1 1 calc R U . A 1
C130 C 0.37922(17) 0.64923(17) -0.07422(13) 0.0489(9) Uani 1 1 d . . . . .
H130 H 0.401514 0.614482 -0.081605 0.059 Uiso 1 1 calc R U . C 1
C132 C 0.66123(19) 0.78750(14) 0.71883(10) 0.0421(8) Uani 1 1 d . . . . .
H132 H 0.638537 0.753149 0.718843 0.050 Uiso 1 1 calc R U . . .
C134 C 0.18561(18) 1.06483(14) 0.62835(12) 0.0429(8) Uani 1 1 d D . . . .
H134 H 0.146177 1.082965 0.638400 0.051 Uiso 1 1 calc R U . A 1
C136 C 0.4461(2) 0.84343(18) 0.70432(14) 0.0520(9) Uani 1 1 d . . . . .
H136 H 0.456518 0.855194 0.737032 0.062 Uiso 1 1 calc R U . . .
C138 C 0.34086(16) 0.73352(15) -0.03359(12) 0.0417(8) Uani 1 1 d . . . . .
H138 H 0.332930 0.765299 -0.008919 0.050 Uiso 1 1 calc R U . C 1
C140 C 0.14618(17) 0.33940(14) -0.08273(10) 0.0390(7) Uani 1 1 d . . . . .
H14A H 0.103998 0.319078 -0.083191 0.059 Uiso 1 1 calc R U . . .
H14B H 0.176586 0.314013 -0.101383 0.059 Uiso 1 1 calc R U . . .
H14C H 0.138621 0.372175 -0.095785 0.059 Uiso 1 1 calc R U . . .
F202 F 0.31657(17) 0.34816(15) 0.25625(14) 0.0575(9) Uani 0.6714(19) 1 d D U P F 1
C142 C 0.09380(13) 1.15052(13) 0.50217(12) 0.0359(7) Uani 1 1 d . . . . .
H142 H 0.105826 1.189299 0.515351 0.043 Uiso 1 1 calc R U . . .
C144 C -0.03346(18) 0.83285(15) 0.17493(13) 0.0264(7) Uani 0.783(2) 1 d D U P E 1
C146 C 0.25682(15) 0.62714(12) 0.49620(11) 0.0338(6) Uani 1 1 d . . . . .
C148 C 0.40345(18) 0.87184(17) 0.67803(13) 0.0482(9) Uani 1 1 d . . . . .
H148 H 0.380297 0.905358 0.689772 0.058 Uiso 1 1 calc R U . . .
C150 C 0.58527(16) 0.56810(12) 0.51537(11) 0.0357(6) Uani 1 1 d . . . . .
H150 H 0.620018 0.577188 0.539469 0.043 Uiso 1 1 calc R U . . .
C152 C 0.68733(17) 0.88168(14) 0.73064(10) 0.0377(7) Uani 1 1 d . . . . .
H152 H 0.685452 0.921808 0.739819 0.045 Uiso 1 1 calc R U . . .
C154 C 0.59065(15) 0.53547(11) 0.46919(11) 0.0317(6) Uani 1 1 d . . . . .
H154 H 0.629790 0.518753 0.457106 0.038 Uiso 1 1 calc R U . . .
C156 C 0.25691(19) 1.00623(14) 0.58612(12) 0.0430(8) Uani 1 1 d D . . . .
H156 H 0.274108 0.977543 0.562487 0.052 Uiso 1 1 calc R U . A 1
C158 C 0.0272(2) 1.07338(12) 0.30161(13) 0.0446(8) Uani 1 1 d . . . . .
C160 C -0.21364(15) 0.52900(13) 0.26348(10) 0.0315(6) Uani 1 1 d . . . . .
H160 H -0.252392 0.511785 0.245301 0.038 Uiso 1 1 calc R U . . .
C162 C 0.29110(16) 0.45020(17) 0.06197(12) 0.0453(8) Uani 1 1 d . . . . .
H16A H 0.279244 0.458522 0.094301 0.068 Uiso 1 1 calc R U . . .
H16B H 0.291875 0.485315 0.051542 0.068 Uiso 1 1 calc R U . . .
H16C H 0.334918 0.433706 0.059966 0.068 Uiso 1 1 calc R U . . .
C164 C 0.51847(16) 0.58480(13) 0.51917(12) 0.0369(7) Uani 1 1 d . . . . .
H164 H 0.500589 0.606772 0.546315 0.044 Uiso 1 1 calc R U . . .
C166 C -0.01111(19) 0.81020(14) 0.34033(14) 0.0472(8) Uani 1 1 d . . . . .
F204 F 0.42843(18) 0.54515(17) 0.25354(15) 0.0702(11) Uani 0.716(3) 1 d D U P F 1
C168 C 0.37952(19) 0.07299(14) -0.20895(11) 0.0431(8) Uani 1 1 d . . . . .
C170 C 0.0692(2) 0.89353(14) 0.37389(13) 0.0474(8) Uani 1 1 d . . . . .
F206 F 0.1916(2) 0.57164(19) 0.6116(2) 0.0771(14) Uani 0.669(4) 1 d D U P G 1
C172 C -0.0472(2) 1.01806(15) 0.23187(13) 0.0492(9) Uani 1 1 d . . . . .
F208 F 0.5614(2) 0.55170(17) 0.15549(12) 0.0707(11) Uani 0.716(3) 1 d D U P F 1
F210 F 0.2299(2) 0.8017(2) 0.60665(17) 0.0654(12) Uani 0.632(3) 1 d D . P G 1
C174 C 0.40222(16) 0.84026(16) 0.63063(14) 0.0458(8) Uani 1 1 d . . . . .
H174 H 0.377808 0.849057 0.604961 0.055 Uiso 1 1 calc R U . . .
F212 F 0.4251(3) 0.5414(3) 0.1580(2) 0.0963(16) Uani 0.716(3) 1 d D U P F 1
F214 F 0.15171(17) 0.80758(17) 0.47742(12) 0.0529(9) Uani 0.632(3) 1 d D . P G 1
C176 C 0.1194(2) 0.24421(16) 0.13312(13) 0.0532(9) Uani 1 1 d . . . . .
F216 F 0.1020(2) 0.80050(18) 0.62880(12) 0.0569(10) Uani 0.632(3) 1 d D . P G 1
C178 C 0.33917(17) 0.67218(17) -0.10558(12) 0.0482(9) Uani 1 1 d . . . . .
H178 H 0.329824 0.655559 -0.137924 0.058 Uiso 1 1 calc R U . C 1
C180 C 0.5036(3) 0.4990(2) 0.19985(19) 0.0399(11) Uani 0.716(3) 1 d D U P F 1
C182 C 0.37990(16) 0.68766(16) -0.02981(13) 0.0467(9) Uani 1 1 d . . . . .
H182 H 0.402981 0.683109 -0.002058 0.056 Uiso 1 1 calc R U . C 1
C184 C 0.31542(17) 0.72438(17) -0.08023(13) 0.0469(8) Uani 1 1 d . . . . .
H184 H 0.287308 0.748840 -0.092574 0.056 Uiso 1 1 calc R U . C 1
F218 F 0.66098(19) 0.29825(16) 0.22803(14) 0.0663(10) Uani 0.6714(19) 1 d D . P F 1
C186 C 0.21221(19) 0.35018(18) 0.09006(13) 0.0513(9) Uani 1 1 d . . . . .
H18A H 0.244774 0.320708 0.089413 0.077 Uiso 1 1 calc R U . . .
H18B H 0.169163 0.336276 0.096435 0.077 Uiso 1 1 calc R U . . .
H18C H 0.226554 0.384043 0.114543 0.077 Uiso 1 1 calc R U . . .
F220 F 0.3929(2) 0.02885(17) -0.14646(10) 0.1299(16) Uani 1 1 d . . . . .
C188 C 0.12425(17) 0.28165(13) 0.00089(13) 0.0437(8) Uani 1 1 d . . . . .
H18D H 0.151525 0.248147 -0.006059 0.066 Uiso 1 1 calc R U . . .
H18E H 0.088722 0.278224 -0.023911 0.066 Uiso 1 1 calc R U . . .
H18F H 0.104986 0.284552 0.030666 0.066 Uiso 1 1 calc R U . . .
C190 C 0.15340(17) 0.76215(15) 0.08562(11) 0.0437(8) Uani 1 1 d . . . . .
H190 H 0.124583 0.793121 0.090108 0.052 Uiso 1 1 calc R U . C 1
O37 O 0.14889(19) 0.74446(13) 0.53672(16) 0.0389(9) Uani 0.632(3) 1 d D . P G 1
C192 C 0.13509(18) 0.70459(16) 0.08063(11) 0.0446(8) Uani 1 1 d . . . . .
H192 H 0.091529 0.689928 0.080970 0.054 Uiso 1 1 calc R U . C 1
C194 C -0.06264(18) 1.00552(14) 0.31202(13) 0.0442(8) Uani 1 1 d . . . . .
C196 C 0.4309(3) 0.2974(3) 0.1650(2) 0.0353(17) Uani 0.655(4) 1 d D . P H 1
C198 C 0.24887(19) 1.07885(16) 0.65058(12) 0.0456(8) Uani 1 1 d D . . . .
H198 H 0.259960 1.107561 0.678304 0.055 Uiso 1 1 calc R U . A 1
C200 C 0.4148(2) 0.07668(18) -0.25238(13) 0.0517(9) Uani 1 1 d . . . . .
C202 C -0.0496(2) 0.20166(15) 0.22247(17) 0.0570(10) Uani 1 1 d . . . . .
F222 F -0.0707(2) 0.6517(3) 0.50076(15) 0.0923(16) Uani 0.715(4) 1 d D U P G 1
C204 C 0.3452(2) 0.2065(2) -0.06383(12) 0.0555(10) Uani 1 1 d D . . . .
C206 C 0.22312(17) 0.76497(15) 0.08267(11) 0.0443(8) Uani 1 1 d . . . . .
H206 H 0.248972 0.798422 0.084689 0.053 Uiso 1 1 calc R U . C 1
F224 F 0.0080(3) 0.6158(3) 0.6531(2) 0.096(2) Uani 0.669(4) 1 d D U P G 1
C208 C -0.1019(2) 0.82220(19) 0.19178(17) 0.0383(10) Uani 0.783(2) 1 d D U P E 1
F225 F 0.11801(19) 0.88138(14) 0.52392(14) 0.0603(11) Uani 0.632(3) 1 d D . P G 1
F113 F 0.3341(6) 0.1565(6) -0.0044(4) 0.132(4) Uani 0.657(5) 1 d D U P I 1
C209 C 0.18621(15) 0.91790(14) 0.22785(11) 0.0390(7) Uani 1 1 d . . . . .
F57 F 0.5038(3) 0.59750(14) 0.23689(17) 0.0803(13) Uani 0.716(3) 1 d D U P F 1
F115 F -0.09108(18) 0.6035(3) 0.43315(15) 0.0886(15) Uani 0.715(4) 1 d D U P G 1
C105 C 0.21266(18) 0.97194(14) 0.26445(13) 0.0453(8) Uani 1 1 d . . . . .
C53 C 0.0076(2) 0.77858(15) 0.17120(14) 0.0284(8) Uani 0.783(2) 1 d D U P E 1
C107 C 0.1609(2) 0.2172(2) 0.21987(17) 0.0673(12) Uani 1 1 d . . . . .
H107 H 0.180315 0.187701 0.198152 0.081 Uiso 1 1 calc R U . D 1
C27 C 0.3064(2) 0.0520(2) -0.22327(14) 0.0611(11) Uani 1 1 d . . . . .
F29 F 0.46582(19) 0.24790(15) 0.22135(15) 0.0664(12) Uani 0.655(4) 1 d D . P H 1
C109 C -0.0422(2) 0.84627(18) 0.12623(14) 0.0365(8) Uani 0.783(2) 1 d D U P E 1
C55 C 0.30555(19) 0.66327(17) 0.53583(15) 0.0539(9) Uani 1 1 d . . . . .
F117 F 0.1939(4) 0.6804(3) 0.6620(2) 0.0944(17) Uani 0.669(4) 1 d D U P G 1
C111 C 0.23786(18) 0.87211(16) 0.22342(14) 0.0496(9) Uani 1 1 d . . . . .
F59 F 0.1193(3) 0.55224(18) 0.55305(13) 0.0758(13) Uani 0.669(4) 1 d D U P G 1
C7 C 0.32947(18) 0.26642(14) -0.21200(12) 0.0403(7) Uani 1 1 d . . . . .
C113 C 0.1012(3) 0.6323(3) 0.6127(2) 0.0498(13) Uani 0.669(4) 1 d D U P G 1
F119 F 0.4061(4) 0.3385(2) 0.10234(16) 0.0944(17) Uani 0.655(4) 1 d D U P H 1
C57 C 0.26347(17) 0.56289(14) 0.49579(13) 0.0428(7) Uani 1 1 d . . . . .
C115 C 0.3660(4) 0.4871(3) 0.3361(3) 0.0451(16) Uani 0.6714(19) 1 d D U P F 1
C29 C 0.1037(2) 0.21194(17) 0.24257(13) 0.0536(10) Uani 1 1 d . . . . .
H29 H 0.077846 0.178127 0.238980 0.064 Uiso 1 1 calc R U . D 1
F15 F 0.58937(17) 0.1433(2) -0.1653(2) 0.195(3) Uani 1 1 d D U . . .
F121 F 0.51850(16) 0.2556(3) -0.06218(12) 0.191(3) Uani 1 1 d D . . . .
F61 F 0.0642(3) 0.7016(2) 0.4211(2) 0.1068(18) Uani 0.715(4) 1 d D U P G 1
F123 F 0.39389(18) 0.46444(19) 0.17199(14) 0.0787(12) Uani 0.716(3) 1 d D U P F 1
C117 C 0.0264(3) 0.13525(15) 0.11568(14) 0.0660(13) Uani 1 1 d . . . . .
H117 H 0.073339 0.138164 0.119370 0.079 Uiso 1 1 calc R U . D 1
F31 F 0.5374(2) 0.2609(2) 0.17424(19) 0.0937(19) Uani 0.655(4) 1 d D . P H 1
C59 C 0.3905(2) 0.28129(19) -0.23698(15) 0.0582(10) Uani 1 1 d . . . . .
C119 C 0.0914(3) 0.26437(19) 0.27108(13) 0.0631(12) Uani 1 1 d . . . . .
H119 H 0.055381 0.272791 0.290156 0.076 Uiso 1 1 calc R U . D 1
F125 F 0.4581(2) 0.19840(17) 0.15016(18) 0.0934(17) Uani 0.655(4) 1 d D . P H 1
C15 C 0.2732(2) 0.63569(17) 0.44893(15) 0.0530(9) Uani 1 1 d . . . . .
C121 C 0.1411(3) 0.3028(2) 0.26695(15) 0.0715(14) Uani 1 1 d . . . . .
H121 H 0.144568 0.341755 0.283132 0.086 Uiso 1 1 calc R U . D 1
C61 C -0.1351(2) 0.23087(18) 0.1574(2) 0.0762(15) Uani 1 1 d . . . . .
F63 F 0.4624(3) 0.4605(2) 0.12029(12) 0.0973(16) Uani 0.716(3) 1 d D U P F 1
C123 C 0.6562(2) 0.5753(3) 0.36331(15) 0.0737(15) Uani 1 1 d . . . . .
H123 H 0.614740 0.555561 0.360070 0.088 Uiso 1 1 calc R U . B 1
C31 C 0.1358(3) 0.79943(19) 0.5536(2) 0.0297(11) Uani 0.632(3) 1 d D . P G 1
C125 C 0.3776(3) 0.4276(2) 0.30381(16) 0.0318(9) Uani 0.6714(19) 1 d D . P F 1
C63 C 0.3574(4) 0.2731(4) 0.1547(3) 0.057(2) Uani 0.655(4) 1 d D U P H 1
C127 C 0.7172(2) 0.5576(2) 0.37978(16) 0.0847(19) Uani 1 1 d . . . . .
H127 H 0.724342 0.523433 0.389110 0.102 Uiso 1 1 calc R U . B 1
C2 C 0.3080(2) 0.32148(18) -0.17813(13) 0.0536(9) Uani 1 1 d . . . . .
C129 C 0.2703(2) 0.24492(19) -0.25160(17) 0.0643(12) Uani 1 1 d . . . . .
F127 F 0.4709(4) 0.2657(3) 0.0890(2) 0.120(3) Uani 0.655(4) 1 d D U P H 1
F2 F -0.0012(3) 0.6812(3) 0.6182(2) 0.1122(19) Uani 0.669(4) 1 d D U P G 1
C65 C -0.0147(3) 0.11135(16) 0.14173(17) 0.0691(13) Uani 1 1 d . . . . .
H65 H 0.000143 0.095060 0.166427 0.083 Uiso 1 1 calc R U . D 1
C131 C 0.4731(5) 0.2501(4) 0.1788(5) 0.066(3) Uani 0.655(4) 1 d D . P H 1
C33 C 0.5361(2) 0.2304(3) -0.14268(18) 0.0907(17) Uani 1 1 d . U . . .
O19 O 0.0673(2) 0.6740(2) 0.49178(16) 0.0684(13) Uani 0.715(4) 1 d D U P G 1
F129 F -0.0030(3) 0.5980(4) 0.5792(2) 0.115(2) Uani 0.669(4) 1 d D U P G 1
O39 O 0.1193(2) 0.6655(2) 0.58467(16) 0.0630(13) Uani 0.669(4) 1 d D U P G 1
F65 F 0.4298(3) 0.2001(3) -0.0053(2) 0.112(2) Uani 0.657(5) 1 d D U P I 1
F131 F 0.2552(3) 0.1981(4) -0.1193(2) 0.107(2) Uani 0.657(5) 1 d D U P I 1
F33 F 0.3926(3) 0.2943(3) -0.0246(2) 0.0936(19) Uani 0.657(5) 1 d D U P I 1
C133 C -0.0152(4) 0.15455(19) 0.08245(17) 0.0863(19) Uani 1 1 d . . . . .
H133 H -0.000855 0.173069 0.060099 0.104 Uiso 1 1 calc R U . D 1
C67 C 0.3351(5) 0.2662(4) -0.0347(3) 0.076(2) Uani 0.657(5) 1 d D U P I 1
F133 F 0.5076(3) 0.3443(2) 0.13111(18) 0.107(2) Uani 0.655(4) 1 d D U P H 1
C135 C 0.3967(3) 0.3863(2) 0.33539(17) 0.0387(11) Uani 0.6714(19) 1 d D . P F 1
F67 F -0.0389(3) 0.5646(3) 0.48315(18) 0.1087(18) Uani 0.715(4) 1 d D U P G 1
C17 C 0.4920(3) 0.5465(2) 0.2438(2) 0.0503(14) Uani 0.716(3) 1 d D U P F 1
F135 F 0.2954(4) 0.2931(3) -0.0575(2) 0.105(2) Uani 0.657(5) 1 d D U P I 1
C137 C 0.6678(3) 0.6267(4) 0.35268(14) 0.098(2) Uani 1 1 d . . . . .
H137 H 0.635846 0.648250 0.340223 0.117 Uiso 1 1 calc R U . B 1
C69 C 0.1849(3) 0.2751(2) 0.23534(19) 0.0763(15) Uani 1 1 d . . . . .
H69 H 0.222835 0.291216 0.225939 0.092 Uiso 1 1 calc R U . D 1
C139 C 0.7368(3) 0.6415(3) 0.36392(18) 0.104(2) Uani 1 1 d . . . . .
H139 H 0.757945 0.675125 0.360561 0.125 Uiso 1 1 calc R U . B 1
C35 C 0.1704(2) 0.9311(2) 0.18106(14) 0.0591(11) Uani 1 1 d . . . . .
C141 C -0.0804(3) 0.1416(2) 0.0884(2) 0.101(2) Uani 1 1 d . . . . .
H141 H -0.118336 0.149072 0.070508 0.121 Uiso 1 1 calc R U . D 1
C71 C 0.0534(2) 0.5811(3) 0.42792(18) 0.0556(14) Uani 0.715(4) 1 d D U P G 1
C143 C 0.7668(3) 0.6005(3) 0.37996(19) 0.093(2) Uani 1 1 d . . . . .
H143 H 0.812446 0.599983 0.389635 0.112 Uiso 1 1 calc R U . B 1
F17 F 0.4029(5) 0.1236(3) -0.0588(3) 0.128(3) Uani 0.657(5) 1 d D U P I 1
F137 F 0.5615(2) 0.2991(3) -0.1781(3) 0.217(3) Uani 1 1 d D U . . .
C9 C -0.0477(4) 0.6176(5) 0.4700(3) 0.090(2) Uani 0.715(4) 1 d D U P G 1
C145 C 0.6076(2) 0.37183(19) 0.28119(17) 0.0323(9) Uani 0.6714(19) 1 d D . P F 1
C73 C 0.0234(3) 0.6338(3) 0.4551(2) 0.0621(15) Uani 0.715(4) 1 d D U P G 1
C147 C 0.6376(4) 0.3125(3) 0.2705(2) 0.0495(16) Uani 0.6714(19) 1 d D . P F 1
C37 C 0.6552(2) 0.4116(2) 0.26280(16) 0.0384(11) Uani 0.6714(19) 1 d D . P F 1
C149 C 0.5691(3) 0.5118(2) 0.17957(18) 0.0478(11) Uani 0.716(3) 1 d D U P F 1
C75 C 0.2762(4) 0.1763(5) -0.0832(3) 0.086(3) Uani 0.657(5) 1 d D U P I 1
C151 C 0.4148(3) 0.0293(2) -0.18608(16) 0.0718(13) Uani 1 1 d . . . . .
F69 F 0.1037(3) 0.7085(2) 0.6794(2) 0.115(2) Uani 0.669(4) 1 d D U P G 1
C19 C -0.0804(3) 0.11477(18) 0.1264(2) 0.0878(17) Uani 1 1 d . . . . .
H19 H -0.118023 0.101903 0.138564 0.105 Uiso 1 1 calc R U . D 1
C153 C 0.4440(3) 0.4930(3) 0.1609(2) 0.0649(16) Uani 0.716(3) 1 d D U P F 1
C77 C 0.0797(3) 0.8077(2) 0.5879(2) 0.0386(12) Uani 0.632(3) 1 d D . P G 1
C155 C 0.6042(3) 0.3946(3) 0.33385(18) 0.0472(13) Uani 0.6714(19) 1 d D . P F 1
C39 C 0.0169(4) 0.0604(3) -0.0334(2) 0.107(2) Uani 1 1 d . . . . .
H39A H 0.024084 0.099927 -0.035433 0.128 Uiso 1 1 calc R U . . .
H39B H 0.012848 0.061242 -0.000246 0.128 Uiso 1 1 calc R U . . .
C157 C 0.0249(3) 0.6288(4) 0.6145(3) 0.0716(16) Uani 0.669(4) 1 d D U P G 1
F139 F 0.2783(3) 0.1220(3) -0.0985(2) 0.112(2) Uani 0.657(5) 1 d D U P I 1
C79 C 0.0115(3) 0.6749(3) 0.4253(2) 0.0729(17) Uani 0.715(4) 1 d D U P G 1
C159 C 0.1272(4) 0.5723(3) 0.5990(2) 0.0608(14) Uani 0.669(4) 1 d D U P G 1
C5 C 0.3154(3) 0.4054(3) 0.27304(19) 0.0488(12) Uani 0.6714(19) 1 d D U P F 1
C161 C 0.1148(3) 0.8248(2) 0.51276(18) 0.0383(11) Uani 0.632(3) 1 d D . P G 1
C81 C 0.2014(3) 0.8306(2) 0.5799(2) 0.0482(14) Uani 0.632(3) 1 d D . P G 1
C163 C 0.0774(4) 0.0267(3) -0.0497(2) 0.116(2) Uani 1 1 d . . . . .
H16D H 0.070475 -0.012462 -0.046717 0.139 Uiso 1 1 calc R U . . .
H16E H 0.080174 0.024734 -0.083152 0.139 Uiso 1 1 calc R U . . .
C41 C 0.1337(4) 0.6625(3) 0.6613(3) 0.0691(17) Uani 0.669(4) 1 d D U P G 1
C165 C -0.0494(4) 0.0366(3) -0.0616(2) 0.104(2) Uani 1 1 d . . . . .
H16F H -0.045593 0.035518 -0.094805 0.125 Uiso 1 1 calc R U . . .
H16G H -0.057212 -0.002739 -0.059267 0.125 Uiso 1 1 calc R U . . .
C83 C 0.4544(5) 0.3106(3) 0.1198(2) 0.081(2) Uani 0.655(4) 1 d D U P H 1
C167 C 0.5822(3) 0.2326(4) -0.1798(2) 0.137(3) Uani 1 1 d D U . . .
C21 C 0.1424(5) 0.0494(4) -0.0244(3) 0.152(4) Uani 1 1 d . . . . .
H21A H 0.140874 0.049513 0.008876 0.182 Uiso 1 1 calc R U . . .
H21B H 0.148803 0.089202 -0.026013 0.182 Uiso 1 1 calc R U . . .
C169 C -0.1093(4) 0.0722(3) -0.0443(2) 0.124(3) Uani 1 1 d . . . . .
H16H H -0.145744 0.064194 -0.068781 0.186 Uiso 1 1 calc R U . . .
H16I H -0.096632 0.112587 -0.036815 0.186 Uiso 1 1 calc R U . . .
H16J H -0.123594 0.062404 -0.016394 0.186 Uiso 1 1 calc R U . . .
C85 C 0.5368(3) 0.2855(3) -0.1086(3) 0.138(3) Uani 1 1 d D U . . .
F35 F 0.42478(15) 0.34123(11) 0.31199(10) 0.0422(7) Uani 0.6714(19) 1 d D . P F 1
F141 F 0.43618(15) 0.41155(13) 0.37182(9) 0.0434(7) Uani 0.6714(19) 1 d D . P F 1
F71 F 0.34273(18) 0.36921(17) 0.35204(13) 0.0518(9) Uani 0.6714(19) 1 d D . P F 1
F143 F 0.61735(14) 0.20407(18) -0.08842(14) 0.1118(12) Uani 1 1 d D U . . .
C171 C 0.5662(4) 0.1842(4) -0.1199(3) 0.142(3) Uani 1 1 d D U . . .
Cl2 Cl 0.11152(7) 0.21072(9) 0.36512(5) 0.0519(6) Uani 0.689(6) 1 d D U P J 1
Cl3 Cl 0.19035(19) 0.31593(11) 0.39658(14) 0.0921(11) Uani 0.689(6) 1 d D U P J 1
C43 C 0.1357(4) 0.2723(3) 0.4136(2) 0.072(2) Uani 0.689(6) 1 d D U P J 1
H43A H 0.095980 0.293469 0.424024 0.086 Uiso 0.689(6) 1 calc R U P J 1
H43B H 0.156488 0.259312 0.440190 0.086 Uiso 0.689(6) 1 calc R U P J 1
C173 C 0.2014(6) 0.0162(6) -0.0433(5) 0.231(7) Uani 1 1 d . . . . .
H17A H 0.207725 0.021003 -0.074450 0.347 Uiso 1 1 calc R U . . .
H17B H 0.193373 -0.024059 -0.045009 0.347 Uiso 1 1 calc R U . . .
H17C H 0.241078 0.030144 -0.022550 0.347 Uiso 1 1 calc R U . . .
F9 F 0.5780(5) 0.2810(3) 0.2604(3) 0.051(2) Uani 0.3286(19) 1 d D . P F 2
F145 F 0.5581(3) 0.3268(3) 0.3596(2) 0.0499(17) Uani 0.3286(19) 1 d D . P F 2
F73 F 0.5948(4) 0.4736(3) 0.3419(3) 0.063(2) Uani 0.3286(19) 1 d D . P F 2
O5 O 0.5425(3) 0.3984(3) 0.2702(2) 0.0342(16) Uani 0.3286(19) 1 d D . P F 2
F147 F 0.6785(3) 0.4330(3) 0.3090(3) 0.066(2) Uani 0.3286(19) 1 d D . P F 2
F37 F 0.5073(3) 0.4032(3) 0.3624(2) 0.0498(16) Uani 0.3286(19) 1 d D . P F 2
F149 F 0.6533(10) 0.4137(6) 0.3694(6) 0.088(7) Uani 0.3286(19) 1 d D . P F 2
F75 F 0.4784(3) 0.3279(2) 0.3096(2) 0.0434(14) Uani 0.3286(19) 1 d D . P F 2
F151 F 0.6599(6) 0.3107(7) 0.3073(5) 0.106(6) Uani 0.3286(19) 1 d D . P F 2
F19 F 0.6475(4) 0.3379(4) 0.2415(3) 0.070(2) Uani 0.3286(19) 1 d D . P F 2
C87 C 0.5792(4) 0.3783(3) 0.3007(2) 0.0226(15) Uani 0.3286(19) 1 d D . P F 2
C175 C 0.6157(7) 0.3271(6) 0.2758(5) 0.086(8) Uani 0.3286(19) 1 d D . P F 2
C11 C 0.6266(6) 0.4258(5) 0.3303(4) 0.059(3) Uani 0.3286(19) 1 d D . P F 2
C177 C 0.5319(4) 0.3571(4) 0.3340(3) 0.0351(19) Uani 0.3286(19) 1 d D . P F 2
O41 O 0.4126(6) 0.4276(8) 0.2764(6) 0.050(4) Uani 0.3286(19) 1 d D . P F 2
F153 F 0.4058(5) 0.5035(6) 0.3660(4) 0.070(4) Uani 0.3286(19) 1 d D . P F 2
F77 F 0.3020(4) 0.5083(5) 0.3577(3) 0.084(3) Uani 0.3286(19) 1 d D . P F 2
F155 F 0.3340(4) 0.4767(3) 0.2287(3) 0.069(2) Uani 0.3286(19) 1 d D U P F 2
F39 F 0.2515(3) 0.4762(3) 0.2668(3) 0.075(2) Uani 0.3286(19) 1 d D U P F 2
F157 F 0.3647(5) 0.5452(3) 0.3151(3) 0.074(3) Uani 0.3286(19) 1 d D . P F 2
F79 F 0.2854(4) 0.3983(3) 0.2276(3) 0.0582(19) Uani 0.3286(19) 1 d D U P F 2
C89 C 0.3576(7) 0.5004(6) 0.3333(5) 0.058(5) Uani 0.3286(19) 1 d D U P F 2
C179 C 0.3538(4) 0.4433(4) 0.2953(3) 0.0271(18) Uani 0.3286(19) 1 d D . P F 2
C45 C 0.3274(5) 0.3955(5) 0.3166(4) 0.054(3) Uani 0.3286(19) 1 d D . P F 2
C181 C 0.3035(6) 0.4520(6) 0.2569(5) 0.067(3) Uani 0.3286(19) 1 d D U P F 2
F159 F 0.3381(4) 0.3462(3) 0.2906(3) 0.0581(18) Uani 0.3286(19) 1 d D . P F 2
F5 F 0.3566(5) 0.4029(5) 0.3593(3) 0.083(3) Uani 0.3286(19) 1 d D . P F 2
F161 F 0.2606(4) 0.4004(4) 0.3191(4) 0.076(3) Uani 0.3286(19) 1 d D . P F 2
F81 F 0.3121(5) 0.2904(5) 0.1575(4) 0.059(3) Uani 0.345(4) 1 d D U P H 2
F163 F 0.3763(5) 0.2465(4) 0.1948(3) 0.065(2) Uani 0.345(4) 1 d D U P H 2
F41 F 0.3676(7) 0.2240(5) 0.1191(3) 0.064(3) Uani 0.345(4) 1 d D U P H 2
C91 C 0.4278(6) 0.3095(5) 0.1592(4) 0.034(3) Uani 0.345(4) 1 d D . P H 2
F165 F 0.4978(7) 0.2363(4) 0.1714(5) 0.071(4) Uani 0.345(4) 1 d D . P H 2
F83 F 0.3709(3) 0.3868(3) 0.1398(2) 0.0587(19) Uani 0.345(4) 1 d D U P H 2
F167 F 0.5454(3) 0.3143(4) 0.1620(3) 0.062(2) Uani 0.345(4) 1 d D . P H 2
F21 F 0.5006(6) 0.2567(7) 0.1051(3) 0.087(4) Uani 0.345(4) 1 d D . P H 2
C183 C 0.3687(7) 0.2674(6) 0.1570(5) 0.050(3) Uani 0.345(4) 1 d D U P H 2
F169 F 0.3844(4) 0.3134(4) 0.0844(2) 0.062(2) Uani 0.345(4) 1 d D U P H 2
C23 C 0.4926(5) 0.2777(5) 0.1503(4) 0.070(5) Uani 0.345(4) 1 d D . P H 2
F85 F 0.4668(4) 0.3694(4) 0.1135(2) 0.069(2) Uani 0.345(4) 1 d D U P H 2
C185 C 0.4135(7) 0.3463(6) 0.1241(4) 0.063(3) Uani 0.345(4) 1 d D U P H 2
F171 F 0.5096(8) 0.5328(7) 0.2848(6) 0.060(4) Uani 0.284(3) 1 d D U P F 2
F43 F 0.6202(3) 0.4956(3) 0.2451(3) 0.053(2) Uani 0.284(3) 1 d D U P F 2
O21 O 0.4808(4) 0.4540(4) 0.2073(4) 0.030(2) Uani 0.284(3) 1 d D . P F 2
F173 F 0.6028(4) 0.4406(3) 0.1769(3) 0.053(2) Uani 0.284(3) 1 d D . P F 2
F87 F 0.4446(4) 0.5710(4) 0.2418(4) 0.070(2) Uani 0.284(3) 1 d D U P F 2
F175 F 0.6239(5) 0.5295(4) 0.1874(4) 0.067(3) Uani 0.284(3) 1 d D U P F 2
F11 F 0.5052(8) 0.5709(4) 0.1616(4) 0.095(4) Uani 0.284(3) 1 d D U P F 2
C93 C 0.5145(6) 0.5011(5) 0.2038(4) 0.043(2) Uani 0.284(3) 1 d D U P F 2
F177 F 0.5498(4) 0.5935(3) 0.2546(3) 0.054(2) Uani 0.284(3) 1 d D U P F 2
F89 F 0.4318(7) 0.5120(7) 0.1391(6) 0.105(4) Uani 0.284(3) 1 d D U P F 2
F179 F 0.5175(6) 0.4801(4) 0.1214(3) 0.086(3) Uani 0.284(3) 1 d D U P F 2
C187 C 0.5055(7) 0.5517(6) 0.2473(6) 0.053(3) Uani 0.284(3) 1 d D U P F 2
C47 C 0.5913(6) 0.4908(5) 0.2024(4) 0.054(2) Uani 0.284(3) 1 d D U P F 2
C189 C 0.4900(7) 0.5174(5) 0.1590(4) 0.063(2) Uani 0.284(3) 1 d D U P F 2
F45 F 0.2384(3) 0.8013(3) 0.6334(3) 0.0560(18) Uani 0.368(3) 1 d D . P G 2
F181 F 0.1830(3) 0.7809(2) 0.4948(2) 0.0491(16) Uani 0.368(3) 1 d D . P G 2
F91 F 0.0819(4) 0.8785(3) 0.5847(3) 0.0565(18) Uani 0.368(3) 1 d D . P G 2
F183 F 0.0642(4) 0.8131(3) 0.5214(3) 0.0542(18) Uani 0.368(3) 1 d D . P G 2
F23 F 0.2047(5) 0.8826(3) 0.6275(3) 0.065(2) Uani 0.368(3) 1 d D . P G 2
F185 F 0.1418(4) 0.8286(3) 0.6536(2) 0.0598(18) Uani 0.368(3) 1 d D . P G 2
F93 F 0.2623(4) 0.8144(4) 0.5489(4) 0.057(2) Uani 0.368(3) 1 d D . P G 2
F187 F 0.0399(4) 0.7982(3) 0.5871(3) 0.0519(18) Uani 0.368(3) 1 d D . P G 2
O43 O 0.1525(3) 0.7436(2) 0.5670(2) 0.0266(11) Uani 0.368(3) 1 d D . P G 2
F47 F 0.1885(3) 0.8698(2) 0.5328(3) 0.0631(19) Uani 0.368(3) 1 d D . P G 2
C95 C 0.1552(4) 0.8008(3) 0.5728(3) 0.031(2) Uani 0.368(3) 1 d D . P G 2
C191 C 0.0843(4) 0.8228(3) 0.5665(3) 0.042(2) Uani 0.368(3) 1 d D . P G 2
C3 C 0.1975(4) 0.8167(3) 0.5369(3) 0.047(2) Uani 0.368(3) 1 d D . P G 2
C193 C 0.1859(5) 0.8286(4) 0.6230(3) 0.053(3) Uani 0.368(3) 1 d D . P G 2
F189 F 0.0240(6) 0.6640(6) 0.3786(3) 0.081(3) Uani 0.285(4) 1 d D U P G 2
F95 F 0.1081(6) 0.6163(5) 0.3985(5) 0.082(4) Uani 0.285(4) 1 d D U P G 2
F191 F 0.1011(6) 0.7085(5) 0.4241(4) 0.087(4) Uani 0.285(4) 1 d D U P G 2
F3 F -0.0091(8) 0.7322(7) 0.4419(6) 0.120(5) Uani 0.285(4) 1 d D U P G 2
F193 F -0.0803(4) 0.6525(6) 0.4257(3) 0.077(3) Uani 0.285(4) 1 d D U P G 2
F97 F -0.0404(9) 0.5978(8) 0.4779(6) 0.102(4) Uani 0.285(4) 1 d D U P G 2
F195 F -0.0029(8) 0.5640(7) 0.4048(5) 0.089(4) Uani 0.285(4) 1 d D U P G 2
F49 F -0.0545(5) 0.6965(7) 0.4993(3) 0.088(4) Uani 0.285(4) 1 d D U P G 2
O11 O 0.0531(3) 0.6480(2) 0.50049(18) 0.0111(10) Uani 0.285(4) 1 d D U P G 2
F197 F 0.0659(7) 0.5676(5) 0.4649(5) 0.077(3) Uani 0.285(4) 1 d D U P G 2
C97 C 0.0675(6) 0.6600(6) 0.4145(5) 0.087(3) Uani 0.285(4) 1 d D U P G 2
C195 C 0.0080(7) 0.5859(7) 0.4492(5) 0.082(3) Uani 0.285(4) 1 d D U P G 2
C49 C 0.0311(6) 0.6539(6) 0.4544(4) 0.054(2) Uani 0.285(4) 1 d D U P G 2
C197 C -0.0328(7) 0.6842(7) 0.4598(5) 0.083(3) Uani 0.285(4) 1 d D U P G 2
F99 F 0.3024(11) 0.2688(12) 0.0028(7) 0.076(4) Uani 0.343(5) 1 d D U P I 2
F199 F 0.2317(9) 0.1741(10) -0.0578(6) 0.081(4) Uani 0.343(5) 1 d D U P I 2
F25 F 0.3520(10) 0.1627(11) -0.0018(6) 0.109(5) Uani 0.343(5) 1 d D U P I 2
F201 F 0.4371(5) 0.1636(7) -0.0384(5) 0.109(3) Uani 0.343(5) 1 d D U P I 2
F101 F 0.2450(5) 0.2468(6) -0.0857(4) 0.102(3) Uani 0.343(5) 1 d D U P I 2
F203 F 0.4099(7) 0.2705(7) -0.0050(4) 0.120(4) Uani 0.343(5) 1 d D U P I 2
C99 C 0.3479(9) 0.2646(6) -0.0287(6) 0.083(3) Uani 0.343(5) 1 d D U P I 2
F51 F 0.3430(8) 0.3075(5) -0.0466(4) 0.107(3) Uani 0.343(5) 1 d D U P I 2
F205 F 0.3481(8) 0.1110(5) -0.0728(4) 0.115(4) Uani 0.343(5) 1 d D U P I 2
C199 C 0.2709(7) 0.1950(7) -0.0833(6) 0.083(4) Uani 0.343(5) 1 d D U P I 2
F103 F 0.2650(5) 0.1589(6) -0.1227(4) 0.080(3) Uani 0.343(5) 1 d D U P I 2
C25 C 0.3771(4) 0.1686(3) -0.0361(2) 0.1026(19) Uani 1 1 d . U . . .
O45 O 0.3864(6) 0.1946(5) -0.0979(3) 0.050(3) Uani 0.343(5) 1 d D . P I 2
F207 F 0.0601(8) 0.7887(14) 0.1739(11) 0.046(5) Uani 0.217(2) 1 d D U P E 2
F13 F -0.0049(6) 0.7555(4) 0.1121(4) 0.048(3) Uani 0.217(2) 1 d D U P E 2
F209 F -0.0363(6) 0.7593(5) 0.1802(4) 0.067(3) Uani 0.217(2) 1 d D U P E 2
F105 F 0.0565(6) 0.8632(5) 0.1144(5) 0.074(3) Uani 0.217(2) 1 d D U P E 2
F211 F -0.0179(7) 0.9250(5) 0.1255(5) 0.085(4) Uani 0.217(2) 1 d D U P E 2
F53 F -0.1359(6) 0.8865(5) 0.1478(6) 0.089(4) Uani 0.217(2) 1 d D U P E 2
F213 F -0.1297(5) 0.7963(5) 0.1256(5) 0.078(4) Uani 0.217(2) 1 d D U P E 2
F107 F -0.1250(8) 0.8420(8) 0.1991(6) 0.089(4) Uani 0.217(2) 1 d D U P E 2
F215 F -0.0386(7) 0.8436(6) 0.0771(4) 0.083(3) Uani 0.217(2) 1 d D U P E 2
C201 C -0.0295(6) 0.8472(5) 0.1601(4) 0.036(2) Uani 0.217(2) 1 d D U P E 2
C101 C -0.1053(6) 0.8424(6) 0.1580(5) 0.052(2) Uani 0.217(2) 1 d D U P E 2
C203 C -0.0015(7) 0.7874(6) 0.1564(5) 0.038(3) Uani 0.217(2) 1 d D U P E 2
C51 C -0.0073(8) 0.8715(6) 0.1191(5) 0.052(3) Uani 0.217(2) 1 d D U P E 2
F27 F 0.1390(10) 0.6408(6) 0.6871(5) 0.065(3) Uani 0.331(4) 1 d D U P G 2
F217 F 0.0645(6) 0.5441(5) 0.6325(4) 0.090(3) Uani 0.331(4) 1 d D U P G 2
F109 F 0.1107(6) 0.5264(4) 0.5669(4) 0.102(3) Uani 0.331(4) 1 d D U P G 2
F219 F 0.0088(7) 0.6464(5) 0.6541(4) 0.084(3) Uani 0.331(4) 1 d D U P G 2
F55 F 0.2023(5) 0.6032(7) 0.6378(5) 0.124(4) Uani 0.331(4) 1 d D U P G 2
F221 F 0.0128(6) 0.5586(5) 0.5737(4) 0.109(4) Uani 0.331(4) 1 d D U P G 2
C205 C 0.0993(6) 0.6238(5) 0.6058(4) 0.059(2) Uani 0.331(4) 1 d D U P G 2
F111 F 0.0675(7) 0.7145(4) 0.6477(4) 0.108(3) Uani 0.331(4) 1 d D U P G 2
F223 F 0.0069(5) 0.6702(5) 0.5897(4) 0.093(3) Uani 0.331(4) 1 d D U P G 2
O23 O 0.1256(3) 0.6301(3) 0.5654(2) 0.0298(14) Uani 0.331(4) 1 d D . P G 2
F7 F 0.1908(7) 0.6803(5) 0.6382(4) 0.089(3) Uani 0.331(4) 1 d D U P G 2
C103 C 0.0406(7) 0.6608(7) 0.6231(4) 0.071(2) Uani 0.331(4) 1 d D U P G 2
C207 C 0.0760(7) 0.5619(5) 0.5952(4) 0.072(3) Uani 0.331(4) 1 d D U P G 2
C13 C 0.1548(7) 0.6385(7) 0.6439(5) 0.071(2) Uani 0.331(4) 1 d D U P G 2
P6A P -0.1041(9) 0.5366(10) 0.1644(8) 0.029(3) Uani 0.1627(18) 1 d . . P D 2
As4A As -0.0300(7) 0.4713(5) 0.1719(5) 0.0276(15) Uani 0.1627(18) 1 d . . P D 2
Mo9A Mo 0.7086(4) 0.6398(3) 0.4474(3) 0.0410(15) Uani 0.0784(16) 1 d . U P B 2
As1A As 0.6181(8) 0.7136(7) 0.4502(4) 0.0325(19) Uani 0.0784(16) 1 d D U P B 2
P2A P 0.6621(7) 0.6849(5) 0.5247(5) 0.031(2) Uani 0.0784(16) 1 d D U P B 2
P1A P 0.6154(12) 0.9268(10) 0.6421(10) 0.0206(17) Uani 0.2621(17) 1 d . . P B 2
As2A As 0.5689(5) 0.8384(4) 0.5825(3) 0.0182(7) Uani 0.2621(17) 1 d . . P B 2
Mo Mo 0.2508(3) 1.1032(2) 0.58123(17) 0.0279(12) Uani 0.1859(17) 1 d D . P A 2
P4A P 0.2533(11) 1.1637(8) 0.5196(8) 0.031(3) Uani 0.1859(17) 1 d D U P A 2
As6A As 0.2968(5) 1.0723(3) 0.5001(3) 0.0232(9) Uani 0.1859(17) 1 d D U P A 2
Ag5 Ag 0.0791(4) 0.5264(6) -0.0807(5) 0.0277(14) Uani 0.0781(17) 1 d . U P C 2
Mo2A Mo 0.2791(4) 0.6373(3) -0.0466(3) 0.0258(11) Uani 0.0781(17) 1 d . . P C 2
Mo7A Mo 0.1816(3) 0.7012(3) 0.0187(2) 0.0263(11) Uani 0.0781(17) 1 d . . P C 2
P12A P 0.1671(6) 0.6648(5) -0.0731(4) 0.022(2) Uani 0.0781(17) 1 d D U P C 2
As3A As 0.1630(6) 0.6061(4) -0.0301(4) 0.0311(17) Uani 0.0781(17) 1 d D U P C 2
Ag6 Ag -0.0411(2) 0.3738(2) 0.10933(18) 0.0302(5) Uani 0.340(12) 1 d . U P D 2
Mo13 Mo -0.0448(3) 0.20559(19) 0.1508(3) 0.0734(12) Uani 0.340(12) 1 d . U P D 2
Mo5A Mo 0.0789(3) 0.27254(19) 0.19372(15) 0.0532(10) Uani 0.340(12) 1 d . U P D 2
P15A P 0.0037(6) 0.2847(5) 0.1268(3) 0.0582(17) Uani 0.340(12) 1 d D U P D 2
As5A As -0.0361(2) 0.31125(19) 0.1971(3) 0.0566(8) Uani 0.340(12) 1 d D U P D 2
Ag7 Ag 0.6204(4) 0.8086(3) 0.48939(17) 0.0187(8) Uani 0.0784(16) 1 d . . P B 2
Ag50 Ag 0.3900(3) 1.0670(2) 0.4517(3) 0.0379(14) Uani 0.1859(17) 1 d . . P A 2
Cl2A Cl 0.1130(5) 0.2448(5) 0.3837(5) 0.171(4) Uani 0.311(6) 1 d D U P J 2
Cl3A Cl 0.1984(6) 0.3372(4) 0.3907(3) 0.130(3) Uani 0.311(6) 1 d D U P J 2
C43A C 0.1116(11) 0.3204(9) 0.3806(13) 0.205(10) Uani 0.311(6) 1 d D U P J 2
H43C H 0.093833 0.324205 0.349602 0.246 Uiso 0.311(6) 1 calc R U P J 2
H43D H 0.086208 0.343901 0.405081 0.246 Uiso 0.311(6) 1 calc R U P J 2

loop_
_atom_site_aniso_label
_atom_site_aniso_U_11
_atom_site_aniso_U_22
_atom_site_aniso_U_33
_atom_site_aniso_U_23
_atom_site_aniso_U_13
_atom_site_aniso_U_12
Ag1 0.0283(4) 0.0266(4) 0.0307(4) 0.0150(3) 0.0087(3) 0.0046(3)
Ag4 0.02495(16) 0.02384(13) 0.0337(3) 0.0074(2) 0.0022(2) 0.00321(10)
Ag2 0.0318(3) 0.02880(15) 0.01937(16) 0.00519(11) -0.0041(3) -0.0046(3)
Ag3 0.0341(3) 0.0213(3) 0.0270(5) 0.0014(3) 0.0011(3) 0.0003(2)
Mo1 0.01765(10) 0.02209(9) 0.02903(11) 0.00628(8) 0.00229(8) -0.00162(7)
Mo4 0.02791(11) 0.02235(9) 0.01628(9) 0.00290(7) 0.00052(8) -0.00092(8)
Mo6 0.02463(11) 0.01606(8) 0.02723(10) 0.00455(7) 0.00152(8) 0.00208(7)
Mo8 0.03100(12) 0.02135(9) 0.02043(10) 0.00184(7) -0.00088(8) -0.00454(8)
Mo10 0.02922(12) 0.02992(11) 0.02331(10) 0.00998(8) 0.00634(9) 0.00106(9)
Mo12 0.0239(5) 0.0226(2) 0.0281(5) 0.0091(2) 0.0057(3) 0.0030(2)
Mo3 0.03145(12) 0.02259(10) 0.02084(10) 0.00940(8) -0.00225(8) 0.00099(8)
Mo7 0.02085(19) 0.0301(2) 0.02298(19) -0.00250(14) 0.00100(14) -0.00386(15)
Mo2 0.02150(18) 0.0323(3) 0.0230(2) -0.00051(16) 0.00146(14) -0.00304(17)
Mo9 0.02412(19) 0.03667(19) 0.0262(2) -0.00096(15) 0.00432(14) 0.00716(13)
Mo5 0.0322(4) 0.0226(4) 0.0260(4) 0.0085(3) -0.0058(3) 0.0006(3)
As1 0.02525(18) 0.01951(17) 0.02694(19) 0.00182(12) 0.00303(13) 0.00109(12)
Mo11 0.0462(6) 0.0198(3) 0.0496(5) 0.0121(3) -0.0174(3) -0.0054(3)
As4 0.0308(5) 0.0275(3) 0.0191(3) 0.0063(2) -0.0035(3) -0.0041(3)
As6 0.0181(4) 0.0258(4) 0.0274(4) 0.0084(4) 0.0013(3) -0.0025(3)
As3 0.02779(19) 0.0435(3) 0.02652(19) -0.00036(16) -0.00178(14) -0.00052(16)
As2 0.0308(9) 0.0244(8) 0.0288(7) 0.0110(6) 0.0044(4) 0.0041(4)
Fe0M 0.01788(16) 0.01991(15) 0.02218(16) 0.00671(12) -0.00026(13) 0.00260(12)
Fe0N 0.02239(18) 0.02949(18) 0.01978(16) 0.00639(14) -0.00087(13) 0.00258(14)
As5 0.0375(5) 0.0219(3) 0.0679(11) 0.0085(5) -0.0016(5) 0.0006(3)
P1 0.024(2) 0.0228(18) 0.0195(17) 0.0087(12) 0.0001(11) 0.0011(12)
P4 0.0218(6) 0.0266(10) 0.0178(9) 0.0124(6) 0.0050(7) 0.0038(7)
P6 0.0372(13) 0.0191(12) 0.0162(8) 0.0024(7) -0.0004(7) -0.0066(9)
P8 0.0230(3) 0.0203(3) 0.0267(3) 0.0078(2) -0.0003(2) 0.0028(2)
P10 0.0199(3) 0.0263(3) 0.0274(3) 0.0072(2) -0.0011(2) 0.0011(2)
P12 0.0245(5) 0.0287(7) 0.0229(8) -0.0019(4) 0.0004(5) -0.0052(5)
P14 0.0264(3) 0.0252(3) 0.0264(3) 0.0082(2) 0.0051(3) 0.0060(3)
P16 0.0273(3) 0.0334(4) 0.0224(3) 0.0095(3) 0.0000(3) 0.0027(3)
P2 0.0255(7) 0.0257(5) 0.0379(11) 0.0108(7) 0.0022(7) 0.0020(5)
P9 0.0239(3) 0.0284(3) 0.0277(3) 0.0096(3) -0.0028(3) 0.0065(3)
P5 0.0239(3) 0.0345(4) 0.0268(3) 0.0086(3) -0.0005(3) 0.0015(3)
P11 0.0314(4) 0.0276(3) 0.0271(3) 0.0128(3) 0.0024(3) 0.0062(3)
P3 0.0307(4) 0.0371(4) 0.0250(3) 0.0093(3) 0.0051(3) 0.0019(3)
P13 0.0339(4) 0.0309(3) 0.0243(3) 0.0051(3) 0.0006(3) 0.0000(3)
P7 0.0400(4) 0.0384(4) 0.0199(3) 0.0057(3) 0.0008(3) 0.0006(3)
Al1 0.0266(4) 0.0213(3) 0.0218(3) 0.0079(3) 0.0040(3) 0.0063(3)
Al4 0.0252(4) 0.0210(4) 0.0358(4) -0.0031(3) 0.0033(3) -0.0011(3)
Al2 0.0402(5) 0.0349(4) 0.0229(4) 0.0116(3) -0.0074(3) -0.0172(4)
Al3 0.0225(4) 0.0485(5) 0.0256(4) -0.0031(4) 0.0002(3) 0.0038(4)
P15 0.0533(15) 0.0285(12) 0.0578(15) 0.0225(12) -0.0307(12) -0.0118(10)
F1 0.0248(16) 0.0317(16) 0.0354(17) 0.0014(13) 0.0028(15) -0.0016(14)
O1 0.0326(11) 0.0236(9) 0.0470(12) 0.0069(8) 0.0081(9) 0.0054(8)
F4 0.0654(14) 0.0262(9) 0.0598(13) 0.0015(9) -0.0023(11) -0.0120(9)
F6 0.0641(14) 0.0290(9) 0.0532(12) -0.0039(8) -0.0049(10) -0.0032(9)
F8 0.0324(10) 0.0583(13) 0.0641(14) 0.0057(11) -0.0027(9) 0.0051(9)
F10 0.0494(12) 0.0349(10) 0.0691(14) 0.0074(9) 0.0036(10) 0.0219(9)
F12 0.0639(14) 0.0547(13) 0.0389(11) 0.0063(9) 0.0124(10) 0.0009(11)
F14 0.0566(13) 0.0357(10) 0.0615(13) 0.0087(9) -0.0084(10) -0.0094(9)
O4 0.0483(13) 0.0251(9) 0.0360(11) 0.0074(8) 0.0046(10) -0.0039(9)
F16 0.0350(10) 0.0433(11) 0.0761(15) 0.0103(10) -0.0050(10) -0.0033(9)
F18 0.0471(12) 0.0381(10) 0.0600(13) -0.0071(9) 0.0054(10) 0.0098(9)
O6 0.0455(12) 0.0180(8) 0.0373(11) 0.0028(8) 0.0026(9) 0.0029(8)
F20 0.0870(17) 0.0299(10) 0.0738(15) 0.0196(10) 0.0216(13) -0.0060(10)
O8 0.0517(14) 0.0409(12) 0.0305(11) 0.0138(9) 0.0015(10) -0.0093(10)
O10 0.0398(12) 0.0318(10) 0.0305(10) 0.0049(8) -0.0034(9) -0.0047(9)
F22 0.0518(13) 0.0414(12) 0.0960(18) 0.0211(12) -0.0048(12) -0.0121(10)
O12 0.0384(12) 0.0372(11) 0.0397(12) 0.0130(9) 0.0062(10) -0.0005(9)
O14 0.0399(12) 0.0430(13) 0.0466(13) 0.0190(10) 0.0117(10) 0.0135(10)
F24 0.0987(19) 0.0407(12) 0.0602(14) 0.0151(10) -0.0062(13) 0.0266(12)
O16 0.0376(12) 0.0331(11) 0.0334(11) -0.0033(8) -0.0010(9) -0.0035(9)
F26 0.0990(19) 0.0499(13) 0.0390(11) 0.0160(10) 0.0091(12) 0.0181(12)
F28 0.0768(16) 0.0238(9) 0.0748(15) -0.0017(9) 0.0078(12) 0.0140(10)
F30 0.0631(14) 0.0507(13) 0.0582(13) 0.0004(10) -0.0140(11) 0.0110(11)
F32 0.0525(13) 0.0400(11) 0.0655(14) 0.0047(10) 0.0178(11) -0.0059(9)
O18 0.0381(12) 0.0406(12) 0.0272(10) 0.0045(9) 0.0016(9) -0.0034(9)
O20 0.0381(12) 0.0343(11) 0.0498(13) 0.0077(10) 0.0168(10) 0.0067(9)
O22 0.0447(13) 0.0373(12) 0.0399(12) 0.0142(9) 0.0027(10) 0.0092(10)
F34 0.0445(12) 0.0532(13) 0.0948(18) 0.0205(13) 0.0249(12) 0.0094(10)
F36 0.0363(13) 0.0300(13) 0.0394(15) -0.0107(10) -0.0042(12) 0.0003(10)
F38 0.0483(14) 0.0272(11) 0.0410(13) 0.0095(9) 0.0057(11) -0.0024(10)
F40 0.0541(13) 0.0435(12) 0.0748(15) -0.0189(11) 0.0195(12) -0.0053(10)
F42 0.0687(15) 0.0395(11) 0.0866(17) 0.0320(12) 0.0078(13) 0.0108(10)
O24 0.0502(14) 0.0370(12) 0.0356(11) 0.0028(9) 0.0053(10) -0.0153(10)
O26 0.0440(14) 0.0521(15) 0.0434(13) 0.0076(11) -0.0009(11) 0.0027(11)
O28 0.0400(13) 0.0461(13) 0.0420(13) -0.0128(10) 0.0058(10) -0.0027(10)
F44 0.0954(19) 0.0387(12) 0.0722(16) -0.0019(11) 0.0391(15) 0.0099(12)
F46 0.0488(12) 0.0305(10) 0.0923(17) 0.0059(11) 0.0073(12) -0.0056(9)
F48 0.0521(13) 0.0574(14) 0.0690(15) 0.0029(11) 0.0111(11) 0.0198(11)
F50 0.135(2) 0.0410(12) 0.0386(12) -0.0028(9) -0.0171(13) 0.0094(14)
O30 0.0506(14) 0.0345(12) 0.0474(13) 0.0087(10) 0.0020(11) 0.0030(10)
O32 0.0547(15) 0.0399(12) 0.0356(12) 0.0048(10) -0.0120(10) 0.0110(11)
O34 0.0469(14) 0.0371(12) 0.0543(14) 0.0142(11) -0.0027(11) -0.0040(10)
O36 0.0457(13) 0.0280(11) 0.0602(15) 0.0111(10) 0.0055(11) -0.0004(10)
F52 0.0471(16) 0.0557(17) 0.0322(12) 0.0134(11) 0.0041(11) 0.0013(13)
F54 0.0825(18) 0.0556(14) 0.0771(17) 0.0348(13) 0.0271(14) 0.0044(12)
F56 0.0728(17) 0.0732(18) 0.0666(16) 0.0222(13) -0.0153(13) 0.0019(14)
F58 0.0853(19) 0.0848(19) 0.0657(16) 0.0413(15) 0.0246(14) 0.0147(15)
O38 0.0297(12) 0.085(2) 0.0364(12) 0.0045(12) -0.0002(10) -0.0147(12)
F60 0.0855(19) 0.0765(18) 0.0498(13) 0.0206(12) -0.0082(13) 0.0048(15)
O40 0.034(2) 0.0225(19) 0.0233(18) 0.0030(13) -0.0059(17) -0.0087(19)
O42 0.0318(12) 0.0391(12) 0.0568(15) 0.0000(11) 0.0066(10) -0.0045(9)
O44 0.0639(18) 0.0710(19) 0.0346(13) -0.0121(12) 0.0003(12) 0.0173(14)
F62 0.0671(16) 0.0837(19) 0.0510(14) -0.0155(13) 0.0065(12) 0.0167(14)
F64 0.0578(17) 0.0446(14) 0.0403(13) 0.0113(11) -0.0120(12) 0.0082(13)
F66 0.0272(14) 0.0479(17) 0.0618(19) -0.0009(13) -0.0039(12) 0.0065(11)
F68 0.093(2) 0.0360(12) 0.110(2) 0.0106(13) -0.0223(17) 0.0137(13)
O46 0.0302(13) 0.0671(17) 0.0528(15) -0.0047(13) 0.0015(11) 0.0041(11)
F70 0.0798(17) 0.0729(17) 0.0646(15) 0.0435(13) 0.0087(13) 0.0013(13)
F72 0.055(3) 0.0295(17) 0.051(2) -0.0003(15) 0.0067(18) -0.0060(17)
O47 0.0601(16) 0.0262(11) 0.0584(15) 0.0111(10) 0.0187(12) -0.0005(10)
F74 0.0597(15) 0.0597(15) 0.0828(18) 0.0002(13) -0.0113(13) 0.0121(12)
F76 0.0666(15) 0.0762(17) 0.0459(12) 0.0167(12) -0.0008(11) 0.0095(13)
F78 0.0674(16) 0.098(2) 0.0679(16) 0.0386(15) 0.0210(13) -0.0215(14)
O3 0.0496(15) 0.0424(14) 0.0644(17) 0.0064(12) 0.0055(13) -0.0060(12)
O25 0.0315(12) 0.0367(13) 0.097(2) 0.0140(13) 0.0106(13) 0.0006(10)
F80 0.0307(12) 0.0420(13) 0.0497(14) -0.0048(11) 0.0009(10) -0.0127(10)
F82 0.0554(15) 0.0692(17) 0.108(2) 0.0412(16) -0.0066(14) -0.0227(13)
F84 0.144(3) 0.0550(15) 0.0461(13) 0.0139(11) -0.0075(15) 0.0043(16)
F86 0.072(4) 0.063(3) 0.040(2) -0.0062(18) -0.005(2) 0.001(3)
F88 0.048(3) 0.042(2) 0.099(4) 0.034(2) 0.007(2) 0.0017(18)
F90 0.0392(13) 0.0551(15) 0.0354(13) -0.0020(11) 0.0112(10) -0.0137(11)
O13 0.0526(16) 0.0366(13) 0.097(2) 0.0222(14) -0.0187(15) 0.0060(12)
F92 0.0482(16) 0.0557(16) 0.0354(13) -0.0026(11) -0.0166(11) 0.0017(12)
F94 0.132(3) 0.084(2) 0.0395(13) -0.0079(13) 0.0166(15) 0.0393(18)
C1 0.0230(12) 0.0299(12) 0.0220(11) 0.0033(9) -0.0047(9) -0.0031(10)
F96 0.101(4) 0.058(4) 0.053(3) 0.029(2) 0.001(2) 0.025(4)
F98 0.0389(13) 0.0504(14) 0.173(3) -0.0061(17) -0.0230(16) -0.0190(11)
C4 0.0263(13) 0.0213(11) 0.0343(14) 0.0090(10) 0.0022(11) -0.0030(10)
F100 0.0470(14) 0.085(2) 0.140(3) 0.0096(19) 0.0496(17) 0.0001(13)
O27 0.078(2) 0.0403(14) 0.0572(16) -0.0007(12) 0.0331(15) 0.0048(13)
F102 0.037(3) 0.051(3) 0.084(3) 0.013(3) 0.015(2) -0.009(2)
F104 0.0484(18) 0.0558(19) 0.056(2) 0.0201(17) 0.0027(16) -0.0188(15)
O7 0.044(2) 0.0336(17) 0.0361(19) 0.0171(14) 0.004(2) -0.0101(19)
F106 0.045(2) 0.073(3) 0.039(2) -0.0082(18) -0.0113(15) 0.0106(18)
F108 0.0780(19) 0.134(3) 0.0753(18) 0.0631(19) 0.0102(15) -0.0135(18)
F110 0.061(3) 0.085(4) 0.070(3) 0.029(3) -0.036(2) -0.005(3)
O29 0.0381(14) 0.078(2) 0.0708(19) -0.0162(16) 0.0025(13) 0.0333(14)
C6 0.0382(15) 0.0274(13) 0.0268(13) 0.0125(10) 0.0071(11) 0.0055(11)
F112 0.057(3) 0.052(2) 0.054(2) 0.0146(18) 0.004(2) -0.022(2)
C8 0.0217(12) 0.0309(13) 0.0265(12) -0.0012(10) -0.0020(10) 0.0003(10)
O15 0.039(2) 0.051(3) 0.0197(17) -0.0057(19) 0.0008(14) 0.017(2)
F114 0.090(2) 0.0314(12) 0.127(3) 0.0001(14) -0.0132(18) -0.0082(12)
F116 0.046(3) 0.119(5) 0.056(3) 0.008(3) -0.031(2) -0.002(3)
C10 0.0215(12) 0.0260(11) 0.0244(12) 0.0064(9) -0.0048(9) 0.0010(9)
F118 0.0591(17) 0.101(2) 0.135(3) 0.053(2) -0.0006(17) -0.0327(16)
O31 0.095(2) 0.0396(15) 0.085(2) 0.0216(15) 0.0257(19) -0.0001(15)
C12 0.0195(11) 0.0236(11) 0.0292(12) 0.0062(9) -0.0010(9) -0.0019(9)
F120 0.106(7) 0.161(6) 0.046(4) -0.006(4) 0.034(5) 0.056(5)
F122 0.0733(18) 0.129(3) 0.0689(17) 0.0234(17) 0.0297(14) 0.0530(18)
C14 0.0254(14) 0.0488(18) 0.0322(15) -0.0025(13) 0.0051(12) -0.0024(13)
C16 0.0230(13) 0.0259(12) 0.0367(15) 0.0065(11) -0.0016(11) -0.0019(10)
C18 0.0250(13) 0.0338(14) 0.0330(14) 0.0076(11) 0.0086(11) -0.0032(11)
C20 0.0273(13) 0.0216(11) 0.0329(13) 0.0047(10) -0.0040(11) 0.0004(10)
C22 0.0254(13) 0.0297(13) 0.0310(13) 0.0043(10) 0.0057(11) 0.0067(10)
C24 0.0328(15) 0.0272(12) 0.0312(14) 0.0116(10) -0.0027(12) -0.0021(11)
F124 0.0547(18) 0.0324(14) 0.0467(16) 0.0076(12) 0.0045(14) -0.0122(13)
C26 0.0382(16) 0.0171(11) 0.0428(16) 0.0073(10) -0.0016(13) 0.0020(10)
C28 0.0371(16) 0.0229(12) 0.0356(15) 0.0042(11) 0.0014(12) 0.0060(11)
F126 0.070(3) 0.092(4) 0.051(2) -0.021(2) -0.0242(19) 0.047(2)
C30 0.0397(16) 0.0339(14) 0.0239(13) 0.0064(11) 0.0057(11) -0.0037(12)
C32 0.0273(15) 0.0417(17) 0.0371(16) -0.0039(13) 0.0018(12) -0.0026(12)
F128 0.143(3) 0.0513(15) 0.115(2) 0.0537(16) -0.033(2) 0.0004(17)
C34 0.0351(15) 0.0255(13) 0.0379(15) 0.0075(11) 0.0001(12) -0.0071(11)
C36 0.0307(15) 0.0373(16) 0.0400(16) -0.0021(13) 0.0000(12) -0.0064(12)
C38 0.0376(16) 0.0279(13) 0.0285(13) 0.0029(10) -0.0004(11) -0.0065(11)
O2 0.144(3) 0.0520(18) 0.0599(19) 0.0196(15) 0.039(2) 0.019(2)
F130 0.136(3) 0.082(2) 0.0405(13) -0.0088(13) 0.0112(15) -0.0010(19)
F132 0.050(2) 0.062(3) 0.064(2) -0.001(2) 0.0075(18) 0.015(2)
F134 0.0254(12) 0.159(3) 0.100(2) -0.026(2) 0.0071(13) -0.0125(15)
F136 0.139(3) 0.088(2) 0.0790(19) 0.0335(17) 0.049(2) -0.014(2)
F138 0.074(3) 0.0434(19) 0.058(2) 0.0060(16) 0.036(2) 0.0099(17)
F140 0.086(2) 0.133(3) 0.089(2) -0.031(2) -0.0077(18) -0.030(2)
F142 0.0726(18) 0.096(2) 0.098(2) 0.0149(18) 0.0510(17) 0.0132(16)
F144 0.107(2) 0.0749(19) 0.0723(18) -0.0161(15) 0.0031(17) 0.0050(17)
C40 0.0349(15) 0.0311(13) 0.0229(12) 0.0057(10) 0.0072(11) 0.0029(11)
O33 0.0283(16) 0.0357(18) 0.0298(16) 0.0094(14) -0.0051(12) -0.0074(14)
F146 0.158(3) 0.0509(16) 0.116(3) 0.0334(17) 0.024(2) 0.0354(19)
F148 0.0535(16) 0.161(3) 0.124(3) 0.094(3) 0.0186(17) 0.0243(19)
F150 0.0485(18) 0.0490(17) 0.0464(17) 0.0071(14) 0.0138(14) -0.0095(14)
C42 0.0375(15) 0.0270(12) 0.0245(12) 0.0037(10) 0.0030(11) -0.0008(11)
C44 0.0266(14) 0.0409(16) 0.0378(15) 0.0163(13) 0.0002(12) 0.0086(12)
C46 0.0302(14) 0.0326(14) 0.0303(14) 0.0072(11) 0.0099(11) 0.0040(11)
F152 0.094(3) 0.055(2) 0.055(2) 0.0380(19) -0.013(2) -0.021(2)
C48 0.0328(15) 0.0383(15) 0.0181(11) 0.0013(10) 0.0046(10) 0.0077(12)
F154 0.0345(19) 0.060(2) 0.048(2) 0.012(2) 0.0044(17) 0.0065(16)
C50 0.0419(17) 0.0218(12) 0.0468(17) 0.0092(12) -0.0049(14) 0.0015(11)
F156 0.110(2) 0.132(3) 0.0703(18) 0.0434(19) 0.0107(17) -0.058(2)
F158 0.112(3) 0.121(3) 0.0577(17) -0.0309(17) -0.0293(17) 0.029(2)
F160 0.0493(16) 0.140(3) 0.109(2) 0.021(2) 0.0085(16) 0.0005(18)
C52 0.0294(14) 0.0224(12) 0.0556(19) 0.0128(12) 0.0050(13) 0.0001(10)
C54 0.0312(14) 0.0331(14) 0.0305(14) 0.0059(11) -0.0070(11) -0.0047(11)
C56 0.0369(15) 0.0261(12) 0.0272(13) -0.0003(10) 0.0072(11) 0.0021(11)
F162 0.043(2) 0.083(3) 0.065(3) 0.032(2) -0.0190(19) -0.006(2)
C58 0.0222(14) 0.0409(17) 0.055(2) 0.0007(15) -0.0082(13) -0.0035(12)
F164 0.054(2) 0.0350(19) 0.049(2) 0.0062(15) 0.0166(17) 0.0239(16)
C60 0.0325(15) 0.0208(12) 0.0483(17) 0.0077(11) 0.0034(13) 0.0027(10)
C62 0.0209(14) 0.0474(19) 0.063(2) 0.0150(16) 0.0031(14) -0.0097(13)
C64 0.0237(14) 0.0458(17) 0.0374(16) 0.0087(13) -0.0034(12) 0.0063(12)
C66 0.0366(16) 0.0328(14) 0.0356(15) 0.0022(12) -0.0059(12) -0.0119(12)
C68 0.0409(18) 0.0508(19) 0.0305(15) 0.0052(14) 0.0054(13) 0.0122(15)
C70 0.0309(16) 0.0302(14) 0.059(2) 0.0106(14) 0.0101(14) 0.0086(12)
C72 0.0378(17) 0.0368(16) 0.0381(16) 0.0093(13) -0.0067(13) 0.0014(13)
C74 0.050(2) 0.0385(16) 0.0488(19) 0.0261(15) 0.0158(16) 0.0028(14)
F166 0.087(3) 0.055(2) 0.058(2) 0.0081(17) 0.0330(19) -0.0105(18)
F168 0.0454(14) 0.122(3) 0.095(2) -0.0260(19) -0.0204(14) 0.0021(15)
C76 0.0258(13) 0.0310(13) 0.0408(15) 0.0118(12) 0.0079(12) 0.0082(11)
F170 0.0504(17) 0.136(3) 0.119(3) -0.020(2) -0.0214(17) 0.0223(18)
C78 0.0331(15) 0.0313(14) 0.0385(16) 0.0009(12) -0.0074(12) 0.0007(12)
C80 0.0365(17) 0.059(2) 0.0212(13) -0.0069(13) -0.0044(12) -0.0091(15)
C82 0.0379(17) 0.0434(18) 0.057(2) 0.0154(16) 0.0154(16) -0.0116(14)
F172 0.0577(17) 0.194(4) 0.0541(16) -0.0160(19) 0.0266(13) -0.014(2)
C84 0.0253(13) 0.0304(13) 0.0402(15) 0.0120(11) -0.0048(11) 0.0057(10)
C86 0.0378(16) 0.0331(14) 0.0322(14) 0.0093(11) 0.0065(12) 0.0097(12)
F174 0.129(5) 0.078(5) 0.064(4) -0.008(3) -0.038(3) -0.031(4)
C88 0.049(2) 0.054(2) 0.056(2) 0.0317(18) 0.0232(17) 0.0005(16)
C90 0.0220(13) 0.0348(14) 0.0342(14) 0.0053(11) 0.0048(11) 0.0054(11)
C92 0.0292(15) 0.0472(18) 0.0349(15) -0.0060(13) 0.0035(12) 0.0062(13)
F176 0.042(2) 0.0366(18) 0.070(3) 0.0197(18) 0.0291(19) 0.0071(17)
C94 0.0242(13) 0.0340(14) 0.0436(16) 0.0147(12) 0.0064(12) -0.0012(11)
C96 0.0353(17) 0.0447(18) 0.0408(17) 0.0007(14) 0.0042(14) -0.0046(14)
C98 0.0327(15) 0.0437(16) 0.0265(13) 0.0113(12) 0.0002(11) -0.0056(12)
F178 0.108(3) 0.120(3) 0.113(3) 0.025(2) -0.039(2) 0.040(2)
C100 0.0330(16) 0.0469(18) 0.0321(15) -0.0062(13) 0.0024(12) -0.0069(14)
F180 0.070(5) 0.173(8) 0.068(5) 0.009(5) 0.041(4) 0.012(4)
O17 0.0473(16) 0.079(2) 0.103(2) 0.0600(19) 0.0295(16) 0.0234(14)
F182 0.0490(19) 0.061(2) 0.0412(17) -0.0035(15) 0.0061(14) 0.0000(16)
F184 0.0353(17) 0.069(2) 0.072(2) 0.0162(18) 0.0008(16) -0.0100(15)
C102 0.0350(15) 0.0321(14) 0.0273(13) -0.0036(11) -0.0052(11) -0.0034(12)
C104 0.0450(17) 0.0206(12) 0.0345(14) 0.0043(10) 0.0041(13) 0.0046(11)
F186 0.056(2) 0.090(3) 0.0420(18) 0.0349(19) -0.0027(16) -0.010(2)
C106 0.0340(15) 0.0328(14) 0.0380(16) 0.0067(12) 0.0103(12) -0.0018(12)
F188 0.0539(17) 0.224(4) 0.0583(17) -0.018(2) 0.0161(14) -0.037(2)
C108 0.0226(14) 0.0437(17) 0.0455(17) 0.0100(14) -0.0038(12) 0.0052(12)
C110 0.0165(13) 0.056(2) 0.0468(18) 0.0098(15) 0.0083(12) 0.0055(12)
C112 0.0306(15) 0.0424(17) 0.0370(16) 0.0101(13) 0.0064(12) 0.0004(12)
C114 0.0429(18) 0.0435(17) 0.0341(15) 0.0110(13) -0.0140(13) -0.0001(14)
F190 0.101(4) 0.085(3) 0.041(2) 0.0119(18) -0.005(2) 0.013(3)
C116 0.0269(14) 0.0506(18) 0.0277(14) 0.0103(13) 0.0048(11) 0.0045(13)
O35 0.0287(13) 0.160(4) 0.0462(16) -0.0232(19) 0.0027(12) -0.0184(17)
F192 0.052(3) 0.101(4) 0.096(3) 0.000(3) -0.016(3) 0.034(3)
F194 0.040(2) 0.078(3) 0.088(3) 0.025(2) 0.011(2) 0.0002(18)
C118 0.057(2) 0.0473(18) 0.0210(13) 0.0139(12) -0.0034(13) 0.0008(15)
C120 0.0487(19) 0.0463(18) 0.0261(14) -0.0006(13) 0.0001(13) -0.0091(15)
C122 0.059(2) 0.0388(16) 0.0311(15) 0.0118(13) -0.0105(14) 0.0151(15)
O9 0.052(2) 0.074(2) 0.176(4) 0.072(3) -0.020(2) -0.0180(17)
F196 0.054(3) 0.064(3) 0.097(4) 0.035(3) -0.012(3) 0.007(2)
F198 0.057(2) 0.047(2) 0.074(3) 0.023(2) 0.017(2) 0.0209(18)
C124 0.0279(15) 0.0243(13) 0.067(2) 0.0027(14) -0.0038(14) 0.0035(11)
C126 0.0398(17) 0.0273(14) 0.0522(19) 0.0117(13) 0.0017(14) 0.0019(12)
F200 0.067(3) 0.045(2) 0.085(4) -0.021(3) -0.009(3) 0.002(2)
C128 0.051(2) 0.0512(19) 0.0366(16) 0.0252(15) 0.0037(15) 0.0169(16)
C130 0.0325(17) 0.054(2) 0.054(2) -0.0017(17) 0.0151(15) -0.0070(15)
C132 0.064(2) 0.0392(16) 0.0267(14) 0.0190(12) -0.0103(14) -0.0012(15)
C134 0.049(2) 0.0404(17) 0.0492(19) 0.0240(15) 0.0264(16) 0.0095(14)
C136 0.054(2) 0.066(2) 0.046(2) 0.0267(18) 0.0223(17) -0.0025(18)
C138 0.0333(16) 0.0449(18) 0.0409(17) -0.0008(14) 0.0056(13) -0.0141(14)
C140 0.0410(17) 0.0400(16) 0.0296(14) -0.0038(12) 0.0043(13) 0.0008(13)
F202 0.0444(18) 0.054(2) 0.066(2) -0.0004(17) 0.0076(17) -0.0146(15)
C142 0.0172(12) 0.0328(14) 0.0536(19) 0.0035(13) 0.0005(12) 0.0046(10)
C144 0.0248(15) 0.0260(15) 0.0274(16) 0.0056(12) 0.0007(13) -0.0020(12)
C146 0.0280(14) 0.0259(13) 0.0468(17) 0.0067(12) 0.0056(12) 0.0107(11)
C148 0.0394(18) 0.058(2) 0.053(2) 0.0199(17) 0.0240(16) -0.0018(16)
C150 0.0395(16) 0.0272(13) 0.0434(16) 0.0174(12) -0.0061(13) -0.0036(12)
C152 0.0489(18) 0.0357(15) 0.0245(13) 0.0043(11) -0.0108(12) -0.0029(13)
C154 0.0321(14) 0.0164(10) 0.0467(16) 0.0088(11) 0.0003(12) 0.0042(10)
C156 0.059(2) 0.0364(16) 0.0436(18) 0.0235(14) 0.0184(16) 0.0157(15)
C158 0.062(2) 0.0189(12) 0.0503(19) 0.0034(12) 0.0092(17) 0.0028(13)
C160 0.0299(14) 0.0376(15) 0.0254(13) 0.0045(11) 0.0030(11) 0.0026(11)
C162 0.0283(15) 0.058(2) 0.0456(18) 0.0095(16) -0.0097(13) -0.0016(14)
C164 0.0450(18) 0.0268(13) 0.0441(17) 0.0170(12) 0.0095(14) 0.0008(12)
C166 0.047(2) 0.0314(16) 0.060(2) 0.0043(15) 0.0057(17) 0.0050(14)
F204 0.064(2) 0.059(2) 0.102(3) 0.042(2) 0.033(2) 0.0205(18)
C168 0.059(2) 0.0370(16) 0.0317(15) 0.0054(13) 0.0015(14) 0.0151(15)
C170 0.063(2) 0.0299(15) 0.0465(19) 0.0040(14) 0.0079(17) 0.0033(15)
F206 0.060(3) 0.058(2) 0.114(4) 0.017(2) 0.019(3) 0.031(2)
C172 0.067(2) 0.0322(16) 0.0469(19) 0.0069(14) 0.0052(18) 0.0183(16)
F208 0.094(3) 0.072(2) 0.060(2) 0.0426(18) 0.010(2) -0.021(2)
F210 0.047(2) 0.083(3) 0.062(3) 0.012(3) -0.006(2) 0.023(2)
C174 0.0291(16) 0.053(2) 0.059(2) 0.0213(17) 0.0091(15) -0.0039(14)
F212 0.092(3) 0.117(4) 0.090(4) 0.055(3) -0.023(3) 0.004(3)
F214 0.0452(19) 0.071(2) 0.052(2) 0.0257(18) 0.0242(16) 0.0105(17)
C176 0.081(3) 0.0384(18) 0.044(2) 0.0195(15) -0.0013(19) 0.0058(18)
F216 0.067(2) 0.071(3) 0.0383(18) 0.0193(18) 0.0172(18) 0.030(2)
C178 0.0386(18) 0.066(2) 0.0363(17) 0.0032(16) 0.0133(14) -0.0130(16)
C180 0.050(3) 0.039(2) 0.036(2) 0.0214(18) -0.001(2) -0.007(2)
C182 0.0296(16) 0.058(2) 0.0453(19) 0.0006(16) 0.0025(14) -0.0165(15)
C184 0.0344(17) 0.056(2) 0.049(2) 0.0117(16) 0.0079(15) -0.0149(15)
F218 0.064(2) 0.045(2) 0.085(3) 0.0028(19) 0.023(2) 0.0036(17)
C186 0.050(2) 0.067(2) 0.0454(19) 0.0334(18) -0.0043(16) 0.0151(18)
F220 0.232(5) 0.123(3) 0.0506(17) 0.0468(19) 0.016(2) 0.074(3)
C188 0.0420(18) 0.0300(15) 0.062(2) 0.0129(14) 0.0131(16) 0.0074(13)
C190 0.0389(17) 0.0483(19) 0.0322(15) -0.0132(13) 0.0077(13) -0.0061(14)
O37 0.045(2) 0.0186(14) 0.058(3) 0.0113(15) 0.0293(19) 0.0103(13)
C192 0.0416(18) 0.056(2) 0.0296(15) -0.0032(14) 0.0080(13) -0.0134(16)
C194 0.0462(19) 0.0344(16) 0.049(2) 0.0033(14) 0.0081(16) 0.0034(14)
C196 0.041(4) 0.044(4) 0.018(2) 0.004(2) -0.007(2) -0.018(3)
C198 0.060(2) 0.051(2) 0.0321(16) 0.0184(14) 0.0130(15) 0.0092(17)
C200 0.049(2) 0.063(2) 0.0369(18) -0.0016(17) 0.0056(16) 0.0163(18)
C202 0.065(3) 0.0282(16) 0.082(3) 0.0215(18) 0.004(2) -0.0019(16)
F222 0.082(3) 0.133(4) 0.051(2) 0.000(3) 0.005(2) 0.050(3)
C204 0.052(2) 0.084(3) 0.0265(16) 0.0038(17) 0.0076(15) 0.027(2)
C206 0.0420(18) 0.0442(18) 0.0341(16) -0.0136(13) 0.0033(13) -0.0108(14)
F224 0.060(3) 0.146(6) 0.117(4) 0.086(5) 0.044(3) 0.025(4)
C208 0.028(2) 0.036(2) 0.044(2) -0.0033(17) 0.0036(17) 0.0035(16)
F225 0.064(2) 0.0380(17) 0.093(3) 0.0384(18) 0.019(2) 0.0063(16)
F113 0.137(8) 0.181(7) 0.107(5) 0.090(5) 0.000(5) 0.030(6)
C209 0.0308(15) 0.0400(16) 0.0380(16) -0.0050(13) 0.0026(12) -0.0107(13)
F57 0.104(3) 0.0343(17) 0.113(3) 0.0285(19) 0.045(3) 0.0022(19)
F115 0.043(2) 0.143(4) 0.072(3) 0.014(3) -0.0038(18) 0.016(2)
C105 0.0421(19) 0.0347(16) 0.052(2) 0.0012(14) -0.0074(15) -0.0105(14)
C53 0.030(2) 0.0238(15) 0.0278(18) 0.0010(13) -0.0003(15) -0.0048(14)
C107 0.067(3) 0.075(3) 0.073(3) 0.048(2) -0.016(2) 0.013(2)
C27 0.071(3) 0.069(3) 0.047(2) 0.019(2) 0.005(2) 0.003(2)
F29 0.068(2) 0.050(2) 0.081(3) 0.0253(19) -0.028(2) -0.0086(17)
C109 0.0340(19) 0.0383(19) 0.0336(18) 0.0043(15) -0.0054(15) 0.0026(15)
C55 0.043(2) 0.047(2) 0.064(2) 0.0000(18) 0.0005(18) 0.0053(16)
F117 0.119(4) 0.092(3) 0.069(3) 0.024(3) -0.019(4) -0.033(3)
C111 0.0394(19) 0.047(2) 0.056(2) -0.0013(17) 0.0113(17) -0.0045(15)
F59 0.133(4) 0.055(2) 0.048(2) 0.0262(17) 0.014(2) 0.010(2)
C7 0.0469(19) 0.0335(15) 0.0429(17) 0.0118(13) 0.0110(15) 0.0003(13)
C113 0.051(3) 0.065(3) 0.052(3) 0.045(2) 0.019(2) 0.012(2)
F119 0.159(5) 0.092(4) 0.030(2) 0.021(2) -0.013(3) -0.041(3)
C57 0.0392(18) 0.0366(16) 0.056(2) 0.0181(15) 0.0028(15) 0.0051(14)
C115 0.050(4) 0.034(3) 0.051(3) 0.007(2) 0.013(3) 0.007(3)
C29 0.070(3) 0.048(2) 0.048(2) 0.0264(17) -0.0157(18) -0.0037(18)
F15 0.0484(19) 0.170(4) 0.280(6) -0.111(4) 0.026(3) -0.003(2)
F121 0.0564(19) 0.388(8) 0.060(2) -0.070(3) 0.0002(16) -0.050(3)
F61 0.088(4) 0.068(3) 0.141(4) -0.017(3) 0.008(4) 0.009(3)
F123 0.056(2) 0.107(3) 0.087(3) 0.060(2) -0.0243(18) -0.024(2)
C117 0.114(4) 0.0264(16) 0.053(2) 0.0046(15) -0.006(2) 0.005(2)
F31 0.058(3) 0.076(3) 0.113(4) -0.041(3) 0.006(3) 0.012(3)
C59 0.063(3) 0.056(2) 0.060(2) 0.020(2) 0.014(2) 0.001(2)
C119 0.094(3) 0.066(3) 0.0296(17) 0.0174(17) -0.0105(19) -0.009(2)
F125 0.102(4) 0.041(2) 0.111(4) -0.025(2) -0.007(3) 0.003(2)
C15 0.060(2) 0.044(2) 0.063(2) 0.0303(18) -0.0005(19) 0.0011(17)
C121 0.102(4) 0.066(3) 0.048(2) 0.029(2) -0.036(2) -0.029(3)
C61 0.057(3) 0.042(2) 0.136(5) 0.042(3) -0.020(3) -0.0180(19)
F63 0.122(4) 0.133(4) 0.0368(18) 0.033(2) -0.023(2) -0.055(3)
C123 0.062(3) 0.102(4) 0.038(2) -0.018(2) 0.0056(19) 0.016(3)
C31 0.030(3) 0.0185(19) 0.043(3) 0.010(2) 0.011(2) 0.0065(18)
C125 0.034(3) 0.030(2) 0.029(2) 0.0038(17) 0.004(2) -0.0007(19)
C63 0.077(4) 0.049(4) 0.040(3) 0.007(3) -0.014(3) -0.017(3)
C127 0.047(2) 0.106(4) 0.063(3) -0.050(3) 0.001(2) 0.025(3)
C2 0.057(2) 0.057(2) 0.043(2) 0.0074(17) -0.0006(17) 0.0154(19)
C129 0.059(3) 0.050(2) 0.074(3) -0.006(2) 0.015(2) -0.013(2)
F127 0.171(7) 0.108(5) 0.055(4) -0.039(3) 0.058(4) -0.062(5)
F2 0.101(4) 0.162(5) 0.105(4) 0.079(4) 0.037(3) 0.076(3)
C65 0.103(4) 0.0276(17) 0.075(3) 0.0151(18) -0.012(3) -0.001(2)
C131 0.086(8) 0.031(4) 0.070(6) -0.007(4) -0.003(5) -0.012(4)
C33 0.0266(18) 0.150(4) 0.068(3) -0.022(3) -0.0013(18) -0.006(2)
O19 0.049(2) 0.081(3) 0.067(3) 0.011(2) -0.0237(19) 0.020(2)
F129 0.079(3) 0.170(6) 0.113(4) 0.084(5) -0.038(3) -0.053(4)
O39 0.086(3) 0.060(3) 0.063(3) 0.042(2) 0.040(2) 0.025(2)
F65 0.091(4) 0.153(5) 0.081(3) 0.021(3) -0.048(3) 0.035(3)
F131 0.055(3) 0.213(7) 0.060(3) 0.056(4) -0.019(2) -0.022(4)
F33 0.093(4) 0.088(4) 0.086(4) -0.009(3) 0.032(3) 0.006(3)
C133 0.154(6) 0.037(2) 0.056(3) 0.0020(19) -0.033(3) -0.004(3)
C67 0.069(4) 0.109(5) 0.052(4) 0.014(4) 0.024(3) 0.040(4)
F133 0.147(5) 0.101(4) 0.061(3) -0.013(3) 0.061(3) -0.060(4)
C135 0.044(3) 0.037(2) 0.041(3) 0.014(2) 0.023(2) 0.001(2)
F67 0.126(4) 0.129(4) 0.086(3) 0.048(3) 0.022(3) 0.052(3)
C17 0.057(3) 0.032(2) 0.069(3) 0.023(2) 0.019(3) 0.001(2)
F135 0.099(4) 0.127(5) 0.104(4) 0.047(4) 0.030(4) 0.072(4)
C137 0.073(4) 0.189(7) 0.027(2) 0.016(3) 0.014(2) 0.033(4)
C69 0.067(3) 0.093(4) 0.084(3) 0.062(3) -0.032(3) -0.011(3)
C139 0.104(5) 0.151(6) 0.047(3) -0.004(3) 0.047(3) -0.007(5)
C35 0.070(3) 0.065(3) 0.040(2) 0.0067(18) 0.0160(19) -0.006(2)
C141 0.127(5) 0.043(2) 0.107(4) -0.003(3) -0.076(4) -0.010(3)
C71 0.031(2) 0.081(3) 0.041(2) -0.008(2) -0.016(2) 0.012(2)
C143 0.046(3) 0.147(6) 0.062(3) -0.029(3) 0.023(2) 0.019(3)
F17 0.137(6) 0.103(5) 0.143(6) 0.021(4) 0.019(5) 0.073(5)
F137 0.081(3) 0.267(7) 0.354(8) 0.203(6) -0.085(4) -0.061(4)
C9 0.066(4) 0.124(5) 0.073(4) 0.015(4) -0.013(3) 0.035(4)
C145 0.029(2) 0.033(2) 0.035(2) 0.0130(18) -0.0066(19) -0.0081(18)
C73 0.046(2) 0.087(3) 0.039(2) -0.007(2) -0.014(2) 0.026(3)
C147 0.046(4) 0.049(4) 0.062(4) 0.032(3) -0.006(3) -0.005(3)
C37 0.026(2) 0.046(3) 0.036(2) -0.001(2) 0.0029(18) -0.0063(19)
C149 0.061(3) 0.044(2) 0.043(2) 0.0190(19) 0.004(2) -0.011(2)
C75 0.056(4) 0.151(7) 0.050(4) 0.018(5) 0.013(3) -0.006(5)
C151 0.093(4) 0.065(3) 0.055(3) 0.015(2) -0.008(2) 0.017(3)
F69 0.183(6) 0.069(3) 0.093(4) 0.022(3) 0.002(4) 0.052(3)
C19 0.106(4) 0.031(2) 0.115(4) 0.010(2) -0.026(4) -0.023(2)
C153 0.072(3) 0.076(4) 0.054(3) 0.035(3) -0.011(3) -0.029(3)
C77 0.045(4) 0.034(3) 0.039(3) 0.008(2) 0.019(3) 0.022(3)
C155 0.039(3) 0.063(4) 0.036(3) 0.008(2) -0.009(2) -0.003(3)
C39 0.187(8) 0.068(4) 0.074(4) 0.025(3) 0.027(4) 0.019(4)
C157 0.059(3) 0.101(4) 0.076(3) 0.059(3) 0.013(3) 0.020(3)
F139 0.099(4) 0.131(5) 0.083(4) -0.024(4) 0.031(3) -0.035(4)
C79 0.056(3) 0.087(4) 0.060(3) -0.010(3) -0.006(3) 0.025(3)
C159 0.079(4) 0.058(3) 0.055(3) 0.032(2) 0.007(3) -0.001(3)
C5 0.037(3) 0.060(3) 0.049(3) 0.013(2) 0.002(2) -0.002(2)
C161 0.033(3) 0.038(3) 0.047(3) 0.014(2) 0.013(2) 0.004(2)
C81 0.049(3) 0.035(3) 0.056(4) 0.004(2) -0.002(3) 0.010(2)
C163 0.169(8) 0.089(5) 0.095(5) 0.030(4) 0.021(5) 0.023(5)
C41 0.071(4) 0.068(4) 0.071(4) 0.019(3) 0.015(3) 0.009(3)
C165 0.142(6) 0.078(4) 0.088(4) 0.022(3) -0.013(4) 0.005(4)
C83 0.130(6) 0.065(4) 0.036(3) -0.004(3) 0.004(4) -0.030(4)
C167 0.042(3) 0.243(6) 0.085(4) -0.035(4) 0.013(3) -0.027(4)
C21 0.157(8) 0.145(8) 0.143(7) 0.036(6) -0.055(7) -0.034(7)
C169 0.143(7) 0.140(7) 0.097(5) 0.039(5) 0.014(5) 0.049(6)
C85 0.048(3) 0.150(5) 0.159(5) -0.055(5) -0.044(3) 0.009(3)
F35 0.0485(18) 0.0304(13) 0.0525(17) 0.0149(12) 0.0190(14) 0.0047(12)
F141 0.0524(18) 0.0476(17) 0.0333(14) 0.0144(12) 0.0082(13) 0.0059(13)
F71 0.050(2) 0.053(2) 0.063(2) 0.0280(18) 0.0281(17) 0.0073(16)
F143 0.0446(16) 0.154(3) 0.130(3) 0.033(3) -0.0285(17) -0.0083(18)
C171 0.071(4) 0.185(6) 0.161(6) 0.038(5) -0.018(4) -0.033(4)
Cl2 0.0435(8) 0.0686(11) 0.0459(8) 0.0213(7) -0.0057(6) 0.0035(7)
Cl3 0.118(2) 0.0436(11) 0.098(2) 0.0001(11) -0.0419(17) 0.0043(12)
C43 0.088(5) 0.080(5) 0.038(3) -0.001(3) -0.009(3) 0.041(4)
C173 0.138(9) 0.216(14) 0.35(2) 0.072(13) 0.079(11) 0.013(9)
F9 0.078(7) 0.020(3) 0.048(5) -0.005(3) 0.006(4) 0.008(4)
F145 0.051(4) 0.045(4) 0.061(4) 0.024(3) 0.016(3) -0.007(3)
F73 0.083(5) 0.027(3) 0.065(4) -0.013(3) 0.008(4) -0.022(3)
O5 0.030(3) 0.022(3) 0.042(4) -0.003(3) -0.013(3) 0.010(3)
F147 0.038(4) 0.065(5) 0.095(6) 0.018(4) 0.014(4) -0.022(3)
F37 0.061(4) 0.048(4) 0.038(3) 0.003(3) 0.011(3) 0.001(3)
F149 0.126(13) 0.053(6) 0.079(10) 0.026(6) -0.055(9) -0.049(8)
F75 0.048(4) 0.040(3) 0.045(3) 0.018(3) -0.002(3) -0.010(3)
F151 0.083(10) 0.134(11) 0.129(10) 0.070(8) 0.045(9) 0.070(10)
F19 0.066(5) 0.067(5) 0.073(5) 0.000(4) 0.036(4) 0.027(4)
C87 0.022(4) 0.031(4) 0.012(3) 0.001(3) 0.000(3) -0.004(3)
C175 0.053(10) 0.077(13) 0.116(17) 0.006(11) -0.015(10) 0.039(9)
C11 0.063(8) 0.045(7) 0.063(8) 0.007(6) -0.013(7) -0.029(6)
C177 0.029(5) 0.041(5) 0.035(5) 0.012(4) -0.003(4) -0.009(4)
O41 0.049(8) 0.034(6) 0.062(8) 0.008(5) -0.004(6) -0.005(6)
F153 0.044(6) 0.075(8) 0.073(8) -0.010(5) -0.017(5) -0.011(5)
F77 0.054(5) 0.094(7) 0.090(7) -0.010(6) 0.020(5) 0.029(5)
F155 0.068(5) 0.068(5) 0.078(5) 0.035(4) -0.008(4) 0.012(4)
F39 0.047(4) 0.069(5) 0.098(6) 0.006(4) -0.016(4) 0.021(4)
F157 0.069(6) 0.026(3) 0.113(7) -0.004(4) -0.021(5) 0.001(3)
F79 0.044(4) 0.062(5) 0.058(4) 0.001(4) -0.013(3) -0.003(3)
C89 0.049(7) 0.047(8) 0.064(7) -0.013(6) 0.003(6) 0.015(6)
C179 0.017(4) 0.030(4) 0.034(5) 0.007(4) 0.003(3) 0.011(3)
C45 0.049(7) 0.067(8) 0.044(6) 0.009(6) 0.005(5) 0.013(6)
C181 0.043(5) 0.071(6) 0.073(6) -0.007(5) 0.000(5) -0.006(5)
F159 0.062(5) 0.042(4) 0.075(5) 0.024(4) 0.003(4) -0.008(3)
F5 0.103(8) 0.077(6) 0.074(6) 0.037(5) -0.017(5) -0.037(6)
F161 0.034(4) 0.081(6) 0.098(7) -0.010(5) 0.020(5) -0.012(4)
F81 0.036(4) 0.098(7) 0.051(4) 0.034(5) 0.004(3) 0.001(5)
F163 0.092(6) 0.057(4) 0.048(4) 0.024(3) -0.009(4) -0.041(5)
F41 0.108(7) 0.049(5) 0.029(4) -0.003(3) 0.014(5) -0.048(5)
C91 0.042(7) 0.033(5) 0.033(6) 0.017(4) 0.003(5) -0.001(4)
F165 0.090(9) 0.036(5) 0.075(7) 0.001(5) -0.029(6) 0.001(5)
F83 0.070(4) 0.060(4) 0.048(3) 0.022(3) -0.020(3) -0.001(3)
F167 0.032(3) 0.085(6) 0.058(4) -0.007(4) 0.001(3) -0.001(3)
F21 0.079(7) 0.117(9) 0.050(6) -0.007(6) -0.004(5) 0.008(6)
C183 0.073(5) 0.040(5) 0.036(5) 0.011(4) -0.004(5) -0.016(5)
F169 0.078(5) 0.081(5) 0.027(3) 0.020(3) -0.018(3) -0.018(4)
C23 0.051(7) 0.073(9) 0.053(7) -0.043(7) -0.001(6) 0.005(6)
F85 0.086(5) 0.084(5) 0.042(3) 0.026(3) 0.004(3) -0.042(4)
C185 0.095(6) 0.065(5) 0.022(4) 0.007(5) -0.008(5) -0.040(5)
F171 0.055(7) 0.038(5) 0.074(7) -0.014(4) 0.019(5) 0.001(5)
F43 0.033(4) 0.054(4) 0.068(5) 0.011(4) -0.002(3) -0.007(3)
O21 0.029(5) 0.034(4) 0.028(4) 0.013(3) -0.008(4) -0.009(4)
F173 0.062(5) 0.044(4) 0.057(5) 0.010(4) 0.034(4) 0.004(4)
F87 0.059(5) 0.034(4) 0.127(7) 0.035(4) 0.014(5) 0.010(4)
F175 0.058(5) 0.064(5) 0.083(6) 0.020(5) 0.026(5) -0.022(4)
F11 0.157(9) 0.055(5) 0.084(6) 0.050(5) -0.034(7) -0.049(6)
C93 0.055(4) 0.038(4) 0.044(4) 0.024(3) 0.006(4) -0.002(4)
F177 0.056(5) 0.030(3) 0.069(5) 0.003(3) -0.005(4) -0.004(3)
F89 0.102(7) 0.093(8) 0.100(8) 0.004(7) -0.046(7) -0.018(7)
F179 0.132(8) 0.092(7) 0.041(4) 0.032(4) -0.009(5) -0.034(6)
C187 0.056(5) 0.041(4) 0.063(4) 0.016(4) 0.012(4) 0.009(4)
C47 0.058(5) 0.050(5) 0.059(5) 0.019(4) 0.015(4) -0.014(4)
C189 0.078(4) 0.061(4) 0.057(4) 0.030(4) -0.009(4) -0.019(4)
F45 0.046(4) 0.053(4) 0.057(4) -0.005(3) -0.016(3) 0.003(3)
F181 0.070(4) 0.033(3) 0.050(3) 0.010(2) 0.037(3) 0.009(3)
F91 0.061(5) 0.032(3) 0.075(5) 0.005(3) 0.019(4) 0.024(3)
F183 0.053(4) 0.047(4) 0.061(5) 0.013(4) -0.009(4) 0.017(3)
F23 0.071(6) 0.036(3) 0.076(6) -0.010(4) 0.007(5) -0.008(4)
F185 0.074(5) 0.060(4) 0.042(3) 0.000(3) 0.024(3) 0.010(3)
F93 0.030(4) 0.052(5) 0.083(5) 0.004(4) 0.015(4) -0.005(3)
F187 0.030(3) 0.056(5) 0.070(5) 0.013(4) 0.014(3) 0.007(4)
O43 0.023(3) 0.019(2) 0.036(3) 0.006(2) -0.004(2) 0.0001(18)
F47 0.079(5) 0.028(3) 0.093(5) 0.031(3) 0.025(4) 0.005(3)
C95 0.026(5) 0.023(4) 0.043(6) 0.003(4) 0.010(4) 0.008(3)
C191 0.043(5) 0.027(4) 0.054(6) 0.007(4) 0.004(5) 0.000(4)
C3 0.033(5) 0.027(4) 0.080(8) 0.007(4) 0.010(5) -0.005(3)
C193 0.055(6) 0.047(6) 0.048(6) -0.004(4) -0.003(5) -0.005(5)
F189 0.085(6) 0.129(7) 0.025(4) 0.011(4) 0.006(4) -0.007(6)
F95 0.067(6) 0.100(8) 0.098(7) 0.047(6) 0.043(5) 0.060(6)
F191 0.077(7) 0.111(8) 0.059(5) 0.010(5) -0.035(6) -0.021(7)
F3 0.115(10) 0.144(10) 0.069(7) -0.022(7) -0.048(8) 0.065(8)
F193 0.023(3) 0.133(8) 0.063(5) 0.009(5) -0.026(3) 0.015(5)
F97 0.100(4) 0.102(4) 0.103(4) 0.025(2) 0.0090(19) 0.0018(19)
F195 0.071(7) 0.099(8) 0.066(7) -0.027(6) -0.027(6) 0.013(6)
F49 0.047(5) 0.149(9) 0.045(5) -0.025(6) 0.014(4) 0.036(6)
O11 0.015(2) 0.012(2) 0.009(2) 0.0073(17) 0.0054(17) 0.0000(18)
F197 0.084(7) 0.053(6) 0.071(7) -0.020(5) -0.015(6) 0.007(5)
C97 0.073(5) 0.104(6) 0.072(5) 0.003(5) -0.006(5) 0.021(5)
C195 0.069(4) 0.099(5) 0.064(4) 0.000(4) -0.016(4) 0.027(4)
C49 0.039(4) 0.075(4) 0.043(4) 0.006(4) -0.010(3) 0.026(4)
C197 0.052(5) 0.111(5) 0.065(5) -0.017(5) -0.017(4) 0.031(5)
F99 0.057(5) 0.115(7) 0.049(6) 0.000(6) 0.019(5) 0.041(5)
F199 0.048(6) 0.147(10) 0.046(6) 0.023(7) 0.003(5) -0.007(6)
F25 0.098(8) 0.183(10) 0.083(7) 0.082(7) 0.063(6) 0.085(7)
F201 0.085(6) 0.153(9) 0.100(7) 0.055(7) -0.008(6) 0.056(6)
F101 0.076(6) 0.165(9) 0.079(6) 0.049(6) 0.023(5) 0.072(6)
F203 0.116(8) 0.151(9) 0.068(6) -0.023(6) 0.019(6) 0.013(7)
C99 0.076(6) 0.115(6) 0.055(6) 0.011(5) 0.015(5) 0.044(6)
F51 0.114(7) 0.107(7) 0.095(6) 0.015(5) 0.006(7) 0.041(7)
F205 0.145(9) 0.102(7) 0.126(8) 0.071(6) 0.047(7) 0.056(7)
C199 0.058(6) 0.151(8) 0.046(5) 0.036(6) 0.007(5) 0.014(6)
F103 0.039(4) 0.135(8) 0.059(5) 0.010(6) 0.016(4) 0.008(5)
C25 0.101(4) 0.137(5) 0.091(4) 0.057(4) 0.037(3) 0.059(4)
O45 0.042(5) 0.052(6) 0.043(5) -0.019(5) 0.014(4) 0.011(5)
F207 0.032(7) 0.054(8) 0.048(8) 0.005(6) 0.001(6) -0.007(6)
F13 0.051(6) 0.037(5) 0.047(6) -0.002(4) -0.014(5) -0.004(4)
F209 0.071(6) 0.066(6) 0.065(6) 0.015(5) 0.019(5) -0.007(5)
F105 0.076(7) 0.065(7) 0.087(8) 0.029(6) 0.023(6) -0.019(6)
F211 0.082(8) 0.061(7) 0.114(9) 0.021(7) 0.014(7) 0.003(6)
F53 0.054(6) 0.063(6) 0.127(9) -0.011(7) -0.023(6) 0.004(5)
F213 0.029(5) 0.059(6) 0.112(8) -0.033(6) -0.023(5) 0.004(4)
F107 0.061(8) 0.091(9) 0.105(8) -0.002(8) 0.030(7) -0.007(7)
F215 0.100(7) 0.077(7) 0.069(6) 0.016(5) -0.014(6) 0.015(6)
C201 0.027(4) 0.036(4) 0.042(4) 0.004(4) -0.001(4) -0.005(4)
C101 0.038(4) 0.046(4) 0.060(4) -0.005(4) -0.003(4) -0.001(4)
C203 0.032(4) 0.040(4) 0.040(5) 0.008(4) -0.002(4) -0.007(4)
C51 0.054(5) 0.045(5) 0.056(5) 0.008(5) 0.006(5) -0.002(5)
F27 0.090(6) 0.055(7) 0.053(5) 0.026(4) -0.025(5) -0.014(6)
F217 0.129(8) 0.076(6) 0.085(6) 0.049(5) 0.047(6) -0.007(6)
F109 0.169(7) 0.044(4) 0.104(6) 0.026(4) 0.058(6) -0.019(5)
F219 0.073(5) 0.101(7) 0.088(6) 0.032(6) 0.039(4) 0.039(6)
F55 0.058(6) 0.183(11) 0.120(9) 0.017(8) 0.002(6) 0.022(7)
F221 0.121(8) 0.103(7) 0.110(7) 0.064(7) -0.067(6) -0.063(7)
C205 0.063(4) 0.073(4) 0.056(4) 0.042(4) 0.013(4) 0.010(4)
F111 0.157(8) 0.081(6) 0.090(6) 0.024(5) 0.027(6) 0.020(6)
F223 0.068(5) 0.155(7) 0.080(6) 0.065(6) 0.032(5) 0.073(5)
O23 0.045(4) 0.020(3) 0.026(3) 0.005(2) 0.009(3) 0.004(2)
F7 0.098(6) 0.109(7) 0.055(5) 0.015(6) 0.000(6) -0.044(5)
C103 0.070(5) 0.090(5) 0.070(4) 0.048(4) 0.017(4) 0.032(5)
C207 0.092(5) 0.068(5) 0.066(5) 0.032(4) 0.015(5) -0.012(5)
C13 0.076(5) 0.083(5) 0.059(4) 0.028(4) 0.012(4) -0.002(4)
P6A 0.033(7) 0.041(6) 0.014(3) 0.009(3) -0.006(4) -0.005(5)
As4A 0.041(4) 0.024(3) 0.0169(16) 0.0040(18) 0.0034(19) -0.009(2)
Mo9A 0.046(4) 0.0232(18) 0.056(4) 0.010(3) 0.016(3) 0.016(2)
As1A 0.038(4) 0.031(3) 0.034(4) 0.017(3) 0.003(3) -0.001(3)
P2A 0.042(5) 0.012(4) 0.039(5) 0.010(3) -0.013(4) 0.003(3)
P1A 0.018(3) 0.016(2) 0.026(4) 0.003(2) -0.002(4) 0.003(2)
As2A 0.0190(17) 0.0203(18) 0.0167(17) 0.0077(12) 0.0000(11) 0.0009(12)
Mo 0.0142(17) 0.060(2) 0.0100(13) 0.0087(12) 0.0030(10) 0.0076(15)
P4A 0.023(5) 0.029(4) 0.035(3) -0.007(3) 0.007(3) 0.000(3)
As6A 0.0248(11) 0.0310(17) 0.0222(16) 0.0208(9) 0.0067(11) 0.0050(11)
Ag5 0.018(3) 0.042(2) 0.0209(16) 0.0077(13) -0.011(2) -0.006(2)
Mo2A 0.033(2) 0.021(2) 0.022(2) 0.0035(15) -0.0046(16) 0.0038(17)
Mo7A 0.031(2) 0.019(2) 0.024(2) 0.0004(14) -0.0106(15) 0.0051(15)
P12A 0.022(2) 0.021(2) 0.021(2) 0.0056(10) -0.0007(10) 0.0016(10)
As3A 0.042(3) 0.031(3) 0.019(3) 0.0081(18) -0.008(2) -0.005(2)
Ag6 0.0307(5) 0.0299(9) 0.0311(9) 0.0100(7) 0.0013(7) 0.0013(6)
Mo13 0.098(2) 0.0331(10) 0.086(2) 0.0187(11) -0.0277(14) -0.0170(10)
Mo5A 0.0655(18) 0.0485(13) 0.0480(12) 0.0249(10) -0.0229(10) -0.0088(10)
P15A 0.070(3) 0.038(3) 0.063(3) 0.017(2) -0.031(2) -0.006(2)
As5A 0.0677(14) 0.0267(7) 0.071(2) 0.0099(12) -0.0151(13) -0.0036(7)
Ag7 0.0248(16) 0.0184(12) 0.0130(18) 0.0024(15) 0.0074(17) 0.0073(10)
Ag50 0.062(3) 0.0185(17) 0.037(2) 0.0123(13) 0.0062(16) 0.0141(15)
Cl2A 0.182(8) 0.134(8) 0.200(9) 0.047(7) 0.019(7) 0.033(6)
Cl3A 0.207(8) 0.110(6) 0.061(3) 0.011(4) -0.012(4) -0.060(6)
C43A 0.245(18) 0.125(16) 0.206(18) -0.020(16) -0.034(17) 0.016(16)

loop_
_atom_type_symbol
_atom_type_description
_atom_type_scat_dispersion_real
_atom_type_scat_dispersion_imag
_atom_type_scat_source
C C 0.0033 0.0016 'International Tables Vol C Tables 4.2.6.8 and 6.1.1.4'
H H 0.0000 0.0000 'International Tables Vol C Tables 4.2.6.8 and 6.1.1.4'
Ag Ag -0.8971 1.1015 'International Tables Vol C Tables 4.2.6.8 and 6.1.1.4'
Al Al 0.0645 0.0514 'International Tables Vol C Tables 4.2.6.8 and 6.1.1.4'
As As 0.0499 2.0058 'International Tables Vol C Tables 4.2.6.8 and 6.1.1.4'
Cl Cl 0.1484 0.1585 'International Tables Vol C Tables 4.2.6.8 and 6.1.1.4'
F F 0.0171 0.0103 'International Tables Vol C Tables 4.2.6.8 and 6.1.1.4'
Fe Fe 0.3463 0.8444 'International Tables Vol C Tables 4.2.6.8 and 6.1.1.4'
Mo Mo -1.6832 0.6857 'International Tables Vol C Tables 4.2.6.8 and 6.1.1.4'
O O 0.0106 0.0060 'International Tables Vol C Tables 4.2.6.8 and 6.1.1.4'
P P 0.1023 0.0942 'International Tables Vol C Tables 4.2.6.8 and 6.1.1.4'

loop_
_exptl_crystal_face_index_h
_exptl_crystal_face_index_k
_exptl_crystal_face_index_l
_exptl_crystal_face_perp_dist
0 1 2 0.0633
0 -1 -2 0.0802
-1 -1 -1 0.0714
1 1 0 0.0855
-1 -1 0 0.0855
-1 -2 -1 0.0732
0 2 1 0.0866
-1 -2 1 0.0863
0 2 -1 0.0825
0 -1 1 0.0626
0 1 -1 0.0656
1 -1 2 0.0581
-2 1 -2 0.0775
-1 0 2 0.0731
1 0 -2 0.0779
0 0 1 0.0296
1 0 1 0.0431
-1 0 -2 0.0559
-2 0 -1 0.0672
1 0 -1 0.0790

loop_
_geom_angle_atom_site_label_1
_geom_angle_atom_site_label_2
_geom_angle_atom_site_label_3
_geom_angle
_geom_angle_site_symmetry_1
_geom_angle_site_symmetry_3
_geom_angle_publ_flag
As2 Ag1 Ag4 98.07(9) 2_676 2_676 ?
As2 Ag1 P1 48.75(16) 2_676 2_676 ?
P1 Ag1 Ag4 55.0(2) 2_676 2_676 ?
P4 Ag1 Ag4 78.13(10) . 2_676 ?
P4 Ag1 As2 130.37(14) . 2_676 ?
P4 Ag1 P1 127.0(3) . 2_676 ?
P8 Ag1 Ag4 143.98(7) . 2_676 ?
P8 Ag1 As2 111.33(10) . 2_676 ?
P8 Ag1 P1 135.3(2) . 2_676 ?
P8 Ag1 P4 96.82(9) . . ?
As1 Ag4 Ag1 146.30(4) . 2_676 ?
As6 Ag4 Ag1 83.12(4) 2_676 2_676 ?
As6 Ag4 As1 96.79(4) 2_676 . ?
P1 Ag4 Ag1 57.9(2) . 2_676 ?
P1 Ag4 As1 95.2(2) . . ?
P1 Ag4 As6 120.99(17) . 2_676 ?
P2 Ag4 Ag1 164.44(7) . 2_676 ?
P2 Ag4 As1 49.26(6) . . ?
P2 Ag4 As6 96.20(9) . 2_676 ?
P2 Ag4 P1 132.9(2) . . ?
P9 Ag4 Ag1 69.38(4) . 2_676 ?
P9 Ag4 As1 137.17(3) . . ?
P9 Ag4 As6 115.07(4) . 2_676 ?
P9 Ag4 P1 92.2(2) . . ?
P9 Ag4 P2 97.22(6) . . ?
As4 Ag2 Ag3 96.65(6) 2_565 2_565 ?
As4 Ag2 P6 49.46(13) 2_565 2_565 ?
P6 Ag2 Ag3 52.38(11) 2_565 2_565 ?
P12 Ag2 Ag3 71.58(6) . 2_565 ?
P12 Ag2 As4 127.22(7) . 2_565 ?
P12 Ag2 P6 117.57(14) . 2_565 ?
P16 Ag2 Ag3 141.69(7) . 2_565 ?
P16 Ag2 As4 113.89(5) . 2_565 ?
P16 Ag2 P6 136.41(15) . 2_565 ?
P16 Ag2 P12 103.92(6) . . ?
As3 Ag3 Ag2 87.40(6) 2_565 2_565 ?
P6 Ag3 Ag2 60.71(13) . 2_565 ?
P6 Ag3 As3 124.10(19) . 2_565 ?
P6 Ag3 P3 91.41(19) . . ?
P3 Ag3 Ag2 71.33(6) . 2_565 ?
P3 Ag3 As3 122.20(9) . 2_565 ?
P15 Ag3 Ag2 171.45(12) . 2_565 ?
P15 Ag3 As3 86.77(13) . 2_565 ?
P15 Ag3 P6 127.84(17) . . ?
P15 Ag3 P3 106.75(13) . . ?
As6 Mo1 Mo12 55.73(4) . . ?
As6 Mo1 P4 53.89(10) . . ?
P4 Mo1 Mo12 50.47(10) . . ?
C16 Mo1 Mo12 130.56(8) . . ?
C16 Mo1 As6 89.64(9) . . ?
C16 Mo1 P4 81.28(12) . . ?
C16 Mo1 C58 87.41(12) . . ?
C16 Mo1 C62 120.66(12) . . ?
C16 Mo1 C108 83.32(12) . . ?
C16 Mo1 C110 141.20(12) . . ?
C16 Mo1 C142 113.59(12) . . ?
C16 Mo1 P4A 92.7(5) . . ?
C16 Mo1 As6A 77.30(18) . . ?
C58 Mo1 Mo12 141.91(10) . . ?
C58 Mo1 As6 141.47(10) . . ?
C58 Mo1 P4 161.22(13) . . ?
C58 Mo1 C62 35.07(13) . . ?
C58 Mo1 C108 36.32(12) . . ?
C58 Mo1 C110 58.51(12) . . ?
C58 Mo1 C142 59.02(11) . . ?
C58 Mo1 P4A 137.5(5) . . ?
C58 Mo1 As6A 161.2(2) . . ?
C62 Mo1 Mo12 107.44(10) . . ?
C62 Mo1 As6 140.50(10) . . ?
C62 Mo1 P4 146.78(12) . . ?
C62 Mo1 C110 35.13(12) . . ?
C62 Mo1 C142 58.46(12) . . ?
C62 Mo1 P4A 135.5(5) . . ?
C62 Mo1 As6A 152.41(15) . . ?
C106 Mo1 Mo12 85.21(10) . . ?
C106 Mo1 As6 124.19(10) . . ?
C106 Mo1 P4 70.76(13) . . ?
C106 Mo1 C16 88.64(12) . . ?
C106 Mo1 C58 94.15(13) . . ?
C106 Mo1 C62 84.25(13) . . ?
C106 Mo1 C108 129.88(13) . . ?
C106 Mo1 C110 110.08(12) . . ?
C106 Mo1 C142 142.35(12) . . ?
C106 Mo1 P4A 128.3(5) . . ?
C106 Mo1 As6A 74.87(19) . . ?
C108 Mo1 Mo12 135.14(9) . . ?
C108 Mo1 As6 105.20(9) . . ?
C108 Mo1 P4 153.87(11) . . ?
C108 Mo1 C62 59.13(13) . . ?
C108 Mo1 C110 58.42(12) . . ?
C108 Mo1 C142 35.10(11) . . ?
C108 Mo1 P4A 101.5(5) . . ?
C108 Mo1 As6A 148.31(15) . . ?
C110 Mo1 Mo12 85.92(9) . . ?
C110 Mo1 As6 105.38(10) . . ?
C110 Mo1 P4 136.39(13) . . ?
C110 Mo1 P4A 100.5(5) . . ?
C110 Mo1 As6A 139.4(2) . . ?
C142 Mo1 Mo12 100.17(8) . . ?
C142 Mo1 As6 87.54(8) . . ?
C142 Mo1 P4 139.55(13) . . ?
C142 Mo1 C110 34.74(12) . . ?
C142 Mo1 P4A 82.5(5) . . ?
C142 Mo1 As6A 137.5(2) . . ?
As6A Mo1 P4A 55.3(5) . . ?
As4 Mo4 Mo8 56.08(4) . . ?
P6 Mo4 Mo8 51.34(15) . . ?
P6 Mo4 As4 53.51(11) . . ?
C30 Mo4 Mo8 132.16(8) . . ?
C30 Mo4 As4 91.88(9) . . ?
C30 Mo4 P6 81.49(17) . . ?
C30 Mo4 C40 85.10(11) . . ?
C30 Mo4 C42 89.25(12) . . ?
C30 Mo4 C48 118.98(11) . . ?
C30 Mo4 C56 140.56(11) . . ?
C30 Mo4 C86 113.53(12) . . ?
C30 Mo4 C160 82.47(12) . . ?
C30 Mo4 P6A 92.7(6) . . ?
C30 Mo4 As4A 80.1(3) . . ?
C40 Mo4 Mo8 142.67(7) . . ?
C40 Mo4 As4 138.84(8) . . ?
C40 Mo4 P6 162.33(14) . . ?
C40 Mo4 C48 35.96(10) . . ?
C40 Mo4 C56 59.37(10) . . ?
C40 Mo4 C86 59.59(10) . . ?
C40 Mo4 C160 36.61(10) . . ?
C40 Mo4 P6A 146.1(4) . . ?
C40 Mo4 As4A 157.1(2) . . ?
C42 Mo4 Mo8 85.66(8) . . ?
C42 Mo4 As4 127.13(9) . . ?
C42 Mo4 P6 74.53(13) . . ?
C42 Mo4 C40 93.92(11) . . ?
C42 Mo4 C48 82.91(11) . . ?
C42 Mo4 C56 108.31(11) . . ?
C42 Mo4 C86 141.31(11) . . ?
C42 Mo4 C160 130.19(11) . . ?
C42 Mo4 P6A 119.9(4) . . ?
C42 Mo4 As4A 68.7(2) . . ?
C48 Mo4 Mo8 107.51(8) . . ?
C48 Mo4 As4 138.74(9) . . ?
C48 Mo4 P6 149.50(17) . . ?
C48 Mo4 C56 35.19(10) . . ?
C48 Mo4 C86 58.93(10) . . ?
C48 Mo4 P6A 142.3(6) . . ?
C48 Mo4 As4A 146.1(3) . . ?
C56 Mo4 Mo8 85.30(7) . . ?
C56 Mo4 As4 103.63(8) . . ?
C56 Mo4 P6 136.58(16) . . ?
C56 Mo4 P6A 107.2(6) . . ?
C56 Mo4 As4A 139.0(3) . . ?
C86 Mo4 Mo8 99.08(8) . . ?
C86 Mo4 As4 84.78(8) . . ?
C86 Mo4 P6 136.94(12) . . ?
C86 Mo4 C56 35.21(11) . . ?
C86 Mo4 P6A 91.1(5) . . ?
C86 Mo4 As4A 142.9(2) . . ?
C160 Mo4 Mo8 134.08(8) . . ?
C160 Mo4 As4 102.27(8) . . ?
C160 Mo4 P6 150.19(16) . . ?
C160 Mo4 C48 59.85(10) . . ?
C160 Mo4 C56 59.04(10) . . ?
C160 Mo4 C86 35.22(11) . . ?
C160 Mo4 P6A 109.5(4) . . ?
C160 Mo4 As4A 154.1(3) . . ?
P6A Mo4 Mo8 51.2(5) . . ?
P6A Mo4 As4A 52.7(5) . . ?
As4A Mo4 Mo8 53.9(3) . . ?
As1 Mo6 Mo9 55.333(13) . . ?
P2 Mo6 Mo9 51.26(7) . . ?
P2 Mo6 As1 54.35(5) . . ?
C4 Mo6 Mo9 127.36(7) . . ?
C4 Mo6 As1 83.58(8) . . ?
C4 Mo6 P2 79.16(10) . . ?
C4 Mo6 C26 123.93(11) . . ?
C4 Mo6 C28 89.84(11) . . ?
C4 Mo6 C52 89.12(10) . . ?
C4 Mo6 C150 112.01(11) . . ?
C4 Mo6 C154 141.38(11) . . ?
C4 Mo6 C164 82.81(11) . . ?
C4 Mo6 As1A 79.1(4) . . ?
C4 Mo6 P2A 88.9(3) . . ?
C26 Mo6 Mo9 108.32(8) . . ?
C26 Mo6 As1 142.03(8) . . ?
C26 Mo6 P2 146.50(10) . . ?
C26 Mo6 C150 58.41(11) . . ?
C26 Mo6 C154 34.57(10) . . ?
C26 Mo6 As1A 151.2(4) . . ?
C26 Mo6 P2A 130.8(3) . . ?
C28 Mo6 Mo9 88.66(9) . . ?
C28 Mo6 As1 124.20(9) . . ?
C28 Mo6 P2 69.95(10) . . ?
C28 Mo6 C26 84.99(11) . . ?
C28 Mo6 C52 93.54(12) . . ?
C28 Mo6 C150 143.27(11) . . ?
C28 Mo6 C154 111.35(11) . . ?
C28 Mo6 C164 128.75(13) . . ?
C28 Mo6 As1A 77.4(3) . . ?
C28 Mo6 P2A 135.3(3) . . ?
C52 Mo6 Mo9 143.48(8) . . ?
C52 Mo6 As1 141.37(9) . . ?
C52 Mo6 P2 159.54(10) . . ?
C52 Mo6 C26 35.99(11) . . ?
C52 Mo6 C150 59.31(11) . . ?
C52 Mo6 C154 58.82(10) . . ?
C52 Mo6 C164 36.05(12) . . ?
C52 Mo6 As1A 165.0(3) . . ?
C52 Mo6 P2A 131.1(3) . . ?
C150 Mo6 Mo9 99.45(8) . . ?
C150 Mo6 As1 88.57(8) . . ?
C150 Mo6 P2 140.81(9) . . ?
C150 Mo6 C154 34.88(11) . . ?
C150 Mo6 As1A 133.9(3) . . ?
C150 Mo6 P2A 76.5(3) . . ?
C154 Mo6 Mo9 86.49(7) . . ?
C154 Mo6 As1 107.49(7) . . ?
C154 Mo6 P2 137.64(10) . . ?
C154 Mo6 As1A 135.5(4) . . ?
C154 Mo6 P2A 96.6(3) . . ?
C164 Mo6 Mo9 134.67(8) . . ?
C164 Mo6 As1 105.32(9) . . ?
C164 Mo6 P2 154.05(10) . . ?
C164 Mo6 C26 59.40(11) . . ?
C164 Mo6 C150 35.48(11) . . ?
C164 Mo6 C154 58.67(11) . . ?
C164 Mo6 As1A 148.1(3) . . ?
C164 Mo6 P2A 95.3(3) . . ?
As1A Mo6 P2A 58.6(3) . . ?
As4 Mo8 Mo4 53.00(4) . . ?
P6 Mo8 Mo4 53.64(19) . . ?
P6 Mo8 As4 53.05(14) . . ?
C34 Mo8 Mo4 85.87(8) . . ?
C34 Mo8 As4 71.44(9) . . ?
C34 Mo8 P6 123.32(18) . . ?
C34 Mo8 C36 130.07(11) . . ?
C34 Mo8 C54 109.46(11) . . ?
C34 Mo8 C66 94.05(12) . . ?
C34 Mo8 C78 142.16(11) . . ?
C34 Mo8 C102 83.73(12) . . ?
C34 Mo8 P6A 76.9(5) . . ?
C34 Mo8 As4A 128.4(3) . . ?
C36 Mo8 Mo4 134.84(9) . . ?
C36 Mo8 As4 151.40(9) . . ?
C36 Mo8 P6 106.00(18) . . ?
C36 Mo8 C54 58.32(11) . . ?
C36 Mo8 C78 35.16(12) . . ?
C36 Mo8 C102 59.24(11) . . ?
C36 Mo8 P6A 147.5(6) . . ?
C36 Mo8 As4A 101.2(3) . . ?
C38 Mo8 Mo4 131.74(8) . . ?
C38 Mo8 As4 79.65(10) . . ?
C38 Mo8 P6 92.67(18) . . ?
C38 Mo8 C34 87.48(12) . . ?
C38 Mo8 C36 82.62(13) . . ?
C38 Mo8 C54 139.77(12) . . ?
C38 Mo8 C66 84.42(12) . . ?
C38 Mo8 C78 113.78(12) . . ?
C38 Mo8 C102 117.74(11) . . ?
C38 Mo8 P6A 80.8(6) . . ?
C38 Mo8 As4A 95.3(3) . . ?
C54 Mo8 Mo4 86.84(7) . . ?
C54 Mo8 As4 139.84(8) . . ?
C54 Mo8 P6 106.14(14) . . ?
C54 Mo8 P6A 137.6(6) . . ?
C54 Mo8 As4A 101.0(3) . . ?
C66 Mo8 Mo4 143.71(8) . . ?
C66 Mo8 As4 158.77(9) . . ?
C66 Mo8 P6 142.42(18) . . ?
C66 Mo8 C36 36.43(11) . . ?
C66 Mo8 C54 58.95(11) . . ?
C66 Mo8 C78 59.66(11) . . ?
C66 Mo8 C102 35.52(11) . . ?
C66 Mo8 P6A 162.9(5) . . ?
C66 Mo8 As4A 137.5(3) . . ?
C78 Mo8 Mo4 99.92(8) . . ?
C78 Mo8 As4 140.36(8) . . ?
C78 Mo8 P6 88.13(15) . . ?
C78 Mo8 C54 34.92(11) . . ?
C78 Mo8 P6A 135.0(5) . . ?
C78 Mo8 As4A 82.4(3) . . ?
C102 Mo8 Mo4 108.91(8) . . ?
C102 Mo8 As4 149.36(9) . . ?
C102 Mo8 P6 141.34(14) . . ?
C102 Mo8 C54 35.20(10) . . ?
C102 Mo8 C78 58.90(11) . . ?
C102 Mo8 P6A 152.7(6) . . ?
C102 Mo8 As4A 136.1(3) . . ?
P6A Mo8 Mo4 51.2(6) . . ?
P6A Mo8 As4A 53.1(6) . . ?
As4A Mo8 Mo4 54.9(4) . . ?
As2 Mo10 Mo3 52.46(8) . . ?
P1 Mo10 Mo3 52.8(2) . . ?
P1 Mo10 As2 51.73(18) . . ?
C46 Mo10 Mo3 131.54(8) . . ?
C46 Mo10 As2 80.02(11) . . ?
C46 Mo10 P1 92.5(3) . . ?
C46 Mo10 C68 88.44(13) . . ?
C46 Mo10 C82 114.03(13) . . ?
C46 Mo10 C88 140.52(13) . . ?
C46 Mo10 C136 118.78(13) . . ?
C46 Mo10 C148 84.96(13) . . ?
C46 Mo10 C174 82.81(13) . . ?
C46 Mo10 P1A 78.5(6) . . ?
C46 Mo10 As2A 92.6(3) . . ?
C68 Mo10 Mo3 85.37(9) . . ?
C68 Mo10 As2 71.68(13) . . ?
C68 Mo10 P1 122.13(19) . . ?
C68 Mo10 C82 141.50(14) . . ?
C68 Mo10 C88 108.25(14) . . ?
C68 Mo10 C136 83.49(15) . . ?
C68 Mo10 C148 94.26(14) . . ?
C68 Mo10 C174 130.03(13) . . ?
C68 Mo10 P1A 68.9(6) . . ?
C68 Mo10 As2A 127.5(2) . . ?
C82 Mo10 Mo3 99.70(9) . . ?
C82 Mo10 As2 140.01(12) . . ?
C82 Mo10 P1 89.2(2) . . ?
C82 Mo10 C88 35.35(13) . . ?
C82 Mo10 P1A 143.2(7) . . ?
C82 Mo10 As2A 84.3(2) . . ?
C88 Mo10 Mo3 86.33(9) . . ?
C88 Mo10 As2 138.79(12) . . ?
C88 Mo10 P1 106.8(2) . . ?
C88 Mo10 P1A 140.6(6) . . ?
C88 Mo10 As2A 103.6(3) . . ?
C136 Mo10 Mo3 108.16(11) . . ?
C136 Mo10 As2 148.77(13) . . ?
C136 Mo10 P1 141.3(3) . . ?
C136 Mo10 C82 58.54(14) . . ?
C136 Mo10 C88 34.48(13) . . ?
C136 Mo10 P1A 147.5(5) . . ?
C136 Mo10 As2A 138.0(3) . . ?
C148 Mo10 Mo3 143.39(10) . . ?
C148 Mo10 As2 159.56(14) . . ?
C148 Mo10 P1 143.48(19) . . ?
C148 Mo10 C82 59.44(13) . . ?
C148 Mo10 C88 58.97(14) . . ?
C148 Mo10 C136 35.96(14) . . ?
C148 Mo10 C174 36.13(13) . . ?
C148 Mo10 P1A 156.5(7) . . ?
C148 Mo10 As2A 138.2(2) . . ?
C174 Mo10 Mo3 134.84(9) . . ?
C174 Mo10 As2 151.87(12) . . ?
C174 Mo10 P1 107.37(18) . . ?
C174 Mo10 C82 35.35(13) . . ?
C174 Mo10 C88 58.85(14) . . ?
C174 Mo10 C136 59.32(14) . . ?
C174 Mo10 P1A 153.1(5) . . ?
C174 Mo10 As2A 102.1(2) . . ?
P1A Mo10 Mo3 54.5(6) . . ?
As2A Mo10 Mo3 56.0(2) . . ?
As2A Mo10 P1A 60.0(7) . . ?
As6 Mo12 Mo1 52.99(4) . . ?
P4 Mo12 Mo1 55.45(13) . . ?
P4 Mo12 As6 54.58(9) . . ?
C18 Mo12 Mo1 86.99(10) . . ?
C18 Mo12 As6 72.96(9) . . ?
C18 Mo12 P4 126.64(13) . . ?
C18 Mo12 C74 110.60(13) . . ?
C18 Mo12 C128 129.43(13) . . ?
C18 Mo12 C134 84.71(12) . . ?
C18 Mo12 C156 142.79(13) . . ?
C18 Mo12 C198 93.82(13) . . ?
C74 Mo12 Mo1 86.67(10) . . ?
C74 Mo12 As6 139.63(11) . . ?
C74 Mo12 P4 103.99(14) . . ?
C116 Mo12 Mo1 130.42(10) . . ?
C116 Mo12 As6 77.89(10) . . ?
C116 Mo12 P4 92.83(16) . . ?
C116 Mo12 C18 84.48(13) . . ?
C116 Mo12 C74 141.61(14) . . ?
C116 Mo12 C128 84.30(14) . . ?
C116 Mo12 C134 119.06(14) . . ?
C116 Mo12 C156 115.33(15) . . ?
C116 Mo12 C198 86.20(14) . . ?
C128 Mo12 Mo1 135.04(10) . . ?
C128 Mo12 As6 149.96(12) . . ?
C128 Mo12 P4 103.05(13) . . ?
C128 Mo12 C74 58.56(14) . . ?
C128 Mo12 C134 59.13(13) . . ?
C128 Mo12 C156 34.92(13) . . ?
C134 Mo12 Mo1 108.56(11) . . ?
C134 Mo12 As6 150.86(12) . . ?
C134 Mo12 P4 138.72(14) . . ?
C134 Mo12 C74 34.79(12) . . ?
C134 Mo12 C156 58.29(12) . . ?
C156 Mo12 Mo1 100.35(10) . . ?
C156 Mo12 As6 139.34(10) . . ?
C156 Mo12 P4 85.50(12) . . ?
C156 Mo12 C74 35.03(12) . . ?
C198 Mo12 Mo1 143.16(12) . . ?
C198 Mo12 As6 160.07(12) . . ?
C198 Mo12 P4 139.30(14) . . ?
C198 Mo12 C74 58.59(14) . . ?
C198 Mo12 C128 36.32(12) . . ?
C198 Mo12 C134 35.29(14) . . ?
C198 Mo12 C156 58.94(13) . . ?
As2 Mo3 Mo10 55.64(8) . . ?
P1 Mo3 Mo10 51.8(3) . . ?
P1 Mo3 As2 52.6(2) . . ?
C6 Mo3 Mo10 85.50(8) . . ?
C6 Mo3 As2 125.53(10) . . ?
C6 Mo3 P1 73.8(2) . . ?
C6 Mo3 C114 131.61(12) . . ?
C6 Mo3 C118 108.36(11) . . ?
C6 Mo3 C122 95.74(12) . . ?
C6 Mo3 C132 83.73(11) . . ?
C6 Mo3 C152 141.24(11) . . ?
C6 Mo3 P1A 126.0(4) . . ?
C6 Mo3 As2A 69.6(2) . . ?
C24 Mo3 Mo10 130.01(8) . . ?
C24 Mo3 As2 89.17(13) . . ?
C24 Mo3 P1 79.1(3) . . ?
C24 Mo3 C6 89.92(11) . . ?
C24 Mo3 C114 82.77(12) . . ?
C24 Mo3 C118 140.21(12) . . ?
C24 Mo3 C122 84.86(12) . . ?
C24 Mo3 C132 118.16(12) . . ?
C24 Mo3 C152 114.05(12) . . ?
C24 Mo3 P1A 92.5(7) . . ?
C24 Mo3 As2A 79.7(3) . . ?
C114 Mo3 Mo10 134.03(9) . . ?
C114 Mo3 As2 102.22(10) . . ?
C114 Mo3 P1 148.8(2) . . ?
C114 Mo3 C118 58.48(13) . . ?
C114 Mo3 C132 59.18(13) . . ?
C114 Mo3 C152 35.19(12) . . ?
C114 Mo3 P1A 102.1(4) . . ?
C114 Mo3 As2A 152.4(2) . . ?
C118 Mo3 Mo10 87.46(9) . . ?
C118 Mo3 As2 106.41(13) . . ?
C118 Mo3 P1 139.3(3) . . ?
C118 Mo3 P1A 103.4(7) . . ?
C118 Mo3 As2A 139.5(3) . . ?
C122 Mo3 Mo10 145.13(9) . . ?
C122 Mo3 As2 138.32(11) . . ?
C122 Mo3 P1 160.7(3) . . ?
C122 Mo3 C114 36.11(12) . . ?
C122 Mo3 C118 58.99(13) . . ?
C122 Mo3 C132 35.56(13) . . ?
C122 Mo3 C152 59.11(12) . . ?
C122 Mo3 P1A 138.2(4) . . ?
C122 Mo3 As2A 158.5(2) . . ?
C132 Mo3 Mo10 110.75(10) . . ?
C132 Mo3 As2 141.48(13) . . ?
C132 Mo3 P1 151.9(2) . . ?
C132 Mo3 C118 35.31(12) . . ?
C132 Mo3 C152 58.44(12) . . ?
C132 Mo3 P1A 138.6(6) . . ?
C132 Mo3 As2A 148.4(3) . . ?
C152 Mo3 Mo10 99.36(8) . . ?
C152 Mo3 As2 86.60(11) . . ?
C152 Mo3 P1 138.0(2) . . ?
C152 Mo3 C118 34.58(12) . . ?
C152 Mo3 P1A 84.8(5) . . ?
C152 Mo3 As2A 141.5(2) . . ?
P1A Mo3 Mo10 53.4(5) . . ?
P1A Mo3 As2A 57.9(5) . . ?
As2A Mo3 Mo10 52.2(3) . . ?
As3 Mo7 Mo2 52.592(17) . . ?
P12 Mo7 Mo2 53.52(5) . . ?
P12 Mo7 As3 51.72(4) . . ?
C80 Mo7 Mo2 88.58(8) . . ?
C80 Mo7 As3 141.14(8) . . ?
C80 Mo7 P12 106.83(10) . . ?
C96 Mo7 Mo2 84.16(10) . . ?
C96 Mo7 As3 74.11(10) . . ?
C96 Mo7 P12 123.88(11) . . ?
C96 Mo7 C80 106.91(13) . . ?
C96 Mo7 C120 140.53(13) . . ?
C96 Mo7 C190 97.61(14) . . ?
C96 Mo7 C192 133.36(13) . . ?
C96 Mo7 C206 84.14(14) . . ?
C100 Mo7 Mo2 129.43(9) . . ?
C100 Mo7 As3 77.09(9) . . ?
C100 Mo7 P12 93.50(11) . . ?
C100 Mo7 C80 141.23(12) . . ?
C100 Mo7 C96 87.00(15) . . ?
C100 Mo7 C120 117.57(14) . . ?
C100 Mo7 C190 84.17(13) . . ?
C100 Mo7 C192 85.52(14) . . ?
C100 Mo7 C206 116.49(13) . . ?
C120 Mo7 Mo2 99.68(9) . . ?
C120 Mo7 As3 138.19(9) . . ?
C120 Mo7 P12 87.13(9) . . ?
C120 Mo7 C80 34.85(12) . . ?
C190 Mo7 Mo2 146.34(9) . . ?
C190 Mo7 As3 159.78(10) . . ?
C190 Mo7 P12 138.33(10) . . ?
C190 Mo7 C80 58.61(13) . . ?
C190 Mo7 C120 58.41(13) . . ?
C190 Mo7 C192 35.83(13) . . ?
C190 Mo7 C206 35.87(12) . . ?
C192 Mo7 Mo2 133.57(10) . . ?
C192 Mo7 As3 146.94(9) . . ?
C192 Mo7 P12 102.51(10) . . ?
C192 Mo7 C80 58.38(12) . . ?
C192 Mo7 C120 34.67(13) . . ?
C192 Mo7 C206 59.04(12) . . ?
C206 Mo7 Mo2 111.93(9) . . ?
C206 Mo7 As3 153.97(9) . . ?
C206 Mo7 P12 141.04(11) . . ?
C206 Mo7 C80 34.41(13) . . ?
C206 Mo7 C120 57.79(13) . . ?
As3 Mo2 Mo7 55.360(17) . . ?
P12 Mo2 Mo7 50.96(5) . . ?
P12 Mo2 As3 51.94(4) . . ?
C14 Mo2 Mo7 129.59(9) . . ?
C14 Mo2 As3 92.81(10) . . ?
C14 Mo2 P12 78.80(10) . . ?
C14 Mo2 C32 87.32(14) . . ?
C14 Mo2 C130 83.82(13) . . ?
C14 Mo2 C138 140.54(12) . . ?
C14 Mo2 C178 83.63(13) . . ?
C14 Mo2 C182 116.61(13) . . ?
C14 Mo2 C184 116.15(13) . . ?
C32 Mo2 Mo7 84.70(9) . . ?
C32 Mo2 As3 126.67(9) . . ?
C32 Mo2 P12 76.06(10) . . ?
C32 Mo2 C130 95.45(14) . . ?
C32 Mo2 C138 107.41(13) . . ?
C32 Mo2 C178 131.21(14) . . ?
C32 Mo2 C182 83.39(14) . . ?
C32 Mo2 C184 140.79(13) . . ?
C130 Mo2 Mo7 146.45(10) . . ?
C130 Mo2 As3 137.62(11) . . ?
C130 Mo2 P12 160.93(11) . . ?
C130 Mo2 C138 58.97(13) . . ?
C130 Mo2 C182 35.68(12) . . ?
C130 Mo2 C184 59.45(14) . . ?
C138 Mo2 Mo7 88.87(9) . . ?
C138 Mo2 As3 105.61(10) . . ?
C138 Mo2 P12 139.68(10) . . ?
C178 Mo2 Mo7 135.57(11) . . ?
C178 Mo2 As3 101.65(11) . . ?
C178 Mo2 P12 146.82(11) . . ?
C178 Mo2 C130 35.98(14) . . ?
C178 Mo2 C138 58.88(12) . . ?
C178 Mo2 C182 59.16(13) . . ?
C178 Mo2 C184 35.74(14) . . ?
C182 Mo2 Mo7 111.73(9) . . ?
C182 Mo2 As3 140.14(11) . . ?
C182 Mo2 P12 153.84(10) . . ?
C182 Mo2 C138 34.81(13) . . ?
C182 Mo2 C184 58.44(14) . . ?
C184 Mo2 Mo7 100.42(10) . . ?
C184 Mo2 As3 85.29(10) . . ?
C184 Mo2 P12 136.34(11) . . ?
C184 Mo2 C138 34.93(12) . . ?
As1 Mo9 Mo6 53.322(14) . . ?
P2 Mo9 Mo6 54.41(8) . . ?
P2 Mo9 As1 54.68(6) . . ?
C70 Mo9 Mo6 130.24(10) . . ?
C70 Mo9 As1 77.08(10) . . ?
C70 Mo9 P2 95.89(12) . . ?
C70 Mo9 C124 85.12(14) . . ?
C70 Mo9 C123 142.85(17) . . ?
C70 Mo9 C127 119.56(15) . . ?
C70 Mo9 C137 117.2(2) . . ?
C70 Mo9 C139 85.1(2) . . ?
C70 Mo9 C143 85.84(18) . . ?
C124 Mo9 Mo6 85.06(10) . . ?
C124 Mo9 As1 74.17(10) . . ?
C124 Mo9 P2 126.78(12) . . ?
C124 Mo9 C123 109.70(19) . . ?
C124 Mo9 C127 84.30(19) . . ?
C124 Mo9 C137 141.7(2) . . ?
C124 Mo9 C139 129.3(2) . . ?
C124 Mo9 C143 95.2(2) . . ?
C123 Mo9 Mo6 85.90(13) . . ?
C123 Mo9 As1 139.04(13) . . ?
C123 Mo9 P2 100.94(14) . . ?
C127 Mo9 Mo6 107.75(14) . . ?
C127 Mo9 As1 151.83(17) . . ?
C127 Mo9 P2 135.99(13) . . ?
C127 Mo9 C123 35.07(17) . . ?
C127 Mo9 C137 57.9(2) . . ?
C137 Mo9 Mo6 99.78(14) . . ?
C137 Mo9 As1 138.07(15) . . ?
C137 Mo9 P2 83.83(17) . . ?
C137 Mo9 C123 34.3(2) . . ?
C139 Mo9 Mo6 135.80(19) . . ?
C139 Mo9 As1 149.4(2) . . ?
C139 Mo9 P2 103.6(2) . . ?
C139 Mo9 C123 58.9(2) . . ?
C139 Mo9 C127 58.7(3) . . ?
C139 Mo9 C137 36.2(2) . . ?
C143 Mo9 Mo6 143.62(17) . . ?
C143 Mo9 As1 160.47(15) . . ?
C143 Mo9 P2 138.0(2) . . ?
C143 Mo9 C123 59.69(19) . . ?
C143 Mo9 C127 36.7(2) . . ?
C143 Mo9 C137 59.0(2) . . ?
C143 Mo9 C139 34.5(2) . . ?
As5 Mo5 Mo11 55.44(7) . . ?
P15 Mo5 Mo11 50.59(12) . . ?
P15 Mo5 As5 51.60(10) . . ?
C72 Mo5 Mo11 127.33(12) . . ?
C72 Mo5 As5 85.71(12) . . ?
C72 Mo5 P15 78.06(15) . . ?
C72 Mo5 C176 91.02(16) . . ?
C72 Mo5 C107 124.48(19) . . ?
C72 Mo5 C29 142.93(17) . . ?
C72 Mo5 C119 114.26(16) . . ?
C72 Mo5 C121 84.85(16) . . ?
C72 Mo5 C69 89.33(18) . . ?
C176 Mo5 Mo11 86.94(15) . . ?
C176 Mo5 As5 126.32(16) . . ?
C176 Mo5 P15 75.28(17) . . ?
C176 Mo5 C107 84.13(18) . . ?
C176 Mo5 C29 109.77(16) . . ?
C176 Mo5 C119 141.92(18) . . ?
C176 Mo5 C121 130.4(2) . . ?
C176 Mo5 C69 94.8(2) . . ?
C107 Mo5 Mo11 107.65(14) . . ?
C107 Mo5 As5 139.00(17) . . ?
C107 Mo5 P15 150.05(18) . . ?
C107 Mo5 C29 34.93(16) . . ?
C107 Mo5 C119 58.30(18) . . ?
C29 Mo5 Mo11 85.38(12) . . ?
C29 Mo5 As5 104.13(15) . . ?
C29 Mo5 P15 135.85(18) . . ?
C119 Mo5 Mo11 98.03(14) . . ?
C119 Mo5 As5 85.42(17) . . ?
C119 Mo5 P15 135.4(2) . . ?
C119 Mo5 C29 34.26(15) . . ?
C121 Mo5 Mo11 133.11(15) . . ?
C121 Mo5 As5 102.68(19) . . ?
C121 Mo5 P15 149.7(2) . . ?
C121 Mo5 C107 59.3(2) . . ?
C121 Mo5 C29 58.21(15) . . ?
C121 Mo5 C119 35.35(16) . . ?
C69 Mo5 Mo11 143.31(15) . . ?
C69 Mo5 As5 138.57(19) . . ?
C69 Mo5 P15 163.7(2) . . ?
C69 Mo5 C107 36.70(18) . . ?
C69 Mo5 C29 59.50(16) . . ?
C69 Mo5 C119 59.51(19) . . ?
C69 Mo5 C121 35.9(2) . . ?
Mo6 As1 Ag4 107.47(2) . . ?
Mo6 As1 Mo9 71.345(16) . . ?
Mo9 As1 Ag4 108.32(2) . . ?
P2 As1 Ag4 59.29(8) . . ?
P2 As1 Mo6 62.70(9) . . ?
P2 As1 Mo9 58.84(8) . . ?
As5 Mo11 Mo5 52.96(6) . . ?
P15 Mo11 Mo5 53.38(13) . . ?
P15 Mo11 As5 51.54(9) . . ?
C202 Mo11 Mo5 86.04(14) . . ?
C202 Mo11 As5 72.93(13) . . ?
C202 Mo11 P15 123.21(17) . . ?
C202 Mo11 C117 113.26(17) . . ?
C202 Mo11 C61 87.3(2) . . ?
C202 Mo11 C65 86.93(18) . . ?
C202 Mo11 C133 144.38(18) . . ?
C202 Mo11 C141 129.0(2) . . ?
C202 Mo11 C19 93.9(2) . . ?
C117 Mo11 Mo5 86.84(13) . . ?
C117 Mo11 As5 139.52(15) . . ?
C117 Mo11 P15 103.22(18) . . ?
C61 Mo11 Mo5 129.40(15) . . ?
C61 Mo11 As5 77.19(15) . . ?
C61 Mo11 P15 90.84(19) . . ?
C61 Mo11 C117 140.7(2) . . ?
C61 Mo11 C65 122.5(2) . . ?
C61 Mo11 C133 111.7(3) . . ?
C61 Mo11 C141 83.3(2) . . ?
C61 Mo11 C19 88.7(2) . . ?
C65 Mo11 Mo5 107.10(15) . . ?
C65 Mo11 As5 151.65(16) . . ?
C65 Mo11 P15 137.5(2) . . ?
C65 Mo11 C117 34.30(16) . . ?
C65 Mo11 C133 57.48(17) . . ?
C65 Mo11 C141 58.11(18) . . ?
C133 Mo11 Mo5 102.12(17) . . ?
C133 Mo11 As5 138.92(17) . . ?
C133 Mo11 P15 87.60(18) . . ?
C133 Mo11 C117 34.70(17) . . ?
C141 Mo11 Mo5 136.2(2) . . ?
C141 Mo11 As5 150.07(17) . . ?
C141 Mo11 P15 107.0(2) . . ?
C141 Mo11 C117 57.5(2) . . ?
C141 Mo11 C133 34.2(2) . . ?
C19 Mo11 Mo5 141.78(17) . . ?
C19 Mo11 As5 160.9(2) . . ?
C19 Mo11 P15 142.9(2) . . ?
C19 Mo11 C117 58.1(2) . . ?
C19 Mo11 C65 34.97(19) . . ?
C19 Mo11 C133 58.5(2) . . ?
C19 Mo11 C141 36.1(2) . . ?
Mo4 As4 Ag2 121.33(6) . 2_565 ?
Mo4 As4 Mo8 70.92(3) . . ?
Mo8 As4 Ag2 108.32(6) . 2_565 ?
P6 As4 Ag2 68.29(18) . 2_565 ?
P6 As4 Mo4 62.47(19) . . ?
P6 As4 Mo8 58.73(17) . . ?
Mo1 As6 Ag4 139.62(8) . 2_676 ?
Mo1 As6 Mo12 71.28(5) . . ?
Mo12 As6 Ag4 120.50(7) . 2_676 ?
P4 As6 Ag4 88.89(14) . 2_676 ?
P4 As6 Mo1 63.94(14) . . ?
P4 As6 Mo12 58.05(10) . . ?
Mo7 As3 Ag3 114.65(6) . 2_565 ?
Mo2 As3 Ag3 132.75(5) . 2_565 ?
Mo2 As3 Mo7 72.05(2) . . ?
P12 As3 Ag3 79.53(7) . 2_565 ?
P12 As3 Mo7 59.71(6) . . ?
P12 As3 Mo2 63.70(6) . . ?
Mo10 As2 Ag1 108.70(10) . 2_676 ?
Mo3 As2 Ag1 121.17(16) . 2_676 ?
Mo3 As2 Mo10 71.90(9) . . ?
P1 As2 Ag1 67.7(3) . 2_676 ?
P1 As2 Mo10 60.2(3) . . ?
P1 As2 Mo3 63.0(3) . . ?
P8 Fe0M P10 53.29(2) . . ?
P8 Fe0M P14 53.09(2) . . ?
P8 Fe0M P9 90.68(3) . . ?
P8 Fe0M P11 91.73(3) . . ?
P10 Fe0M P14 94.23(3) . . ?
P10 Fe0M P11 94.28(3) . . ?
P14 Fe0M P11 52.57(2) . . ?
P9 Fe0M P10 53.20(3) . . ?
P9 Fe0M P14 91.69(3) . . ?
P9 Fe0M P11 53.17(3) . . ?
C1 Fe0M P8 101.84(8) . . ?
C1 Fe0M P10 98.77(8) . . ?
C1 Fe0M P14 132.84(8) . . ?
C1 Fe0M P9 131.73(8) . . ?
C1 Fe0M P11 165.09(8) . . ?
C1 Fe0M C8 39.65(11) . . ?
C8 Fe0M P8 134.55(8) . . ?
C8 Fe0M P10 100.77(8) . . ?
C8 Fe0M P14 164.11(8) . . ?
C8 Fe0M P9 101.45(8) . . ?
C8 Fe0M P11 130.41(8) . . ?
C10 Fe0M P8 99.61(7) . . ?
C10 Fe0M P10 129.50(8) . . ?
C10 Fe0M P14 99.57(7) . . ?
C10 Fe0M P9 167.90(8) . . ?
C10 Fe0M P11 132.07(8) . . ?
C10 Fe0M C1 39.88(10) . . ?
C10 Fe0M C8 66.75(10) . . ?
C10 Fe0M C20 67.01(10) . . ?
C12 Fe0M P8 130.03(7) . . ?
C12 Fe0M P10 165.24(8) . . ?
C12 Fe0M P14 97.84(7) . . ?
C12 Fe0M P9 134.41(8) . . ?
C12 Fe0M P11 99.79(8) . . ?
C12 Fe0M C1 66.73(10) . . ?
C12 Fe0M C8 66.56(10) . . ?
C12 Fe0M C10 39.79(10) . . ?
C12 Fe0M C20 39.65(10) . . ?
C20 Fe0M P8 166.51(8) . . ?
C20 Fe0M P10 133.64(8) . . ?
C20 Fe0M P14 128.50(8) . . ?
C20 Fe0M P9 102.43(8) . . ?
C20 Fe0M P11 98.63(8) . . ?
C20 Fe0M C1 67.05(11) . . ?
C20 Fe0M C8 39.99(11) . . ?
P16 Fe0N P5 53.39(3) . . ?
P16 Fe0N P3 90.71(3) . . ?
P16 Fe0N P13 53.33(3) . . ?
P16 Fe0N P7 92.16(3) . . ?
P5 Fe0N P7 94.47(3) . . ?
P3 Fe0N P5 53.09(3) . . ?
P3 Fe0N P13 91.91(3) . . ?
P3 Fe0N P7 53.20(3) . . ?
P13 Fe0N P5 94.58(3) . . ?
P13 Fe0N P7 52.88(3) . . ?
C22 Fe0N P16 102.28(8) . . ?
C22 Fe0N P5 96.65(8) . . ?
C22 Fe0N P3 128.68(8) . . ?
C22 Fe0N P13 135.32(8) . . ?
C22 Fe0N P7 165.22(8) . . ?
C22 Fe0N C44 66.98(12) . . ?
C22 Fe0N C64 67.14(12) . . ?
C22 Fe0N C76 39.81(11) . . ?
C22 Fe0N C90 40.19(11) . . ?
C44 Fe0N P16 166.34(9) . . ?
C44 Fe0N P5 133.74(9) . . ?
C44 Fe0N P3 102.60(9) . . ?
C44 Fe0N P13 128.10(9) . . ?
C44 Fe0N P7 98.27(9) . . ?
C44 Fe0N C64 39.49(12) . . ?
C44 Fe0N C90 66.51(12) . . ?
C64 Fe0N P16 129.63(10) . . ?
C64 Fe0N P5 163.68(9) . . ?
C64 Fe0N P3 135.58(9) . . ?
C64 Fe0N P13 98.49(9) . . ?
C64 Fe0N P7 101.19(9) . . ?
C76 Fe0N P16 135.39(9) . . ?
C76 Fe0N P5 99.81(9) . . ?
C76 Fe0N P3 99.25(8) . . ?
C76 Fe0N P13 165.26(9) . . ?
C76 Fe0N P7 128.32(9) . . ?
C76 Fe0N C44 39.91(12) . . ?
C76 Fe0N C64 66.79(12) . . ?
C76 Fe0N C90 66.85(11) . . ?
C90 Fe0N P16 99.86(8) . . ?
C90 Fe0N P5 127.71(8) . . ?
C90 Fe0N P3 166.07(9) . . ?
C90 Fe0N P13 101.66(8) . . ?
C90 Fe0N P7 134.49(8) . . ?
C90 Fe0N C64 39.65(12) . . ?
Mo5 As5 Mo11 71.59(7) . . ?
P15 As5 Mo5 63.19(15) . . ?
P15 As5 Mo11 59.13(14) . . ?
Ag4 P1 Ag1 67.1(3) . 2_676 ?
Mo10 P1 Ag1 111.2(4) . 2_676 ?
Mo10 P1 Ag4 163.6(4) . . ?
Mo10 P1 Mo3 75.3(3) . . ?
Mo3 P1 Ag1 119.0(3) . 2_676 ?
Mo3 P1 Ag4 120.3(4) . . ?
As2 P1 Ag1 63.6(3) . 2_676 ?
As2 P1 Ag4 121.4(5) . . ?
As2 P1 Mo10 68.1(3) . . ?
As2 P1 Mo3 64.4(2) . . ?
Mo1 P4 Ag1 123.67(15) . . ?
Mo12 P4 Ag1 152.1(2) . . ?
Mo12 P4 Mo1 74.08(15) . . ?
As6 P4 Ag1 100.23(13) . . ?
As6 P4 Mo1 62.17(13) . . ?
As6 P4 Mo12 67.38(13) . . ?
Ag3 P6 Ag2 66.91(17) . 2_565 ?
Mo4 P6 Ag2 117.6(2) . 2_565 ?
Mo4 P6 Ag3 121.6(3) . . ?
Mo8 P6 Ag2 110.55(18) . 2_565 ?
Mo8 P6 Ag3 162.9(4) . . ?
Mo8 P6 Mo4 75.03(19) . . ?
As4 P6 Ag2 62.24(14) . 2_565 ?
As4 P6 Ag3 120.7(3) . . ?
As4 P6 Mo4 64.02(19) . . ?
As4 P6 Mo8 68.22(14) . . ?
Fe0M P8 Ag1 140.02(5) . . ?
Fe0M P8 Ag50 141.38(17) . . ?
P10 P8 Ag1 139.58(4) . . ?
P10 P8 Fe0M 64.05(3) . . ?
P10 P8 Ag50 140.08(14) . . ?
P14 P8 Ag1 109.39(4) . . ?
P14 P8 Fe0M 64.34(3) . . ?
P14 P8 P10 110.96(4) . . ?
P14 P8 Ag50 108.76(14) . . ?
P8 P10 Fe0M 62.66(3) . . ?
P8 P10 P9 104.39(4) . . ?
P9 P10 Fe0M 63.08(3) . . ?
Ag2 P12 Mo2 128.31(9) . . ?
Mo7 P12 Ag2 155.19(10) . . ?
Mo7 P12 Mo2 75.52(6) . . ?
As3 P12 Ag2 112.51(8) . . ?
As3 P12 Mo7 68.57(5) . . ?
As3 P12 Mo2 64.35(5) . . ?
P8 P14 Fe0M 62.57(3) . . ?
P11 P14 Fe0M 63.83(3) . . ?
P11 P14 P8 107.03(4) . . ?
Fe0N P16 Ag2 138.67(4) . . ?
Fe0N P16 Ag5 145.6(2) . . ?
P5 P16 Ag2 138.08(4) . . ?
P5 P16 Fe0N 64.27(3) . . ?
P5 P16 Ag5 133.0(2) . . ?
P13 P16 Ag2 110.79(4) . . ?
P13 P16 Fe0N 64.21(3) . . ?
P13 P16 P5 111.13(4) . . ?
P13 P16 Ag5 115.4(2) . . ?
Mo6 P2 Ag4 116.48(11) . . ?
Mo9 P2 Ag4 123.82(9) . . ?
Mo9 P2 Mo6 74.32(9) . . ?
As1 P2 Ag4 71.44(7) . . ?
As1 P2 Mo6 62.94(8) . . ?
As1 P2 Mo9 66.48(7) . . ?
Fe0M P9 Ag4 165.75(4) . . ?
Fe0M P9 Ag7 161.98(15) . . ?
P10 P9 Ag4 127.29(4) . . ?
P10 P9 Fe0M 63.72(3) . . ?
P10 P9 P11 110.59(4) . . ?
P10 P9 Ag7 122.67(17) . . ?
P11 P9 Ag4 113.70(4) . . ?
P11 P9 Fe0M 64.03(3) . . ?
P11 P9 Ag7 121.38(14) . . ?
P16 P5 Fe0N 62.33(3) . . ?
P16 P5 P3 104.32(4) . . ?
P3 P5 Fe0N 63.24(3) . . ?
P14 P11 Fe0M 63.61(3) . . ?
P14 P11 P9 106.89(4) . . ?
P9 P11 Fe0M 62.80(3) . . ?
Ag3 P3 Ag5 59.5(3) . 2_565 ?
Fe0N P3 Ag3 167.35(6) . . ?
Fe0N P3 Ag5 133.0(3) . 2_565 ?
Fe0N P3 Ag6 165.72(11) . . ?
P5 P3 Ag3 124.56(6) . . ?
P5 P3 Fe0N 63.67(3) . . ?
P5 P3 P7 110.62(4) . . ?
P5 P3 Ag5 87.1(3) . 2_565 ?
P5 P3 Ag6 121.43(11) . . ?
P7 P3 Ag3 116.45(6) . . ?
P7 P3 Fe0N 63.65(3) . . ?
P7 P3 Ag5 98.1(2) . 2_565 ?
P7 P3 Ag6 120.96(12) . . ?
P16 P13 Fe0N 62.46(3) . . ?
P16 P13 P7 106.84(4) . . ?
P7 P13 Fe0N 63.69(3) . . ?
P3 P7 Fe0N 63.15(3) . . ?
P13 P7 Fe0N 63.43(3) . . ?
P13 P7 P3 106.94(4) . . ?
O29 Al1 O39 116.95(19) . . ?
O29 Al1 O43 115.3(2) . . ?
O29 Al1 O11 110.0(2) . . ?
O37 Al1 O29 105.15(17) . . ?
O37 Al1 O39 108.5(2) . . ?
O19 Al1 O29 108.21(19) . . ?
O19 Al1 O37 93.3(3) . . ?
O19 Al1 O39 121.0(3) . . ?
O43 Al1 O11 129.5(2) . . ?
O23 Al1 O29 93.3(3) . . ?
O23 Al1 O43 108.1(3) . . ?
O23 Al1 O11 90.0(3) . . ?
O6 Al4 O30 111.55(11) . . ?
O16 Al4 O6 108.12(12) . . ?
O16 Al4 O30 108.04(12) . . ?
O16 Al4 O42 112.97(12) . . ?
O42 Al4 O6 109.85(12) . . ?
O42 Al4 O30 106.33(13) . . ?
O10 Al2 O33 101.47(14) . . ?
O10 Al2 O41 99.2(5) . . ?
O10 Al2 O21 106.8(3) . . ?
O40 Al2 O10 110.1(2) . . ?
O40 Al2 O7 111.7(3) . . ?
O40 Al2 O33 114.0(3) . . ?
O7 Al2 O10 115.45(17) . . ?
O7 Al2 O33 103.64(18) . . ?
O5 Al2 O10 125.7(3) . . ?
O5 Al2 O41 107.1(6) . . ?
O5 Al2 O21 113.0(4) . . ?
O21 Al2 O41 101.4(8) . . ?
O27 Al3 O15 112.5(2) . . ?
O27 Al3 O17 107.58(17) . . ?
O27 Al3 O35 111.32(17) . . ?
O27 Al3 O45 95.4(4) . . ?
O15 Al3 O17 110.5(2) . . ?
O17 Al3 O45 125.0(4) . . ?
O35 Al3 O15 107.5(2) . . ?
O35 Al3 O17 107.36(18) . . ?
O35 Al3 O45 109.4(5) . . ?
Ag3 P15 Mo5 131.3(2) . . ?
Mo11 P15 Ag3 144.0(3) . . ?
Mo11 P15 Mo5 76.03(15) . . ?
As5 P15 Ag3 98.8(2) . . ?
As5 P15 Mo5 65.21(13) . . ?
As5 P15 Mo11 69.34(14) . . ?
C104 O6 Al4 146.6(2) . . ?
C196 O10 Al2 150.9(3) . . ?
C91 O10 Al2 145.8(5) . . ?
C144 O16 Al4 146.5(2) . . ?
C201 O16 Al4 162.8(5) . . ?
C60 O30 Al4 152.9(2) . . ?
C125 O40 Al2 145.1(6) . . ?
C209 O42 Al4 147.1(2) . . ?
C8 C1 Fe0M 70.51(15) . . ?
C8 C1 C10 108.0(2) . . ?
C8 C1 C98 125.8(3) . . ?
C10 C1 Fe0M 69.79(14) . . ?
C10 C1 C98 126.1(3) . . ?
C98 C1 Fe0M 127.89(19) . . ?
O1 C4 Mo6 176.9(2) . . ?
C168 O27 Al3 155.7(3) . . ?
C180 O7 Al2 145.9(4) . . ?
C146 O29 Al1 156.4(3) . . ?
O4 C6 Mo3 176.7(2) . . ?
C1 C8 Fe0M 69.83(15) . . ?
C1 C8 C20 107.9(2) . . ?
C1 C8 C92 126.2(3) . . ?
C20 C8 Fe0M 69.44(15) . . ?
C20 C8 C92 125.8(3) . . ?
C92 C8 Fe0M 129.4(2) . . ?
C204 O15 Al3 144.1(5) . . ?
C1 C10 Fe0M 70.34(14) . . ?
C1 C10 C84 126.4(2) . . ?
C12 C10 Fe0M 70.06(14) . . ?
C12 C10 C1 107.8(2) . . ?
C12 C10 C84 125.8(2) . . ?
C84 C10 Fe0M 126.47(19) . . ?
C10 C12 Fe0M 70.14(14) . . ?
C10 C12 C94 125.7(2) . . ?
C20 C12 Fe0M 70.26(15) . . ?
C20 C12 C10 108.7(2) . . ?
C20 C12 C94 125.5(2) . . ?
C94 C12 Fe0M 127.6(2) . . ?
O28 C14 Mo2 177.3(3) . . ?
O28 C14 Mo2A 168.1(4) . . ?
O18 C16 Mo1 177.4(2) . . ?
O20 C18 Mo12 176.8(3) . . ?
O20 C18 Mo 175.5(3) . . ?
C8 C20 Fe0M 70.57(15) . . ?
C8 C20 C50 125.8(3) . . ?
C12 C20 Fe0M 70.09(15) . . ?
C12 C20 C8 107.6(2) . . ?
C12 C20 C50 126.5(3) . . ?
C50 C20 Fe0M 127.3(2) . . ?
C76 C22 Fe0N 70.11(16) . . ?
C76 C22 C90 107.6(3) . . ?
C76 C22 C140 126.9(3) . . ?
C90 C22 Fe0N 70.55(15) . . ?
C90 C22 C140 125.4(3) . . ?
C140 C22 Fe0N 127.7(2) . . ?
O12 C24 Mo3 175.6(2) . . ?
Mo6 C26 H26 121.2 . . ?
C52 C26 Mo6 70.36(15) . . ?
C52 C26 H26 125.9 . . ?
C154 C26 Mo6 74.29(16) . . ?
C154 C26 H26 125.9 . . ?
C154 C26 C52 108.2(3) . . ?
O32 C28 Mo6 176.6(3) . . ?
O24 C30 Mo4 175.2(3) . . ?
O26 C32 Mo2 176.5(3) . . ?
O26 C32 Mo2A 172.3(4) . . ?
O36 C34 Mo8 177.1(3) . . ?
Mo8 C36 H36 120.1 . . ?
C66 C36 Mo8 71.71(18) . . ?
C66 C36 H36 125.6 . . ?
C78 C36 Mo8 74.34(18) . . ?
C78 C36 H36 125.6 . . ?
C78 C36 C66 108.9(3) . . ?
O8 C38 Mo8 175.1(3) . . ?
Mo4 C40 H40 120.0 . . ?
C48 C40 Mo4 73.11(15) . . ?
C48 C40 H40 126.4 . . ?
C48 C40 C160 107.2(3) . . ?
C160 C40 Mo4 72.42(16) . . ?
C160 C40 H40 126.4 . . ?
C145 O33 Al2 149.9(3) . . ?
O22 C42 Mo4 177.4(2) . . ?
C64 C44 Fe0N 70.90(17) . . ?
C64 C44 C76 108.5(3) . . ?
C64 C44 C186 126.6(3) . . ?
C76 C44 Fe0N 69.88(16) . . ?
C76 C44 C186 124.8(3) . . ?
C186 C44 Fe0N 127.3(2) . . ?
O14 C46 Mo10 173.8(3) . . ?
Mo4 C48 H48 120.6 . . ?
C40 C48 Mo4 70.93(15) . . ?
C40 C48 H48 125.6 . . ?
C56 C48 Mo4 74.56(15) . . ?
C56 C48 C40 108.8(3) . . ?
C56 C48 H48 125.6 . . ?
C20 C50 H50A 109.5 . . ?
C20 C50 H50B 109.5 . . ?
C20 C50 H50C 109.5 . . ?
H50A C50 H50B 109.5 . . ?
H50A C50 H50C 109.5 . . ?
H50B C50 H50C 109.5 . . ?
Mo6 C52 H52 119.2 . . ?
C26 C52 Mo6 73.65(16) . . ?
C26 C52 H52 126.2 . . ?
C164 C52 Mo6 72.83(17) . . ?
C164 C52 C26 107.5(3) . . ?
C164 C52 H52 126.2 . . ?
Mo8 C54 H54 123.7 . . ?
C78 C54 Mo8 71.39(17) . . ?
C78 C54 H54 126.0 . . ?
C78 C54 C102 108.1(3) . . ?
C102 C54 Mo8 70.61(16) . . ?
C102 C54 H54 126.0 . . ?
Mo4 C56 H56 123.2 . . ?
C48 C56 Mo4 70.25(15) . . ?
C48 C56 H56 126.1 . . ?
C48 C56 C86 107.7(3) . . ?
C86 C56 Mo4 72.04(16) . . ?
C86 C56 H56 126.1 . . ?
Mo1 C58 H58 119.8 . . ?
C62 C58 Mo1 73.36(18) . . ?
C62 C58 H58 126.0 . . ?
C62 C58 C108 107.9(3) . . ?
C108 C58 Mo1 72.60(17) . . ?
C108 C58 H58 126.0 . . ?
O30 C60 C126 111.6(3) . . ?
O30 C60 C166 108.7(3) . . ?
O30 C60 C170 111.3(3) . . ?
C126 C60 C166 108.5(2) . . ?
C126 C60 C170 109.9(3) . . ?
C170 C60 C166 106.6(3) . . ?
Mo1 C62 H62 120.0 . . ?
C58 C62 Mo1 71.57(18) . . ?
C58 C62 H62 125.6 . . ?
C58 C62 C110 108.8(3) . . ?
C110 C62 Mo1 74.53(17) . . ?
C110 C62 H62 125.6 . . ?
C44 C64 Fe0N 69.61(17) . . ?
C44 C64 C90 107.8(3) . . ?
C44 C64 C162 126.9(3) . . ?
C90 C64 Fe0N 70.00(16) . . ?
C90 C64 C162 125.3(3) . . ?
C162 C64 Fe0N 128.4(2) . . ?
Mo8 C66 H66 119.9 . . ?
C36 C66 Mo8 71.86(17) . . ?
C36 C66 H66 126.6 . . ?
C102 C66 Mo8 73.57(17) . . ?
C102 C66 C36 106.9(3) . . ?
C102 C66 H66 126.6 . . ?
O44 C68 Mo10 176.9(3) . . ?
O25 C70 Mo9 174.8(3) . . ?
O25 C70 Mo9A 165.0(4) . . ?
O34 C72 Mo5 176.3(3) . . ?
O34 C72 Mo5A 177.4(3) . . ?
Mo12 C74 H74 123.0 . . ?
C134 C74 Mo12 70.71(19) . . ?
C134 C74 H74 126.3 . . ?
C134 C74 C156 107.3(3) . . ?
C134 C74 Mo 69.2(2) . . ?
C156 C74 Mo12 71.63(19) . . ?
C156 C74 H74 126.3 . . ?
C156 C74 Mo 72.0(2) . . ?
C22 C76 Fe0N 70.08(16) . . ?
C22 C76 C44 108.2(3) . . ?
C22 C76 C188 125.6(3) . . ?
C44 C76 Fe0N 70.22(17) . . ?
C44 C76 C188 126.2(3) . . ?
C188 C76 Fe0N 127.5(2) . . ?
Mo8 C78 H78 121.4 . . ?
C36 C78 Mo8 70.50(18) . . ?
C36 C78 C54 107.8(3) . . ?
C36 C78 H78 126.1 . . ?
C54 C78 Mo8 73.70(17) . . ?
C54 C78 H78 126.1 . . ?
Mo7 C80 H80 122.9 . . ?
C120 C80 Mo7 71.65(19) . . ?
C120 C80 H80 126.4 . . ?
C120 C80 Mo7A 65.8(3) . . ?
C206 C80 Mo7 70.8(2) . . ?
C206 C80 H80 126.4 . . ?
C206 C80 C120 107.2(3) . . ?
C206 C80 Mo7A 78.3(3) . . ?
Mo10 C82 H82 121.5 . . ?
C88 C82 Mo10 73.1(2) . . ?
C88 C82 H82 126.1 . . ?
C174 C82 Mo10 71.0(2) . . ?
C174 C82 H82 126.1 . . ?
C174 C82 C88 107.8(3) . . ?
C10 C84 H84A 109.5 . . ?
C10 C84 H84B 109.5 . . ?
C10 C84 H84C 109.5 . . ?
H84A C84 H84B 109.5 . . ?
H84A C84 H84C 109.5 . . ?
H84B C84 H84C 109.5 . . ?
Mo4 C86 H86 122.8 . . ?
C56 C86 Mo4 72.75(16) . . ?
C56 C86 H86 125.9 . . ?
C160 C86 Mo4 70.23(17) . . ?
C160 C86 C56 108.2(3) . . ?
C160 C86 H86 125.9 . . ?
Mo10 C88 H88 123.2 . . ?
C82 C88 Mo10 71.54(18) . . ?
C82 C88 H88 126.0 . . ?
C136 C88 Mo10 70.9(2) . . ?
C136 C88 C82 107.9(4) . . ?
C136 C88 H88 126.0 . . ?
C22 C90 Fe0N 69.26(15) . . ?
C22 C90 C112 125.3(3) . . ?
C64 C90 Fe0N 70.35(16) . . ?
C64 C90 C22 107.9(3) . . ?
C64 C90 C112 126.7(3) . . ?
C112 C90 Fe0N 128.7(2) . . ?
C8 C92 H92A 109.5 . . ?
C8 C92 H92B 109.5 . . ?
C8 C92 H92C 109.5 . . ?
H92A C92 H92B 109.5 . . ?
H92A C92 H92C 109.5 . . ?
H92B C92 H92C 109.5 . . ?
C12 C94 H94A 109.5 . . ?
C12 C94 H94B 109.5 . . ?
C12 C94 H94C 109.5 . . ?
H94A C94 H94B 109.5 . . ?
H94A C94 H94C 109.5 . . ?
H94B C94 H94C 109.5 . . ?
O3 C96 Mo7 176.1(3) . . ?
O3 C96 Mo7A 172.0(3) . . ?
C1 C98 H98A 109.5 . . ?
C1 C98 H98B 109.5 . . ?
C1 C98 H98C 109.5 . . ?
H98A C98 H98B 109.5 . . ?
H98A C98 H98C 109.5 . . ?
H98B C98 H98C 109.5 . . ?
O46 C100 Mo7 174.9(3) . . ?
O46 C100 Mo7A 170.6(4) . . ?
C7 O17 Al3 153.8(3) . . ?
Mo8 C102 H102 120.8 . . ?
C54 C102 Mo8 74.19(16) . . ?
C54 C102 H102 125.8 . . ?
C66 C102 Mo8 70.90(16) . . ?
C66 C102 C54 108.4(3) . . ?
C66 C102 H102 125.8 . . ?
O6 C104 C158 107.0(3) . . ?
O6 C104 C172 111.8(2) . . ?
O6 C104 C194 110.2(2) . . ?
C158 C104 C172 109.5(3) . . ?
C194 C104 C158 109.9(3) . . ?
C194 C104 C172 108.4(3) . . ?
O47 C106 Mo1 175.4(3) . . ?
Mo1 C108 H108 120.1 . . ?
C58 C108 Mo1 71.09(18) . . ?
C58 C108 H108 126.3 . . ?
C142 C108 Mo1 74.37(17) . . ?
C142 C108 C58 107.4(3) . . ?
C142 C108 H108 126.3 . . ?
Mo1 C110 H110 122.9 . . ?
C62 C110 Mo1 70.34(17) . . ?
C62 C110 H110 126.1 . . ?
C142 C110 Mo1 72.33(16) . . ?
C142 C110 C62 107.8(3) . . ?
C142 C110 H110 126.1 . . ?
C90 C112 H11A 109.5 . . ?
C90 C112 H11B 109.5 . . ?
C90 C112 H11C 109.5 . . ?
H11A C112 H11B 109.5 . . ?
H11A C112 H11C 109.5 . . ?
H11B C112 H11C 109.5 . . ?
Mo3 C114 H114 120.5 . . ?
C122 C114 Mo3 70.95(18) . . ?
C122 C114 H114 126.1 . . ?
C152 C114 Mo3 74.22(18) . . ?
C152 C114 H114 126.1 . . ?
C152 C114 C122 107.7(3) . . ?
O38 C116 Mo12 175.5(3) . . ?
O38 C116 Mo 174.2(3) . . ?
C33 O35 Al3 148.7(3) . . ?
Mo3 C118 H118 123.0 . . ?
C132 C118 Mo3 70.42(17) . . ?
C132 C118 H118 126.2 . . ?
C152 C118 Mo3 72.08(17) . . ?
C152 C118 H118 126.2 . . ?
C152 C118 C132 107.6(3) . . ?
Mo7 C120 H120 122.0 . . ?
C80 C120 Mo7 73.5(2) . . ?
C80 C120 H120 125.5 . . ?
C80 C120 Mo7A 72.9(3) . . ?
C192 C120 Mo7 70.6(2) . . ?
C192 C120 C80 108.9(3) . . ?
C192 C120 H120 125.5 . . ?
C192 C120 Mo7A 76.0(3) . . ?
Mo3 C122 H122 119.1 . . ?
C114 C122 Mo3 72.94(17) . . ?
C114 C122 H122 126.1 . . ?
C132 C122 Mo3 73.73(18) . . ?
C132 C122 C114 107.8(3) . . ?
C132 C122 H122 126.1 . . ?
O13 C124 Mo9 176.8(3) . . ?
O13 C124 Mo9A 171.2(4) . . ?
F16 C126 F42 107.5(3) . . ?
F16 C126 C60 110.7(2) . . ?
F18 C126 F16 107.8(3) . . ?
F18 C126 F42 106.9(3) . . ?
F18 C126 C60 111.0(3) . . ?
F42 C126 C60 112.8(3) . . ?
Mo12 C128 H128 120.4 . . ?
C156 C128 Mo12 73.74(18) . . ?
C156 C128 H128 126.3 . . ?
C156 C128 C198 107.4(3) . . ?
C156 C128 Mo 76.1(2) . . ?
C198 C128 Mo12 71.33(18) . . ?
C198 C128 H128 126.3 . . ?
C198 C128 Mo 70.3(2) . . ?
Mo2 C130 H130 120.0 . . ?
C178 C130 Mo2 71.97(19) . . ?
C178 C130 H130 126.4 . . ?
C178 C130 C182 107.3(3) . . ?
C178 C130 Mo2A 81.8(3) . . ?
C182 C130 Mo2 73.53(18) . . ?
C182 C130 H130 126.4 . . ?
C182 C130 Mo2A 73.7(3) . . ?
Mo3 C132 H132 120.9 . . ?
C118 C132 Mo3 74.27(17) . . ?
C118 C132 H132 125.9 . . ?
C122 C132 Mo3 70.71(17) . . ?
C122 C132 C118 108.2(3) . . ?
C122 C132 H132 125.9 . . ?
Mo12 C134 H134 120.2 . . ?
C74 C134 Mo12 74.49(18) . . ?
C74 C134 H134 125.4 . . ?
C74 C134 Mo 76.7(2) . . ?
C198 C134 Mo12 71.65(18) . . ?
C198 C134 C74 109.2(3) . . ?
C198 C134 H134 125.4 . . ?
C198 C134 Mo 70.3(2) . . ?
Mo10 C136 H136 120.5 . . ?
C88 C136 Mo10 74.65(18) . . ?
C88 C136 H136 125.3 . . ?
C88 C136 C148 109.4(4) . . ?
C148 C136 Mo10 71.26(18) . . ?
C148 C136 H136 125.3 . . ?
Mo2 C138 H138 122.6 . . ?
C182 C138 Mo2 71.54(19) . . ?
C182 C138 H138 125.9 . . ?
C182 C138 C184 108.2(3) . . ?
C182 C138 Mo2A 63.9(2) . . ?
C184 C138 Mo2 71.58(19) . . ?
C184 C138 H138 125.9 . . ?
C184 C138 Mo2A 78.6(3) . . ?
C22 C140 H14A 109.5 . . ?
C22 C140 H14B 109.5 . . ?
C22 C140 H14C 109.5 . . ?
H14A C140 H14B 109.5 . . ?
H14A C140 H14C 109.5 . . ?
H14B C140 H14C 109.5 . . ?
Mo1 C142 H142 122.3 . . ?
C108 C142 Mo1 70.53(17) . . ?
C108 C142 C110 108.1(3) . . ?
C108 C142 H142 125.9 . . ?
C110 C142 Mo1 72.92(17) . . ?
C110 C142 H142 125.9 . . ?
O16 C144 C208 110.2(3) . . ?
O16 C144 C53 112.2(3) . . ?
O16 C144 C109 106.1(3) . . ?
C208 C144 C53 108.7(3) . . ?
C208 C144 C109 110.1(3) . . ?
C53 C144 C109 109.4(3) . . ?
O29 C146 C55 111.6(3) . . ?
O29 C146 C57 108.0(3) . . ?
O29 C146 C15 108.8(3) . . ?
C55 C146 C57 108.8(3) . . ?
C15 C146 C55 110.4(3) . . ?
C15 C146 C57 109.2(3) . . ?
Mo10 C148 H148 120.1 . . ?
C136 C148 Mo10 72.8(2) . . ?
C136 C148 H148 126.6 . . ?
C136 C148 C174 106.7(3) . . ?
C174 C148 Mo10 72.39(18) . . ?
C174 C148 H148 126.6 . . ?
Mo6 C150 H150 122.0 . . ?
C154 C150 Mo6 73.14(16) . . ?
C154 C150 H150 126.1 . . ?
C154 C150 C164 107.8(3) . . ?
C164 C150 Mo6 70.49(17) . . ?
C164 C150 H150 126.1 . . ?
Mo3 C152 H152 122.0 . . ?
C114 C152 Mo3 70.59(17) . . ?
C114 C152 H152 125.7 . . ?
C118 C152 Mo3 73.34(17) . . ?
C118 C152 C114 108.6(3) . . ?
C118 C152 H152 125.7 . . ?
Mo6 C154 H154 122.9 . . ?
C26 C154 Mo6 71.14(15) . . ?
C26 C154 C150 108.7(3) . . ?
C26 C154 H154 125.7 . . ?
C150 C154 Mo6 71.98(15) . . ?
C150 C154 H154 125.7 . . ?
Mo12 C156 H156 121.4 . . ?
C74 C156 Mo12 73.34(18) . . ?
C74 C156 H156 125.6 . . ?
C74 C156 Mo 74.0(2) . . ?
C128 C156 Mo12 71.34(19) . . ?
C128 C156 C74 108.8(3) . . ?
C128 C156 H156 125.6 . . ?
C128 C156 Mo 69.7(2) . . ?
F6 C158 F20 107.4(3) . . ?
F6 C158 F28 107.4(3) . . ?
F6 C158 C104 110.8(3) . . ?
F20 C158 C104 110.4(3) . . ?
F28 C158 F20 107.6(3) . . ?
F28 C158 C104 113.0(3) . . ?
Mo4 C160 H160 120.3 . . ?
C40 C160 Mo4 70.96(16) . . ?
C40 C160 H160 126.0 . . ?
C86 C160 Mo4 74.55(17) . . ?
C86 C160 C40 108.0(3) . . ?
C86 C160 H160 126.0 . . ?
C64 C162 H16A 109.5 . . ?
C64 C162 H16B 109.5 . . ?
C64 C162 H16C 109.5 . . ?
H16A C162 H16B 109.5 . . ?
H16A C162 H16C 109.5 . . ?
H16B C162 H16C 109.5 . . ?
Mo6 C164 H164 120.5 . . ?
C52 C164 Mo6 71.12(17) . . ?
C52 C164 H164 126.1 . . ?
C150 C164 Mo6 74.02(17) . . ?
C150 C164 C52 107.7(3) . . ?
C150 C164 H164 126.1 . . ?
F34 C166 F46 108.6(3) . . ?
F34 C166 F54 109.5(3) . . ?
F34 C166 C60 109.6(3) . . ?
F46 C166 C60 108.2(3) . . ?
F54 C166 F46 108.7(3) . . ?
F54 C166 C60 112.2(3) . . ?
O27 C168 C200 111.9(3) . . ?
O27 C168 C27 110.4(3) . . ?
O27 C168 C151 107.4(3) . . ?
C200 C168 C27 110.0(3) . . ?
C200 C168 C151 108.9(3) . . ?
C151 C168 C27 108.1(4) . . ?
F4 C170 F84 107.7(3) . . ?
F4 C170 C60 110.0(3) . . ?
F44 C170 F4 107.4(3) . . ?
F44 C170 F84 107.5(3) . . ?
F44 C170 C60 111.9(3) . . ?
F84 C170 C60 112.1(3) . . ?
F24 C172 C104 111.8(3) . . ?
F26 C172 F24 107.1(3) . . ?
F26 C172 C104 109.9(3) . . ?
F30 C172 F24 107.9(3) . . ?
F30 C172 F26 108.4(3) . . ?
F30 C172 C104 111.5(3) . . ?
Mo10 C174 H174 120.7 . . ?
C82 C174 Mo10 73.7(2) . . ?
C82 C174 C148 108.2(3) . . ?
C82 C174 H174 125.9 . . ?
C148 C174 Mo10 71.5(2) . . ?
C148 C174 H174 125.9 . . ?
O2 C176 Mo5 175.1(4) . . ?
O2 C176 Mo5A 176.0(3) . . ?
Mo2 C178 H178 120.1 . . ?
C130 C178 Mo2 72.06(19) . . ?
C130 C178 H178 126.0 . . ?
C130 C178 C184 108.0(3) . . ?
C130 C178 Mo2A 64.3(2) . . ?
C184 C178 Mo2 73.65(19) . . ?
C184 C178 H178 126.0 . . ?
C184 C178 Mo2A 80.7(3) . . ?
O7 C180 C17 110.1(4) . . ?
O7 C180 C149 107.1(5) . . ?
O7 C180 C153 108.8(5) . . ?
C17 C180 C149 110.0(4) . . ?
C17 C180 C153 111.5(5) . . ?
C149 C180 C153 109.3(4) . . ?
Mo2 C182 H182 121.6 . . ?
C130 C182 Mo2 70.78(18) . . ?
C130 C182 H182 125.7 . . ?
C130 C182 Mo2A 70.6(3) . . ?
C138 C182 Mo2 73.65(19) . . ?
C138 C182 C130 108.6(3) . . ?
C138 C182 H182 125.7 . . ?
C138 C182 Mo2A 83.3(2) . . ?
Mo2 C184 H184 121.6 . . ?
C138 C184 Mo2 73.5(2) . . ?
C138 C184 C178 107.9(4) . . ?
C138 C184 H184 126.0 . . ?
C178 C184 Mo2 70.6(2) . . ?
C178 C184 H184 126.0 . . ?
C44 C186 H18A 109.5 . . ?
C44 C186 H18B 109.5 . . ?
C44 C186 H18C 109.5 . . ?
H18A C186 H18B 109.5 . . ?
H18A C186 H18C 109.5 . . ?
H18B C186 H18C 109.5 . . ?
C76 C188 H18D 109.5 . . ?
C76 C188 H18E 109.5 . . ?
C76 C188 H18F 109.5 . . ?
H18D C188 H18E 109.5 . . ?
H18D C188 H18F 109.5 . . ?
H18E C188 H18F 109.5 . . ?
Mo7 C190 H190 119.4 . . ?
C192 C190 Mo7 72.63(17) . . ?
C192 C190 H190 126.4 . . ?
C192 C190 C206 107.2(3) . . ?
C192 C190 Mo7A 64.8(2) . . ?
C206 C190 Mo7 73.54(17) . . ?
C206 C190 H190 126.4 . . ?
C206 C190 Mo7A 69.9(2) . . ?
C31 O37 Al1 150.5(3) . . ?
Mo7 C192 H192 119.6 . . ?
C120 C192 Mo7 74.72(19) . . ?
C120 C192 C190 108.0(3) . . ?
C120 C192 H192 126.0 . . ?
C120 C192 Mo7A 64.3(2) . . ?
C190 C192 Mo7 71.54(19) . . ?
C190 C192 H192 126.0 . . ?
C190 C192 Mo7A 77.9(3) . . ?
F12 C194 F32 106.7(3) . . ?
F12 C194 C104 111.8(3) . . ?
F32 C194 C104 110.1(3) . . ?
F48 C194 F12 106.9(3) . . ?
F48 C194 F32 107.8(3) . . ?
F48 C194 C104 113.2(3) . . ?
O10 C196 C63 109.0(5) . . ?
O10 C196 C131 109.7(6) . . ?
O10 C196 C83 112.3(6) . . ?
C131 C196 C63 106.5(7) . . ?
C131 C196 C83 110.6(7) . . ?
C83 C196 C63 108.6(6) . . ?
Mo12 C198 H198 120.1 . . ?
C128 C198 Mo12 72.36(18) . . ?
C128 C198 H198 126.4 . . ?
C128 C198 Mo 73.5(2) . . ?
C134 C198 Mo12 73.06(19) . . ?
C134 C198 C128 107.3(3) . . ?
C134 C198 H198 126.4 . . ?
C134 C198 Mo 74.5(2) . . ?
F58 C200 C168 110.5(3) . . ?
F94 C200 F58 107.8(3) . . ?
F94 C200 C168 114.8(4) . . ?
F172 C200 F58 104.9(4) . . ?
F172 C200 F94 107.0(3) . . ?
F172 C200 C168 111.3(3) . . ?
O31 C202 Mo11 176.3(3) . . ?
O31 C202 Mo13 174.9(4) . . ?
O15 C204 C67 101.9(5) . . ?
O15 C204 C75 112.5(5) . . ?
O15 C204 C25 115.3(4) . . ?
C67 C204 C75 109.8(6) . . ?
C99 C204 C199 106.0(10) . . ?
C25 C204 C67 113.2(5) . . ?
C25 C204 C75 104.3(7) . . ?
C25 C204 C99 103.1(8) . . ?
C25 C204 C199 119.7(8) . . ?
O45 C204 C99 121.3(10) . . ?
O45 C204 C199 111.9(9) . . ?
O45 C204 C25 95.3(6) . . ?
Mo7 C206 H206 120.6 . . ?
C80 C206 Mo7 74.84(17) . . ?
C80 C206 C190 108.6(3) . . ?
C80 C206 H206 125.7 . . ?
C80 C206 Mo7A 64.0(2) . . ?
C190 C206 Mo7 70.59(17) . . ?
C190 C206 H206 125.7 . . ?
C190 C206 Mo7A 73.4(3) . . ?
F66 C208 C144 110.2(4) . . ?
F80 C208 F66 107.7(4) . . ?
F80 C208 F90 109.2(4) . . ?
F80 C208 C144 112.1(3) . . ?
F90 C208 F66 107.2(4) . . ?
F90 C208 C144 110.2(3) . . ?
O42 C209 C105 109.4(3) . . ?
O42 C209 C111 106.4(3) . . ?
O42 C209 C35 111.1(3) . . ?
C111 C209 C105 109.7(3) . . ?
C35 C209 C105 110.2(3) . . ?
C35 C209 C111 110.0(3) . . ?
F14 C105 C209 112.3(3) . . ?
F50 C105 F14 105.9(3) . . ?
F50 C105 C209 110.4(3) . . ?
F98 C105 F14 107.3(3) . . ?
F98 C105 F50 107.4(3) . . ?
F98 C105 C209 113.2(3) . . ?
F1 C53 F36 107.1(4) . . ?
F1 C53 C144 110.4(4) . . ?
F36 C53 C144 112.6(3) . . ?
F38 C53 F1 107.6(5) . . ?
F38 C53 F36 107.3(3) . . ?
F38 C53 C144 111.6(3) . . ?
Mo5 C107 H107 121.0 . . ?
C29 C107 Mo5 74.7(2) . . ?
C29 C107 H107 126.1 . . ?
C29 C107 C69 107.8(5) . . ?
C29 C107 Mo5A 72.2(3) . . ?
C69 C107 Mo5 69.9(2) . . ?
C69 C107 H107 126.1 . . ?
C69 C107 Mo5A 73.5(3) . . ?
F140 C27 F148 105.3(4) . . ?
F140 C27 C168 111.5(4) . . ?
F148 C27 C168 108.9(4) . . ?
F156 C27 F140 110.5(4) . . ?
F156 C27 F148 107.1(4) . . ?
F156 C27 C168 113.0(4) . . ?
F52 C109 F92 107.9(3) . . ?
F52 C109 C144 110.5(3) . . ?
F64 C109 F52 107.1(4) . . ?
F64 C109 F92 108.0(3) . . ?
F64 C109 C144 111.5(3) . . ?
F92 C109 C144 111.6(4) . . ?
F8 C55 C146 111.8(3) . . ?
F62 C55 F8 108.8(4) . . ?
F62 C55 F114 107.4(3) . . ?
F62 C55 C146 111.8(3) . . ?
F114 C55 F8 107.4(3) . . ?
F114 C55 C146 109.4(3) . . ?
F40 C111 F74 107.2(3) . . ?
F40 C111 C209 111.8(3) . . ?
F74 C111 C209 111.4(3) . . ?
F100 C111 F40 107.8(3) . . ?
F100 C111 F74 105.0(3) . . ?
F100 C111 C209 113.2(3) . . ?
O17 C7 C59 110.4(3) . . ?
O17 C7 C2 112.2(3) . . ?
O17 C7 C129 110.4(3) . . ?
C59 C7 C129 107.0(3) . . ?
C2 C7 C59 108.6(3) . . ?
C2 C7 C129 108.1(3) . . ?
O39 C113 C157 111.7(5) . . ?
O39 C113 C159 113.4(5) . . ?
O39 C113 C41 104.1(6) . . ?
C159 C113 C157 109.1(6) . . ?
C159 C113 C41 108.5(5) . . ?
C41 C113 C157 109.8(6) . . ?
F10 C57 F70 107.3(3) . . ?
F10 C57 C146 111.5(3) . . ?
F22 C57 F10 108.0(3) . . ?
F22 C57 F70 108.0(3) . . ?
F22 C57 C146 111.5(3) . . ?
F70 C57 C146 110.3(3) . . ?
F72 C115 F138 108.6(6) . . ?
F72 C115 F198 107.2(6) . . ?
F72 C115 C125 111.6(6) . . ?
F138 C115 F198 107.8(6) . . ?
F138 C115 C125 111.9(5) . . ?
F198 C115 C125 109.6(6) . . ?
Mo5 C29 H29 123.7 . . ?
C107 C29 Mo5 70.3(2) . . ?
C107 C29 H29 125.8 . . ?
C107 C29 Mo5A 73.2(2) . . ?
C119 C29 Mo5 71.8(2) . . ?
C119 C29 C107 108.5(4) . . ?
C119 C29 H29 125.8 . . ?
C119 C29 Mo5A 73.0(2) . . ?
Mo11 C117 H117 122.5 . . ?
C65 C117 Mo11 70.2(3) . . ?
C65 C117 H117 126.4 . . ?
C65 C117 C133 107.1(5) . . ?
C65 C117 Mo13 72.5(3) . . ?
C133 C117 Mo11 72.5(3) . . ?
C133 C117 H117 126.4 . . ?
C133 C117 Mo13 67.5(3) . . ?
F82 C59 C7 110.2(3) . . ?
F108 C59 F82 108.3(4) . . ?
F108 C59 C7 110.5(4) . . ?
F142 C59 F82 107.4(4) . . ?
F142 C59 F108 108.6(4) . . ?
F142 C59 C7 111.7(3) . . ?
Mo5 C119 H119 122.0 . . ?
C29 C119 Mo5 73.9(2) . . ?
C29 C119 H119 125.9 . . ?
C29 C119 C121 108.2(5) . . ?
C29 C119 Mo5A 72.7(2) . . ?
C121 C119 Mo5 69.8(2) . . ?
C121 C119 H119 125.9 . . ?
C121 C119 Mo5A 73.8(3) . . ?
F76 C15 C146 110.4(3) . . ?
F78 C15 F76 106.7(3) . . ?
F78 C15 C146 112.5(3) . . ?
F128 C15 F76 107.4(3) . . ?
F128 C15 F78 108.7(3) . . ?
F128 C15 C146 111.0(4) . . ?
Mo5 C121 H121 120.0 . . ?
C119 C121 Mo5 74.8(2) . . ?
C119 C121 H121 125.3 . . ?
C119 C121 Mo5A 71.8(3) . . ?
C69 C121 Mo5 71.6(2) . . ?
C69 C121 C119 109.3(5) . . ?
C69 C121 H121 125.3 . . ?
C69 C121 Mo5A 73.5(3) . . ?
O9 C61 Mo11 175.8(4) . . ?
O9 C61 Mo13 172.8(6) . . ?
Mo9 C123 H123 122.5 . . ?
C127 C123 Mo9 70.7(2) . . ?
C127 C123 H123 126.2 . . ?
C137 C123 Mo9 72.3(3) . . ?
C137 C123 H123 126.2 . . ?
C137 C123 C127 107.6(5) . . ?
O37 C31 C77 112.4(4) . . ?
O37 C31 C161 108.7(5) . . ?
O37 C31 C81 107.7(5) . . ?
C77 C31 C81 109.4(5) . . ?
C161 C31 C77 109.2(5) . . ?
C161 C31 C81 109.5(4) . . ?
O40 C125 C115 106.6(5) . . ?
O40 C125 C135 108.0(6) . . ?
O40 C125 C5 113.8(5) . . ?
C115 C125 C135 108.3(4) . . ?
C5 C125 C115 110.1(5) . . ?
C5 C125 C135 109.8(4) . . ?
F110 C63 F112 107.5(7) . . ?
F110 C63 F174 108.1(7) . . ?
F110 C63 C196 111.6(7) . . ?
F112 C63 F174 108.6(7) . . ?
F112 C63 C196 110.3(6) . . ?
F174 C63 C196 110.6(7) . . ?
Mo9 C127 H127 121.6 . . ?
C123 C127 Mo9 74.2(3) . . ?
C123 C127 H127 126.1 . . ?
C123 C127 C143 107.8(6) . . ?
C123 C127 Mo9A 84.5(3) . . ?
C143 C127 Mo9 69.7(3) . . ?
C143 C127 H127 126.1 . . ?
C143 C127 Mo9A 69.7(3) . . ?
F68 C2 F122 106.8(3) . . ?
F68 C2 F158 110.3(4) . . ?
F68 C2 C7 113.8(3) . . ?
F122 C2 C7 108.8(3) . . ?
F158 C2 F122 107.0(4) . . ?
F158 C2 C7 110.0(3) . . ?
F56 C129 F118 111.3(4) . . ?
F56 C129 F144 107.2(4) . . ?
F56 C129 C7 113.5(3) . . ?
F118 C129 F144 107.8(4) . . ?
F118 C129 C7 107.5(4) . . ?
F144 C129 C7 109.4(4) . . ?
Mo11 C65 H65 119.8 . . ?
C117 C65 Mo11 75.5(2) . . ?
C117 C65 H65 125.0 . . ?
C117 C65 Mo13 73.0(3) . . ?
C19 C65 Mo11 71.4(3) . . ?
C19 C65 C117 110.1(5) . . ?
C19 C65 H65 125.0 . . ?
C19 C65 Mo13 68.6(3) . . ?
F29 C131 C196 111.6(7) . . ?
F29 C131 F31 109.4(9) . . ?
F29 C131 F125 108.8(9) . . ?
F31 C131 C196 108.8(9) . . ?
F125 C131 C196 112.3(9) . . ?
F125 C131 F31 105.9(7) . . ?
O35 C33 C167 109.5(4) . . ?
O35 C33 C85 113.1(4) . . ?
O35 C33 C171 109.6(6) . . ?
C167 C33 C171 103.1(6) . . ?
C85 C33 C167 110.1(6) . . ?
C85 C33 C171 110.9(6) . . ?
C73 O19 Al1 141.8(4) . . ?
C113 O39 Al1 151.3(5) . . ?
Mo11 C133 H133 121.9 . . ?
C117 C133 Mo11 72.8(3) . . ?
C117 C133 H133 126.0 . . ?
C117 C133 Mo13 76.4(3) . . ?
C141 C133 Mo11 71.1(3) . . ?
C141 C133 C117 108.1(5) . . ?
C141 C133 H133 126.0 . . ?
C141 C133 Mo13 69.5(4) . . ?
F120 C67 C204 113.0(10) . . ?
F33 C67 F120 104.1(10) . . ?
F33 C67 C204 109.5(7) . . ?
F135 C67 F120 110.7(9) . . ?
F135 C67 C204 110.5(7) . . ?
F135 C67 F33 108.7(9) . . ?
F35 C135 C125 111.4(4) . . ?
F35 C135 F141 109.4(4) . . ?
F35 C135 F71 107.9(4) . . ?
F141 C135 C125 111.4(4) . . ?
F141 C135 F71 106.2(4) . . ?
F71 C135 C125 110.3(4) . . ?
F86 C17 F204 107.8(6) . . ?
F86 C17 C180 110.7(5) . . ?
F86 C17 F57 110.8(6) . . ?
F204 C17 C180 110.2(5) . . ?
F57 C17 F204 106.2(5) . . ?
F57 C17 C180 111.1(5) . . ?
Mo9 C137 H137 123.1 . . ?
C123 C137 Mo9 73.4(3) . . ?
C123 C137 H137 126.2 . . ?
C123 C137 C139 107.5(6) . . ?
C139 C137 Mo9 68.9(3) . . ?
C139 C137 H137 126.2 . . ?
Mo5 C69 H69 119.2 . . ?
C107 C69 Mo5 73.4(2) . . ?
C107 C69 H69 126.9 . . ?
C107 C69 Mo5A 71.3(3) . . ?
C121 C69 Mo5 72.5(3) . . ?
C121 C69 C107 106.2(4) . . ?
C121 C69 H69 126.9 . . ?
C121 C69 Mo5A 72.4(3) . . ?
Mo9 C139 H139 119.0 . . ?
C137 C139 Mo9 74.9(3) . . ?
C137 C139 H139 125.2 . . ?
C137 C139 Mo9A 83.3(3) . . ?
C143 C139 Mo9 72.6(3) . . ?
C143 C139 C137 109.6(7) . . ?
C143 C139 H139 125.2 . . ?
C143 C139 Mo9A 66.4(3) . . ?
F60 C35 F130 107.4(4) . . ?
F60 C35 C209 111.0(3) . . ?
F130 C35 C209 111.5(4) . . ?
F136 C35 F60 107.2(4) . . ?
F136 C35 F130 106.7(3) . . ?
F136 C35 C209 112.7(4) . . ?
Mo11 C141 H141 120.8 . . ?
C133 C141 Mo11 74.8(3) . . ?
C133 C141 H141 125.9 . . ?
C133 C141 C19 108.1(5) . . ?
C133 C141 Mo13 73.8(3) . . ?
C19 C141 Mo11 70.2(3) . . ?
C19 C141 H141 125.9 . . ?
C19 C141 Mo13 73.6(3) . . ?
F106 C71 C73 116.2(4) . . ?
F126 C71 F106 104.8(5) . . ?
F126 C71 C73 114.5(5) . . ?
F132 C71 F106 105.7(5) . . ?
F132 C71 F126 101.7(5) . . ?
F132 C71 C73 112.5(6) . . ?
Mo9 C143 H143 119.2 . . ?
C127 C143 Mo9 73.6(2) . . ?
C127 C143 H143 126.3 . . ?
C127 C143 Mo9A 76.0(3) . . ?
C139 C143 Mo9 72.9(3) . . ?
C139 C143 C127 107.5(5) . . ?
C139 C143 H143 126.3 . . ?
C139 C143 Mo9A 82.7(3) . . ?
F222 C9 F115 109.9(7) . . ?
F222 C9 F67 110.1(8) . . ?
F222 C9 C73 116.9(9) . . ?
F115 C9 F67 103.1(8) . . ?
F115 C9 C73 110.6(7) . . ?
F67 C9 C73 105.3(6) . . ?
O33 C145 C147 108.4(4) . . ?
O33 C145 C37 110.5(4) . . ?
O33 C145 C155 111.5(5) . . ?
C147 C145 C37 106.8(5) . . ?
C155 C145 C147 110.1(4) . . ?
C155 C145 C37 109.5(4) . . ?
O19 C73 C9 116.6(6) . . ?
O19 C73 C79 94.7(6) . . ?
C71 C73 O19 117.7(5) . . ?
C71 C73 C9 109.1(6) . . ?
C71 C73 C79 110.3(5) . . ?
C79 C73 C9 106.9(5) . . ?
F88 C147 F196 105.1(5) . . ?
F88 C147 F218 107.7(6) . . ?
F88 C147 C145 113.1(6) . . ?
F196 C147 C145 111.4(5) . . ?
F218 C147 F196 106.6(6) . . ?
F218 C147 C145 112.4(5) . . ?
F124 C37 F184 107.2(4) . . ?
F124 C37 C145 109.8(4) . . ?
F150 C37 F124 109.4(4) . . ?
F150 C37 F184 107.4(4) . . ?
F150 C37 C145 112.0(4) . . ?
F184 C37 C145 110.9(4) . . ?
F104 C149 F208 107.2(4) . . ?
F104 C149 C180 110.4(4) . . ?
F166 C149 F104 108.8(5) . . ?
F166 C149 F208 106.9(4) . . ?
F166 C149 C180 111.7(4) . . ?
F208 C149 C180 111.6(5) . . ?
F180 C75 C204 109.7(9) . . ?
F180 C75 F131 109.5(11) . . ?
F131 C75 C204 105.9(8) . . ?
F139 C75 F180 109.2(10) . . ?
F139 C75 C204 114.3(8) . . ?
F139 C75 F131 108.1(8) . . ?
F146 C151 F178 104.3(4) . . ?
F146 C151 C168 113.4(4) . . ?
F178 C151 C168 108.5(4) . . ?
F220 C151 F146 107.7(5) . . ?
F220 C151 F178 110.3(5) . . ?
F220 C151 C168 112.3(4) . . ?
Mo11 C19 H19 118.1 . . ?
C65 C19 Mo11 73.6(2) . . ?
C65 C19 C141 106.6(5) . . ?
C65 C19 H19 126.7 . . ?
C65 C19 Mo13 76.3(3) . . ?
C141 C19 Mo11 73.7(3) . . ?
C141 C19 H19 126.7 . . ?
C141 C19 Mo13 68.5(3) . . ?
F212 C153 C180 110.5(6) . . ?
F212 C153 F123 109.2(6) . . ?
F212 C153 F63 113.4(6) . . ?
F123 C153 C180 109.1(4) . . ?
F123 C153 F63 105.2(5) . . ?
F63 C153 C180 109.2(6) . . ?
F164 C77 F176 107.5(5) . . ?
F164 C77 C31 111.8(5) . . ?
F176 C77 C31 109.2(4) . . ?
F216 C77 F164 109.1(4) . . ?
F216 C77 F176 108.1(5) . . ?
F216 C77 C31 110.9(5) . . ?
F116 C155 F182 107.4(6) . . ?
F116 C155 F186 107.1(6) . . ?
F116 C155 C145 115.8(6) . . ?
F182 C155 F186 107.5(4) . . ?
F182 C155 C145 109.0(4) . . ?
F186 C155 C145 109.8(4) . . ?
H39A C39 H39B 107.6 . . ?
C163 C39 H39A 108.6 . . ?
C163 C39 H39B 108.6 . . ?
C163 C39 C165 114.6(6) . . ?
C165 C39 H39A 108.6 . . ?
C165 C39 H39B 108.6 . . ?
F224 C157 C113 111.7(6) . . ?
F224 C157 F2 102.7(7) . . ?
F2 C157 C113 110.4(7) . . ?
F129 C157 F224 112.7(8) . . ?
F129 C157 C113 113.0(7) . . ?
F129 C157 F2 105.7(7) . . ?
F190 C79 F192 105.1(5) . . ?
F190 C79 C73 112.4(6) . . ?
F192 C79 C73 111.2(6) . . ?
F61 C79 F190 106.8(6) . . ?
F61 C79 F192 108.3(6) . . ?
F61 C79 C73 112.5(6) . . ?
F152 C159 F206 105.2(5) . . ?
F152 C159 F59 109.8(6) . . ?
F152 C159 C113 113.0(6) . . ?
F206 C159 C113 111.3(6) . . ?
F59 C159 F206 107.5(6) . . ?
F59 C159 C113 109.9(5) . . ?
F162 C5 F202 107.3(5) . . ?
F162 C5 C125 110.7(5) . . ?
F194 C5 F162 105.1(5) . . ?
F194 C5 F202 106.7(5) . . ?
F194 C5 C125 115.8(5) . . ?
F202 C5 C125 110.8(5) . . ?
F154 C161 C31 110.9(4) . . ?
F214 C161 F154 107.2(4) . . ?
F214 C161 F225 106.9(4) . . ?
F214 C161 C31 112.1(4) . . ?
F225 C161 F154 106.1(4) . . ?
F225 C161 C31 113.3(4) . . ?
F102 C81 C31 109.8(5) . . ?
F200 C81 F102 107.1(6) . . ?
F200 C81 C31 110.3(5) . . ?
F210 C81 F102 108.3(5) . . ?
F210 C81 F200 109.9(6) . . ?
F210 C81 C31 111.2(5) . . ?
C39 C163 H16D 108.3 . . ?
C39 C163 H16E 108.3 . . ?
H16D C163 H16E 107.4 . . ?
C21 C163 C39 116.1(7) . . ?
C21 C163 H16D 108.3 . . ?
C21 C163 H16E 108.3 . . ?
F96 C41 C113 109.3(7) . . ?
F117 C41 F96 107.2(8) . . ?
F117 C41 C113 115.4(7) . . ?
F117 C41 F69 102.7(7) . . ?
F69 C41 F96 110.4(7) . . ?
F69 C41 C113 111.6(7) . . ?
C39 C165 H16F 109.0 . . ?
C39 C165 H16G 109.0 . . ?
H16F C165 H16G 107.8 . . ?
C169 C165 C39 112.9(6) . . ?
C169 C165 H16F 109.0 . . ?
C169 C165 H16G 109.0 . . ?
F119 C83 C196 107.7(7) . . ?
F127 C83 C196 113.7(7) . . ?
F127 C83 F119 111.9(7) . . ?
F127 C83 F133 106.6(8) . . ?
F133 C83 C196 108.6(6) . . ?
F133 C83 F119 108.3(8) . . ?
F134 C167 C33 113.3(6) . . ?
F134 C167 F137 105.7(6) . . ?
F188 C167 F134 113.6(5) . . ?
F188 C167 C33 120.0(5) . . ?
F188 C167 F137 110.1(8) . . ?
C33 C167 F137 90.6(5) . . ?
C163 C21 H21A 108.7 . . ?
C163 C21 H21B 108.7 . . ?
C163 C21 C173 114.1(9) . . ?
H21A C21 H21B 107.6 . . ?
C173 C21 H21A 108.7 . . ?
C173 C21 H21B 108.7 . . ?
C165 C169 H16H 109.5 . . ?
C165 C169 H16I 109.5 . . ?
C165 C169 H16J 109.5 . . ?
H16H C169 H16I 109.5 . . ?
H16H C169 H16J 109.5 . . ?
H16I C169 H16J 109.5 . . ?
F168 C85 F121 102.0(5) . . ?
F168 C85 C33 118.4(5) . . ?
F170 C85 F168 114.5(6) . . ?
F170 C85 F121 104.0(6) . . ?
F170 C85 C33 118.6(5) . . ?
C33 C85 F121 93.7(6) . . ?
F160 C171 F15 109.7(7) . . ?
F160 C171 C33 114.0(6) . . ?
F160 C171 F143 109.8(7) . . ?
C33 C171 F15 98.0(6) . . ?
F143 C171 F15 111.8(6) . . ?
F143 C171 C33 113.1(7) . . ?
Cl2 C43 H43A 109.6 . . ?
Cl2 C43 H43B 109.6 . . ?
Cl3 C43 Cl2 110.3(4) . . ?
Cl3 C43 H43A 109.6 . . ?
Cl3 C43 H43B 109.6 . . ?
H43A C43 H43B 108.1 . . ?
C21 C173 H17A 109.5 . . ?
C21 C173 H17B 109.5 . . ?
C21 C173 H17C 109.5 . . ?
H17A C173 H17B 109.5 . . ?
H17A C173 H17C 109.5 . . ?
H17B C173 H17C 109.5 . . ?
C87 O5 Al2 153.8(7) . . ?
O5 C87 C175 110.2(8) . . ?
O5 C87 C11 109.4(7) . . ?
O5 C87 C177 108.9(7) . . ?
C175 C87 C11 112.4(9) . . ?
C175 C87 C177 106.7(8) . . ?
C11 C87 C177 109.1(7) . . ?
F9 C175 F151 101.4(13) . . ?
F9 C175 F19 110.1(12) . . ?
F9 C175 C87 114.0(11) . . ?
F151 C175 C87 109.7(11) . . ?
F19 C175 F151 109.9(12) . . ?
F19 C175 C87 111.4(10) . . ?
F73 C11 F149 108.8(12) . . ?
F73 C11 C87 109.8(9) . . ?
F147 C11 F73 110.3(9) . . ?
F147 C11 F149 102.4(12) . . ?
F147 C11 C87 112.3(9) . . ?
F149 C11 C87 113.1(10) . . ?
F145 C177 F37 107.8(7) . . ?
F145 C177 F75 107.6(7) . . ?
F145 C177 C87 116.6(7) . . ?
F37 C177 C87 108.1(7) . . ?
F75 C177 F37 104.8(7) . . ?
F75 C177 C87 111.3(7) . . ?
C179 O41 Al2 165.2(13) . . ?
F153 C89 F77 103.3(11) . . ?
F153 C89 F157 107.7(12) . . ?
F153 C89 C179 113.5(11) . . ?
F77 C89 C179 112.2(10) . . ?
F157 C89 F77 107.3(12) . . ?
F157 C89 C179 112.1(10) . . ?
O41 C179 C89 114.7(10) . . ?
O41 C179 C45 109.3(11) . . ?
O41 C179 C181 109.1(11) . . ?
C89 C179 C45 108.8(8) . . ?
C181 C179 C89 105.2(9) . . ?
C181 C179 C45 109.5(8) . . ?
F159 C45 C179 110.7(8) . . ?
F159 C45 F5 111.8(10) . . ?
F159 C45 F161 108.2(9) . . ?
F5 C45 C179 108.1(9) . . ?
F5 C45 F161 109.4(10) . . ?
F161 C45 C179 108.5(9) . . ?
F155 C181 F79 102.2(10) . . ?
F155 C181 C179 109.1(9) . . ?
F39 C181 F155 109.3(12) . . ?
F39 C181 F79 106.4(10) . . ?
F39 C181 C179 120.6(11) . . ?
F79 C181 C179 107.6(10) . . ?
O10 C91 C183 107.8(9) . . ?
O10 C91 C23 109.2(8) . . ?
O10 C91 C185 107.2(9) . . ?
C23 C91 C183 110.8(10) . . ?
C23 C91 C185 111.4(10) . . ?
C185 C91 C183 110.4(9) . . ?
F81 C183 F163 107.4(11) . . ?
F81 C183 F41 108.1(12) . . ?
F81 C183 C91 113.6(11) . . ?
F163 C183 C91 107.7(10) . . ?
F41 C183 F163 108.3(11) . . ?
F41 C183 C91 111.6(10) . . ?
F165 C23 C91 112.4(11) . . ?
F165 C23 F167 111.7(12) . . ?
F165 C23 F21 108.6(11) . . ?
F167 C23 C91 110.5(9) . . ?
F21 C23 C91 113.3(10) . . ?
F21 C23 F167 99.7(11) . . ?
F83 C185 C91 111.5(9) . . ?
F83 C185 F169 106.4(11) . . ?
F169 C185 C91 108.9(9) . . ?
F85 C185 C91 113.2(11) . . ?
F85 C185 F83 109.3(10) . . ?
F85 C185 F169 107.2(9) . . ?
C93 O21 Al2 145.1(8) . . ?
O21 C93 C187 110.6(10) . . ?
O21 C93 C47 111.2(10) . . ?
O21 C93 C189 109.9(10) . . ?
C187 C93 C47 107.0(10) . . ?
C189 C93 C187 109.9(11) . . ?
C189 C93 C47 108.1(10) . . ?
F171 C187 F87 108.6(14) . . ?
F171 C187 C93 108.9(13) . . ?
F171 C187 F177 106.2(13) . . ?
F87 C187 C93 107.3(11) . . ?
F177 C187 F87 110.2(12) . . ?
F177 C187 C93 115.5(11) . . ?
F43 C47 C93 111.2(9) . . ?
F173 C47 F43 108.2(11) . . ?
F173 C47 F175 109.2(10) . . ?
F173 C47 C93 111.5(10) . . ?
F175 C47 F43 103.1(10) . . ?
F175 C47 C93 113.2(11) . . ?
F11 C189 C93 111.0(10) . . ?
F11 C189 F179 112.4(12) . . ?
F89 C189 F11 102.1(13) . . ?
F89 C189 C93 128.2(14) . . ?
F89 C189 F179 94.2(12) . . ?
F179 C189 C93 107.8(10) . . ?
C95 O43 Al1 149.0(6) . . ?
O43 C95 C191 110.0(6) . . ?
O43 C95 C3 110.6(7) . . ?
O43 C95 C193 108.3(8) . . ?
C191 C95 C193 109.4(7) . . ?
C3 C95 C191 108.6(8) . . ?
C3 C95 C193 109.9(7) . . ?
F91 C191 F187 106.6(8) . . ?
F91 C191 C95 111.8(7) . . ?
F183 C191 F91 107.2(8) . . ?
F183 C191 F187 108.0(8) . . ?
F183 C191 C95 110.7(8) . . ?
F187 C191 C95 112.4(8) . . ?
F181 C3 C95 109.8(7) . . ?
F93 C3 F181 108.7(8) . . ?
F93 C3 F47 105.4(7) . . ?
F93 C3 C95 111.3(9) . . ?
F47 C3 F181 108.1(8) . . ?
F47 C3 C95 113.2(7) . . ?
F45 C193 F23 107.8(9) . . ?
F45 C193 C95 110.8(7) . . ?
F23 C193 C95 111.3(8) . . ?
F185 C193 F45 109.5(9) . . ?
F185 C193 F23 107.0(8) . . ?
F185 C193 C95 110.2(8) . . ?
C49 O11 Al1 124.3(6) . . ?
F189 C97 F95 108.1(12) . . ?
F189 C97 C49 109.7(10) . . ?
F95 C97 C49 114.1(12) . . ?
F191 C97 F189 103.0(11) . . ?
F191 C97 F95 110.1(13) . . ?
F191 C97 C49 111.4(12) . . ?
F97 C195 F197 118.8(15) . . ?
F97 C195 C49 95.3(12) . . ?
F195 C195 F97 123.0(15) . . ?
F195 C195 F197 109.8(13) . . ?
F195 C195 C49 105.2(13) . . ?
F197 C195 C49 98.7(11) . . ?
O11 C49 C97 132.2(10) . . ?
O11 C49 C195 79.8(8) . . ?
O11 C49 C197 105.9(10) . . ?
C97 C49 C195 111.3(11) . . ?
C97 C49 C197 115.3(10) . . ?
C197 C49 C195 103.4(11) . . ?
F3 C197 C49 94.4(11) . . ?
F193 C197 F3 107.1(12) . . ?
F193 C197 C49 107.6(11) . . ?
F49 C197 F3 116.7(15) . . ?
F49 C197 F193 111.5(12) . . ?
F49 C197 C49 117.8(12) . . ?
F99 C99 C204 112.8(17) . . ?
F99 C99 F203 108.0(16) . . ?
F203 C99 C204 106.5(11) . . ?
F51 C99 C204 115.3(14) . . ?
F51 C99 F99 108.2(17) . . ?
F51 C99 F203 105.5(15) . . ?
F199 C199 C204 116.3(14) . . ?
F199 C199 F101 105.6(16) . . ?
F101 C199 C204 107.3(11) . . ?
F103 C199 C204 111.9(12) . . ?
F103 C199 F199 103.8(16) . . ?
F103 C199 F101 111.9(13) . . ?
C204 C25 F205 93.4(6) . . ?
F113 C25 C204 111.0(7) . . ?
F113 C25 F65 101.6(8) . . ?
F65 C25 C204 108.7(6) . . ?
F17 C25 C204 117.2(6) . . ?
F17 C25 F113 111.2(9) . . ?
F17 C25 F65 105.7(7) . . ?
F25 C25 C204 119.0(10) . . ?
F25 C25 F201 119.6(12) . . ?
F25 C25 F205 98.9(14) . . ?
F201 C25 C204 115.7(8) . . ?
F201 C25 F205 101.9(10) . . ?
C204 O45 Al3 144.3(9) . . ?
O16 C201 C101 111.6(9) . . ?
O16 C201 C203 103.6(9) . . ?
O16 C201 C51 112.5(9) . . ?
C101 C201 C203 108.6(10) . . ?
C101 C201 C51 110.3(11) . . ?
C203 C201 C51 110.0(10) . . ?
F53 C101 F213 105.9(12) . . ?
F53 C101 C201 114.0(12) . . ?
F213 C101 C201 112.0(10) . . ?
F107 C101 F53 103.4(14) . . ?
F107 C101 F213 110.6(14) . . ?
F107 C101 C201 110.5(13) . . ?
F207 C203 F13 108.1(17) . . ?
F207 C203 F209 105.8(18) . . ?
F207 C203 C201 113.4(17) . . ?
F13 C203 C201 112.5(11) . . ?
F209 C203 F13 106.4(12) . . ?
F209 C203 C201 110.2(11) . . ?
F105 C51 F215 105.1(13) . . ?
F105 C51 C201 109.8(11) . . ?
F211 C51 F105 109.0(13) . . ?
F211 C51 F215 108.2(13) . . ?
F211 C51 C201 112.5(12) . . ?
F215 C51 C201 111.9(12) . . ?
O23 C205 C103 117.5(9) . . ?
O23 C205 C207 105.3(9) . . ?
O23 C205 C13 106.4(9) . . ?
C207 C205 C103 108.0(11) . . ?
C13 C205 C103 107.1(11) . . ?
C13 C205 C207 112.8(10) . . ?
C205 O23 Al1 142.8(7) . . ?
F219 C103 C205 116.2(11) . . ?
F219 C103 F111 101.5(12) . . ?
F111 C103 C205 107.0(12) . . ?
F223 C103 F219 116.1(14) . . ?
F223 C103 C205 110.1(11) . . ?
F223 C103 F111 104.4(13) . . ?
F217 C207 F221 100.7(11) . . ?
F217 C207 C205 114.0(11) . . ?
F109 C207 F217 111.9(11) . . ?
F109 C207 F221 106.5(12) . . ?
F109 C207 C205 115.5(11) . . ?
F221 C207 C205 106.8(10) . . ?
F27 C13 C205 116.7(12) . . ?
F55 C13 F27 103.9(13) . . ?
F55 C13 C205 113.3(13) . . ?
F55 C13 F7 94.1(13) . . ?
F7 C13 F27 117.0(14) . . ?
F7 C13 C205 109.6(11) . . ?
Mo4 P6A Ag5 129.1(10) . 2_565 ?
Mo8 P6A Mo4 77.6(6) . . ?
Mo8 P6A Ag5 110.8(8) . 2_565 ?
As4A P6A Mo4 68.2(6) . . ?
As4A P6A Mo8 67.3(5) . . ?
Mo4 As4A Ag5 114.7(5) . 2_565 ?
Mo4 As4A Ag6 126.2(6) . . ?
Mo8 As4A Mo4 71.3(3) . . ?
Mo8 As4A Ag5 101.1(4) . 2_565 ?
Mo8 As4A Ag6 159.5(6) . . ?
P6A As4A Mo4 59.1(7) . . ?
P6A As4A Mo8 59.6(7) . . ?
P6A As4A Ag6 117.0(8) . . ?
C70 Mo9A Mo6 135.3(3) . . ?
C70 Mo9A C127 120.6(4) . . ?
C70 Mo9A C139 80.0(3) . . ?
C70 Mo9A C143 86.5(4) . . ?
C70 Mo9A As1A 89.0(4) . . ?
C70 Mo9A P2A 87.6(4) . . ?
C124 Mo9A Mo6 89.4(3) . . ?
C124 Mo9A C70 106.7(5) . . ?
C124 Mo9A C127 88.7(3) . . ?
C124 Mo9A C139 134.1(4) . . ?
C124 Mo9A C143 103.2(4) . . ?
C124 Mo9A As1A 131.1(5) . . ?
C124 Mo9A P2A 73.8(4) . . ?
C127 Mo9A Mo6 100.7(3) . . ?
C127 Mo9A C139 52.5(3) . . ?
C127 Mo9A As1A 123.0(4) . . ?
C127 Mo9A P2A 150.5(5) . . ?
C139 Mo9A Mo6 118.1(3) . . ?
C143 Mo9A Mo6 130.9(4) . . ?
C143 Mo9A C127 34.3(2) . . ?
C143 Mo9A C139 30.9(2) . . ?
C143 Mo9A As1A 124.1(4) . . ?
C143 Mo9A P2A 172.3(5) . . ?
As1A Mo9A Mo6 51.8(4) . . ?
As1A Mo9A C139 93.6(4) . . ?
P2A Mo9A Mo6 56.6(3) . . ?
P2A Mo9A C139 151.7(4) . . ?
P2A Mo9A As1A 60.7(4) . . ?
Mo6 As1A Mo9A 75.2(5) . . ?
Mo6 As1A P2A 64.5(4) . . ?
Mo9A As1A P2A 59.0(4) . . ?
Ag7 As1A Mo6 131.2(7) . . ?
Ag7 As1A Mo9A 129.7(6) . . ?
Ag7 As1A P2A 91.7(5) . . ?
Mo9A P2A Mo6 72.5(3) . . ?
Mo9A P2A As1A 60.3(5) . . ?
As1A P2A Mo6 56.9(5) . . ?
Mo10 P1A Mo3 72.1(6) . . ?
As2A P1A Mo10 59.3(5) . . ?
As2A P1A Mo3 62.1(6) . . ?
Mo10 As2A Mo3 71.8(3) . . ?
Mo10 As2A P1A 60.7(7) . . ?
Mo10 As2A Ag7 167.1(5) . . ?
Mo3 As2A Ag7 120.0(4) . . ?
P1A As2A Mo3 60.0(6) . . ?
P1A As2A Ag7 119.1(8) . . ?
C18 Mo Mo1 86.38(19) . . ?
C18 Mo C74 109.8(3) . . ?
C18 Mo C128 131.6(3) . . ?
C18 Mo C134 85.3(2) . . ?
C18 Mo C156 141.8(3) . . ?
C18 Mo C198 95.7(2) . . ?
C18 Mo P4A 69.3(5) . . ?
C18 Mo As6A 122.1(3) . . ?
C74 Mo Mo1 84.21(18) . . ?
C74 Mo P4A 136.4(5) . . ?
C74 Mo As6A 104.5(3) . . ?
C116 Mo Mo1 131.3(2) . . ?
C116 Mo C18 88.2(2) . . ?
C116 Mo C74 142.1(3) . . ?
C116 Mo C128 85.6(2) . . ?
C116 Mo C134 121.5(3) . . ?
C116 Mo C156 115.6(3) . . ?
C116 Mo C198 88.4(2) . . ?
C116 Mo P4A 80.7(5) . . ?
C116 Mo As6A 92.2(3) . . ?
C128 Mo Mo1 131.3(2) . . ?
C128 Mo C74 57.32(17) . . ?
C128 Mo C134 58.55(16) . . ?
C128 Mo C156 34.23(14) . . ?
C128 Mo P4A 154.8(5) . . ?
C128 Mo As6A 106.1(3) . . ?
C134 Mo Mo1 106.1(2) . . ?
C134 Mo C74 34.02(14) . . ?
C134 Mo C156 57.05(15) . . ?
C134 Mo P4A 146.2(5) . . ?
C134 Mo As6A 138.5(3) . . ?
C156 Mo Mo1 97.29(19) . . ?
C156 Mo C74 33.99(13) . . ?
C156 Mo P4A 140.3(5) . . ?
C156 Mo As6A 88.2(2) . . ?
C198 Mo Mo1 140.3(2) . . ?
C198 Mo C74 57.69(17) . . ?
C198 Mo C128 36.25(14) . . ?
C198 Mo C134 35.17(15) . . ?
C198 Mo C156 58.11(16) . . ?
C198 Mo P4A 161.6(5) . . ?
C198 Mo As6A 142.2(3) . . ?
P4A Mo Mo1 52.3(5) . . ?
As6A Mo Mo1 52.2(2) . . ?
As6A Mo P4A 53.8(5) . . ?
Mo1 P4A Mo 73.1(5) . . ?
Mo1 P4A Ag7 136.8(9) . 2_676 ?
Mo P4A Ag7 109.1(8) . 2_676 ?
As6A P4A Mo1 62.1(6) . . ?
As6A P4A Mo 62.3(5) . . ?
As6A P4A Ag7 80.4(7) . 2_676 ?
Mo1 As6A Mo 73.9(3) . . ?
P4A As6A Mo1 62.6(6) . . ?
P4A As6A Mo 63.9(6) . . ?
P4A As6A Ag50 112.5(6) . . ?
Ag50 As6A Mo1 133.9(4) . . ?
Ag50 As6A Mo 149.2(5) . . ?
P16 Ag5 P3 99.6(4) . 2_565 ?
P16 Ag5 P6A 116.4(7) . 2_565 ?
P16 Ag5 As4A 147.4(5) . 2_565 ?
P16 Ag5 As3A 91.2(4) . . ?
P16 Ag5 Ag6 145.2(6) . 2_565 ?
C14 Mo2A C130 86.7(4) . . ?
C14 Mo2A C138 133.6(4) . . ?
C14 Mo2A C178 80.2(3) . . ?
C14 Mo2A C182 122.0(4) . . ?
C14 Mo2A Mo7A 129.5(4) . . ?
C14 Mo2A P12A 83.7(4) . . ?
C14 Mo2A As3A 81.4(4) . . ?
C32 Mo2A C14 104.3(4) . . ?
C32 Mo2A C130 108.2(4) . . ?
C32 Mo2A C138 112.3(4) . . ?
C32 Mo2A C178 142.0(5) . . ?
C32 Mo2A C182 92.5(4) . . ?
C32 Mo2A Mo7A 79.0(4) . . ?
C32 Mo2A P12A 122.8(5) . . ?
C32 Mo2A As3A 75.0(4) . . ?
C130 Mo2A C138 55.8(2) . . ?
C130 Mo2A C178 33.90(18) . . ?
C130 Mo2A C182 35.72(18) . . ?
C130 Mo2A Mo7A 141.2(4) . . ?
C130 Mo2A P12A 129.0(4) . . ?
C130 Mo2A As3A 168.1(5) . . ?
C138 Mo2A Mo7A 85.9(3) . . ?
C138 Mo2A As3A 134.4(4) . . ?
C178 Mo2A C138 53.37(19) . . ?
C178 Mo2A Mo7A 127.5(2) . . ?
C178 Mo2A As3A 142.0(3) . . ?
C182 Mo2A C138 32.73(17) . . ?
C182 Mo2A C178 56.1(2) . . ?
C182 Mo2A Mo7A 107.9(3) . . ?
C182 Mo2A P12A 131.2(3) . . ?
C182 Mo2A As3A 155.9(5) . . ?
P12A Mo2A C138 98.8(3) . . ?
P12A Mo2A C178 95.1(3) . . ?
P12A Mo2A Mo7A 56.0(3) . . ?
P12A Mo2A As3A 49.9(3) . . ?
As3A Mo2A Mo7A 50.2(3) . . ?
C80 Mo7A C96 105.9(3) . . ?
C80 Mo7A C100 140.8(4) . . ?
C80 Mo7A C190 63.5(2) . . ?
C80 Mo7A C192 66.6(2) . . ?
C80 Mo7A C206 37.63(18) . . ?
C80 Mo7A Mo2A 92.9(3) . . ?
C80 Mo7A P12A 144.4(4) . . ?
C80 Mo7A As3A 116.4(3) . . ?
C96 Mo7A Mo2A 88.2(3) . . ?
C96 Mo7A P12A 73.4(3) . . ?
C96 Mo7A As3A 123.1(3) . . ?
C100 Mo7A C96 71.6(2) . . ?
C100 Mo7A Mo2A 125.6(3) . . ?
C100 Mo7A P12A 73.9(3) . . ?
C100 Mo7A As3A 94.7(4) . . ?
C120 Mo7A C80 41.33(18) . . ?
C120 Mo7A C96 143.4(4) . . ?
C120 Mo7A C100 120.5(4) . . ?
C120 Mo7A C190 64.1(3) . . ?
C120 Mo7A C192 39.7(2) . . ?
C120 Mo7A C206 64.9(2) . . ?
C120 Mo7A Mo2A 105.9(2) . . ?
C120 Mo7A P12A 141.4(4) . . ?
C120 Mo7A As3A 91.8(3) . . ?
C190 Mo7A C96 88.3(2) . . ?
C190 Mo7A C100 77.3(2) . . ?
C190 Mo7A Mo2A 154.0(3) . . ?
C190 Mo7A P12A 149.6(3) . . ?
C190 Mo7A As3A 143.8(4) . . ?
C192 Mo7A C96 124.3(3) . . ?
C192 Mo7A C100 82.4(3) . . ?
C192 Mo7A C190 37.29(18) . . ?
C192 Mo7A C206 63.3(2) . . ?
C192 Mo7A Mo2A 144.5(3) . . ?
C192 Mo7A P12A 144.0(4) . . ?
C192 Mo7A As3A 107.1(4) . . ?
C206 Mo7A C96 78.6(2) . . ?
C206 Mo7A C100 107.4(3) . . ?
C206 Mo7A C190 36.70(16) . . ?
C206 Mo7A Mo2A 117.5(3) . . ?
C206 Mo7A P12A 149.9(4) . . ?
C206 Mo7A As3A 153.7(3) . . ?
P12A Mo7A Mo2A 51.7(3) . . ?
As3A Mo7A Mo2A 55.0(4) . . ?
As3A Mo7A P12A 49.9(3) . . ?
Mo2A P12A Mo7A 72.3(4) . . ?
As3A P12A Mo2A 66.9(5) . . ?
As3A P12A Mo7A 59.6(4) . . ?
Mo2A As3A Ag5 130.3(6) . . ?
Mo7A As3A Ag5 148.8(6) . . ?
Mo7A As3A Mo2A 74.8(4) . . ?
P12A As3A Ag5 102.1(6) . . ?
P12A As3A Mo2A 63.3(4) . . ?
P12A As3A Mo7A 70.5(4) . . ?
P3 Ag6 As4A 90.3(4) . . ?
P3 Ag6 Ag5 67.4(2) . 2_565 ?
P3 Ag6 P12A 124.1(3) . 2_565 ?
P15A Ag6 P3 105.3(3) . . ?
P15A Ag6 As4A 121.4(3) . . ?
C202 Mo13 C117 107.7(3) . . ?
C202 Mo13 C65 82.1(3) . . ?
C202 Mo13 C133 141.2(3) . . ?
C202 Mo13 C141 127.3(3) . . ?
C202 Mo13 C19 90.1(3) . . ?
C202 Mo13 Mo5A 80.1(3) . . ?
C202 Mo13 P15A 124.5(3) . . ?
C202 Mo13 As5A 76.33(19) . . ?
C117 Mo13 Mo5A 85.6(2) . . ?
C117 Mo13 P15A 98.2(3) . . ?
C117 Mo13 As5A 137.8(3) . . ?
C61 Mo13 C202 83.2(3) . . ?
C61 Mo13 C117 148.0(4) . . ?
C61 Mo13 C65 123.9(3) . . ?
C61 Mo13 C133 120.6(4) . . ?
C61 Mo13 C141 88.9(3) . . ?
C61 Mo13 C19 91.3(3) . . ?
C61 Mo13 Mo5A 126.3(3) . . ?
C61 Mo13 P15A 99.8(4) . . ?
C61 Mo13 As5A 73.5(2) . . ?
C65 Mo13 C117 34.52(18) . . ?
C65 Mo13 Mo5A 103.7(2) . . ?
C65 Mo13 P15A 132.5(4) . . ?
C65 Mo13 As5A 150.5(3) . . ?
C133 Mo13 C117 36.13(19) . . ?
C133 Mo13 C65 59.3(2) . . ?
C133 Mo13 C19 61.5(3) . . ?
C133 Mo13 Mo5A 103.5(3) . . ?
C133 Mo13 P15A 84.0(3) . . ?
C133 Mo13 As5A 136.8(3) . . ?
C141 Mo13 C117 60.3(3) . . ?
C141 Mo13 C65 60.1(2) . . ?
C141 Mo13 C133 36.7(3) . . ?
C141 Mo13 C19 37.9(2) . . ?
C141 Mo13 Mo5A 140.1(3) . . ?
C141 Mo13 P15A 108.2(4) . . ?
C141 Mo13 As5A 149.3(3) . . ?
C19 Mo13 C117 59.4(2) . . ?
C19 Mo13 C65 35.2(2) . . ?
C19 Mo13 Mo5A 138.9(3) . . ?
C19 Mo13 P15A 144.4(4) . . ?
C19 Mo13 As5A 160.6(3) . . ?
P15A Mo13 Mo5A 53.5(3) . . ?
P15A Mo13 As5A 52.8(2) . . ?
As5A Mo13 Mo5A 53.11(15) . . ?
C72 Mo5A C107 117.1(3) . . ?
C72 Mo5A C29 136.5(3) . . ?
C72 Mo5A C119 109.6(3) . . ?
C72 Mo5A C121 80.0(2) . . ?
C72 Mo5A C69 83.4(3) . . ?
C72 Mo5A Mo13 128.5(2) . . ?
C72 Mo5A P15A 79.6(3) . . ?
C72 Mo5A As5A 84.32(19) . . ?
C176 Mo5A C72 87.7(2) . . ?
C176 Mo5A C107 82.4(2) . . ?
C176 Mo5A C29 109.8(2) . . ?
C176 Mo5A C119 139.7(3) . . ?
C176 Mo5A C121 123.9(3) . . ?
C176 Mo5A C69 90.5(3) . . ?
C176 Mo5A Mo13 88.4(2) . . ?
C176 Mo5A P15A 68.6(3) . . ?
C176 Mo5A As5A 121.6(2) . . ?
C107 Mo5A C121 57.1(2) . . ?
C107 Mo5A C69 35.20(18) . . ?
C107 Mo5A Mo13 113.2(3) . . ?
C107 Mo5A P15A 146.4(3) . . ?
C107 Mo5A As5A 149.9(3) . . ?
C29 Mo5A C107 34.63(16) . . ?
C29 Mo5A C119 34.24(16) . . ?
C29 Mo5A C121 57.00(18) . . ?
C29 Mo5A C69 57.90(19) . . ?
C29 Mo5A Mo13 92.6(3) . . ?
C29 Mo5A P15A 143.7(4) . . ?
C29 Mo5A As5A 115.3(3) . . ?
C119 Mo5A C107 57.3(2) . . ?
C119 Mo5A C121 34.44(17) . . ?
C119 Mo5A C69 57.5(2) . . ?
C119 Mo5A Mo13 105.9(3) . . ?
C119 Mo5A P15A 148.3(4) . . ?
C119 Mo5A As5A 96.7(3) . . ?
C121 Mo5A C69 34.0(2) . . ?
C121 Mo5A Mo13 140.1(3) . . ?
C121 Mo5A P15A 155.4(3) . . ?
C121 Mo5A As5A 111.3(3) . . ?
C69 Mo5A Mo13 148.0(3) . . ?
C69 Mo5A P15A 153.4(4) . . ?
C69 Mo5A As5A 144.9(3) . . ?
P15A Mo5A Mo13 51.6(3) . . ?
P15A Mo5A As5A 53.0(2) . . ?
As5A Mo5A Mo13 55.35(16) . . ?
Mo13 P15A Ag6 134.2(6) . . ?
Mo13 P15A Mo5A 74.8(3) . . ?
Mo5A P15A Ag6 129.8(4) . . ?
As5A P15A Ag6 88.5(4) . . ?
As5A P15A Mo13 67.4(3) . . ?
As5A P15A Mo5A 64.2(3) . . ?
Mo5A As5A Mo13 71.54(18) . . ?
P15A As5A Mo13 59.8(3) . . ?
P15A As5A Mo5A 62.8(4) . . ?
P9 Ag7 As2A 83.7(3) . . ?
P9 Ag7 P4A 126.6(5) . 2_676 ?
As1A Ag7 P9 111.2(5) . . ?
As1A Ag7 As2A 117.6(5) . . ?
P4A Ag7 As2A 119.3(6) 2_676 . ?
P8 Ag50 P1A 106.9(6) . 2_676 ?
P8 Ag50 As2A 134.5(3) . 2_676 ?
P8 Ag50 Ag7 142.3(3) . 2_676 ?
P1A Ag50 Ag7 105.8(6) 2_676 2_676 ?
As2A Ag50 Ag7 58.8(2) 2_676 2_676 ?
As6A Ag50 P8 103.1(3) . . ?
As6A Ag50 Ag7 70.8(3) . 2_676 ?
Cl2A C43A H43C 112.0 . . ?
Cl2A C43A H43D 112.0 . . ?
Cl3A C43A Cl2A 98.9(11) . . ?
Cl3A C43A H43C 112.0 . . ?
Cl3A C43A H43D 112.0 . . ?
H43C C43A H43D 109.7 . . ?

loop_
_geom_bond_atom_site_label_1
_geom_bond_atom_site_label_2
_geom_bond_distance
_geom_bond_site_symmetry_2
_geom_bond_publ_flag
Ag1 Ag4 2.9894(15) 2_676 ?
Ag1 As2 2.663(4) 2_676 ?
Ag1 P1 2.750(11) 2_676 ?
Ag1 P4 2.595(5) . ?
Ag1 P8 2.5407(14) . ?
Ag4 As1 2.9246(8) . ?
Ag4 As6 2.7023(18) 2_676 ?
Ag4 P1 2.659(10) . ?
Ag4 P2 2.652(3) . ?
Ag4 P9 2.6358(10) . ?
Ag2 Ag3 2.954(2) 2_565 ?
Ag2 As4 2.667(2) 2_565 ?
Ag2 P6 2.801(6) 2_565 ?
Ag2 P12 2.528(2) . ?
Ag2 P16 2.5071(13) . ?
Ag3 As3 2.771(2) 2_565 ?
Ag3 P6 2.544(6) . ?
Ag3 P3 2.697(3) . ?
Ag3 P15 2.476(5) . ?
Mo1 Mo12 3.0226(13) . ?
Mo1 As6 2.5485(16) . ?
Mo1 P4 2.589(5) . ?
Mo1 C16 2.003(3) . ?
Mo1 C58 2.287(3) . ?
Mo1 C62 2.309(3) . ?
Mo1 C106 1.997(3) . ?
Mo1 C108 2.306(3) . ?
Mo1 C110 2.364(3) . ?
Mo1 C142 2.356(3) . ?
Mo1 P4A 2.55(2) . ?
Mo1 As6A 2.533(10) . ?
Mo4 Mo8 3.0314(3) . ?
Mo4 As4 2.5616(17) . ?
Mo4 P6 2.527(8) . ?
Mo4 C30 1.990(3) . ?
Mo4 C40 2.281(3) . ?
Mo4 C42 1.998(3) . ?
Mo4 C48 2.309(3) . ?
Mo4 C56 2.365(3) . ?
Mo4 C86 2.356(3) . ?
Mo4 C160 2.300(3) . ?
Mo4 P6A 2.42(2) . ?
Mo4 As4A 2.617(16) . ?
Mo6 Mo9 3.0262(6) . ?
Mo6 As1 2.5616(4) . ?
Mo6 P2 2.556(4) . ?
Mo6 C4 1.981(3) . ?
Mo6 C26 2.333(3) . ?
Mo6 C28 2.002(3) . ?
Mo6 C52 2.290(3) . ?
Mo6 C150 2.358(3) . ?
Mo6 C154 2.373(3) . ?
Mo6 C164 2.312(3) . ?
Mo6 As1A 2.539(17) . ?
Mo6 P2A 2.736(12) . ?
Mo8 As4 2.6619(14) . ?
Mo8 P6 2.450(6) . ?
Mo8 C34 2.017(3) . ?
Mo8 C36 2.294(3) . ?
Mo8 C38 1.984(3) . ?
Mo8 C54 2.373(3) . ?
Mo8 C66 2.292(3) . ?
Mo8 C78 2.343(3) . ?
Mo8 C102 2.327(3) . ?
Mo8 P6A 2.42(2) . ?
Mo8 As4A 2.586(12) . ?
Mo10 Mo3 3.0405(3) . ?
Mo10 As2 2.641(4) . ?
Mo10 P1 2.471(11) . ?
Mo10 C46 1.980(3) . ?
Mo10 C68 2.015(3) . ?
Mo10 C82 2.341(3) . ?
Mo10 C88 2.362(3) . ?
Mo10 C136 2.314(3) . ?
Mo10 C148 2.294(3) . ?
Mo10 C174 2.306(3) . ?
Mo10 P1A 2.56(2) . ?
Mo10 As2A 2.527(11) . ?
Mo12 As6 2.6374(16) . ?
Mo12 P4 2.424(5) . ?
Mo12 C18 2.010(3) . ?
Mo12 C74 2.362(3) . ?
Mo12 C116 1.993(4) . ?
Mo12 C128 2.309(3) . ?
Mo12 C134 2.313(3) . ?
Mo12 C156 2.340(3) . ?
Mo12 C198 2.295(3) . ?
Mo3 As2 2.537(4) . ?
Mo3 P1 2.505(10) . ?
Mo3 C6 2.000(3) . ?
Mo3 C24 1.987(3) . ?
Mo3 C114 2.308(3) . ?
Mo3 C118 2.372(3) . ?
Mo3 C122 2.282(3) . ?
Mo3 C132 2.321(3) . ?
Mo3 C152 2.355(3) . ?
Mo3 P1A 2.60(2) . ?
Mo3 As2A 2.653(10) . ?
Mo7 Mo2 3.0534(8) . ?
Mo7 As3 2.6407(7) . ?
Mo7 P12 2.449(2) . ?
Mo7 C80 2.384(3) . ?
Mo7 C96 1.984(4) . ?
Mo7 C100 1.963(4) . ?
Mo7 C120 2.360(4) . ?
Mo7 C190 2.293(3) . ?
Mo7 C192 2.307(3) . ?
Mo7 C206 2.332(3) . ?
Mo2 As3 2.5495(7) . ?
Mo2 P12 2.536(2) . ?
Mo2 C14 1.998(3) . ?
Mo2 C32 2.012(4) . ?
Mo2 C130 2.292(3) . ?
Mo2 C138 2.355(3) . ?
Mo2 C178 2.291(3) . ?
Mo2 C182 2.328(3) . ?
Mo2 C184 2.330(4) . ?
Mo9 As1 2.6270(6) . ?
Mo9 P2 2.452(3) . ?
Mo9 C70 1.979(3) . ?
Mo9 C124 2.005(4) . ?
Mo9 C123 2.360(4) . ?
Mo9 C127 2.315(4) . ?
Mo9 C137 2.346(4) . ?
Mo9 C139 2.267(5) . ?
Mo9 C143 2.264(4) . ?
Mo5 Mo11 3.063(3) . ?
Mo5 As5 2.577(2) . ?
Mo5 P15 2.533(6) . ?
Mo5 C72 1.959(4) . ?
Mo5 C176 1.989(4) . ?
Mo5 C107 2.306(4) . ?
Mo5 C29 2.363(4) . ?
Mo5 C119 2.336(4) . ?
Mo5 C121 2.272(4) . ?
Mo5 C69 2.259(5) . ?
As1 P2 2.337(2) . ?
Mo11 As5 2.659(3) . ?
Mo11 P15 2.439(5) . ?
Mo11 C202 1.967(5) . ?
Mo11 C117 2.390(5) . ?
Mo11 C61 1.994(5) . ?
Mo11 C65 2.323(4) . ?
Mo11 C133 2.386(6) . ?
Mo11 C141 2.340(5) . ?
Mo11 C19 2.294(4) . ?
As4 P6 2.291(5) . ?
As6 P4 2.328(4) . ?
As3 P12 2.2270(16) . ?
As2 P1 2.235(7) . ?
Fe0M P8 2.3408(7) . ?
Fe0M P10 2.3694(8) . ?
Fe0M P14 2.3771(8) . ?
Fe0M P9 2.3562(8) . ?
Fe0M P11 2.3817(8) . ?
Fe0M C1 2.106(3) . ?
Fe0M C8 2.115(3) . ?
Fe0M C10 2.099(2) . ?
Fe0M C12 2.097(3) . ?
Fe0M C20 2.100(3) . ?
Fe0N P16 2.3310(8) . ?
Fe0N P5 2.3711(8) . ?
Fe0N P3 2.3623(8) . ?
Fe0N P13 2.3672(9) . ?
Fe0N P7 2.3727(8) . ?
Fe0N C22 2.090(3) . ?
Fe0N C44 2.095(3) . ?
Fe0N C64 2.112(3) . ?
Fe0N C76 2.091(3) . ?
Fe0N C90 2.107(3) . ?
As5 P15 2.225(3) . ?
P8 P10 2.1125(9) . ?
P8 P14 2.1087(10) . ?
P8 Ag50 2.518(6) . ?
P10 P9 2.1158(10) . ?
P14 P11 2.1072(10) . ?
P16 P5 2.1129(11) . ?
P16 P13 2.1088(10) . ?
P16 Ag5 2.490(14) . ?
P9 P11 2.1203(10) . ?
P9 Ag7 2.555(8) . ?
P5 P3 2.1154(10) . ?
P3 P7 2.1203(11) . ?
P3 Ag5 3.019(11) 2_565 ?
P3 Ag6 2.554(5) . ?
P13 P7 2.1105(11) . ?
Al1 O29 1.696(2) . ?
Al1 O37 1.678(3) . ?
Al1 O19 1.672(4) . ?
Al1 O39 1.706(4) . ?
Al1 O43 1.767(5) . ?
Al1 O11 1.800(6) . ?
Al1 O23 1.691(5) . ?
Al4 O6 1.720(2) . ?
Al4 O16 1.718(2) . ?
Al4 O30 1.751(3) . ?
Al4 O42 1.719(2) . ?
Al2 O10 1.721(2) . ?
Al2 O40 1.690(5) . ?
Al2 O7 1.720(4) . ?
Al2 O33 1.807(3) . ?
Al2 O5 1.605(6) . ?
Al2 O41 1.806(10) . ?
Al2 O21 1.755(8) . ?
Al3 O27 1.699(3) . ?
Al3 O15 1.726(4) . ?
Al3 O17 1.729(3) . ?
Al3 O35 1.723(3) . ?
Al3 O45 1.764(10) . ?
F1 C53 1.333(6) . ?
O1 C4 1.145(3) . ?
F4 C170 1.326(4) . ?
F6 C158 1.324(4) . ?
F8 C55 1.341(4) . ?
F10 C57 1.332(4) . ?
F12 C194 1.337(4) . ?
F14 C105 1.337(4) . ?
O4 C6 1.149(3) . ?
F16 C126 1.330(4) . ?
F18 C126 1.316(4) . ?
O6 C104 1.350(4) . ?
F20 C158 1.334(4) . ?
O8 C38 1.141(4) . ?
O10 C196 1.357(6) . ?
O10 C91 1.320(11) . ?
F22 C57 1.298(4) . ?
O12 C24 1.144(4) . ?
O14 C46 1.146(4) . ?
F24 C172 1.331(4) . ?
O16 C144 1.353(4) . ?
O16 C201 1.411(11) . ?
F26 C172 1.331(4) . ?
F28 C158 1.331(4) . ?
F30 C172 1.323(5) . ?
F32 C194 1.349(4) . ?
O18 C16 1.127(3) . ?
O20 C18 1.136(4) . ?
O22 C42 1.148(4) . ?
F34 C166 1.295(4) . ?
F36 C53 1.338(4) . ?
F38 C53 1.325(5) . ?
F40 C111 1.328(4) . ?
F42 C126 1.332(4) . ?
O24 C30 1.152(4) . ?
O26 C32 1.150(4) . ?
O28 C14 1.147(4) . ?
F44 C170 1.322(4) . ?
F46 C166 1.337(4) . ?
F48 C194 1.333(4) . ?
F50 C105 1.328(5) . ?
O30 C60 1.315(4) . ?
O32 C28 1.145(4) . ?
O34 C72 1.151(4) . ?
O36 C34 1.132(4) . ?
F52 C109 1.339(5) . ?
F54 C166 1.322(5) . ?
F56 C129 1.296(6) . ?
F58 C200 1.316(5) . ?
O38 C116 1.146(4) . ?
F60 C35 1.343(5) . ?
O40 C125 1.315(7) . ?
O42 C209 1.357(4) . ?
O44 C68 1.130(4) . ?
F62 C55 1.296(5) . ?
F64 C109 1.313(5) . ?
F66 C208 1.340(6) . ?
F68 C2 1.301(5) . ?
O46 C100 1.151(4) . ?
F70 C57 1.339(4) . ?
F72 C115 1.316(8) . ?
O47 C106 1.144(4) . ?
F74 C111 1.347(5) . ?
F76 C15 1.352(5) . ?
F78 C15 1.329(5) . ?
O3 C96 1.140(4) . ?
O25 C70 1.147(4) . ?
F80 C208 1.331(5) . ?
F82 C59 1.338(5) . ?
F84 C170 1.335(5) . ?
F86 C17 1.314(7) . ?
F88 C147 1.294(7) . ?
F90 C208 1.335(6) . ?
O13 C124 1.142(4) . ?
F92 C109 1.346(5) . ?
F94 C200 1.310(4) . ?
C1 C8 1.432(4) . ?
C1 C10 1.434(4) . ?
C1 C98 1.492(4) . ?
F96 C41 1.386(9) . ?
F98 C105 1.313(4) . ?
F100 C111 1.310(4) . ?
O27 C168 1.331(4) . ?
F102 C81 1.333(8) . ?
F104 C149 1.316(6) . ?
O7 C180 1.356(6) . ?
F106 C71 1.353(7) . ?
F108 C59 1.328(5) . ?
F110 C63 1.314(9) . ?
O29 C146 1.334(4) . ?
F112 C63 1.336(8) . ?
C8 C20 1.441(4) . ?
C8 C92 1.493(4) . ?
O15 C204 1.381(7) . ?
F114 C55 1.341(5) . ?
F116 C155 1.316(8) . ?
C10 C12 1.428(4) . ?
C10 C84 1.489(4) . ?
F118 C129 1.310(5) . ?
O31 C202 1.139(5) . ?
C12 C20 1.424(4) . ?
C12 C94 1.502(4) . ?
F120 C67 1.338(10) . ?
F122 C2 1.347(5) . ?
C14 Mo2A 1.877(9) . ?
C18 Mo 1.955(6) . ?
C20 C50 1.493(4) . ?
C22 C76 1.423(4) . ?
C22 C90 1.442(4) . ?
C22 C140 1.501(4) . ?
F124 C37 1.322(6) . ?
C26 H26 0.9500 . ?
C26 C52 1.429(4) . ?
C26 C154 1.399(4) . ?
F126 C71 1.331(8) . ?
C32 Mo2A 1.623(7) . ?
F128 C15 1.307(4) . ?
C36 H36 0.9500 . ?
C36 C66 1.434(4) . ?
C36 C78 1.401(5) . ?
O2 C176 1.136(5) . ?
F130 C35 1.343(5) . ?
F132 C71 1.276(7) . ?
F134 C167 1.332(6) . ?
F136 C35 1.316(5) . ?
F138 C115 1.334(7) . ?
F140 C27 1.315(5) . ?
F142 C59 1.291(5) . ?
F144 C129 1.355(5) . ?
C40 H40 0.9500 . ?
C40 C48 1.417(4) . ?
C40 C160 1.439(4) . ?
O33 C145 1.343(5) . ?
F146 C151 1.299(6) . ?
F148 C27 1.315(5) . ?
F150 C37 1.294(5) . ?
C44 C64 1.421(5) . ?
C44 C76 1.428(4) . ?
C44 C186 1.495(4) . ?
F152 C159 1.320(7) . ?
C48 H48 0.9500 . ?
C48 C56 1.414(4) . ?
F154 C161 1.352(7) . ?
C50 H50A 0.9800 . ?
C50 H50B 0.9800 . ?
C50 H50C 0.9800 . ?
F156 C27 1.273(5) . ?
F158 C2 1.312(5) . ?
F160 C171 1.296(8) . ?
C52 H52 0.9500 . ?
C52 C164 1.424(5) . ?
C54 H54 0.9500 . ?
C54 C78 1.415(4) . ?
C54 C102 1.422(4) . ?
C56 H56 0.9500 . ?
C56 C86 1.428(4) . ?
F162 C5 1.324(7) . ?
C58 H58 0.9500 . ?
C58 C62 1.385(5) . ?
C58 C108 1.432(5) . ?
F164 C77 1.328(6) . ?
C60 C126 1.550(4) . ?
C60 C166 1.612(5) . ?
C60 C170 1.553(5) . ?
C62 H62 0.9500 . ?
C62 C110 1.411(5) . ?
C64 C90 1.431(4) . ?
C64 C162 1.494(5) . ?
C66 H66 0.9500 . ?
C66 C102 1.409(4) . ?
C70 Mo9A 1.778(9) . ?
C72 Mo5A 2.064(6) . ?
C74 H74 0.9500 . ?
C74 C134 1.398(5) . ?
C74 C156 1.415(5) . ?
C74 Mo 2.433(6) . ?
F166 C149 1.304(6) . ?
F168 C85 1.305(6) . ?
C76 C188 1.500(4) . ?
F170 C85 1.249(7) . ?
C78 H78 0.9500 . ?
C80 H80 0.9500 . ?
C80 C120 1.420(5) . ?
C80 C206 1.396(5) . ?
C80 Mo7A 2.055(7) . ?
C82 H82 0.9500 . ?
C82 C88 1.428(5) . ?
C82 C174 1.411(5) . ?
F172 C200 1.308(5) . ?
C84 H84A 0.9800 . ?
C84 H84B 0.9800 . ?
C84 H84C 0.9800 . ?
C86 H86 0.9500 . ?
C86 C160 1.410(4) . ?
F174 C63 1.346(8) . ?
C88 H88 0.9500 . ?
C88 C136 1.386(5) . ?
C90 C112 1.499(4) . ?
C92 H92A 0.9800 . ?
C92 H92B 0.9800 . ?
C92 H92C 0.9800 . ?
F176 C77 1.343(8) . ?
C94 H94A 0.9800 . ?
C94 H94B 0.9800 . ?
C94 H94C 0.9800 . ?
C96 Mo7A 2.344(7) . ?
C98 H98A 0.9800 . ?
C98 H98B 0.9800 . ?
C98 H98C 0.9800 . ?
F178 C151 1.373(7) . ?
C100 Mo7A 2.299(7) . ?
F180 C75 1.315(10) . ?
O17 C7 1.325(4) . ?
F182 C155 1.344(7) . ?
F184 C37 1.347(6) . ?
C102 H102 0.9500 . ?
C104 C158 1.554(4) . ?
C104 C172 1.566(5) . ?
C104 C194 1.536(5) . ?
F186 C155 1.358(7) . ?
F188 C167 1.195(6) . ?
C108 H108 0.9500 . ?
C108 C142 1.407(5) . ?
C110 H110 0.9500 . ?
C110 C142 1.409(5) . ?
C112 H11A 0.9800 . ?
C112 H11B 0.9800 . ?
C112 H11C 0.9800 . ?
C114 H114 0.9500 . ?
C114 C122 1.423(5) . ?
C114 C152 1.411(5) . ?
F190 C79 1.362(7) . ?
C116 Mo 1.913(6) . ?
O35 C33 1.333(5) . ?
F192 C79 1.408(8) . ?
F194 C5 1.298(7) . ?
C118 H118 0.9500 . ?
C118 C132 1.424(5) . ?
C118 C152 1.405(5) . ?
C120 H120 0.9500 . ?
C120 C192 1.392(5) . ?
C120 Mo7A 1.962(7) . ?
C122 H122 0.9500 . ?
C122 C132 1.406(5) . ?
O9 C61 1.144(6) . ?
F196 C147 1.362(8) . ?
F198 C115 1.340(8) . ?
C124 Mo9A 1.578(8) . ?
F200 C81 1.332(7) . ?
C128 H128 0.9500 . ?
C128 C156 1.395(5) . ?
C128 C198 1.435(5) . ?
C128 Mo 2.326(6) . ?
C130 H130 0.9500 . ?
C130 C178 1.415(6) . ?
C130 C182 1.416(5) . ?
C130 Mo2A 2.287(9) . ?
C132 H132 0.9500 . ?
C134 H134 0.9500 . ?
C134 C198 1.397(5) . ?
C134 Mo 2.337(6) . ?
C136 H136 0.9500 . ?
C136 C148 1.423(6) . ?
C138 H138 0.9500 . ?
C138 C182 1.401(5) . ?
C138 C184 1.406(5) . ?
C138 Mo2A 2.573(8) . ?
C140 H14A 0.9800 . ?
C140 H14B 0.9800 . ?
C140 H14C 0.9800 . ?
F202 C5 1.362(7) . ?
C142 H142 0.9500 . ?
C144 C208 1.549(6) . ?
C144 C53 1.558(5) . ?
C144 C109 1.560(6) . ?
C146 C55 1.560(5) . ?
C146 C57 1.571(4) . ?
C146 C15 1.529(5) . ?
C148 H148 0.9500 . ?
C148 C174 1.426(5) . ?
C150 H150 0.9500 . ?
C150 C154 1.418(4) . ?
C150 C164 1.424(5) . ?
C152 H152 0.9500 . ?
C154 H154 0.9500 . ?
C156 H156 0.9500 . ?
C156 Mo 2.407(5) . ?
C160 H160 0.9500 . ?
C162 H16A 0.9800 . ?
C162 H16B 0.9800 . ?
C162 H16C 0.9800 . ?
C164 H164 0.9500 . ?
F204 C17 1.343(7) . ?
C168 C200 1.541(5) . ?
C168 C27 1.556(6) . ?
C168 C151 1.555(6) . ?
F206 C159 1.333(9) . ?
F208 C149 1.347(6) . ?
F210 C81 1.297(7) . ?
C174 H174 0.9500 . ?
F212 C153 1.266(9) . ?
F214 C161 1.320(6) . ?
C176 Mo5A 2.002(6) . ?
F216 C77 1.319(7) . ?
C178 H178 0.9500 . ?
C178 C184 1.418(5) . ?
C178 Mo2A 2.511(9) . ?
C180 C17 1.551(7) . ?
C180 C149 1.557(7) . ?
C180 C153 1.590(8) . ?
C182 H182 0.9500 . ?
C182 Mo2A 2.327(9) . ?
C184 H184 0.9500 . ?
F218 C147 1.345(8) . ?
C186 H18A 0.9800 . ?
C186 H18B 0.9800 . ?
C186 H18C 0.9800 . ?
F220 C151 1.291(6) . ?
C188 H18D 0.9800 . ?
C188 H18E 0.9800 . ?
C188 H18F 0.9800 . ?
C190 H190 0.9500 . ?
C190 C192 1.415(5) . ?
C190 C206 1.425(5) . ?
C190 Mo7A 2.284(8) . ?
O37 C31 1.347(5) . ?
C192 H192 0.9500 . ?
C192 Mo7A 2.113(8) . ?
C196 C63 1.576(9) . ?
C196 C131 1.563(12) . ?
C196 C83 1.561(10) . ?
C198 H198 0.9500 . ?
C198 Mo 2.284(5) . ?
C202 Mo13 2.166(9) . ?
F222 C9 1.200(10) . ?
C204 C67 1.522(9) . ?
C204 C75 1.573(9) . ?
C204 C99 1.535(14) . ?
C204 C199 1.570(14) . ?
C204 C25 1.507(7) . ?
C204 O45 1.339(10) . ?
C206 H206 0.9500 . ?
C206 Mo7A 2.239(7) . ?
F224 C157 1.331(8) . ?
F225 C161 1.336(6) . ?
F113 C25 1.409(11) . ?
C209 C105 1.546(4) . ?
C209 C111 1.529(5) . ?
C209 C35 1.517(5) . ?
F57 C17 1.332(6) . ?
F115 C9 1.327(9) . ?
C107 H107 0.9500 . ?
C107 C29 1.402(6) . ?
C107 C69 1.438(7) . ?
C107 Mo5A 2.362(6) . ?
F29 C131 1.298(14) . ?
F117 C41 1.287(10) . ?
F59 C159 1.329(7) . ?
C7 C59 1.571(5) . ?
C7 C2 1.553(5) . ?
C7 C129 1.604(6) . ?
C113 O39 1.363(6) . ?
C113 C157 1.555(9) . ?
C113 C159 1.529(9) . ?
C113 C41 1.544(10) . ?
F119 C83 1.346(12) . ?
C115 C125 1.560(8) . ?
C29 H29 0.9500 . ?
C29 C119 1.384(6) . ?
C29 Mo5A 2.349(5) . ?
F15 C171 1.572(9) . ?
F121 C85 1.771(10) . ?
F61 C79 1.273(9) . ?
F123 C153 1.331(7) . ?
C117 H117 0.9500 . ?
C117 C65 1.391(7) . ?
C117 C133 1.424(7) . ?
C117 Mo13 2.348(7) . ?
F31 C131 1.351(13) . ?
C119 H119 0.9500 . ?
C119 C121 1.401(6) . ?
C119 Mo5A 2.353(5) . ?
F125 C131 1.351(10) . ?
C121 H121 0.9500 . ?
C121 C69 1.396(8) . ?
C121 Mo5A 2.378(6) . ?
C61 Mo13 1.948(7) . ?
F63 C153 1.351(9) . ?
C123 H123 0.9500 . ?
C123 C127 1.409(7) . ?
C123 C137 1.388(9) . ?
C31 C77 1.564(7) . ?
C31 C161 1.529(7) . ?
C31 C81 1.577(8) . ?
C125 C135 1.573(7) . ?
C125 C5 1.513(7) . ?
C127 H127 0.9500 . ?
C127 C143 1.440(9) . ?
C127 Mo9A 2.480(8) . ?
F127 C83 1.306(10) . ?
F2 C157 1.371(11) . ?
C65 H65 0.9500 . ?
C65 C19 1.387(7) . ?
C65 Mo13 2.341(6) . ?
C33 C167 1.507(8) . ?
C33 C85 1.469(8) . ?
C33 C171 1.560(11) . ?
O19 C73 1.499(7) . ?
F129 C157 1.224(10) . ?
F65 C25 1.434(10) . ?
F131 C75 1.354(13) . ?
F33 C67 1.322(10) . ?
C133 H133 0.9500 . ?
C133 C141 1.389(9) . ?
C133 Mo13 2.231(8) . ?
C67 F135 1.303(10) . ?
F133 C83 1.320(9) . ?
C135 F35 1.307(5) . ?
C135 F141 1.313(6) . ?
C135 F71 1.335(6) . ?
F67 C9 1.448(11) . ?
C137 H137 0.9500 . ?
C137 C139 1.434(8) . ?
C69 H69 0.9500 . ?
C69 Mo5A 2.392(7) . ?
C139 H139 0.9500 . ?
C139 C143 1.345(9) . ?
C139 Mo9A 2.596(10) . ?
C141 H141 0.9500 . ?
C141 C19 1.437(8) . ?
C141 Mo13 2.176(8) . ?
C71 C73 1.499(8) . ?
C143 H143 0.9500 . ?
C143 Mo9A 2.398(9) . ?
F17 C25 1.277(9) . ?
F137 C167 1.669(10) . ?
C9 C73 1.610(12) . ?
C145 C147 1.545(9) . ?
C145 C37 1.577(6) . ?
C145 C155 1.532(7) . ?
C73 C79 1.505(10) . ?
C75 F139 1.290(12) . ?
F69 C41 1.298(9) . ?
C19 H19 0.9500 . ?
C19 Mo13 2.243(6) . ?
C39 H39A 0.9900 . ?
C39 H39B 0.9900 . ?
C39 C163 1.526(9) . ?
C39 C165 1.554(10) . ?
C163 H16D 0.9900 . ?
C163 H16E 0.9900 . ?
C163 C21 1.496(11) . ?
C165 H16F 0.9900 . ?
C165 H16G 0.9900 . ?
C165 C169 1.547(9) . ?
C21 H21A 0.9900 . ?
C21 H21B 0.9900 . ?
C21 C173 1.516(13) . ?
C169 H16H 0.9800 . ?
C169 H16I 0.9800 . ?
C169 H16J 0.9800 . ?
F143 C171 1.344(7) . ?
Cl2 C43 1.838(7) . ?
Cl3 C43 1.711(10) . ?
C43 H43A 0.9900 . ?
C43 H43B 0.9900 . ?
C173 H17A 0.9800 . ?
C173 H17B 0.9800 . ?
C173 H17C 0.9800 . ?
F9 C175 1.313(14) . ?
F145 C177 1.279(10) . ?
F73 C11 1.323(12) . ?
O5 C87 1.322(9) . ?
F147 C11 1.298(12) . ?
F37 C177 1.353(10) . ?
F149 C11 1.348(15) . ?
F75 C177 1.348(10) . ?
F151 C175 1.382(14) . ?
F19 C175 1.324(15) . ?
C87 C175 1.517(14) . ?
C87 C11 1.543(11) . ?
C87 C177 1.596(11) . ?
O41 C179 1.371(11) . ?
F153 C89 1.316(14) . ?
F77 C89 1.374(14) . ?
F155 C181 1.326(14) . ?
F39 C181 1.233(13) . ?
F157 C89 1.346(15) . ?
F79 C181 1.409(13) . ?
C89 C179 1.557(13) . ?
C179 C45 1.564(13) . ?
C179 C181 1.531(14) . ?
C45 F159 1.287(11) . ?
C45 F5 1.329(12) . ?
C45 F161 1.368(11) . ?
F81 C183 1.285(13) . ?
F163 C183 1.343(13) . ?
F41 C183 1.338(12) . ?
C91 C183 1.556(11) . ?
C91 C23 1.541(14) . ?
C91 C185 1.549(14) . ?
F165 C23 1.316(19) . ?
F83 C185 1.336(15) . ?
F167 C23 1.352(13) . ?
F21 C23 1.336(13) . ?
F169 C185 1.341(11) . ?
F85 C185 1.305(13) . ?
F171 C187 1.307(15) . ?
F43 C47 1.338(13) . ?
O21 C93 1.357(12) . ?
F173 C47 1.303(12) . ?
F87 C187 1.341(14) . ?
F175 C47 1.327(12) . ?
F11 C189 1.316(13) . ?
C93 C187 1.572(13) . ?
C93 C47 1.582(14) . ?
C93 C189 1.536(14) . ?
F177 C187 1.313(14) . ?
F89 C189 1.271(15) . ?
F179 C189 1.409(15) . ?
F45 C193 1.321(11) . ?
F181 C3 1.348(10) . ?
F91 C191 1.335(9) . ?
F183 C191 1.334(11) . ?
F23 C193 1.338(11) . ?
F185 C193 1.319(11) . ?
F93 C3 1.342(11) . ?
F187 C191 1.341(11) . ?
O43 C95 1.360(8) . ?
F47 C3 1.344(9) . ?
C95 C191 1.557(11) . ?
C95 C3 1.535(12) . ?
C95 C193 1.557(12) . ?
F189 C97 1.359(12) . ?
F95 C97 1.366(12) . ?
F191 C97 1.313(12) . ?
F3 C197 1.487(18) . ?
F193 C197 1.414(14) . ?
F97 C195 1.334(18) . ?
F195 C195 1.298(15) . ?
F49 C197 1.251(14) . ?
O11 C49 1.451(12) . ?
F197 C195 1.354(16) . ?
C97 C49 1.479(14) . ?
C195 C49 1.681(17) . ?
C49 C197 1.500(15) . ?
F99 C99 1.348(15) . ?
F199 C199 1.316(15) . ?
F25 C25 1.211(16) . ?
F201 C25 1.230(12) . ?
F101 C199 1.389(17) . ?
F203 C99 1.383(16) . ?
C99 F51 1.289(16) . ?
F205 C25 1.623(16) . ?
C199 F103 1.275(18) . ?
F207 C203 1.315(15) . ?
F13 C203 1.349(14) . ?
F209 C203 1.332(15) . ?
F105 C51 1.323(15) . ?
F211 C51 1.293(15) . ?
F53 C101 1.336(15) . ?
F213 C101 1.346(13) . ?
F107 C101 1.313(17) . ?
F215 C51 1.370(15) . ?
C201 C101 1.535(14) . ?
C201 C203 1.553(14) . ?
C201 C51 1.571(15) . ?
F27 C13 1.336(15) . ?
F217 C207 1.323(12) . ?
F109 C207 1.300(14) . ?
F219 C103 1.277(13) . ?
F55 C13 1.292(16) . ?
F221 C207 1.380(15) . ?
C205 O23 1.389(12) . ?
C205 C103 1.545(14) . ?
C205 C207 1.524(14) . ?
C205 C13 1.510(14) . ?
F111 C103 1.410(17) . ?
F223 C103 1.234(14) . ?
F7 C13 1.298(14) . ?
P6A As4A 2.243(19) . ?
P6A Ag5 2.67(3) 2_565 ?
As4A Ag5 2.832(18) 2_565 ?
As4A Ag6 2.623(14) . ?
Mo9A As1A 2.578(17) . ?
Mo9A P2A 2.542(15) . ?
As1A P2A 2.586(13) . ?
As1A Ag7 2.317(18) . ?
P1A As2A 2.54(2) . ?
As2A Ag7 2.952(12) . ?
Mo P4A 2.625(19) . ?
Mo As6A 2.588(9) . ?
P4A As6A 2.36(2) . ?
P4A Ag7 2.69(2) 2_676 ?
As6A Ag50 2.443(11) . ?
Ag5 As3A 2.650(16) . ?
Ag5 Ag6 2.865(14) 2_565 ?
Mo2A Mo7A 3.039(11) . ?
Mo2A P12A 2.504(14) . ?
Mo2A As3A 2.579(15) . ?
Mo7A P12A 2.643(13) . ?
Mo7A As3A 2.417(13) . ?
P12A As3A 2.145(8) . ?
P12A Ag6 2.759(13) 2_565 ?
Ag6 P15A 2.522(13) . ?
Mo13 Mo5A 2.997(7) . ?
Mo13 P15A 2.434(13) . ?
Mo13 As5A 2.599(6) . ?
Mo5A P15A 2.498(13) . ?
Mo5A As5A 2.527(6) . ?
P15A As5A 2.243(7) . ?
Cl2A C43A 1.868(19) . ?
Cl3A C43A 1.788(19) . ?
C43A H43C 0.9900 . ?
C43A H43D 0.9900 . ?

loop_
_geom_torsion_atom_site_label_1
_geom_torsion_atom_site_label_2
_geom_torsion_atom_site_label_3
_geom_torsion_atom_site_label_4
_geom_torsion
_geom_torsion_site_symmetry_1
_geom_torsion_site_symmetry_2
_geom_torsion_site_symmetry_3
_geom_torsion_site_symmetry_4
_geom_torsion_publ_flag
Mo1 C58 C62 C110 65.8(2) . . . . ?
Mo1 C58 C108 C142 -66.1(2) . . . . ?
Mo1 C62 C110 C142 63.1(2) . . . . ?
Mo1 C108 C142 C110 -63.7(2) . . . . ?
Mo1 C110 C142 C108 62.1(2) . . . . ?
Mo4 C40 C48 C56 65.48(19) . . . . ?
Mo4 C40 C160 C86 -65.9(2) . . . . ?
Mo4 C48 C56 C86 62.70(19) . . . . ?
Mo4 C56 C86 C160 61.6(2) . . . . ?
Mo4 C86 C160 C40 63.52(19) . . . . ?
Mo6 C26 C52 C164 -65.45(19) . . . . ?
Mo6 C26 C154 C150 62.6(2) . . . . ?
Mo6 C52 C164 C150 -65.5(2) . . . . ?
Mo6 C150 C154 C26 -62.0(2) . . . . ?
Mo6 C150 C164 C52 63.6(2) . . . . ?
Mo8 C36 C66 C102 65.8(2) . . . . ?
Mo8 C36 C78 C54 -64.8(2) . . . . ?
Mo8 C54 C78 C36 62.7(2) . . . . ?
Mo8 C54 C102 C66 -63.1(2) . . . . ?
Mo8 C66 C102 C54 65.2(2) . . . . ?
Mo10 C82 C88 C136 61.9(2) . . . . ?
Mo10 C82 C174 C148 -63.6(2) . . . . ?
Mo10 C88 C136 C148 63.3(2) . . . . ?
Mo10 C136 C148 C174 64.9(2) . . . . ?
Mo10 C148 C174 C82 65.1(2) . . . . ?
Mo12 C74 C134 C198 -63.7(2) . . . . ?
Mo12 C74 C156 C128 63.0(2) . . . . ?
Mo12 C128 C156 C74 -64.2(2) . . . . ?
Mo12 C128 C198 C134 65.2(2) . . . . ?
Mo12 C134 C198 C128 -64.8(2) . . . . ?
Mo3 C114 C122 C132 -66.0(2) . . . . ?
Mo3 C114 C152 C118 63.9(2) . . . . ?
Mo3 C118 C132 C122 63.0(2) . . . . ?
Mo3 C118 C152 C114 -62.2(2) . . . . ?
Mo3 C122 C132 C118 -65.3(2) . . . . ?
Mo7 C80 C120 C192 -62.1(2) . . . . ?
Mo7 C80 C206 C190 63.0(2) . . . . ?
Mo7 C120 C192 C190 -64.3(2) . . . . ?
Mo7 C190 C192 C120 66.4(2) . . . . ?
Mo7 C190 C206 C80 -65.7(2) . . . . ?
Mo2 C130 C178 C184 65.4(2) . . . . ?
Mo2 C130 C182 C138 -64.4(2) . . . . ?
Mo2 C138 C182 C130 62.6(2) . . . . ?
Mo2 C138 C184 C178 -62.6(2) . . . . ?
Mo2 C178 C184 C138 64.5(2) . . . . ?
Mo9 C123 C127 C143 -62.1(3) . . . . ?
Mo9 C123 C137 C139 60.8(3) . . . . ?
Mo9 C127 C143 C139 -65.5(3) . . . . ?
Mo9 C137 C139 C143 64.9(4) . . . . ?
Mo9 C139 C143 C127 66.0(3) . . . . ?
Mo5 C107 C29 C119 -62.1(3) . . . . ?
Mo5 C107 C69 C121 65.7(3) . . . . ?
Mo5 C29 C119 C121 -61.8(3) . . . . ?
Mo5 C119 C121 C69 -63.7(3) . . . . ?
Mo5 C121 C69 C107 -66.3(3) . . . . ?
Mo11 C117 C65 C19 63.5(3) . . . . ?
Mo11 C117 C133 C141 -62.7(4) . . . . ?
Mo11 C65 C19 C141 66.9(3) . . . . ?
Mo11 C133 C141 C19 -62.7(4) . . . . ?
Mo11 C141 C19 C65 -66.8(3) . . . . ?
Fe0M C1 C8 C20 59.22(18) . . . . ?
Fe0M C1 C8 C92 -124.7(3) . . . . ?
Fe0M C1 C10 C12 -60.35(17) . . . . ?
Fe0M C1 C10 C84 121.4(3) . . . . ?
Fe0M C8 C20 C12 60.61(18) . . . . ?
Fe0M C8 C20 C50 -122.5(3) . . . . ?
Fe0M C10 C12 C20 -59.89(18) . . . . ?
Fe0M C10 C12 C94 122.7(3) . . . . ?
Fe0M C12 C20 C8 -60.92(18) . . . . ?
Fe0M C12 C20 C50 122.2(3) . . . . ?
Fe0N C22 C76 C44 -60.2(2) . . . . ?
Fe0N C22 C76 C188 122.5(3) . . . . ?
Fe0N C22 C90 C64 60.0(2) . . . . ?
Fe0N C22 C90 C112 -123.5(3) . . . . ?
Fe0N C44 C64 C90 -59.8(2) . . . . ?
Fe0N C44 C64 C162 123.3(3) . . . . ?
Fe0N C44 C76 C22 60.06(19) . . . . ?
Fe0N C44 C76 C188 -122.6(3) . . . . ?
Fe0N C64 C90 C22 -59.28(19) . . . . ?
Fe0N C64 C90 C112 124.2(3) . . . . ?
Al1 O29 C146 C55 -2.2(9) . . . . ?
Al1 O29 C146 C57 117.4(7) . . . . ?
Al1 O29 C146 C15 -124.2(7) . . . . ?
Al1 O37 C31 C77 7.0(12) . . . . ?
Al1 O37 C31 C161 -113.9(8) . . . . ?
Al1 O37 C31 C81 127.6(8) . . . . ?
Al1 O19 C73 C71 -34.0(12) . . . . ?
Al1 O19 C73 C9 98.5(8) . . . . ?
Al1 O19 C73 C79 -149.9(7) . . . . ?
Al1 O43 C95 C191 60.5(13) . . . . ?
Al1 O43 C95 C3 -59.4(12) . . . . ?
Al1 O43 C95 C193 -179.9(8) . . . . ?
Al1 O11 C49 C97 27.5(19) . . . . ?
Al1 O11 C49 C195 137.2(7) . . . . ?
Al1 O11 C49 C197 -121.7(9) . . . . ?
Al4 O6 C104 C158 -173.7(3) . . . . ?
Al4 O6 C104 C172 -53.8(5) . . . . ?
Al4 O6 C104 C194 66.8(4) . . . . ?
Al4 O16 C144 C208 89.9(5) . . . . ?
Al4 O16 C144 C53 -31.4(5) . . . . ?
Al4 O16 C144 C109 -150.8(3) . . . . ?
Al4 O16 C201 C101 150.6(14) . . . . ?
Al4 O16 C201 C203 34(2) . . . . ?
Al4 O16 C201 C51 -85(2) . . . . ?
Al4 O30 C60 C126 -63.3(5) . . . . ?
Al4 O30 C60 C166 177.0(4) . . . . ?
Al4 O30 C60 C170 59.9(6) . . . . ?
Al4 O42 C209 C105 71.6(5) . . . . ?
Al4 O42 C209 C111 -170.0(3) . . . . ?
Al4 O42 C209 C35 -50.3(5) . . . . ?
Al2 O10 C196 C63 -175.3(5) . . . . ?
Al2 O10 C196 C131 68.5(10) . . . . ?
Al2 O10 C196 C83 -54.9(10) . . . . ?
Al2 O10 C91 C183 -179.0(6) . . . . ?
Al2 O10 C91 C23 60.6(13) . . . . ?
Al2 O10 C91 C185 -60.3(13) . . . . ?
Al2 O40 C125 C115 -174.4(10) . . . . ?
Al2 O40 C125 C135 69.4(11) . . . . ?
Al2 O40 C125 C5 -52.8(13) . . . . ?
Al2 O7 C180 C17 52.6(9) . . . . ?
Al2 O7 C180 C149 172.1(5) . . . . ?
Al2 O7 C180 C153 -69.9(8) . . . . ?
Al2 O33 C145 C147 -167.4(5) . . . . ?
Al2 O33 C145 C37 -50.7(8) . . . . ?
Al2 O33 C145 C155 71.2(7) . . . . ?
Al2 O5 C87 C175 87.1(16) . . . . ?
Al2 O5 C87 C11 -148.8(12) . . . . ?
Al2 O5 C87 C177 -29.7(16) . . . . ?
Al2 O41 C179 C89 -140(6) . . . . ?
Al2 O41 C179 C45 97(6) . . . . ?
Al2 O41 C179 C181 -23(7) . . . . ?
Al2 O21 C93 C187 -67.8(19) . . . . ?
Al2 O21 C93 C47 51(2) . . . . ?
Al2 O21 C93 C189 170.7(13) . . . . ?
Al3 O27 C168 C200 13.3(9) . . . . ?
Al3 O27 C168 C27 -109.6(7) . . . . ?
Al3 O27 C168 C151 132.7(6) . . . . ?
Al3 O15 C204 C67 -146.5(7) . . . . ?
Al3 O15 C204 C75 -29.0(9) . . . . ?
Al3 O15 C204 C25 90.5(8) . . . . ?
Al3 O17 C7 C59 41.2(8) . . . . ?
Al3 O17 C7 C2 -80.1(7) . . . . ?
Al3 O17 C7 C129 159.3(5) . . . . ?
Al3 O35 C33 C167 174.7(7) . . . . ?
Al3 O35 C33 C85 -62.1(12) . . . . ?
Al3 O35 C33 C171 62.2(10) . . . . ?
O6 Al4 O16 C144 -157.1(4) . . . . ?
O6 Al4 O16 C201 149.9(19) . . . . ?
O6 Al4 O30 C60 -84.6(5) . . . . ?
O6 Al4 O42 C209 -37.6(4) . . . . ?
O6 C104 C158 F6 -44.5(3) . . . . ?
O6 C104 C158 F20 74.3(3) . . . . ?
O6 C104 C158 F28 -165.1(3) . . . . ?
O6 C104 C172 F24 -158.2(3) . . . . ?
O6 C104 C172 F26 -39.4(4) . . . . ?
O6 C104 C172 F30 80.9(3) . . . . ?
O6 C104 C194 F12 71.5(3) . . . . ?
O6 C104 C194 F32 -46.8(4) . . . . ?
O6 C104 C194 F48 -167.6(3) . . . . ?
O10 Al2 O40 C125 21.5(12) . . . . ?
O10 Al2 O7 C180 99.5(7) . . . . ?
O10 Al2 O33 C145 169.4(6) . . . . ?
O10 Al2 O5 C87 -48.4(15) . . . . ?
O10 Al2 O41 C179 -37(6) . . . . ?
O10 Al2 O21 C93 -157.2(15) . . . . ?
O10 C196 C63 F110 41.9(9) . . . . ?
O10 C196 C63 F112 -77.5(8) . . . . ?
O10 C196 C63 F174 162.3(7) . . . . ?
O10 C196 C131 F29 40.1(9) . . . . ?
O10 C196 C131 F31 -80.6(9) . . . . ?
O10 C196 C131 F125 162.6(7) . . . . ?
O10 C196 C83 F119 -74.4(7) . . . . ?
O10 C196 C83 F127 161.1(7) . . . . ?
O10 C196 C83 F133 42.7(10) . . . . ?
O10 C91 C183 F81 70.0(13) . . . . ?
O10 C91 C183 F163 -48.8(13) . . . . ?
O10 C91 C183 F41 -167.6(11) . . . . ?
O10 C91 C23 F165 77.3(12) . . . . ?
O10 C91 C23 F167 -48.2(12) . . . . ?
O10 C91 C23 F21 -159.1(11) . . . . ?
O10 C91 C185 F83 -40.8(11) . . . . ?
O10 C91 C185 F169 -157.9(10) . . . . ?
O10 C91 C185 F85 82.9(12) . . . . ?
O16 Al4 O6 C104 31.1(4) . . . . ?
O16 Al4 O30 C60 156.7(4) . . . . ?
O16 Al4 O42 C209 83.2(4) . . . . ?
O16 C144 C208 F66 72.2(4) . . . . ?
O16 C144 C208 F80 -167.9(3) . . . . ?
O16 C144 C208 F90 -46.0(5) . . . . ?
O16 C144 C53 F1 -38.1(6) . . . . ?
O16 C144 C53 F36 -157.8(3) . . . . ?
O16 C144 C53 F38 81.5(4) . . . . ?
O16 C144 C109 F52 75.9(4) . . . . ?
O16 C144 C109 F64 -43.1(4) . . . . ?
O16 C144 C109 F92 -163.9(3) . . . . ?
O16 C201 C101 F53 84.2(14) . . . . ?
O16 C201 C101 F213 -155.6(12) . . . . ?
O16 C201 C101 F107 -31.8(16) . . . . ?
O16 C201 C203 F207 -38(2) . . . . ?
O16 C201 C203 F13 -161.4(11) . . . . ?
O16 C201 C203 F209 80.0(12) . . . . ?
O16 C201 C51 F105 69.4(14) . . . . ?
O16 C201 C51 F211 -52.2(16) . . . . ?
O16 C201 C51 F215 -174.3(11) . . . . ?
O28 C14 Mo2A C32 -25(2) . . . . ?
O28 C14 Mo2A C130 82.6(19) . . . . ?
O28 C14 Mo2A C138 116.3(17) . . . . ?
O28 C14 Mo2A C178 116.1(18) . . . . ?
O28 C14 Mo2A C182 77.1(19) . . . . ?
O28 C14 Mo2A Mo7A -112.8(18) . . . . ?
O28 C14 Mo2A P12A -147.6(18) . . . . ?
O28 C14 Mo2A As3A -97.3(19) . . . . ?
O30 Al4 O6 C104 -87.6(4) . . . . ?
O30 Al4 O16 C144 -36.3(4) . . . . ?
O30 Al4 O16 C201 -89.2(19) . . . . ?
O30 Al4 O42 C209 -158.4(4) . . . . ?
O30 C60 C126 F16 81.1(3) . . . . ?
O30 C60 C126 F18 -38.6(4) . . . . ?
O30 C60 C126 F42 -158.5(3) . . . . ?
O30 C60 C166 F34 -43.2(4) . . . . ?
O30 C60 C166 F46 75.0(3) . . . . ?
O30 C60 C166 F54 -165.0(3) . . . . ?
O30 C60 C170 F4 -46.2(4) . . . . ?
O30 C60 C170 F44 73.1(4) . . . . ?
O30 C60 C170 F84 -166.0(3) . . . . ?
O40 Al2 O10 C196 -173.2(8) . . . . ?
O40 Al2 O7 C180 -27.3(8) . . . . ?
O40 Al2 O33 C145 -72.3(7) . . . . ?
O40 C125 C135 F35 -47.0(6) . . . . ?
O40 C125 C135 F141 75.4(5) . . . . ?
O40 C125 C135 F71 -166.9(5) . . . . ?
O40 C125 C5 F162 -38.6(7) . . . . ?
O40 C125 C5 F194 -158.0(6) . . . . ?
O40 C125 C5 F202 80.4(7) . . . . ?
O42 Al4 O6 C104 154.8(4) . . . . ?
O42 Al4 O16 C144 81.1(4) . . . . ?
O42 Al4 O16 C201 28.2(19) . . . . ?
O42 Al4 O30 C60 35.2(5) . . . . ?
O42 C209 C105 F14 -84.4(4) . . . . ?
O42 C209 C105 F50 33.5(4) . . . . ?
O42 C209 C105 F98 153.9(3) . . . . ?
O42 C209 C111 F40 46.0(4) . . . . ?
O42 C209 C111 F74 -73.9(3) . . . . ?
O42 C209 C111 F100 168.0(3) . . . . ?
O42 C209 C35 F60 44.4(4) . . . . ?
O42 C209 C35 F130 -75.4(4) . . . . ?
O42 C209 C35 F136 164.7(3) . . . . ?
F72 C115 C125 O40 -38.8(8) . . . . ?
F72 C115 C125 C135 77.2(6) . . . . ?
F72 C115 C125 C5 -162.7(5) . . . . ?
O25 C70 Mo9A Mo6 116.2(14) . . . . ?
O25 C70 Mo9A C124 9.5(18) . . . . ?
O25 C70 Mo9A C127 -89.0(16) . . . . ?
O25 C70 Mo9A C139 -123.7(15) . . . . ?
O25 C70 Mo9A C143 -93.2(15) . . . . ?
O25 C70 Mo9A As1A 142.5(15) . . . . ?
O25 C70 Mo9A P2A 81.8(16) . . . . ?
C1 C8 C20 Fe0M -59.46(18) . . . . ?
C1 C8 C20 C12 1.1(3) . . . . ?
C1 C8 C20 C50 178.0(3) . . . . ?
C1 C10 C12 Fe0M 60.52(17) . . . . ?
C1 C10 C12 C20 0.6(3) . . . . ?
C1 C10 C12 C94 -176.8(3) . . . . ?
O27 Al3 O15 C204 -28.7(8) . . . . ?
O27 Al3 O17 C7 -144.2(6) . . . . ?
O27 Al3 O35 C33 -106.2(9) . . . . ?
O27 Al3 O45 C204 -101.9(15) . . . . ?
O27 C168 C200 F58 -69.0(4) . . . . ?
O27 C168 C200 F94 168.9(3) . . . . ?
O27 C168 C200 F172 47.1(5) . . . . ?
O27 C168 C27 F140 166.3(4) . . . . ?
O27 C168 C27 F148 50.5(4) . . . . ?
O27 C168 C27 F156 -68.5(5) . . . . ?
O27 C168 C151 F146 173.4(4) . . . . ?
O27 C168 C151 F178 -71.2(4) . . . . ?
O27 C168 C151 F220 51.0(6) . . . . ?
O7 Al2 O10 C196 59.1(8) . . . . ?
O7 Al2 O40 C125 151.2(10) . . . . ?
O7 Al2 O33 C145 49.4(7) . . . . ?
O7 C180 C17 F86 38.9(7) . . . . ?
O7 C180 C17 F204 -80.2(6) . . . . ?
O7 C180 C17 F57 162.4(5) . . . . ?
O7 C180 C149 F104 -78.2(5) . . . . ?
O7 C180 C149 F166 43.0(6) . . . . ?
O7 C180 C149 F208 162.7(4) . . . . ?
O7 C180 C153 F212 163.1(5) . . . . ?
O7 C180 C153 F123 42.9(7) . . . . ?
O7 C180 C153 F63 -71.6(6) . . . . ?
F106 C71 C73 O19 -178.8(6) . . . . ?
F106 C71 C73 C9 45.4(8) . . . . ?
F106 C71 C73 C79 -71.8(8) . . . . ?
O29 Al1 O37 C31 -174.0(9) . . . . ?
O29 Al1 O19 C73 55.3(8) . . . . ?
O29 Al1 O39 C113 -68.7(9) . . . . ?
O29 Al1 O43 C95 96.4(10) . . . . ?
O29 Al1 O11 C49 -66.5(8) . . . . ?
O29 Al1 O23 C205 164.3(11) . . . . ?
O29 C146 C55 F8 162.1(3) . . . . ?
O29 C146 C55 F62 39.9(4) . . . . ?
O29 C146 C55 F114 -79.0(4) . . . . ?
O29 C146 C57 F10 160.9(3) . . . . ?
O29 C146 C57 F22 40.0(4) . . . . ?
O29 C146 C57 F70 -80.0(4) . . . . ?
O29 C146 C15 F76 -74.7(4) . . . . ?
O29 C146 C15 F78 166.2(3) . . . . ?
O29 C146 C15 F128 44.2(4) . . . . ?
C8 C1 C10 Fe0M 60.44(18) . . . . ?
C8 C1 C10 C12 0.1(3) . . . . ?
C8 C1 C10 C84 -178.2(2) . . . . ?
O15 Al3 O27 C168 -179.2(7) . . . . ?
O15 Al3 O17 C7 92.6(7) . . . . ?
O15 Al3 O35 C33 17.4(9) . . . . ?
O15 C204 C67 F120 -166.4(9) . . . . ?
O15 C204 C67 F33 -50.8(8) . . . . ?
O15 C204 C67 F135 68.9(8) . . . . ?
O15 C204 C75 F180 -153.6(10) . . . . ?
O15 C204 C75 F131 -35.5(9) . . . . ?
O15 C204 C75 F139 83.4(10) . . . . ?
O15 C204 C25 F113 -174.9(8) . . . . ?
O15 C204 C25 F65 74.2(6) . . . . ?
O15 C204 C25 F17 -45.6(11) . . . . ?
C10 C1 C8 Fe0M -59.98(17) . . . . ?
C10 C1 C8 C20 -0.8(3) . . . . ?
C10 C1 C8 C92 175.4(3) . . . . ?
C10 C12 C20 Fe0M 59.82(18) . . . . ?
C10 C12 C20 C8 -1.1(3) . . . . ?
C10 C12 C20 C50 -177.9(3) . . . . ?
C26 C52 C164 Mo6 66.0(2) . . . . ?
C26 C52 C164 C150 0.5(3) . . . . ?
F126 C71 C73 O19 58.7(9) . . . . ?
F126 C71 C73 C9 -77.1(6) . . . . ?
F126 C71 C73 C79 165.8(6) . . . . ?
C36 C66 C102 Mo8 -64.6(2) . . . . ?
C36 C66 C102 C54 0.6(3) . . . . ?
F132 C71 C73 O19 -56.8(8) . . . . ?
F132 C71 C73 C9 167.4(5) . . . . ?
F132 C71 C73 C79 50.3(7) . . . . ?
F138 C115 C125 O40 -160.7(7) . . . . ?
F138 C115 C125 C135 -44.7(8) . . . . ?
F138 C115 C125 C5 75.4(7) . . . . ?
C40 C48 C56 Mo4 -63.13(18) . . . . ?
C40 C48 C56 C86 -0.4(3) . . . . ?
O33 Al2 O10 C196 -52.2(7) . . . . ?
O33 Al2 O40 C125 -91.7(11) . . . . ?
O33 Al2 O7 C180 -150.5(7) . . . . ?
O33 C145 C147 F88 -44.7(7) . . . . ?
O33 C145 C147 F196 -162.9(5) . . . . ?
O33 C145 C147 F218 77.5(6) . . . . ?
O33 C145 C37 F124 78.4(5) . . . . ?
O33 C145 C37 F150 -43.4(6) . . . . ?
O33 C145 C37 F184 -163.4(4) . . . . ?
O33 C145 C155 F116 -166.7(6) . . . . ?
O33 C145 C155 F182 -45.6(6) . . . . ?
O33 C145 C155 F186 71.9(5) . . . . ?
C44 C64 C90 Fe0N 59.6(2) . . . . ?
C44 C64 C90 C22 0.3(3) . . . . ?
C44 C64 C90 C112 -176.2(3) . . . . ?
C48 C40 C160 Mo4 65.33(18) . . . . ?
C48 C40 C160 C86 -0.5(3) . . . . ?
C48 C56 C86 Mo4 -61.54(18) . . . . ?
C48 C56 C86 C160 0.1(3) . . . . ?
C52 C26 C154 Mo6 -62.60(19) . . . . ?
C52 C26 C154 C150 0.0(3) . . . . ?
C56 C86 C160 Mo4 -63.2(2) . . . . ?
C56 C86 C160 C40 0.3(3) . . . . ?
C58 C62 C110 Mo1 -63.9(2) . . . . ?
C58 C62 C110 C142 -0.8(3) . . . . ?
C58 C108 C142 Mo1 63.9(2) . . . . ?
C58 C108 C142 C110 0.2(3) . . . . ?
C62 C58 C108 Mo1 65.4(2) . . . . ?
C62 C58 C108 C142 -0.7(3) . . . . ?
C62 C110 C142 Mo1 -61.8(2) . . . . ?
C62 C110 C142 C108 0.4(3) . . . . ?
C64 C44 C76 Fe0N -60.6(2) . . . . ?
C64 C44 C76 C22 -0.6(3) . . . . ?
C64 C44 C76 C188 176.7(3) . . . . ?
C66 C36 C78 Mo8 63.9(2) . . . . ?
C66 C36 C78 C54 -0.9(4) . . . . ?
C74 C134 C198 Mo12 65.5(2) . . . . ?
C74 C134 C198 C128 0.8(4) . . . . ?
C74 C134 C198 Mo 67.5(3) . . . . ?
C76 C22 C90 Fe0N -60.63(19) . . . . ?
C76 C22 C90 C64 -0.7(3) . . . . ?
C76 C22 C90 C112 175.9(3) . . . . ?
C76 C44 C64 Fe0N 60.0(2) . . . . ?
C76 C44 C64 C90 0.2(3) . . . . ?
C76 C44 C64 C162 -176.7(3) . . . . ?
C78 C36 C66 Mo8 -65.6(2) . . . . ?
C78 C36 C66 C102 0.2(4) . . . . ?
C78 C54 C102 Mo8 61.9(2) . . . . ?
C78 C54 C102 C66 -1.2(3) . . . . ?
C80 C120 C192 Mo7 63.9(2) . . . . ?
C80 C120 C192 C190 -0.3(4) . . . . ?
C80 C120 C192 Mo7A 66.0(3) . . . . ?
C82 C88 C136 Mo10 -62.3(2) . . . . ?
C82 C88 C136 C148 1.0(4) . . . . ?
C84 C10 C12 Fe0M -121.2(3) . . . . ?
C84 C10 C12 C20 178.9(2) . . . . ?
C84 C10 C12 C94 1.5(4) . . . . ?
C88 C82 C174 Mo10 64.3(2) . . . . ?
C88 C82 C174 C148 0.7(4) . . . . ?
C88 C136 C148 Mo10 -65.4(3) . . . . ?
C88 C136 C148 C174 -0.5(4) . . . . ?
C90 C22 C76 Fe0N 60.91(19) . . . . ?
C90 C22 C76 C44 0.8(3) . . . . ?
C90 C22 C76 C188 -176.6(3) . . . . ?
C92 C8 C20 Fe0M 124.4(3) . . . . ?
C92 C8 C20 C12 -175.0(3) . . . . ?
C92 C8 C20 C50 1.9(4) . . . . ?
C94 C12 C20 Fe0M -122.7(3) . . . . ?
C94 C12 C20 C8 176.3(3) . . . . ?
C94 C12 C20 C50 -0.5(5) . . . . ?
C98 C1 C8 Fe0M 123.2(3) . . . . ?
C98 C1 C8 C20 -177.6(2) . . . . ?
C98 C1 C8 C92 -1.4(4) . . . . ?
C98 C1 C10 Fe0M -122.8(3) . . . . ?
C98 C1 C10 C12 176.9(2) . . . . ?
C98 C1 C10 C84 -1.4(4) . . . . ?
O17 Al3 O27 C168 58.9(7) . . . . ?
O17 Al3 O15 C204 91.5(7) . . . . ?
O17 Al3 O35 C33 136.3(9) . . . . ?
O17 Al3 O45 C204 14.0(18) . . . . ?
O17 C7 C59 F82 -79.5(4) . . . . ?
O17 C7 C59 F108 160.8(4) . . . . ?
O17 C7 C59 F142 39.8(5) . . . . ?
O17 C7 C2 F68 167.1(3) . . . . ?
O17 C7 C2 F122 -74.0(4) . . . . ?
O17 C7 C2 F158 42.8(5) . . . . ?
O17 C7 C129 F56 163.1(3) . . . . ?
O17 C7 C129 F118 39.6(4) . . . . ?
O17 C7 C129 F144 -77.2(4) . . . . ?
C102 C54 C78 Mo8 -61.4(2) . . . . ?
C102 C54 C78 C36 1.3(3) . . . . ?
C108 C58 C62 Mo1 -64.9(2) . . . . ?
C108 C58 C62 C110 0.9(4) . . . . ?
C114 C122 C132 Mo3 65.5(2) . . . . ?
C114 C122 C132 C118 0.2(3) . . . . ?
O35 Al3 O27 C168 -58.4(7) . . . . ?
O35 Al3 O15 C204 -151.6(7) . . . . ?
O35 Al3 O17 C7 -24.3(7) . . . . ?
O35 Al3 O45 C204 143.2(14) . . . . ?
O35 C33 C167 F134 -164.3(7) . . . . ?
O35 C33 C167 F188 -25.4(12) . . . . ?
O35 C33 C167 F137 88.3(6) . . . . ?
O35 C33 C85 F168 -167.8(7) . . . . ?
O35 C33 C85 F170 -21.7(11) . . . . ?
O35 C33 C85 F121 86.5(6) . . . . ?
O35 C33 C171 F160 -35.8(8) . . . . ?
O35 C33 C171 F15 80.0(5) . . . . ?
O35 C33 C171 F143 -162.2(5) . . . . ?
C120 C80 C206 Mo7 -62.8(2) . . . . ?
C120 C80 C206 C190 0.2(4) . . . . ?
C120 C80 C206 Mo7A -59.8(3) . . . . ?
C122 C114 C152 Mo3 -63.5(2) . . . . ?
C122 C114 C152 C118 0.4(3) . . . . ?
F198 C115 C125 O40 79.8(7) . . . . ?
F198 C115 C125 C135 -164.2(5) . . . . ?
F198 C115 C125 C5 -44.1(7) . . . . ?
C126 C60 C166 F34 -164.8(3) . . . . ?
C126 C60 C166 F46 -46.6(4) . . . . ?
C126 C60 C166 F54 73.4(3) . . . . ?
C126 C60 C170 F4 78.0(4) . . . . ?
C126 C60 C170 F44 -162.7(3) . . . . ?
C126 C60 C170 F84 -41.8(4) . . . . ?
C130 C178 C184 Mo2 -64.4(2) . . . . ?
C130 C178 C184 C138 0.1(4) . . . . ?
C132 C118 C152 Mo3 61.8(2) . . . . ?
C132 C118 C152 C114 -0.3(3) . . . . ?
C134 C74 C156 Mo12 -62.1(2) . . . . ?
C134 C74 C156 C128 0.9(3) . . . . ?
C134 C74 C156 Mo -60.6(2) . . . . ?
C136 C148 C174 Mo10 -65.2(2) . . . . ?
C136 C148 C174 C82 -0.1(4) . . . . ?
C140 C22 C76 Fe0N -122.8(3) . . . . ?
C140 C22 C76 C44 177.0(3) . . . . ?
C140 C22 C76 C188 -0.3(5) . . . . ?
C140 C22 C90 Fe0N 123.0(3) . . . . ?
C140 C22 C90 C64 -177.0(3) . . . . ?
C140 C22 C90 C112 -0.4(5) . . . . ?
C152 C114 C122 Mo3 65.6(2) . . . . ?
C152 C114 C122 C132 -0.4(3) . . . . ?
C152 C118 C132 Mo3 -62.9(2) . . . . ?
C152 C118 C132 C122 0.1(3) . . . . ?
C154 C26 C52 Mo6 65.2(2) . . . . ?
C154 C26 C52 C164 -0.3(3) . . . . ?
C154 C150 C164 Mo6 -64.1(2) . . . . ?
C154 C150 C164 C52 -0.5(3) . . . . ?
C156 C74 C134 Mo12 62.7(2) . . . . ?
C156 C74 C134 C198 -1.0(4) . . . . ?
C156 C74 C134 Mo 62.3(3) . . . . ?
C156 C128 C198 Mo12 -65.5(2) . . . . ?
C156 C128 C198 C134 -0.2(4) . . . . ?
C156 C128 C198 Mo -67.6(3) . . . . ?
C158 C104 C172 F24 -39.8(4) . . . . ?
C158 C104 C172 F26 79.0(3) . . . . ?
C158 C104 C172 F30 -160.7(3) . . . . ?
C158 C104 C194 F12 -46.1(4) . . . . ?
C158 C104 C194 F32 -164.5(3) . . . . ?
C158 C104 C194 F48 74.8(4) . . . . ?
C160 C40 C48 Mo4 -64.87(18) . . . . ?
C160 C40 C48 C56 0.6(3) . . . . ?
C162 C64 C90 Fe0N -123.5(3) . . . . ?
C162 C64 C90 C22 177.2(3) . . . . ?
C162 C64 C90 C112 0.7(5) . . . . ?
C164 C150 C154 Mo6 62.38(19) . . . . ?
C164 C150 C154 C26 0.3(3) . . . . ?
C166 C60 C126 F16 -159.1(3) . . . . ?
C166 C60 C126 F18 81.2(3) . . . . ?
C166 C60 C126 F42 -38.7(4) . . . . ?
C166 C60 C170 F4 -164.6(3) . . . . ?
C166 C60 C170 F44 -45.3(4) . . . . ?
C166 C60 C170 F84 75.6(4) . . . . ?
C170 C60 C126 F16 -42.9(4) . . . . ?
C170 C60 C126 F18 -162.6(3) . . . . ?
C170 C60 C126 F42 77.5(3) . . . . ?
C170 C60 C166 F34 76.9(4) . . . . ?
C170 C60 C166 F46 -164.9(3) . . . . ?
C170 C60 C166 F54 -44.9(4) . . . . ?
C172 C104 C158 F6 -165.8(3) . . . . ?
C172 C104 C158 F20 -47.0(4) . . . . ?
C172 C104 C158 F28 73.5(4) . . . . ?
C172 C104 C194 F12 -165.8(3) . . . . ?
C172 C104 C194 F32 75.8(3) . . . . ?
C172 C104 C194 F48 -45.0(4) . . . . ?
C174 C82 C88 Mo10 -62.9(2) . . . . ?
C174 C82 C88 C136 -1.0(4) . . . . ?
C178 C130 C182 Mo2 64.5(2) . . . . ?
C178 C130 C182 C138 0.1(4) . . . . ?
C178 C130 C182 Mo2A 75.7(3) . . . . ?
C182 C130 C178 Mo2 -65.6(2) . . . . ?
C182 C130 C178 C184 -0.2(4) . . . . ?
C182 C130 C178 Mo2A -70.0(3) . . . . ?
C182 C138 C184 Mo2 62.6(2) . . . . ?
C182 C138 C184 C178 -0.1(4) . . . . ?
C184 C138 C182 Mo2 -62.6(2) . . . . ?
C184 C138 C182 C130 0.0(4) . . . . ?
C184 C138 C182 Mo2A -66.9(3) . . . . ?
C186 C44 C64 Fe0N -122.8(3) . . . . ?
C186 C44 C64 C90 177.3(3) . . . . ?
C186 C44 C64 C162 0.4(5) . . . . ?
C186 C44 C76 Fe0N 122.1(3) . . . . ?
C186 C44 C76 C22 -177.8(3) . . . . ?
C186 C44 C76 C188 -0.5(5) . . . . ?
O37 Al1 O29 C146 58.0(8) . . . . ?
O37 Al1 O19 C73 162.4(8) . . . . ?
O37 Al1 O39 C113 172.7(9) . . . . ?
O37 C31 C77 F164 -162.0(5) . . . . ?
O37 C31 C77 F176 -43.1(7) . . . . ?
O37 C31 C77 F216 76.0(7) . . . . ?
O37 C31 C161 F154 77.9(5) . . . . ?
O37 C31 C161 F214 -41.8(6) . . . . ?
O37 C31 C161 F225 -162.9(4) . . . . ?
O37 C31 C81 F102 74.4(6) . . . . ?
O37 C31 C81 F200 -167.7(5) . . . . ?
O37 C31 C81 F210 -45.5(6) . . . . ?
C192 C190 C206 Mo7 65.3(2) . . . . ?
C192 C190 C206 C80 -0.4(4) . . . . ?
C192 C190 C206 Mo7A 54.0(3) . . . . ?
C194 C104 C158 F6 75.1(3) . . . . ?
C194 C104 C158 F20 -166.1(3) . . . . ?
C194 C104 C158 F28 -45.5(4) . . . . ?
C194 C104 C172 F24 80.2(4) . . . . ?
C194 C104 C172 F26 -161.0(3) . . . . ?
C194 C104 C172 F30 -40.7(3) . . . . ?
C198 C128 C156 Mo12 63.8(2) . . . . ?
C198 C128 C156 C74 -0.4(4) . . . . ?
C198 C128 C156 Mo 63.8(3) . . . . ?
C200 C168 C27 F140 42.3(5) . . . . ?
C200 C168 C27 F148 -73.5(4) . . . . ?
C200 C168 C27 F156 167.6(4) . . . . ?
C200 C168 C151 F146 -65.2(6) . . . . ?
C200 C168 C151 F178 50.1(5) . . . . ?
C200 C168 C151 F220 172.3(4) . . . . ?
F222 C9 C73 O19 26.5(10) . . . . ?
F222 C9 C73 C71 162.8(7) . . . . ?
F222 C9 C73 C79 -77.9(8) . . . . ?
C206 C80 C120 Mo7 62.2(2) . . . . ?
C206 C80 C120 C192 0.1(4) . . . . ?
C206 C80 C120 Mo7A 68.2(3) . . . . ?
C206 C190 C192 Mo7 -65.9(2) . . . . ?
C206 C190 C192 C120 0.4(4) . . . . ?
C206 C190 C192 Mo7A -57.1(3) . . . . ?
C208 C144 C53 F1 -160.3(5) . . . . ?
C208 C144 C53 F36 80.0(4) . . . . ?
C208 C144 C53 F38 -40.7(4) . . . . ?
C208 C144 C109 F52 -164.8(3) . . . . ?
C208 C144 C109 F64 76.2(4) . . . . ?
C208 C144 C109 F92 -44.6(4) . . . . ?
F115 C9 C73 O19 153.2(7) . . . . ?
F115 C9 C73 C71 -70.5(8) . . . . ?
F115 C9 C73 C79 48.8(9) . . . . ?
C105 C209 C111 F40 164.2(3) . . . . ?
C105 C209 C111 F74 44.3(4) . . . . ?
C105 C209 C111 F100 -73.8(4) . . . . ?
C105 C209 C35 F60 -77.0(4) . . . . ?
C105 C209 C35 F130 163.2(3) . . . . ?
C105 C209 C35 F136 43.3(5) . . . . ?
C53 C144 C208 F66 -164.4(3) . . . . ?
C53 C144 C208 F80 -44.5(5) . . . . ?
C53 C144 C208 F90 77.4(4) . . . . ?
C53 C144 C109 F52 -45.3(4) . . . . ?
C53 C144 C109 F64 -164.3(3) . . . . ?
C53 C144 C109 F92 74.8(4) . . . . ?
C107 C29 C119 Mo5 61.1(3) . . . . ?
C107 C29 C119 C121 -0.7(4) . . . . ?
C107 C29 C119 Mo5A 65.1(3) . . . . ?
C27 C168 C200 F58 54.1(4) . . . . ?
C27 C168 C200 F94 -68.0(4) . . . . ?
C27 C168 C200 F172 170.2(4) . . . . ?
C27 C168 C151 F146 54.3(5) . . . . ?
C27 C168 C151 F178 169.7(3) . . . . ?
C27 C168 C151 F220 -68.2(5) . . . . ?
C109 C144 C208 F66 -44.6(4) . . . . ?
C109 C144 C208 F80 75.4(5) . . . . ?
C109 C144 C208 F90 -162.7(3) . . . . ?
C109 C144 C53 F1 79.4(5) . . . . ?
C109 C144 C53 F36 -40.3(4) . . . . ?
C109 C144 C53 F38 -161.0(3) . . . . ?
C55 C146 C57 F10 -77.8(4) . . . . ?
C55 C146 C57 F22 161.3(3) . . . . ?
C55 C146 C57 F70 41.3(4) . . . . ?
C55 C146 C15 F76 162.5(3) . . . . ?
C55 C146 C15 F78 43.5(4) . . . . ?
C55 C146 C15 F128 -78.6(4) . . . . ?
C111 C209 C105 F14 159.2(3) . . . . ?
C111 C209 C105 F50 -82.9(4) . . . . ?
C111 C209 C105 F98 37.5(4) . . . . ?
C111 C209 C35 F60 162.0(3) . . . . ?
C111 C209 C35 F130 42.2(4) . . . . ?
C111 C209 C35 F136 -77.8(4) . . . . ?
C57 C146 C55 F8 43.1(4) . . . . ?
C57 C146 C55 F62 -79.1(4) . . . . ?
C57 C146 C55 F114 162.0(3) . . . . ?
C57 C146 C15 F76 42.9(4) . . . . ?
C57 C146 C15 F78 -76.2(4) . . . . ?
C57 C146 C15 F128 161.8(3) . . . . ?
C115 C125 C135 F35 -162.1(5) . . . . ?
C115 C125 C135 F141 -39.7(6) . . . . ?
C115 C125 C135 F71 78.1(6) . . . . ?
C115 C125 C5 F162 81.0(6) . . . . ?
C115 C125 C5 F194 -38.4(7) . . . . ?
C115 C125 C5 F202 -160.0(5) . . . . ?
C29 C107 C69 Mo5 -65.6(3) . . . . ?
C29 C107 C69 C121 0.0(4) . . . . ?
C29 C107 C69 Mo5A -64.5(3) . . . . ?
C29 C119 C121 Mo5 64.4(3) . . . . ?
C29 C119 C121 C69 0.7(5) . . . . ?
C29 C119 C121 Mo5A 65.1(3) . . . . ?
C117 C65 C19 Mo11 -66.1(3) . . . . ?
C117 C65 C19 C141 0.7(5) . . . . ?
C117 C65 C19 Mo13 -61.5(4) . . . . ?
C117 C133 C141 Mo11 63.8(3) . . . . ?
C117 C133 C141 C19 1.1(5) . . . . ?
C117 C133 C141 Mo13 67.3(3) . . . . ?
C59 C7 C2 F68 44.8(5) . . . . ?
C59 C7 C2 F122 163.7(3) . . . . ?
C59 C7 C2 F158 -79.5(4) . . . . ?
C59 C7 C129 F56 -76.7(4) . . . . ?
C59 C7 C129 F118 159.8(3) . . . . ?
C59 C7 C129 F144 43.0(4) . . . . ?
C119 C121 C69 Mo5 65.8(3) . . . . ?
C119 C121 C69 C107 -0.4(5) . . . . ?
C119 C121 C69 Mo5A 63.3(3) . . . . ?
C15 C146 C55 F8 -76.7(4) . . . . ?
C15 C146 C55 F62 161.0(3) . . . . ?
C15 C146 C55 F114 42.2(4) . . . . ?
C15 C146 C57 F10 42.8(4) . . . . ?
C15 C146 C57 F22 -78.1(4) . . . . ?
C15 C146 C57 F70 161.9(3) . . . . ?
C123 C127 C143 Mo9 65.0(3) . . . . ?
C123 C127 C143 C139 -0.5(5) . . . . ?
C123 C127 C143 Mo9A 77.0(3) . . . . ?
C123 C137 C139 Mo9 -63.7(3) . . . . ?
C123 C137 C139 C143 1.1(6) . . . . ?
C123 C137 C139 Mo9A -60.9(4) . . . . ?
C63 C196 C131 F29 -77.7(8) . . . . ?
C63 C196 C131 F31 161.6(7) . . . . ?
C63 C196 C131 F125 44.7(11) . . . . ?
C63 C196 C83 F119 46.2(8) . . . . ?
C63 C196 C83 F127 -78.3(10) . . . . ?
C63 C196 C83 F133 163.3(8) . . . . ?
C127 C123 C137 Mo9 -62.3(3) . . . . ?
C127 C123 C137 C139 -1.4(5) . . . . ?
C2 C7 C59 F82 43.9(4) . . . . ?
C2 C7 C59 F108 -75.8(4) . . . . ?
C2 C7 C59 F142 163.2(4) . . . . ?
C2 C7 C129 F56 40.1(4) . . . . ?
C2 C7 C129 F118 -83.5(4) . . . . ?
C2 C7 C129 F144 159.8(4) . . . . ?
C129 C7 C59 F82 160.3(3) . . . . ?
C129 C7 C59 F108 40.7(4) . . . . ?
C129 C7 C59 F142 -80.3(4) . . . . ?
C129 C7 C2 F68 -71.0(4) . . . . ?
C129 C7 C2 F122 47.9(4) . . . . ?
C129 C7 C2 F158 164.8(4) . . . . ?
C65 C117 C133 Mo11 62.1(3) . . . . ?
C65 C117 C133 C141 -0.7(5) . . . . ?
C65 C117 C133 Mo13 62.0(3) . . . . ?
C131 C196 C63 F110 160.2(8) . . . . ?
C131 C196 C63 F112 40.8(9) . . . . ?
C131 C196 C63 F174 -79.4(9) . . . . ?
C131 C196 C83 F119 162.7(6) . . . . ?
C131 C196 C83 F127 38.2(10) . . . . ?
C131 C196 C83 F133 -80.2(9) . . . . ?
O19 Al1 O29 C146 156.7(8) . . . . ?
O19 Al1 O37 C31 76.2(9) . . . . ?
O19 Al1 O39 C113 66.9(9) . . . . ?
O19 C73 C79 F190 164.4(5) . . . . ?
O19 C73 C79 F192 -78.0(6) . . . . ?
O19 C73 C79 F61 43.7(6) . . . . ?
O39 Al1 O29 C146 -62.5(8) . . . . ?
O39 Al1 O37 C31 -48.1(9) . . . . ?
O39 Al1 O19 C73 -83.6(8) . . . . ?
O39 C113 C157 F224 -156.3(7) . . . . ?
O39 C113 C157 F2 -42.7(9) . . . . ?
O39 C113 C157 F129 75.4(9) . . . . ?
O39 C113 C159 F152 -166.5(6) . . . . ?
O39 C113 C159 F206 75.4(7) . . . . ?
O39 C113 C159 F59 -43.5(8) . . . . ?
O39 C113 C41 F96 -164.7(7) . . . . ?
O39 C113 C41 F117 -43.8(8) . . . . ?
O39 C113 C41 F69 72.9(8) . . . . ?
C133 C117 C65 Mo11 -63.6(3) . . . . ?
C133 C117 C65 C19 0.0(5) . . . . ?
C133 C117 C65 Mo13 -58.8(3) . . . . ?
C133 C141 C19 Mo11 65.7(3) . . . . ?
C133 C141 C19 C65 -1.1(6) . . . . ?
C133 C141 C19 Mo13 66.3(4) . . . . ?
C67 C204 C75 F180 -40.9(12) . . . . ?
C67 C204 C75 F131 77.2(8) . . . . ?
C67 C204 C75 F139 -163.9(8) . . . . ?
C67 C204 C25 F113 68.4(10) . . . . ?
C67 C204 C25 F65 -42.6(7) . . . . ?
C67 C204 C25 F17 -162.4(9) . . . . ?
C135 C125 C5 F162 -159.8(5) . . . . ?
C135 C125 C5 F194 80.8(6) . . . . ?
C135 C125 C5 F202 -40.9(6) . . . . ?
F67 C9 C73 O19 -96.1(7) . . . . ?
F67 C9 C73 C71 40.2(7) . . . . ?
F67 C9 C73 C79 159.5(5) . . . . ?
C17 C180 C149 F104 41.4(6) . . . . ?
C17 C180 C149 F166 162.6(5) . . . . ?
C17 C180 C149 F208 -77.8(5) . . . . ?
C17 C180 C153 F212 41.5(7) . . . . ?
C17 C180 C153 F123 -78.6(7) . . . . ?
C17 C180 C153 F63 166.9(5) . . . . ?
C137 C123 C127 Mo9 63.3(3) . . . . ?
C137 C123 C127 C143 1.2(5) . . . . ?
C137 C123 C127 Mo9A 67.9(4) . . . . ?
C137 C139 C143 Mo9 -66.4(3) . . . . ?
C137 C139 C143 C127 -0.4(5) . . . . ?
C137 C139 C143 Mo9A -73.1(4) . . . . ?
C69 C107 C29 Mo5 62.5(3) . . . . ?
C69 C107 C29 C119 0.4(4) . . . . ?
C69 C107 C29 Mo5A 65.4(3) . . . . ?
C35 C209 C105 F14 38.0(4) . . . . ?
C35 C209 C105 F50 155.9(3) . . . . ?
C35 C209 C105 F98 -83.7(4) . . . . ?
C35 C209 C111 F40 -74.4(4) . . . . ?
C35 C209 C111 F74 165.7(3) . . . . ?
C35 C209 C111 F100 47.6(4) . . . . ?
C71 C73 C79 F190 42.5(8) . . . . ?
C71 C73 C79 F192 160.2(5) . . . . ?
C71 C73 C79 F61 -78.1(7) . . . . ?
C9 C73 C79 F190 -76.0(7) . . . . ?
C9 C73 C79 F192 41.6(7) . . . . ?
C9 C73 C79 F61 163.3(6) . . . . ?
C147 C145 C37 F124 -163.9(4) . . . . ?
C147 C145 C37 F150 74.3(5) . . . . ?
C147 C145 C37 F184 -45.7(5) . . . . ?
C147 C145 C155 F116 72.9(7) . . . . ?
C147 C145 C155 F182 -166.0(4) . . . . ?
C147 C145 C155 F186 -48.5(6) . . . . ?
C37 C145 C147 F88 -163.8(5) . . . . ?
C37 C145 C147 F196 78.1(6) . . . . ?
C37 C145 C147 F218 -41.5(6) . . . . ?
C37 C145 C155 F116 -44.2(8) . . . . ?
C37 C145 C155 F182 77.0(5) . . . . ?
C37 C145 C155 F186 -165.6(4) . . . . ?
C149 C180 C17 F86 -78.8(6) . . . . ?
C149 C180 C17 F204 162.1(5) . . . . ?
C149 C180 C17 F57 44.7(7) . . . . ?
C149 C180 C153 F212 -80.3(7) . . . . ?
C149 C180 C153 F123 159.6(5) . . . . ?
C149 C180 C153 F63 45.1(6) . . . . ?
C75 C204 C67 F120 74.2(11) . . . . ?
C75 C204 C67 F33 -170.2(7) . . . . ?
C75 C204 C67 F135 -50.5(10) . . . . ?
C75 C204 C25 F113 -51.0(10) . . . . ?
C75 C204 C25 F65 -161.9(6) . . . . ?
C75 C204 C25 F17 78.3(9) . . . . ?
C151 C168 C200 F58 172.4(4) . . . . ?
C151 C168 C200 F94 50.3(5) . . . . ?
C151 C168 C200 F172 -71.4(5) . . . . ?
C151 C168 C27 F140 -76.5(4) . . . . ?
C151 C168 C27 F148 167.7(3) . . . . ?
C151 C168 C27 F156 48.8(5) . . . . ?
C153 C180 C17 F86 159.8(5) . . . . ?
C153 C180 C17 F204 40.7(6) . . . . ?
C153 C180 C17 F57 -76.8(6) . . . . ?
C153 C180 C149 F104 164.1(5) . . . . ?
C153 C180 C149 F166 -74.7(6) . . . . ?
C153 C180 C149 F208 45.0(6) . . . . ?
C77 C31 C161 F154 -45.0(6) . . . . ?
C77 C31 C161 F214 -164.7(5) . . . . ?
C77 C31 C161 F225 74.2(6) . . . . ?
C77 C31 C81 F102 -163.2(4) . . . . ?
C77 C31 C81 F200 -45.3(7) . . . . ?
C77 C31 C81 F210 76.9(6) . . . . ?
C155 C145 C147 F88 77.5(6) . . . . ?
C155 C145 C147 F196 -40.7(6) . . . . ?
C155 C145 C147 F218 -160.3(5) . . . . ?
C155 C145 C37 F124 -44.8(5) . . . . ?
C155 C145 C37 F150 -166.6(4) . . . . ?
C155 C145 C37 F184 73.5(5) . . . . ?
C39 C163 C21 C173 -177.2(9) . . . . ?
C157 C113 O39 Al1 -81.5(10) . . . . ?
C157 C113 C159 F152 -41.2(7) . . . . ?
C157 C113 C159 F206 -159.3(5) . . . . ?
C157 C113 C159 F59 81.8(7) . . . . ?
C157 C113 C41 F96 75.6(8) . . . . ?
C157 C113 C41 F117 -163.5(7) . . . . ?
C157 C113 C41 F69 -46.8(8) . . . . ?
C159 C113 O39 Al1 42.3(12) . . . . ?
C159 C113 C157 F224 77.5(9) . . . . ?
C159 C113 C157 F2 -168.9(6) . . . . ?
C159 C113 C157 F129 -50.8(8) . . . . ?
C159 C113 C41 F96 -43.6(8) . . . . ?
C159 C113 C41 F117 77.3(8) . . . . ?
C159 C113 C41 F69 -166.0(6) . . . . ?
C5 C125 C135 F35 77.6(5) . . . . ?
C5 C125 C135 F141 -160.0(4) . . . . ?
C5 C125 C135 F71 -42.3(6) . . . . ?
C161 C31 C77 F164 -41.3(7) . . . . ?
C161 C31 C77 F176 77.6(5) . . . . ?
C161 C31 C77 F216 -163.3(5) . . . . ?
C161 C31 C81 F102 -43.6(6) . . . . ?
C161 C31 C81 F200 74.3(6) . . . . ?
C161 C31 C81 F210 -163.5(5) . . . . ?
C81 C31 C77 F164 78.5(6) . . . . ?
C81 C31 C77 F176 -162.6(4) . . . . ?
C81 C31 C77 F216 -43.5(6) . . . . ?
C81 C31 C161 F154 -164.7(4) . . . . ?
C81 C31 C161 F214 75.6(5) . . . . ?
C81 C31 C161 F225 -45.5(6) . . . . ?
C163 C39 C165 C169 -179.5(6) . . . . ?
C41 C113 O39 Al1 160.1(7) . . . . ?
C41 C113 C157 F224 -41.3(10) . . . . ?
C41 C113 C157 F2 72.3(7) . . . . ?
C41 C113 C157 F129 -169.6(7) . . . . ?
C41 C113 C159 F152 78.4(7) . . . . ?
C41 C113 C159 F206 -39.7(7) . . . . ?
C41 C113 C159 F59 -158.6(6) . . . . ?
C165 C39 C163 C21 178.1(7) . . . . ?
C83 C196 C63 F110 -80.7(8) . . . . ?
C83 C196 C63 F112 159.9(7) . . . . ?
C83 C196 C63 F174 39.7(9) . . . . ?
C83 C196 C131 F29 164.5(7) . . . . ?
C83 C196 C131 F31 43.8(9) . . . . ?
C83 C196 C131 F125 -73.0(10) . . . . ?
C167 C33 C85 F168 -44.9(10) . . . . ?
C167 C33 C85 F170 101.2(8) . . . . ?
C167 C33 C85 F121 -150.6(5) . . . . ?
C167 C33 C171 F160 -152.4(6) . . . . ?
C167 C33 C171 F15 -36.6(5) . . . . ?
C167 C33 C171 F143 81.2(7) . . . . ?
C85 C33 C167 F134 70.7(9) . . . . ?
C85 C33 C167 F188 -150.4(8) . . . . ?
C85 C33 C167 F137 -36.7(6) . . . . ?
C85 C33 C171 F160 89.8(7) . . . . ?
C85 C33 C171 F15 -154.4(5) . . . . ?
C85 C33 C171 F143 -36.6(8) . . . . ?
C171 C33 C167 F134 -47.7(8) . . . . ?
C171 C33 C167 F188 91.2(9) . . . . ?
C171 C33 C167 F137 -155.1(5) . . . . ?
C171 C33 C85 F168 68.6(9) . . . . ?
C171 C33 C85 F170 -145.3(7) . . . . ?
C171 C33 C85 F121 -37.1(5) . . . . ?
O5 Al2 O10 C91 -86.8(10) . . . . ?
O5 Al2 O41 C179 -169(6) . . . . ?
O5 Al2 O21 C93 -14.9(18) . . . . ?
O5 C87 C175 F9 -74.4(13) . . . . ?
O5 C87 C175 F151 172.7(11) . . . . ?
O5 C87 C175 F19 50.8(13) . . . . ?
O5 C87 C11 F73 42.2(11) . . . . ?
O5 C87 C11 F147 -80.8(11) . . . . ?
O5 C87 C11 F149 164.0(13) . . . . ?
O5 C87 C177 F145 167.1(7) . . . . ?
O5 C87 C177 F37 -71.3(8) . . . . ?
O5 C87 C177 F75 43.2(9) . . . . ?
C175 C87 C11 F73 165.0(10) . . . . ?
C175 C87 C11 F147 42.0(13) . . . . ?
C175 C87 C11 F149 -73.3(15) . . . . ?
C175 C87 C177 F145 48.2(10) . . . . ?
C175 C87 C177 F37 169.7(8) . . . . ?
C175 C87 C177 F75 -75.7(10) . . . . ?
C11 C87 C175 F9 163.3(11) . . . . ?
C11 C87 C175 F151 50.3(15) . . . . ?
C11 C87 C175 F19 -71.5(13) . . . . ?
C11 C87 C177 F145 -73.5(10) . . . . ?
C11 C87 C177 F37 48.0(9) . . . . ?
C11 C87 C177 F75 162.6(8) . . . . ?
C177 C87 C175 F9 43.7(13) . . . . ?
C177 C87 C175 F151 -69.2(13) . . . . ?
C177 C87 C175 F19 169.0(10) . . . . ?
C177 C87 C11 F73 -76.8(10) . . . . ?
C177 C87 C11 F147 160.1(9) . . . . ?
C177 C87 C11 F149 44.9(15) . . . . ?
O41 Al2 O10 C91 154.3(12) . . . . ?
O41 Al2 O5 C87 66.9(16) . . . . ?
O41 Al2 O21 C93 99.4(17) . . . . ?
O41 C179 C45 F159 -38.9(12) . . . . ?
O41 C179 C45 F5 83.9(12) . . . . ?
O41 C179 C45 F161 -157.5(10) . . . . ?
O41 C179 C181 F155 -38.8(14) . . . . ?
O41 C179 C181 F39 -166.5(14) . . . . ?
O41 C179 C181 F79 71.3(13) . . . . ?
F153 C89 C179 O41 -50.5(18) . . . . ?
F153 C89 C179 C45 72.2(13) . . . . ?
F153 C89 C179 C181 -170.5(12) . . . . ?
F77 C89 C179 O41 -167.3(14) . . . . ?
F77 C89 C179 C45 -44.5(14) . . . . ?
F77 C89 C179 C181 72.8(13) . . . . ?
F157 C89 C179 O41 71.8(16) . . . . ?
F157 C89 C179 C45 -165.4(10) . . . . ?
F157 C89 C179 C181 -48.1(13) . . . . ?
C89 C179 C45 F159 -164.8(9) . . . . ?
C89 C179 C45 F5 -42.0(12) . . . . ?
C89 C179 C45 F161 76.6(10) . . . . ?
C89 C179 C181 F155 84.7(11) . . . . ?
C89 C179 C181 F39 -43.0(15) . . . . ?
C89 C179 C181 F79 -165.2(9) . . . . ?
C45 C179 C181 F155 -158.5(9) . . . . ?
C45 C179 C181 F39 73.8(14) . . . . ?
C45 C179 C181 F79 -48.3(11) . . . . ?
C181 C179 C45 F159 80.7(10) . . . . ?
C181 C179 C45 F5 -156.5(9) . . . . ?
C181 C179 C45 F161 -38.0(11) . . . . ?
C183 C91 C23 F165 -41.2(13) . . . . ?
C183 C91 C23 F167 -166.7(10) . . . . ?
C183 C91 C23 F21 82.4(14) . . . . ?
C183 C91 C185 F83 76.3(11) . . . . ?
C183 C91 C185 F169 -40.8(14) . . . . ?
C183 C91 C185 F85 -159.9(10) . . . . ?
C23 C91 C183 F81 -170.6(11) . . . . ?
C23 C91 C183 F163 70.6(13) . . . . ?
C23 C91 C183 F41 -48.2(14) . . . . ?
C23 C91 C185 F83 -160.2(9) . . . . ?
C23 C91 C185 F169 82.7(12) . . . . ?
C23 C91 C185 F85 -36.5(13) . . . . ?
C185 C91 C183 F81 -46.8(15) . . . . ?
C185 C91 C183 F163 -165.6(11) . . . . ?
C185 C91 C183 F41 75.7(14) . . . . ?
C185 C91 C23 F165 -164.5(10) . . . . ?
C185 C91 C23 F167 70.0(12) . . . . ?
C185 C91 C23 F21 -40.9(15) . . . . ?
O21 Al2 O10 C91 49.3(10) . . . . ?
O21 Al2 O5 C87 177.8(14) . . . . ?
O21 Al2 O41 C179 73(6) . . . . ?
O21 C93 C187 F171 41.9(15) . . . . ?
O21 C93 C187 F87 -75.6(14) . . . . ?
O21 C93 C187 F177 161.2(12) . . . . ?
O21 C93 C47 F43 -80.6(12) . . . . ?
O21 C93 C47 F173 40.3(14) . . . . ?
O21 C93 C47 F175 163.9(11) . . . . ?
O21 C93 C189 F11 159.9(13) . . . . ?
O21 C93 C189 F89 34(2) . . . . ?
O21 C93 C189 F179 -76.6(13) . . . . ?
C187 C93 C47 F43 40.4(13) . . . . ?
C187 C93 C47 F173 161.2(11) . . . . ?
C187 C93 C47 F175 -75.2(13) . . . . ?
C187 C93 C189 F11 38.0(16) . . . . ?
C187 C93 C189 F89 -88.0(18) . . . . ?
C187 C93 C189 F179 161.5(10) . . . . ?
C47 C93 C187 F171 -79.4(14) . . . . ?
C47 C93 C187 F87 163.2(11) . . . . ?
C47 C93 C187 F177 39.9(16) . . . . ?
C47 C93 C189 F11 -78.5(15) . . . . ?
C47 C93 C189 F89 155.5(16) . . . . ?
C47 C93 C189 F179 44.9(13) . . . . ?
C189 C93 C187 F171 163.4(13) . . . . ?
C189 C93 C187 F87 46.0(14) . . . . ?
C189 C93 C187 F177 -77.3(15) . . . . ?
C189 C93 C47 F43 158.7(10) . . . . ?
C189 C93 C47 F173 -80.5(12) . . . . ?
C189 C93 C47 F175 43.2(14) . . . . ?
O43 Al1 O29 C146 27.4(9) . . . . ?
O43 Al1 O11 C49 86.3(9) . . . . ?
O43 Al1 O23 C205 46.4(12) . . . . ?
O43 C95 C191 F91 161.8(8) . . . . ?
O43 C95 C191 F183 -78.8(10) . . . . ?
O43 C95 C191 F187 42.1(11) . . . . ?
O43 C95 C3 F181 42.9(10) . . . . ?
O43 C95 C3 F93 -77.6(9) . . . . ?
O43 C95 C3 F47 163.8(8) . . . . ?
O43 C95 C193 F45 45.0(10) . . . . ?
O43 C95 C193 F23 165.0(8) . . . . ?
O43 C95 C193 F185 -76.4(9) . . . . ?
C191 C95 C3 F181 -77.9(8) . . . . ?
C191 C95 C3 F93 161.7(7) . . . . ?
C191 C95 C3 F47 43.1(10) . . . . ?
C191 C95 C193 F45 164.9(8) . . . . ?
C191 C95 C193 F23 -75.1(10) . . . . ?
C191 C95 C193 F185 43.5(10) . . . . ?
C3 C95 C191 F91 -77.0(10) . . . . ?
C3 C95 C191 F183 42.4(9) . . . . ?
C3 C95 C191 F187 163.2(7) . . . . ?
C3 C95 C193 F45 -76.0(10) . . . . ?
C3 C95 C193 F23 44.0(10) . . . . ?
C3 C95 C193 F185 162.7(7) . . . . ?
C193 C95 C191 F91 42.9(11) . . . . ?
C193 C95 C191 F183 162.3(8) . . . . ?
C193 C95 C191 F187 -76.8(9) . . . . ?
C193 C95 C3 F181 162.5(7) . . . . ?
C193 C95 C3 F93 42.0(9) . . . . ?
C193 C95 C3 F47 -76.6(10) . . . . ?
F189 C97 C49 O11 180.0(14) . . . . ?
F189 C97 C49 C195 84.4(13) . . . . ?
F189 C97 C49 C197 -33.0(17) . . . . ?
F95 C97 C49 O11 59(2) . . . . ?
F95 C97 C49 C195 -37.0(15) . . . . ?
F95 C97 C49 C197 -154.4(13) . . . . ?
F191 C97 C49 O11 -66.7(18) . . . . ?
F191 C97 C49 C195 -162.3(11) . . . . ?
F191 C97 C49 C197 80.3(15) . . . . ?
F97 C195 C49 O11 69.8(12) . . . . ?
F97 C195 C49 C97 -158.7(12) . . . . ?
F97 C195 C49 C197 -34.3(14) . . . . ?
F195 C195 C49 O11 -163.9(12) . . . . ?
F195 C195 C49 C97 -32.4(15) . . . . ?
F195 C195 C49 C197 92.1(13) . . . . ?
O11 Al1 O29 C146 -175.6(8) . . . . ?
O11 Al1 O43 C95 -55.2(11) . . . . ?
O11 Al1 O23 C205 -85.6(12) . . . . ?
O11 C49 C197 F3 121.6(11) . . . . ?
O11 C49 C197 F193 -128.9(12) . . . . ?
O11 C49 C197 F49 -1.8(19) . . . . ?
F197 C195 C49 O11 -50.5(10) . . . . ?
F197 C195 C49 C97 81.1(13) . . . . ?
F197 C195 C49 C197 -154.5(11) . . . . ?
C97 C49 C197 F3 -33.6(15) . . . . ?
C97 C49 C197 F193 75.9(16) . . . . ?
C97 C49 C197 F49 -157.0(15) . . . . ?
C195 C49 C197 F3 -155.4(10) . . . . ?
C195 C49 C197 F193 -45.9(14) . . . . ?
C195 C49 C197 F49 81.2(16) . . . . ?
C99 C204 C199 F199 -82.9(19) . . . . ?
C99 C204 C199 F101 34.9(14) . . . . ?
C99 C204 C199 F103 158.1(14) . . . . ?
C99 C204 C25 F25 61.2(18) . . . . ?
C99 C204 C25 F201 -91.8(13) . . . . ?
C99 C204 C25 F205 163.3(9) . . . . ?
C99 C204 O45 Al3 -94.4(17) . . . . ?
C199 C204 C99 F99 50.7(18) . . . . ?
C199 C204 C99 F203 169.0(13) . . . . ?
C199 C204 C99 F51 -74.3(16) . . . . ?
C199 C204 C25 F25 -56.0(18) . . . . ?
C199 C204 C25 F201 150.9(13) . . . . ?
C199 C204 C25 F205 46.0(10) . . . . ?
C199 C204 O45 Al3 31.9(18) . . . . ?
C25 C204 C67 F120 -42.0(11) . . . . ?
C25 C204 C67 F33 73.6(8) . . . . ?
C25 C204 C67 F135 -166.6(7) . . . . ?
C25 C204 C75 F180 80.7(11) . . . . ?
C25 C204 C75 F131 -161.2(7) . . . . ?
C25 C204 C75 F139 -42.3(9) . . . . ?
C25 C204 C99 F99 -75.8(17) . . . . ?
C25 C204 C99 F203 42.5(14) . . . . ?
C25 C204 C99 F51 159.2(13) . . . . ?
C25 C204 C199 F199 33(2) . . . . ?
C25 C204 C199 F101 150.7(8) . . . . ?
C25 C204 C199 F103 -86.2(14) . . . . ?
C25 C204 O45 Al3 156.8(14) . . . . ?
O45 Al3 O27 C168 -171.7(8) . . . . ?
O45 Al3 O17 C7 105.7(8) . . . . ?
O45 Al3 O35 C33 -2.0(10) . . . . ?
O45 C204 C99 F99 179.6(15) . . . . ?
O45 C204 C99 F203 -62.1(16) . . . . ?
O45 C204 C99 F51 54.6(18) . . . . ?
O45 C204 C199 F199 142.9(17) . . . . ?
O45 C204 C199 F101 -99.3(12) . . . . ?
O45 C204 C199 F103 23.9(16) . . . . ?
O45 C204 C25 F25 -174.9(17) . . . . ?
O45 C204 C25 F201 32.0(13) . . . . ?
O45 C204 C25 F205 -72.9(8) . . . . ?
C101 C201 C203 F207 -157.1(19) . . . . ?
C101 C201 C203 F13 79.9(14) . . . . ?
C101 C201 C203 F209 -38.8(15) . . . . ?
C101 C201 C51 F105 -165.3(12) . . . . ?
C101 C201 C51 F211 73.1(15) . . . . ?
C101 C201 C51 F215 -48.9(15) . . . . ?
C203 C201 C101 F53 -162.2(12) . . . . ?
C203 C201 C101 F213 -42.0(16) . . . . ?
C203 C201 C101 F107 81.8(15) . . . . ?
C203 C201 C51 F105 -45.6(15) . . . . ?
C203 C201 C51 F211 -167.1(13) . . . . ?
C203 C201 C51 F215 70.8(14) . . . . ?
C51 C201 C101 F53 -41.6(15) . . . . ?
C51 C201 C101 F213 78.6(15) . . . . ?
C51 C201 C101 F107 -157.6(13) . . . . ?
C51 C201 C203 F207 82(2) . . . . ?
C51 C201 C203 F13 -40.9(15) . . . . ?
C51 C201 C203 F209 -159.5(12) . . . . ?
O23 Al1 O29 C146 -84.4(8) . . . . ?
O23 Al1 O43 C95 -160.9(10) . . . . ?
O23 Al1 O11 C49 -159.9(8) . . . . ?
O23 C205 C103 F219 166.0(13) . . . . ?
O23 C205 C103 F111 -81.5(13) . . . . ?
O23 C205 C103 F223 31.4(19) . . . . ?
O23 C205 C207 F217 164.1(12) . . . . ?
O23 C205 C207 F109 32.5(15) . . . . ?
O23 C205 C207 F221 -85.6(12) . . . . ?
O23 C205 C13 F27 173.4(13) . . . . ?
O23 C205 C13 F55 -66.0(14) . . . . ?
O23 C205 C13 F7 37.6(15) . . . . ?
C103 C205 O23 Al1 21.3(19) . . . . ?
C103 C205 C207 F217 -69.6(15) . . . . ?
C103 C205 C207 F109 158.8(12) . . . . ?
C103 C205 C207 F221 40.6(13) . . . . ?
C103 C205 C13 F27 47.0(17) . . . . ?
C103 C205 C13 F55 167.6(12) . . . . ?
C103 C205 C13 F7 -88.8(14) . . . . ?
C207 C205 O23 Al1 141.5(10) . . . . ?
C207 C205 C103 F219 47.2(17) . . . . ?
C207 C205 C103 F111 159.8(10) . . . . ?
C207 C205 C103 F223 -87.4(15) . . . . ?
C207 C205 C13 F27 -71.6(17) . . . . ?
C207 C205 C13 F55 49.0(15) . . . . ?
C207 C205 C13 F7 152.6(13) . . . . ?
C13 C205 O23 Al1 -98.6(13) . . . . ?
C13 C205 C103 F219 -74.5(17) . . . . ?
C13 C205 C103 F111 38.1(12) . . . . ?
C13 C205 C103 F223 150.9(13) . . . . ?
C13 C205 C207 F217 48.5(16) . . . . ?
C13 C205 C207 F109 -83.1(15) . . . . ?
C13 C205 C207 F221 158.7(11) . . . . ?
Mo9A C127 C143 C139 -77.5(4) . . . . ?
Mo9A C139 C143 C127 72.7(4) . . . . ?
Mo C74 C134 C198 -63.3(3) . . . . ?
Mo C74 C156 C128 61.4(3) . . . . ?
Mo C128 C156 C74 -64.2(3) . . . . ?
Mo C128 C198 C134 67.4(3) . . . . ?
Mo C134 C198 C128 -66.7(3) . . . . ?
Mo2A C130 C178 C184 69.9(3) . . . . ?
Mo2A C130 C182 C138 -75.6(3) . . . . ?
Mo2A C138 C182 C130 66.9(3) . . . . ?
Mo2A C138 C184 C178 -57.5(3) . . . . ?
Mo2A C178 C184 C138 59.2(3) . . . . ?
Mo7A C80 C120 C192 -68.1(3) . . . . ?
Mo7A C80 C206 C190 60.0(3) . . . . ?
Mo7A C120 C192 C190 -66.4(3) . . . . ?
Mo7A C190 C192 C120 57.5(3) . . . . ?
Mo7A C190 C206 C80 -54.4(3) . . . . ?
Mo13 C117 C65 C19 58.8(4) . . . . ?
Mo13 C117 C133 C141 -62.7(4) . . . . ?
Mo13 C65 C19 C141 62.2(4) . . . . ?
Mo13 C133 C141 C19 -66.1(4) . . . . ?
Mo13 C141 C19 C65 -67.4(4) . . . . ?
Mo5A C107 C29 C119 -65.0(3) . . . . ?
Mo5A C107 C69 C121 64.5(3) . . . . ?
Mo5A C29 C119 C121 -65.8(3) . . . . ?
Mo5A C119 C121 C69 -64.4(3) . . . . ?
Mo5A C121 C69 C107 -63.7(3) . . . . ?

loop_
_exptl_oxdiff_crystal_face_indexfrac_h
_exptl_oxdiff_crystal_face_indexfrac_k
_exptl_oxdiff_crystal_face_indexfrac_l
_exptl_oxdiff_crystal_face_x
_exptl_oxdiff_crystal_face_y
_exptl_oxdiff_crystal_face_z
0.0000 1.0000 2.0000 0.0128 -0.0495 0.0384
-0.0000 -1.0000 -2.0000 -0.0128 0.0495 -0.0384
-1.0000 -1.0000 -1.0000 -0.0098 0.0567 0.0021
1.0000 1.0000 0.0000 0.0161 -0.0398 -0.0190
-1.0000 -1.0000 -0.0000 -0.0161 0.0398 0.0190
-1.0000 -2.0000 -1.0000 -0.0351 0.0723 -0.0025
-0.0000 2.0000 1.0000 0.0443 -0.0481 0.0262
-1.0000 -2.0000 1.0000 -0.0476 0.0385 0.0312
-0.0000 2.0000 -1.0000 0.0568 -0.0143 -0.0075
0.0000 -1.0000 1.0000 -0.0315 -0.0013 0.0122
-0.0000 1.0000 -1.0000 0.0315 0.0013 -0.0122
1.0000 -1.0000 2.0000 -0.0470 -0.0425 0.0054
-2.0000 1.0000 -2.0000 0.0562 0.0667 0.0183
-1.0000 -0.0000 2.0000 -0.0033 -0.0097 0.0574
1.0000 0.0000 -2.0000 0.0033 0.0097 -0.0574
0.0000 0.0000 1.0000 -0.0063 -0.0169 0.0169
1.0000 -0.0000 1.0000 -0.0155 -0.0411 -0.0068
-1.0000 0.0000 -2.0000 0.0217 0.0581 -0.0100
-2.0000 -0.0000 -1.0000 0.0247 0.0653 0.0305
1.0000 0.0000 -1.0000 -0.0029 -0.0073 -0.0406

loop_
_smtbx_masks_void_nr
_smtbx_masks_void_average_x
_smtbx_masks_void_average_y
_smtbx_masks_void_average_z
_smtbx_masks_void_volume
_smtbx_masks_void_count_electrons
_smtbx_masks_void_content
1 0.500 0.000 0.000 1238.9 159.6 '3 C6H14'
2 0.500 0.500 0.000 813.6 137.4 '3 C6H14'
